data_7203893
loop_
_publ_author_name
'Sugiura, Ken-ichi'
'Mikami, Shinji'
'Johnson, Mitchell T.'
'Miller, Joel S.'
'Iwasaki, Kentaro'
'Umishita, Kazunori'
'Hino, Shojun'
'Sakata, Yoshiteru'

_publ_section_title
;
 Structure and magnetic properties of
 meso-tetrakis(2,4,6-trimethylphenyl)porphyrinatomanganese(iii)
 7,7,8,8-tetracyano-2,5-dimethyl-p-quinodimethanide with a 2.3&#x2005;K
 Tc. The first example of cis coordination of a
 tetracyano-p-quinodimethanide
;
_journal_issue 4
_journal_name_full 'Journal of Materials Chemistry'
_journal_page_first 959
_journal_paper_doi 10.1039/a907241a
_journal_volume 10
_journal_year 2000
_chemical_formula_sum 'C86 H80 Mn N8'
_chemical_formula_weight 1280.57
_space_group_IT_number 2
_symmetry_cell_setting triclinic
_symmetry_Int_Tables_number 2
_symmetry_space_group_name_Hall '-P 1'
_symmetry_space_group_name_H-M 'P -1'
_audit_creation_date 'Mon Aug 30 22:10:03 1999'
_audit_creation_method 'from TEXRAY.INF file'
_cell_angle_alpha 115.28(3)
_cell_angle_beta 90.88(3)
_cell_angle_gamma 90.88(3)
_cell_formula_units_Z 2
_cell_length_a 15.460(5)
_cell_length_b 16.781(7)
_cell_length_c 15.429(6)
_cell_measurement_reflns_used 22
_cell_measurement_temperature 198.2
_cell_measurement_theta_max 12.0
_cell_measurement_theta_min 10.3
_cell_volume 3618(3)
_computing_cell_refinement 'MSC/AFC Diffractometer Control'
_computing_data_collection 'MSC/AFC Diffractometer Control'
_computing_data_reduction teXsan
_computing_publication_material teXsan
_computing_structure_refinement teXsan
_computing_structure_solution SAPI91
_diffrn_ambient_temperature 198.2
_diffrn_measurement_device_type 'Rigaku AFC5R'
_diffrn_measurement_method \w-2\q
_diffrn_orient_matrix_UB_11 -0.03026
_diffrn_orient_matrix_UB_12 -0.02234
_diffrn_orient_matrix_UB_13 0.04233
_diffrn_orient_matrix_UB_21 0.04563
_diffrn_orient_matrix_UB_22 -0.04493
_diffrn_orient_matrix_UB_23 -0.01221
_diffrn_orient_matrix_UB_31 0.03451
_diffrn_orient_matrix_UB_32 0.04266
_diffrn_orient_matrix_UB_33 0.05656
_diffrn_radiation_detector 'scintillation counter'
_diffrn_radiation_monochromator graphite
_diffrn_radiation_source 'Rigaku rotating anode'
_diffrn_radiation_type 'Mo K\a'
_diffrn_radiation_wavelength 0.7107
_diffrn_reflns_av_R_equivalents 0.090
_diffrn_reflns_av_sigmaI/netI 0.300
_diffrn_reflns_limit_h_max 18
_diffrn_reflns_limit_h_min 0
_diffrn_reflns_limit_k_max 19
_diffrn_reflns_limit_k_min -19
_diffrn_reflns_limit_l_max 18
_diffrn_reflns_limit_l_min -18
_diffrn_reflns_number 13253
_diffrn_reflns_reduction_process 'Lp corrections applied'
_diffrn_reflns_theta_max 25.00
_diffrn_reflns_theta_min 2.64
_diffrn_standards_decay_% -1.74
_diffrn_standards_interval_count 150
_diffrn_standards_number 3
_exptl_absorpt_coefficient_mu 0.233
_exptl_absorpt_correction_T_max 0.990
_exptl_absorpt_correction_T_min 0.855
_exptl_absorpt_correction_type psi-scan
_exptl_absorpt_process_details '(North, Phillips & Mathews, 1968)'
_exptl_crystal_colour black
_exptl_crystal_density_diffrn 1.175
_exptl_crystal_density_method 'not measured'
_exptl_crystal_description prismatic
_exptl_crystal_F_000 1354.00
_exptl_crystal_size_max 0.880
_exptl_crystal_size_mid 0.250
_exptl_crystal_size_min 0.170
_refine_diff_density_max 0.42
_refine_diff_density_min -0.55
_refine_ls_extinction_coef 0.000(1)
_refine_ls_extinction_method 'Zachariasen(1967) type 2 Gaussian isotropic'
_refine_ls_goodness_of_fit_ref 1.384
_refine_ls_hydrogen_treatment noref
_refine_ls_matrix_type full
_refine_ls_number_constraints 0
_refine_ls_number_parameters 860
_refine_ls_number_reflns 4618
_refine_ls_number_restraints 0
_refine_ls_R_factor_all 0.0756
_refine_ls_R_factor_gt 0.0756
_refine_ls_shift/su_max 0.0500
_refine_ls_shift/su_mean 0.0040
_refine_ls_structure_factor_coef F
_refine_ls_weighting_details 'w = 1/[\s^2^(Fo) + 0.00090|Fo|^2^]'
_refine_ls_weighting_scheme calc
_refine_ls_wR_factor_gt 0.0926
_refine_ls_wR_factor_ref 0.0926
_reflns_number_gt 4618
_reflns_number_total 12737
_reflns_threshold_expression >2.0sigma(I)
_cod_data_source_file a907241a.txt
_cod_data_source_block '[MnTMesP][DMTCNQ]2p-xylene'
_cod_depositor_comments
;
The following automatic conversions were performed:
'_reflns_observed_expression' tag replaced with
'_reflns_threshold_expression' tag as specified in the replacement
file
'cod-tools/trunk/perl-scripts/inputs/replacement_tags.lst'.

'_atom_site_calc_flags'
tag replaced with '_atom_site_calc_flag' tag as specified in the
replacement file
'cod-tools/trunk/perl-scripts/inputs/replacement_tags.lst'.

'_atom_type_scat_imag'
tag replaced with '_atom_type_scat_dispersion_imag' tag as specified
in the replacement file
'cod-tools/trunk/perl-scripts/inputs/replacement_tags.lst'.

Automatic conversion script
Id: cif_correct_tags 3137 2015-03-23 15:08:43Z antanas 
;
_cod_original_cell_volume 3618(2)
_cod_original_sg_symbol_H-M 'P -1         '
_cod_original_formula_sum 'C86 H80 N8 Mn '
_cod_database_code 7203893

loop_
_symmetry_equiv_pos_as_xyz
x,y,z
-x,-y,-z

loop_
_atom_site_label
_atom_site_type_symbol
_atom_site_fract_x
_atom_site_fract_y
_atom_site_fract_z
_atom_site_U_iso_or_equiv
_atom_site_adp_type
_atom_site_occupancy
_atom_site_calc_flag
_atom_site_refinement_flags
_atom_site_disorder_assembly
_atom_site_disorder_group
Mn(1) Mn 0.0000 0.0000 1.0000 0.0259(6) Uani 1.00 d S . .
Mn(2) Mn 0.5000 0.5000 1.5000 0.0273(6) Uani 1.00 d S . .
N(1) N -0.0386(5) -0.0625(5) 1.0779(5) 0.030(2) Uani 1.00 d . . .
N(2) N -0.0069(5) -0.1149(5) 0.8824(5) 0.029(2) Uani 1.00 d . . .
N(3) N 0.6126(5) 0.5152(5) 1.5714(5) 0.032(2) Uani 1.00 d . . .
N(4) N 0.5580(5) 0.5350(5) 1.4066(5) 0.029(2) Uani 1.00 d . . .
N(5) N 0.1424(6) -0.0243(6) 1.0356(7) 0.046(3) Uani 1.00 d . . .
N(6) N 0.2009(8) -0.2091(7) 1.1415(7) 0.070(4) Uani 1.00 d . . .
N(7) N 0.5978(8) 0.1414(7) 1.4783(8) 0.076(4) Uani 1.00 d . . .
N(8) N 0.5297(6) 0.3530(6) 1.4084(6) 0.042(3) Uani 1.00 d . . .
C(1) C -0.0538(7) -0.0247(6) 1.1761(6) 0.034(3) Uani 1.00 d . . .
C(2) C -0.0803(8) -0.0911(7) 1.2047(8) 0.047(3) Uani 1.00 d . . .
C(3) C -0.0815(7) -0.1677(7) 1.1284(8) 0.042(3) Uani 1.00 d . . .
C(4) C -0.0569(6) -0.1499(6) 1.0482(7) 0.032(3) Uani 1.00 d . . .
C(5) C -0.0540(6) -0.2138(6) 0.9542(6) 0.031(3) Uani 1.00 d . . .
C(6) C -0.0320(6) -0.1952(6) 0.8773(6) 0.029(3) Uani 1.00 d . . .
C(7) C -0.0342(7) -0.2579(6) 0.7797(7) 0.040(3) Uani 1.00 d . . .
C(8) C -0.0071(7) -0.2175(6) 0.7265(7) 0.041(3) Uani 1.00 d . . .
C(9) C 0.0099(6) -0.1271(6) 0.7903(7) 0.032(3) Uani 1.00 d . . .
C(10) C 0.0393(7) -0.0640(6) 0.7612(7) 0.038(3) Uani 1.00 d . . .
C(11) C -0.0699(6) -0.3093(6) 0.9335(6) 0.029(3) Uani 1.00 d . . .
C(12) C -0.0002(7) -0.3657(7) 0.9173(7) 0.039(3) Uani 1.00 d . . .
C(13) C -0.0168(6) -0.4521(7) 0.9016(7) 0.039(3) Uani 1.00 d . . .
C(14) C -0.0986(7) -0.4854(6) 0.8985(7) 0.036(3) Uani 1.00 d . . .
C(15) C -0.1672(6) -0.4291(6) 0.9140(7) 0.034(3) Uani 1.00 d . . .
C(16) C -0.1545(6) -0.3425(6) 0.9295(6) 0.029(3) Uani 1.00 d . . .
C(17) C 0.0926(7) -0.3319(8) 0.9229(9) 0.050(4) Uani 1.00 d . . .
C(18) C -0.1124(8) -0.5813(7) 0.8794(9) 0.054(4) Uani 1.00 d . . .
C(19) C -0.2327(7) -0.2834(8) 0.9457(9) 0.052(4) Uani 1.00 d . . .
C(20) C 0.0575(8) -0.0937(7) 0.6554(7) 0.043(3) Uani 1.00 d . . .
C(21) C 0.1357(8) -0.1279(8) 0.6192(8) 0.051(4) Uani 1.00 d . . .
C(22) C 0.1492(9) -0.1559(8) 0.5196(8) 0.056(4) Uani 1.00 d . . .
C(23) C 0.0854(9) -0.1481(8) 0.4610(8) 0.057(4) Uani 1.00 d . . .
C(24) C 0.0110(9) -0.1091(6) 0.5010(7) 0.048(3) Uani 1.00 d . . .
C(25) C -0.0088(8) -0.0803(6) 0.5975(7) 0.043(3) Uani 1.00 d . . .
C(26) C 0.2071(9) -0.138(1) 0.6811(9) 0.077(5) Uani 1.00 d . . .
C(27) C 0.102(1) -0.1838(10) 0.3542(9) 0.085(5) Uani 1.00 d . . .
C(28) C -0.0908(9) -0.0416(9) 0.6365(9) 0.063(4) Uani 1.00 d . . .
C(29) C 0.6282(6) 0.5044(7) 1.6558(7) 0.036(3) Uani 1.00 d . . .
C(30) C 0.7176(6) 0.5235(7) 1.6821(7) 0.039(3) Uani 1.00 d . . .
C(31) C 0.7574(6) 0.5436(7) 1.6176(7) 0.039(3) Uani 1.00 d . . .
C(32) C 0.6917(6) 0.5381(6) 1.5471(7) 0.032(3) Uani 1.00 d . . .
C(33) C 0.7090(6) 0.5540(6) 1.4682(7) 0.033(3) Uani 1.00 d . . .
C(34) C 0.6438(6) 0.5564(6) 1.4053(7) 0.033(3) Uani 1.00 d . . .
C(35) C 0.6582(7) 0.5819(8) 1.3284(8) 0.046(3) Uani 1.00 d . . .
C(36) C 0.5820(7) 0.5731(8) 1.2835(8) 0.047(4) Uani 1.00 d . . .
C(37) C 0.5198(6) 0.5454(7) 1.3295(7) 0.035(3) Uani 1.00 d . . .
C(38) C 0.4334(6) 0.5244(6) 1.3005(6) 0.036(3) Uani 1.00 d . . .
C(39) C 0.8014(6) 0.5695(6) 1.4488(7) 0.033(3) Uani 1.00 d . . .
C(40) C 0.8396(7) 0.6510(7) 1.4829(7) 0.037(3) Uani 1.00 d . . .
C(41) C 0.9253(7) 0.6590(7) 1.4620(7) 0.039(3) Uani 1.00 d . . .
C(42) C 0.9730(7) 0.5883(7) 1.4057(8) 0.046(3) Uani 1.00 d . . .
C(43) C 0.9327(7) 0.5073(8) 1.3724(9) 0.055(4) Uani 1.00 d . . .
C(44) C 0.8488(7) 0.4949(7) 1.3926(9) 0.050(4) Uani 1.00 d . . .
C(45) C 0.7913(7) 0.7327(8) 1.5436(9) 0.061(4) Uani 1.00 d . . .
C(46) C 1.0661(8) 0.5999(9) 1.384(1) 0.069(5) Uani 1.00 d . . .
C(47) C 0.8074(9) 0.4023(8) 1.351(1) 0.078(5) Uani 1.00 d . . .
C(48) C 0.4053(6) 0.5331(7) 1.2089(7) 0.033(3) Uani 1.00 d . . .
C(49) C 0.3664(7) 0.6098(7) 1.2181(7) 0.042(3) Uani 1.00 d . . .
C(50) C 0.3426(7) 0.6169(8) 1.1333(8) 0.047(4) Uani 1.00 d . . .
C(51) C 0.3567(7) 0.5519(9) 1.0457(8) 0.051(4) Uani 1.00 d . . .
C(52) C 0.3962(7) 0.4774(8) 1.0398(8) 0.051(4) Uani 1.00 d . . .
C(53) C 0.4220(6) 0.4635(7) 1.1196(7) 0.037(3) Uani 1.00 d . . .
C(54) C 0.3489(10) 0.6852(8) 1.3130(10) 0.074(5) Uani 1.00 d . . .
C(55) C 0.3266(9) 0.5605(10) 0.9563(9) 0.073(5) Uani 1.00 d . . .
C(56) C 0.4614(7) 0.3810(7) 1.1118(8) 0.052(4) Uani 1.00 d . . .
C(57) C 0.1830(6) -0.0368(6) 1.0909(7) 0.038(3) Uani 1.00 d . . .
C(58) C 0.2334(7) -0.0542(7) 1.1600(8) 0.042(3) Uani 1.00 d . . .
C(59) C 0.2164(7) -0.1389(7) 1.1521(8) 0.045(3) Uani 1.00 d . . .
C(60) C 0.2945(6) 0.0105(6) 1.2230(7) 0.033(3) Uani 1.00 d . . .
C(61) C 0.3024(6) 0.0913(7) 1.2193(7) 0.035(3) Uani 1.00 d . . .
C(62) C 0.3635(6) 0.1567(6) 1.2716(7) 0.031(3) Uani 1.00 d . . .
C(63) C 0.4220(7) 0.1376(6) 1.3324(7) 0.040(3) Uani 1.00 d . . .
C(64) C 0.4106(7) 0.0574(7) 1.3392(7) 0.041(3) Uani 1.00 d . . .
C(65) C 0.3498(6) -0.0063(6) 1.2907(7) 0.037(3) Uani 1.00 d . . .
C(66) C 0.3650(9) 0.2415(8) 1.2617(9) 0.064(4) Uani 1.00 d . . .
C(67) C 0.3403(8) -0.0868(8) 1.3079(9) 0.065(4) Uani 1.00 d . . .
C(68) C 0.5515(8) 0.1692(7) 1.4405(8) 0.049(4) Uani 1.00 d . . .
C(69) C 0.4922(7) 0.1962(6) 1.3886(7) 0.036(3) Uani 1.00 d . . .
C(70) C 0.5101(7) 0.2816(7) 1.3970(7) 0.042(3) Uani 1.00 d . . .
C(71) C 0.444(1) 0.098(1) 0.948(1) 0.101(7) Uani 1.00 d . . .
C(72) C 0.507(1) 0.139(1) 0.917(1) 0.083(6) Uani 1.00 d . . .
C(73) C 0.579(1) 0.175(1) 0.968(1) 0.082(6) Uani 1.00 d . . .
C(74) C 0.593(1) 0.178(1) 1.058(1) 0.092(6) Uani 1.00 d . . .
C(75) C 0.528(2) 0.138(1) 1.090(1) 0.116(9) Uani 1.00 d . . .
C(76) C 0.454(1) 0.099(1) 1.035(1) 0.112(8) Uani 1.00 d . . .
C(77) C 0.363(1) 0.054(1) 0.884(2) 0.145(9) Uani 1.00 d . . .
C(78) C 0.675(1) 0.219(1) 1.121(2) 0.143(10) Uani 1.00 d . . .
C(79) C 0.8001(8) 0.7082(9) 1.2399(10) 0.057(4) Uani 1.00 d . . .
C(80) C 0.7277(9) 0.7076(9) 1.1885(10) 0.067(5) Uani 1.00 d . . .
C(81) C 0.6609(10) 0.767(1) 1.228(1) 0.080(6) Uani 1.00 d . . .
C(82) C 0.667(1) 0.833(1) 1.320(1) 0.104(7) Uani 1.00 d . . .
C(83) C 0.744(1) 0.834(1) 1.369(1) 0.104(6) Uani 1.00 d . . .
C(84) C 0.8080(9) 0.776(1) 1.331(1) 0.074(5) Uani 1.00 d . . .
C(85) C 0.8677(9) 0.6430(10) 1.198(1) 0.076(5) Uani 1.00 d . . .
C(86) C 0.593(2) 0.896(2) 1.363(2) 0.17(1) Uani 1.00 d . . .
H(1) H -0.0948 -0.0820 1.2674 0.0555 Uiso 1.00 calc . . .
H(2) H -0.0955 -0.2233 1.1268 0.0510 Uiso 1.00 calc . . .
H(3) H -0.0517 -0.3180 0.7564 0.0479 Uiso 1.00 calc . . .
H(4) H 0.0000 -0.2437 0.6594 0.0496 Uiso 1.00 calc . . .
H(5) H 0.0306 -0.4900 0.8920 0.0468 Uiso 1.00 calc . . .
H(6) H -0.2242 -0.4504 0.9142 0.0412 Uiso 1.00 calc . . .
H(7) H 0.1232 -0.3384 0.9730 0.0608 Uiso 1.00 calc . . .
H(8) H 0.1198 -0.3657 0.8634 0.0608 Uiso 1.00 calc . . .
H(9) H 0.0930 -0.2719 0.9341 0.0608 Uiso 1.00 calc . . .
H(10) H -0.1726 -0.5932 0.8801 0.0648 Uiso 1.00 calc . . .
H(11) H -0.0903 -0.6177 0.8186 0.0648 Uiso 1.00 calc . . .
H(12) H -0.0831 -0.5918 0.9278 0.0648 Uiso 1.00 calc . . .
H(13) H -0.2136 -0.2264 0.9541 0.0619 Uiso 1.00 calc . . .
H(14) H -0.2710 -0.3080 0.8912 0.0619 Uiso 1.00 calc . . .
H(15) H -0.2619 -0.2793 1.0008 0.0619 Uiso 1.00 calc . . .
H(16) H 0.2028 -0.1809 0.4929 0.0670 Uiso 1.00 calc . . .
H(17) H -0.0312 -0.1002 0.4604 0.0570 Uiso 1.00 calc . . .
H(18) H 0.1874 -0.1761 0.7082 0.0939 Uiso 1.00 calc . . .
H(19) H 0.2558 -0.1624 0.6430 0.0939 Uiso 1.00 calc . . .
H(20) H 0.2222 -0.0819 0.7307 0.0939 Uiso 1.00 calc . . .
H(21) H 0.1129 -0.2450 0.3296 0.1059 Uiso 1.00 calc . . .
H(22) H 0.0534 -0.1744 0.3222 0.1059 Uiso 1.00 calc . . .
H(23) H 0.1515 -0.1539 0.3450 0.1059 Uiso 1.00 calc . . .
H(24) H -0.0900 -0.0270 0.7038 0.0764 Uiso 1.00 calc . . .
H(25) H -0.0985 0.0104 0.6278 0.0764 Uiso 1.00 calc . . .
H(26) H -0.1365 -0.0825 0.6060 0.0764 Uiso 1.00 calc . . .
H(27) H 0.7449 0.5221 1.7369 0.0477 Uiso 1.00 calc . . .
H(28) H 0.8170 0.5585 1.6176 0.0477 Uiso 1.00 calc . . .
H(29) H 0.7115 0.6013 1.3132 0.0557 Uiso 1.00 calc . . .
H(30) H 0.5719 0.5839 1.2285 0.0573 Uiso 1.00 calc . . .
H(31) H 0.9518 0.7163 1.4874 0.0468 Uiso 1.00 calc . . .
H(32) H 0.9638 0.4568 1.3322 0.0653 Uiso 1.00 calc . . .
H(33) H 0.8194 0.7615 1.6044 0.0745 Uiso 1.00 calc . . .
H(34) H 0.7892 0.7706 1.5127 0.0745 Uiso 1.00 calc . . .
H(35) H 0.7336 0.7159 1.5517 0.0745 Uiso 1.00 calc . . .
H(36) H 1.0888 0.5436 1.3448 0.0830 Uiso 1.00 calc . . .
H(37) H 1.0691 0.6364 1.3516 0.0830 Uiso 1.00 calc . . .
H(38) H 1.0994 0.6258 1.4423 0.0830 Uiso 1.00 calc . . .
H(39) H 0.7498 0.4053 1.3719 0.0914 Uiso 1.00 calc . . .
H(40) H 0.8078 0.3779 1.2831 0.0914 Uiso 1.00 calc . . .
H(41) H 0.8399 0.3661 1.3725 0.0914 Uiso 1.00 calc . . .
H(42) H 0.3161 0.6691 1.1375 0.0562 Uiso 1.00 calc . . .
H(43) H 0.4070 0.4323 0.9780 0.0601 Uiso 1.00 calc . . .
H(44) H 0.3670 0.6711 1.3638 0.0876 Uiso 1.00 calc . . .
H(45) H 0.3777 0.7370 1.3183 0.0876 Uiso 1.00 calc . . .
H(46) H 0.2875 0.6951 1.3179 0.0876 Uiso 1.00 calc . . .
H(47) H 0.3541 0.6114 0.9546 0.0884 Uiso 1.00 calc . . .
H(48) H 0.3421 0.5098 0.9011 0.0884 Uiso 1.00 calc . . .
H(49) H 0.2660 0.5670 0.9569 0.0884 Uiso 1.00 calc . . .
H(50) H 0.4249 0.3538 1.1409 0.0636 Uiso 1.00 calc . . .
H(51) H 0.4672 0.3420 1.0457 0.0636 Uiso 1.00 calc . . .
H(52) H 0.5164 0.3939 1.1427 0.0636 Uiso 1.00 calc . . .
H(53) H 0.2627 0.1031 1.1787 0.0422 Uiso 1.00 calc . . .
H(54) H 0.4487 0.0465 1.3816 0.0499 Uiso 1.00 calc . . .
H(55) H 0.4098 0.2792 1.3012 0.0771 Uiso 1.00 calc . . .
H(56) H 0.3747 0.2299 1.1965 0.0771 Uiso 1.00 calc . . .
H(57) H 0.3109 0.2694 1.2801 0.0771 Uiso 1.00 calc . . .
H(58) H 0.3285 -0.0704 1.3731 0.0769 Uiso 1.00 calc . . .
H(59) H 0.2946 -0.1231 1.2683 0.0769 Uiso 1.00 calc . . .
H(60) H 0.3929 -0.1184 1.2921 0.0769 Uiso 1.00 calc . . .
H(61) H 0.4981 0.1415 0.8575 0.1001 Uiso 1.00 calc . . .
H(62) H 0.6229 0.1986 0.9423 0.0996 Uiso 1.00 calc . . .
H(63) H 0.5364 0.1385 1.1513 0.1417 Uiso 1.00 calc . . .
H(64) H 0.4112 0.0722 1.0581 0.1373 Uiso 1.00 calc . . .
H(65) H 0.3124 0.0807 0.9157 0.1716 Uiso 1.00 calc . . .
H(66) H 0.3669 0.0605 0.8254 0.1716 Uiso 1.00 calc . . .
H(67) H 0.3612 -0.0071 0.8693 0.1716 Uiso 1.00 calc . . .
H(68) H 0.7044 0.1762 1.1331 0.1839 Uiso 1.00 calc . . .
H(69) H 0.7116 0.2434 1.0888 0.1839 Uiso 1.00 calc . . .
H(70) H 0.6582 0.2656 1.1803 0.1839 Uiso 1.00 calc . . .
H(71) H 0.7223 0.6658 1.1232 0.0816 Uiso 1.00 calc . . .
H(72) H 0.6091 0.7596 1.1917 0.0988 Uiso 1.00 calc . . .
H(73) H 0.7521 0.8781 1.4326 0.1258 Uiso 1.00 calc . . .
H(74) H 0.8597 0.7829 1.3676 0.0912 Uiso 1.00 calc . . .
H(75) H 0.8444 0.5853 1.1799 0.0901 Uiso 1.00 calc . . .
H(76) H 0.8898 0.6473 1.1428 0.0901 Uiso 1.00 calc . . .
H(77) H 0.9138 0.6539 1.2436 0.0901 Uiso 1.00 calc . . .
H(78) H 0.6095 0.9371 1.4268 0.2085 Uiso 1.00 calc . . .
H(79) H 0.5808 0.9265 1.3255 0.2085 Uiso 1.00 calc . . .
H(80) H 0.5431 0.8633 1.3658 0.2085 Uiso 1.00 calc . . .

loop_
_atom_site_aniso_label
_atom_site_aniso_U_11
_atom_site_aniso_U_22
_atom_site_aniso_U_33
_atom_site_aniso_U_12
_atom_site_aniso_U_13
_atom_site_aniso_U_23
Mn(1) 0.032(1) 0.022(1) 0.023(1) -0.0058(9) -0.0059(10) 0.0088(10)
Mn(2) 0.027(1) 0.031(1) 0.028(1) -0.0032(10) -0.0078(10) 0.018(1)
N(1) 0.040(5) 0.024(4) 0.024(5) -0.008(4) -0.013(4) 0.010(4)
N(2) 0.039(5) 0.020(4) 0.030(5) -0.002(3) -0.006(4) 0.013(3)
N(3) 0.029(5) 0.035(5) 0.030(5) -0.007(4) -0.005(4) 0.011(4)
N(4) 0.035(5) 0.029(4) 0.029(4) -0.010(4) -0.007(4) 0.018(4)
N(5) 0.041(5) 0.045(6) 0.053(6) 0.008(4) -0.006(5) 0.022(5)
N(6) 0.099(9) 0.050(7) 0.059(7) -0.020(6) -0.030(6) 0.024(6)
N(7) 0.100(9) 0.048(6) 0.080(8) -0.021(6) -0.054(7) 0.029(6)
N(8) 0.047(6) 0.036(5) 0.039(5) -0.001(4) -0.006(4) 0.013(4)
C(1) 0.051(7) 0.031(5) 0.017(5) -0.008(5) 0.001(5) 0.007(4)
C(2) 0.074(9) 0.039(6) 0.028(6) -0.021(6) -0.006(6) 0.016(5)
C(3) 0.055(7) 0.030(6) 0.047(7) -0.013(5) -0.008(5) 0.022(5)
C(4) 0.032(5) 0.030(5) 0.033(6) -0.008(4) -0.009(4) 0.015(5)
C(5) 0.040(6) 0.022(5) 0.024(5) -0.006(4) -0.011(4) 0.002(4)
C(6) 0.036(5) 0.028(5) 0.019(5) -0.011(4) -0.012(4) 0.008(4)
C(7) 0.059(7) 0.025(5) 0.034(6) 0.001(5) -0.012(5) 0.012(5)
C(8) 0.058(7) 0.034(6) 0.028(6) -0.001(5) -0.008(5) 0.009(5)
C(9) 0.039(6) 0.028(5) 0.028(5) -0.001(4) -0.004(4) 0.011(4)
C(10) 0.049(6) 0.035(6) 0.030(6) -0.007(5) -0.003(5) 0.014(5)
C(11) 0.042(6) 0.026(5) 0.018(5) -0.010(4) -0.005(4) 0.009(4)
C(12) 0.038(6) 0.047(7) 0.038(6) -0.007(5) 0.001(5) 0.024(5)
C(13) 0.035(6) 0.041(6) 0.042(6) 0.009(5) 0.003(5) 0.018(5)
C(14) 0.048(6) 0.031(5) 0.033(6) -0.007(5) -0.002(5) 0.016(5)
C(15) 0.035(6) 0.040(6) 0.025(5) -0.015(5) -0.011(4) 0.012(4)
C(16) 0.036(5) 0.028(5) 0.026(5) -0.010(4) -0.009(4) 0.014(4)
C(17) 0.034(6) 0.055(7) 0.075(9) 0.010(5) 0.000(6) 0.040(7)
C(18) 0.060(8) 0.041(7) 0.061(8) -0.002(6) 0.005(6) 0.022(6)
C(19) 0.040(7) 0.057(8) 0.064(8) 0.002(6) 0.000(6) 0.031(7)
C(20) 0.064(8) 0.038(6) 0.023(5) -0.012(5) -0.002(5) 0.010(5)
C(21) 0.058(8) 0.058(8) 0.044(7) -0.002(6) 0.005(6) 0.027(6)
C(22) 0.075(9) 0.049(7) 0.038(7) 0.008(6) 0.015(6) 0.013(6)
C(23) 0.09(1) 0.044(7) 0.030(6) -0.003(7) 0.010(7) 0.013(5)
C(24) 0.089(9) 0.026(6) 0.025(6) -0.014(6) -0.007(6) 0.007(5)
C(25) 0.066(8) 0.025(5) 0.038(6) -0.008(5) -0.008(5) 0.015(5)
C(26) 0.074(10) 0.10(1) 0.054(9) 0.020(9) -0.001(7) 0.029(8)
C(27) 0.14(1) 0.08(1) 0.028(7) -0.009(10) 0.013(8) 0.022(7)
C(28) 0.072(9) 0.070(9) 0.043(7) -0.015(8) -0.014(7) 0.022(7)
C(29) 0.026(5) 0.055(7) 0.036(6) 0.004(5) -0.004(4) 0.029(5)
C(30) 0.034(6) 0.047(6) 0.037(6) 0.003(5) -0.004(5) 0.020(5)
C(31) 0.031(6) 0.047(6) 0.046(6) -0.007(5) -0.011(5) 0.027(5)
C(32) 0.032(5) 0.034(5) 0.031(5) -0.010(4) -0.010(4) 0.014(4)
C(33) 0.031(5) 0.032(5) 0.032(5) -0.009(4) -0.007(4) 0.010(4)
C(34) 0.026(5) 0.042(6) 0.036(6) -0.010(4) -0.006(4) 0.021(5)
C(35) 0.033(6) 0.067(8) 0.042(6) -0.011(5) -0.001(5) 0.028(6)
C(36) 0.038(7) 0.070(8) 0.043(7) -0.001(6) -0.004(5) 0.035(7)
C(37) 0.028(6) 0.052(7) 0.026(5) -0.006(5) -0.011(4) 0.020(5)
C(38) 0.041(6) 0.045(6) 0.022(5) -0.003(5) -0.009(4) 0.015(5)
C(39) 0.025(5) 0.043(6) 0.039(6) -0.002(4) -0.003(4) 0.024(5)
C(40) 0.042(6) 0.040(6) 0.029(5) -0.001(5) 0.000(5) 0.015(5)
C(41) 0.043(6) 0.046(6) 0.031(6) -0.019(5) -0.017(5) 0.021(5)
C(42) 0.041(6) 0.045(7) 0.053(7) -0.001(5) -0.004(5) 0.022(6)
C(43) 0.038(7) 0.056(8) 0.083(9) 0.020(6) 0.026(6) 0.040(7)
C(44) 0.047(7) 0.046(7) 0.062(8) -0.006(5) 0.003(6) 0.029(6)
C(45) 0.045(8) 0.059(8) 0.071(9) -0.005(6) 0.012(6) 0.018(7)
C(46) 0.037(7) 0.078(10) 0.10(1) 0.008(7) 0.006(7) 0.049(9)
C(47) 0.08(1) 0.046(8) 0.08(1) -0.015(7) 0.014(8) 0.001(7)
C(48) 0.027(5) 0.045(6) 0.037(6) -0.006(4) -0.006(4) 0.028(5)
C(49) 0.053(7) 0.039(6) 0.036(6) -0.007(5) -0.010(5) 0.019(5)
C(50) 0.041(6) 0.061(8) 0.054(7) -0.007(5) -0.008(6) 0.041(6)
C(51) 0.042(7) 0.080(9) 0.045(7) -0.008(6) -0.002(5) 0.040(7)
C(52) 0.035(6) 0.081(9) 0.036(6) -0.017(6) -0.011(5) 0.025(6)
C(53) 0.018(5) 0.049(7) 0.040(6) -0.007(5) 0.001(4) 0.014(5)
C(54) 0.10(1) 0.045(8) 0.067(9) 0.013(7) -0.020(8) 0.011(7)
C(55) 0.075(9) 0.11(1) 0.048(8) -0.001(9) -0.009(7) 0.052(8)
C(56) 0.047(7) 0.042(7) 0.053(7) 0.005(5) -0.013(6) 0.008(6)
C(57) 0.032(6) 0.032(6) 0.045(6) -0.006(4) -0.007(5) 0.013(5)
C(58) 0.038(6) 0.047(7) 0.048(7) -0.002(5) -0.007(5) 0.027(6)
C(59) 0.055(7) 0.042(6) 0.039(6) -0.006(5) -0.016(5) 0.020(5)
C(60) 0.035(6) 0.030(5) 0.034(6) -0.006(4) -0.004(4) 0.015(5)
C(61) 0.024(5) 0.051(6) 0.033(6) 0.007(4) 0.000(4) 0.021(5)
C(62) 0.030(5) 0.020(5) 0.038(6) 0.004(4) 0.006(4) 0.007(4)
C(63) 0.051(7) 0.033(6) 0.037(6) -0.005(5) -0.011(5) 0.017(5)
C(64) 0.043(6) 0.041(6) 0.038(6) -0.001(5) -0.015(5) 0.016(5)
C(65) 0.040(6) 0.035(6) 0.036(6) 0.003(5) -0.006(5) 0.014(5)
C(66) 0.091(10) 0.044(7) 0.067(9) -0.016(7) -0.040(8) 0.035(7)
C(67) 0.064(8) 0.068(8) 0.078(9) -0.017(7) -0.045(7) 0.049(7)
C(68) 0.053(7) 0.047(7) 0.048(7) -0.012(6) -0.023(6) 0.024(6)
C(69) 0.043(6) 0.030(5) 0.038(6) 0.001(4) -0.004(5) 0.016(5)
C(70) 0.038(6) 0.052(7) 0.033(6) 0.004(5) -0.009(5) 0.017(5)
C(71) 0.08(1) 0.10(1) 0.10(1) 0.01(1) 0.01(1) 0.02(1)
C(72) 0.08(1) 0.08(1) 0.08(1) 0.020(9) 0.016(10) 0.022(9)
C(73) 0.08(1) 0.08(1) 0.09(1) 0.013(9) 0.008(9) 0.045(10)
C(74) 0.11(1) 0.08(1) 0.07(1) 0.02(1) 0.02(1) 0.026(10)
C(75) 0.15(2) 0.13(2) 0.07(1) 0.02(2) 0.02(1) 0.06(1)
C(76) 0.12(2) 0.14(2) 0.08(1) 0.01(1) 0.03(1) 0.05(1)
C(77) 0.13(2) 0.12(2) 0.15(2) -0.02(1) -0.02(2) 0.03(2)
C(78) 0.15(2) 0.13(2) 0.15(2) -0.02(2) -0.05(2) 0.07(2)
C(79) 0.058(8) 0.065(9) 0.066(9) -0.006(7) 0.003(7) 0.045(8)
C(80) 0.08(1) 0.063(9) 0.065(9) -0.011(8) -0.024(8) 0.036(8)
C(81) 0.07(1) 0.09(1) 0.09(1) 0.006(9) -0.007(9) 0.04(1)
C(82) 0.11(1) 0.12(2) 0.10(1) 0.05(1) 0.02(1) 0.05(1)
C(83) 0.13(2) 0.10(1) 0.048(9) 0.03(1) -0.016(10) -0.007(9)
C(84) 0.062(9) 0.09(1) 0.070(10) 0.006(8) -0.027(8) 0.039(9)
C(85) 0.071(10) 0.09(1) 0.09(1) 0.012(8) 0.002(8) 0.063(10)
C(86) 0.18(2) 0.20(2) 0.12(2) 0.12(2) 0.05(2) 0.07(2)

loop_
_atom_type_symbol
_atom_type_description
_atom_type_scat_dispersion_real
_atom_type_scat_dispersion_imag
_atom_type_scat_source
C C 0.003 0.002
;International Tables for Crystallography
(1992, Vol. C, Tables 4.2.6.8 and 6.1.1.1)
;
H H 0.000 0.000
;International Tables for Crystallography
(1992, Vol. C, Table 6.1.1.2)
;
N N 0.006 0.003
;International Tables for Crystallography
(1992, Vol. C, Tables 4.2.6.8 and 6.1.1.1)
;
Mn Mn 0.337 0.728
;International Tables for Crystallography
(1992, Vol. C, Tables 4.2.6.8 and 6.1.1.1)
;

loop_
_geom_angle_atom_site_label_1
_geom_angle_atom_site_label_2
_geom_angle_atom_site_label_3
_geom_angle
_geom_angle_site_symmetry_1
_geom_angle_site_symmetry_2
_geom_angle_site_symmetry_3
_geom_angle_publ_flag
N(1) Mn(1) N(1) 180.0 1_555 1_555 2_557 yes
N(1) Mn(1) N(2) 89.4(3) 1_555 1_555 1_555 yes
N(1) Mn(1) N(2) 90.6(3) 1_555 1_555 2_557 yes
N(1) Mn(1) N(5) 87.2(3) 1_555 1_555 1_555 yes
N(1) Mn(1) N(5) 92.8(3) 1_555 1_555 2_557 yes
N(1) Mn(1) C(1) 21.5(3) 1_555 1_555 1_555 yes
N(1) Mn(1) C(1) 158.5(3) 1_555 1_555 2_557 yes
N(1) Mn(1) C(4) 20.6(3) 1_555 1_555 1_555 yes
N(1) Mn(1) C(4) 159.4(3) 1_555 1_555 2_557 yes
N(1) Mn(1) C(6) 68.2(3) 1_555 1_555 1_555 yes
N(1) Mn(1) C(6) 111.8(3) 1_555 1_555 2_557 yes
N(1) Mn(1) C(9) 110.9(3) 1_555 1_555 1_555 yes
N(1) Mn(1) C(9) 69.1(3) 1_555 1_555 2_557 yes
N(1) Mn(1) N(2) 90.6(3) 2_557 1_555 1_555 yes
N(1) Mn(1) N(2) 89.4(3) 2_557 1_555 2_557 yes
N(1) Mn(1) N(5) 92.8(3) 2_557 1_555 1_555 yes
N(1) Mn(1) N(5) 87.2(3) 2_557 1_555 2_557 yes
N(1) Mn(1) C(1) 158.5(3) 2_557 1_555 1_555 yes
N(1) Mn(1) C(1) 21.5(3) 2_557 1_555 2_557 yes
N(1) Mn(1) C(4) 159.4(3) 2_557 1_555 1_555 yes
N(1) Mn(1) C(4) 20.6(3) 2_557 1_555 2_557 yes
N(1) Mn(1) C(6) 111.8(3) 2_557 1_555 1_555 yes
N(1) Mn(1) C(6) 68.2(3) 2_557 1_555 2_557 yes
N(1) Mn(1) C(9) 69.1(3) 2_557 1_555 1_555 yes
N(1) Mn(1) C(9) 110.9(3) 2_557 1_555 2_557 yes
N(2) Mn(1) N(2) 180.0 1_555 1_555 2_557 yes
N(2) Mn(1) N(5) 92.2(3) 1_555 1_555 1_555 yes
N(2) Mn(1) N(5) 87.8(3) 1_555 1_555 2_557 yes
N(2) Mn(1) C(1) 110.9(3) 1_555 1_555 1_555 yes
N(2) Mn(1) C(1) 69.1(3) 1_555 1_555 2_557 yes
N(2) Mn(1) C(4) 68.8(3) 1_555 1_555 1_555 yes
N(2) Mn(1) C(4) 111.2(3) 1_555 1_555 2_557 yes
N(2) Mn(1) C(6) 21.1(3) 1_555 1_555 1_555 yes
N(2) Mn(1) C(6) 158.9(3) 1_555 1_555 2_557 yes
N(2) Mn(1) C(9) 21.5(3) 1_555 1_555 1_555 yes
N(2) Mn(1) C(9) 158.5(3) 1_555 1_555 2_557 yes
N(2) Mn(1) N(5) 87.8(3) 2_557 1_555 1_555 yes
N(2) Mn(1) N(5) 92.2(3) 2_557 1_555 2_557 yes
N(2) Mn(1) C(1) 69.1(3) 2_557 1_555 1_555 yes
N(2) Mn(1) C(1) 110.9(3) 2_557 1_555 2_557 yes
N(2) Mn(1) C(4) 111.2(3) 2_557 1_555 1_555 yes
N(2) Mn(1) C(4) 68.8(3) 2_557 1_555 2_557 yes
N(2) Mn(1) C(6) 158.9(3) 2_557 1_555 1_555 yes
N(2) Mn(1) C(6) 21.1(3) 2_557 1_555 2_557 yes
N(2) Mn(1) C(9) 158.5(3) 2_557 1_555 1_555 yes
N(2) Mn(1) C(9) 21.5(3) 2_557 1_555 2_557 yes
N(5) Mn(1) N(5) 180.0 1_555 1_555 2_557 yes
N(5) Mn(1) C(1) 87.4(3) 1_555 1_555 1_555 yes
N(5) Mn(1) C(1) 92.6(3) 1_555 1_555 2_557 yes
N(5) Mn(1) C(4) 87.7(3) 1_555 1_555 1_555 yes
N(5) Mn(1) C(4) 92.3(3) 1_555 1_555 2_557 yes
N(5) Mn(1) C(6) 91.4(3) 1_555 1_555 1_555 yes
N(5) Mn(1) C(6) 88.6(3) 1_555 1_555 2_557 yes
N(5) Mn(1) C(9) 93.6(3) 1_555 1_555 1_555 yes
N(5) Mn(1) C(9) 86.4(3) 1_555 1_555 2_557 yes
N(5) Mn(1) C(1) 92.6(3) 2_557 1_555 1_555 yes
N(5) Mn(1) C(1) 87.4(3) 2_557 1_555 2_557 yes
N(5) Mn(1) C(4) 92.3(3) 2_557 1_555 1_555 yes
N(5) Mn(1) C(4) 87.7(3) 2_557 1_555 2_557 yes
N(5) Mn(1) C(6) 88.6(3) 2_557 1_555 1_555 yes
N(5) Mn(1) C(6) 91.4(3) 2_557 1_555 2_557 yes
N(5) Mn(1) C(9) 86.4(3) 2_557 1_555 1_555 yes
N(5) Mn(1) C(9) 93.6(3) 2_557 1_555 2_557 yes
C(1) Mn(1) C(1) 180.0 1_555 1_555 2_557 yes
C(1) Mn(1) C(4) 42.1(3) 1_555 1_555 1_555 yes
C(1) Mn(1) C(4) 137.9(3) 1_555 1_555 2_557 yes
C(1) Mn(1) C(6) 89.7(2) 1_555 1_555 1_555 yes
C(1) Mn(1) C(6) 90.3(2) 1_555 1_555 2_557 yes
C(1) Mn(1) C(9) 132.3(2) 1_555 1_555 1_555 yes
C(1) Mn(1) C(9) 47.7(2) 1_555 1_555 2_557 yes
C(1) Mn(1) C(4) 137.9(3) 2_557 1_555 1_555 yes
C(1) Mn(1) C(4) 42.1(3) 2_557 1_555 2_557 yes
C(1) Mn(1) C(6) 90.3(2) 2_557 1_555 1_555 yes
C(1) Mn(1) C(6) 89.7(2) 2_557 1_555 2_557 yes
C(1) Mn(1) C(9) 47.7(2) 2_557 1_555 1_555 yes
C(1) Mn(1) C(9) 132.3(2) 2_557 1_555 2_557 yes
C(4) Mn(1) C(4) 180.0 1_555 1_555 2_557 yes
C(4) Mn(1) C(6) 47.7(2) 1_555 1_555 1_555 yes
C(4) Mn(1) C(6) 132.3(2) 1_555 1_555 2_557 yes
C(4) Mn(1) C(9) 90.3(2) 1_555 1_555 1_555 yes
C(4) Mn(1) C(9) 89.7(2) 1_555 1_555 2_557 yes
C(4) Mn(1) C(6) 132.3(2) 2_557 1_555 1_555 yes
C(4) Mn(1) C(6) 47.7(2) 2_557 1_555 2_557 yes
C(4) Mn(1) C(9) 89.7(2) 2_557 1_555 1_555 yes
C(4) Mn(1) C(9) 90.3(2) 2_557 1_555 2_557 yes
C(6) Mn(1) C(6) 180.0 1_555 1_555 2_557 yes
C(6) Mn(1) C(9) 42.6(2) 1_555 1_555 1_555 yes
C(6) Mn(1) C(9) 137.4(2) 1_555 1_555 2_557 yes
C(6) Mn(1) C(9) 137.4(2) 2_557 1_555 1_555 yes
C(6) Mn(1) C(9) 42.6(2) 2_557 1_555 2_557 yes
C(9) Mn(1) C(9) 180.0 1_555 1_555 2_557 yes
N(3) Mn(2) N(3) 180.0 1_555 1_555 2_668 yes
N(3) Mn(2) N(4) 89.9(3) 1_555 1_555 1_555 yes
N(3) Mn(2) N(4) 90.1(3) 1_555 1_555 2_668 yes
N(3) Mn(2) N(8) 89.7(3) 1_555 1_555 1_555 yes
N(3) Mn(2) N(8) 90.3(3) 1_555 1_555 2_668 yes
N(3) Mn(2) C(29) 21.3(3) 1_555 1_555 1_555 yes
N(3) Mn(2) C(29) 158.7(3) 1_555 1_555 2_668 yes
N(3) Mn(2) C(32) 21.4(3) 1_555 1_555 1_555 yes
N(3) Mn(2) C(32) 158.6(3) 1_555 1_555 2_668 yes
N(3) Mn(2) C(34) 68.9(3) 1_555 1_555 1_555 yes
N(3) Mn(2) C(34) 111.1(3) 1_555 1_555 2_668 yes
N(3) Mn(2) C(37) 111.1(3) 1_555 1_555 1_555 yes
N(3) Mn(2) C(37) 68.9(3) 1_555 1_555 2_668 yes
N(3) Mn(2) N(4) 90.1(3) 2_668 1_555 1_555 yes
N(3) Mn(2) N(4) 89.9(3) 2_668 1_555 2_668 yes
N(3) Mn(2) N(8) 90.3(3) 2_668 1_555 1_555 yes
N(3) Mn(2) N(8) 89.7(3) 2_668 1_555 2_668 yes
N(3) Mn(2) C(29) 158.7(3) 2_668 1_555 1_555 yes
N(3) Mn(2) C(29) 21.3(3) 2_668 1_555 2_668 yes
N(3) Mn(2) C(32) 158.6(3) 2_668 1_555 1_555 yes
N(3) Mn(2) C(32) 21.4(3) 2_668 1_555 2_668 yes
N(3) Mn(2) C(34) 111.1(3) 2_668 1_555 1_555 yes
N(3) Mn(2) C(34) 68.9(3) 2_668 1_555 2_668 yes
N(3) Mn(2) C(37) 68.9(3) 2_668 1_555 1_555 yes
N(3) Mn(2) C(37) 111.1(3) 2_668 1_555 2_668 yes
N(4) Mn(2) N(4) 180.0 1_555 1_555 2_668 yes
N(4) Mn(2) N(8) 91.3(3) 1_555 1_555 1_555 yes
N(4) Mn(2) N(8) 88.7(3) 1_555 1_555 2_668 yes
N(4) Mn(2) C(29) 111.2(3) 1_555 1_555 1_555 yes
N(4) Mn(2) C(29) 68.8(3) 1_555 1_555 2_668 yes
N(4) Mn(2) C(32) 68.5(3) 1_555 1_555 1_555 yes
N(4) Mn(2) C(32) 111.5(3) 1_555 1_555 2_668 yes
N(4) Mn(2) C(34) 21.0(3) 1_555 1_555 1_555 yes
N(4) Mn(2) C(34) 159.0(3) 1_555 1_555 2_668 yes
N(4) Mn(2) C(37) 21.3(3) 1_555 1_555 1_555 yes
N(4) Mn(2) C(37) 158.7(3) 1_555 1_555 2_668 yes
N(4) Mn(2) N(8) 88.7(3) 2_668 1_555 1_555 yes
N(4) Mn(2) N(8) 91.3(3) 2_668 1_555 2_668 yes
N(4) Mn(2) C(29) 68.8(3) 2_668 1_555 1_555 yes
N(4) Mn(2) C(29) 111.2(3) 2_668 1_555 2_668 yes
N(4) Mn(2) C(32) 111.5(3) 2_668 1_555 1_555 yes
N(4) Mn(2) C(32) 68.5(3) 2_668 1_555 2_668 yes
N(4) Mn(2) C(34) 159.0(3) 2_668 1_555 1_555 yes
N(4) Mn(2) C(34) 21.0(3) 2_668 1_555 2_668 yes
N(4) Mn(2) C(37) 158.7(3) 2_668 1_555 1_555 yes
N(4) Mn(2) C(37) 21.3(3) 2_668 1_555 2_668 yes
N(8) Mn(2) N(8) 180.0 1_555 1_555 2_668 yes
N(8) Mn(2) C(29) 90.0(3) 1_555 1_555 1_555 yes
N(8) Mn(2) C(29) 90.0(3) 1_555 1_555 2_668 yes
N(8) Mn(2) C(32) 89.4(3) 1_555 1_555 1_555 yes
N(8) Mn(2) C(32) 90.6(3) 1_555 1_555 2_668 yes
N(8) Mn(2) C(34) 90.7(3) 1_555 1_555 1_555 yes
N(8) Mn(2) C(34) 89.3(3) 1_555 1_555 2_668 yes
N(8) Mn(2) C(37) 92.4(3) 1_555 1_555 1_555 yes
N(8) Mn(2) C(37) 87.6(3) 1_555 1_555 2_668 yes
N(8) Mn(2) C(29) 90.0(3) 2_668 1_555 1_555 yes
N(8) Mn(2) C(29) 90.0(3) 2_668 1_555 2_668 yes
N(8) Mn(2) C(32) 90.6(3) 2_668 1_555 1_555 yes
N(8) Mn(2) C(32) 89.4(3) 2_668 1_555 2_668 yes
N(8) Mn(2) C(34) 89.3(3) 2_668 1_555 1_555 yes
N(8) Mn(2) C(34) 90.7(3) 2_668 1_555 2_668 yes
N(8) Mn(2) C(37) 87.6(3) 2_668 1_555 1_555 yes
N(8) Mn(2) C(37) 92.4(3) 2_668 1_555 2_668 yes
C(29) Mn(2) C(29) 180.0 1_555 1_555 2_668 yes
C(29) Mn(2) C(32) 42.7(3) 1_555 1_555 1_555 yes
C(29) Mn(2) C(32) 137.3(3) 1_555 1_555 2_668 yes
C(29) Mn(2) C(34) 90.2(2) 1_555 1_555 1_555 yes
C(29) Mn(2) C(34) 89.8(2) 1_555 1_555 2_668 yes
C(29) Mn(2) C(37) 132.4(2) 1_555 1_555 1_555 yes
C(29) Mn(2) C(37) 47.6(2) 1_555 1_555 2_668 yes
C(29) Mn(2) C(32) 137.3(3) 2_668 1_555 1_555 yes
C(29) Mn(2) C(32) 42.7(3) 2_668 1_555 2_668 yes
C(29) Mn(2) C(34) 89.8(2) 2_668 1_555 1_555 yes
C(29) Mn(2) C(34) 90.2(2) 2_668 1_555 2_668 yes
C(29) Mn(2) C(37) 47.6(2) 2_668 1_555 1_555 yes
C(29) Mn(2) C(37) 132.4(2) 2_668 1_555 2_668 yes
C(32) Mn(2) C(32) 180.0 1_555 1_555 2_668 yes
C(32) Mn(2) C(34) 47.5(2) 1_555 1_555 1_555 yes
C(32) Mn(2) C(34) 132.5(2) 1_555 1_555 2_668 yes
C(32) Mn(2) C(37) 89.8(2) 1_555 1_555 1_555 yes
C(32) Mn(2) C(37) 90.2(2) 1_555 1_555 2_668 yes
C(32) Mn(2) C(34) 132.5(2) 2_668 1_555 1_555 yes
C(32) Mn(2) C(34) 47.5(2) 2_668 1_555 2_668 yes
C(32) Mn(2) C(37) 90.2(2) 2_668 1_555 1_555 yes
C(32) Mn(2) C(37) 89.8(2) 2_668 1_555 2_668 yes
C(34) Mn(2) C(34) 180.0 1_555 1_555 2_668 yes
C(34) Mn(2) C(37) 42.3(2) 1_555 1_555 1_555 yes
C(34) Mn(2) C(37) 137.7(2) 1_555 1_555 2_668 yes
C(34) Mn(2) C(37) 137.7(2) 2_668 1_555 1_555 yes
C(34) Mn(2) C(37) 42.3(2) 2_668 1_555 2_668 yes
C(37) Mn(2) C(37) 180.0 1_555 1_555 2_668 yes
Mn(1) N(1) N(2) 45.5(2) 1_555 1_555 1_555 yes
Mn(1) N(1) N(2) 44.8(2) 1_555 1_555 2_557 yes
Mn(1) N(1) N(5) 51.2(2) 1_555 1_555 1_555 yes
Mn(1) N(1) N(5) 48.0(2) 1_555 1_555 2_557 yes
Mn(1) N(1) C(1) 126.9(6) 1_555 1_555 1_555 yes
Mn(1) N(1) C(2) 162.3(5) 1_555 1_555 1_555 yes
Mn(1) N(1) C(3) 164.4(5) 1_555 1_555 1_555 yes
Mn(1) N(1) C(4) 128.4(7) 1_555 1_555 1_555 yes
Mn(1) N(1) C(5) 100.8(4) 1_555 1_555 1_555 yes
Mn(1) N(1) C(6) 72.8(3) 1_555 1_555 1_555 yes
Mn(1) N(1) C(9) 72.0(3) 1_555 1_555 2_557 yes
Mn(1) N(1) C(10) 99.6(4) 1_555 1_555 2_557 yes
Mn(1) N(1) H(1) 156.7(3) 1_555 1_555 1_555 no
Mn(1) N(1) H(2) 158.7(3) 1_555 1_555 1_555 no
N(2) N(1) N(2) 90.3(3) 1_555 1_555 2_557 yes
N(2) N(1) N(5) 65.3(3) 1_555 1_555 1_555 yes
N(2) N(1) N(5) 60.7(3) 1_555 1_555 2_557 yes
N(2) N(1) C(1) 172.2(6) 1_555 1_555 1_555 yes
N(2) N(1) C(2) 152.2(4) 1_555 1_555 1_555 yes
N(2) N(1) C(3) 118.9(4) 1_555 1_555 1_555 yes
N(2) N(1) C(4) 82.9(6) 1_555 1_555 1_555 yes
N(2) N(1) C(5) 55.3(3) 1_555 1_555 1_555 yes
N(2) N(1) C(6) 27.3(2) 1_555 1_555 1_555 yes
N(2) N(1) C(9) 117.5(3) 1_555 1_555 2_557 yes
N(2) N(1) C(10) 145.1(4) 1_555 1_555 2_557 yes
N(2) N(1) H(1) 157.8(3) 1_555 1_555 1_555 no
N(2) N(1) H(2) 113.2(3) 1_555 1_555 1_555 no
N(2) N(1) N(5) 62.3(3) 2_557 1_555 1_555 yes
N(2) N(1) N(5) 63.0(3) 2_557 1_555 2_557 yes
N(2) N(1) C(1) 82.0(5) 2_557 1_555 1_555 yes
N(2) N(1) C(2) 117.5(4) 2_557 1_555 1_555 yes
N(2) N(1) C(3) 150.8(4) 2_557 1_555 1_555 yes
N(2) N(1) C(4) 173.2(7) 2_557 1_555 1_555 yes
N(2) N(1) C(5) 145.6(4) 2_557 1_555 1_555 yes
N(2) N(1) C(6) 117.6(4) 2_557 1_555 1_555 yes
N(2) N(1) C(9) 27.2(2) 2_557 1_555 2_557 yes
N(2) N(1) C(10) 54.8(3) 2_557 1_555 2_557 yes
N(2) N(1) H(1) 111.9(3) 2_557 1_555 1_555 no
N(2) N(1) H(2) 156.4(3) 2_557 1_555 1_555 no
N(5) N(1) N(5) 99.2(3) 1_555 1_555 2_557 yes
N(5) N(1) C(1) 112.0(6) 1_555 1_555 1_555 yes
N(5) N(1) C(2) 126.6(5) 1_555 1_555 1_555 yes
N(5) N(1) C(3) 126.9(4) 1_555 1_555 1_555 yes
N(5) N(1) C(4) 113.5(6) 1_555 1_555 1_555 yes
N(5) N(1) C(5) 98.1(4) 1_555 1_555 1_555 yes
N(5) N(1) C(6) 81.3(3) 1_555 1_555 1_555 yes
N(5) N(1) C(9) 76.7(3) 1_555 1_555 2_557 yes
N(5) N(1) C(10) 94.4(4) 1_555 1_555 2_557 yes
N(5) N(1) H(1) 125.2(3) 1_555 1_555 1_555 no
N(5) N(1) H(2) 125.2(3) 1_555 1_555 1_555 no
N(5) N(1) C(1) 113.7(6) 2_557 1_555 1_555 yes
N(5) N(1) C(2) 129.7(5) 2_557 1_555 1_555 yes
N(5) N(1) C(3) 130.3(4) 2_557 1_555 1_555 yes
N(5) N(1) C(4) 113.9(6) 2_557 1_555 1_555 yes
N(5) N(1) C(5) 95.9(3) 2_557 1_555 1_555 yes
N(5) N(1) C(6) 76.7(3) 2_557 1_555 1_555 yes
N(5) N(1) C(9) 80.1(3) 2_557 1_555 2_557 yes
N(5) N(1) C(10) 98.0(4) 2_557 1_555 2_557 yes
N(5) N(1) H(1) 127.9(3) 2_557 1_555 1_555 no
N(5) N(1) H(2) 129.1(3) 2_557 1_555 1_555 no
C(1) N(1) C(2) 35.5(5) 1_555 1_555 1_555 yes
C(1) N(1) C(3) 68.8(6) 1_555 1_555 1_555 yes
C(1) N(1) C(4) 104.8(8) 1_555 1_555 1_555 yes
C(1) N(1) C(5) 132.3(6) 1_555 1_555 1_555 yes
C(1) N(1) C(6) 160.2(6) 1_555 1_555 1_555 yes
C(1) N(1) C(9) 54.9(5) 1_555 1_555 2_557 yes
C(1) N(1) C(10) 27.3(5) 1_555 1_555 2_557 yes
C(1) N(1) H(1) 29.9(4) 1_555 1_555 1_555 no
C(1) N(1) H(2) 74.5(5) 1_555 1_555 1_555 no
C(2) N(1) C(3) 33.3(4) 1_555 1_555 1_555 yes
C(2) N(1) C(4) 69.3(6) 1_555 1_555 1_555 yes
C(2) N(1) C(5) 96.8(4) 1_555 1_555 1_555 yes
C(2) N(1) C(6) 124.9(4) 1_555 1_555 1_555 yes
C(2) N(1) C(9) 90.3(4) 1_555 1_555 2_557 yes
C(2) N(1) C(10) 62.7(4) 1_555 1_555 2_557 yes
C(2) N(1) H(1) 5.6(3) 1_555 1_555 1_555 no
C(2) N(1) H(2) 39.0(3) 1_555 1_555 1_555 no
C(3) N(1) C(4) 36.0(5) 1_555 1_555 1_555 yes
C(3) N(1) C(5) 63.6(4) 1_555 1_555 1_555 yes
C(3) N(1) C(6) 91.6(4) 1_555 1_555 1_555 yes
C(3) N(1) C(9) 123.5(4) 1_555 1_555 2_557 yes
C(3) N(1) C(10) 96.0(4) 1_555 1_555 2_557 yes
C(3) N(1) H(1) 38.9(3) 1_555 1_555 1_555 no
C(3) N(1) H(2) 5.7(3) 1_555 1_555 1_555 no
C(4) N(1) C(5) 27.6(5) 1_555 1_555 1_555 yes
C(4) N(1) C(6) 55.6(5) 1_555 1_555 1_555 yes
C(4) N(1) C(9) 159.5(7) 1_555 1_555 2_557 yes
C(4) N(1) C(10) 132.0(7) 1_555 1_555 2_557 yes
C(4) N(1) H(1) 74.9(5) 1_555 1_555 1_555 no
C(4) N(1) H(2) 30.3(5) 1_555 1_555 1_555 no
C(5) N(1) C(6) 28.0(3) 1_555 1_555 1_555 yes
C(5) N(1) C(9) 172.8(4) 1_555 1_555 2_557 yes
C(5) N(1) C(10) 159.5(5) 1_555 1_555 2_557 yes
C(5) N(1) H(1) 102.5(3) 1_555 1_555 1_555 no
C(5) N(1) H(2) 57.9(3) 1_555 1_555 1_555 no
C(6) N(1) C(9) 144.8(4) 1_555 1_555 2_557 yes
C(6) N(1) C(10) 172.4(4) 1_555 1_555 2_557 yes
C(6) N(1) H(1) 130.5(3) 1_555 1_555 1_555 no
C(6) N(1) H(2) 85.9(3) 1_555 1_555 1_555 no
C(9) N(1) C(10) 27.6(3) 2_557 1_555 2_557 yes
C(9) N(1) H(1) 84.7(3) 2_557 1_555 1_555 no
C(9) N(1) H(2) 129.2(3) 2_557 1_555 1_555 no
C(10) N(1) H(1) 57.1(3) 2_557 1_555 1_555 no
C(10) N(1) H(2) 101.6(3) 2_557 1_555 1_555 no
H(1) N(1) H(2) 44.6(1) 1_555 1_555 1_555 no
Mn(1) N(2) N(1) 45.2(2) 1_555 1_555 1_555 yes
Mn(1) N(2) N(1) 44.5(2) 1_555 1_555 2_557 yes
Mn(1) N(2) N(5) 48.2(2) 1_555 1_555 1_555 yes
Mn(1) N(2) N(5) 50.7(2) 1_555 1_555 2_557 yes
Mn(1) N(2) C(1) 72.0(3) 1_555 1_555 2_557 yes
Mn(1) N(2) C(4) 72.2(3) 1_555 1_555 1_555 yes
Mn(1) N(2) C(5) 99.9(4) 1_555 1_555 1_555 yes
Mn(1) N(2) C(6) 127.0(6) 1_555 1_555 1_555 yes
Mn(1) N(2) C(7) 163.0(5) 1_555 1_555 1_555 yes
Mn(1) N(2) C(8) 162.4(4) 1_555 1_555 1_555 yes
Mn(1) N(2) C(9) 126.2(6) 1_555 1_555 1_555 yes
Mn(1) N(2) C(10) 99.7(4) 1_555 1_555 1_555 yes
Mn(1) N(2) H(3) 157.3(3) 1_555 1_555 1_555 no
Mn(1) N(2) H(4) 156.9(3) 1_555 1_555 1_555 no
N(1) N(2) N(1) 89.7(3) 1_555 1_555 2_557 yes
N(1) N(2) N(5) 60.3(3) 1_555 1_555 1_555 yes
N(1) N(2) N(5) 65.2(3) 1_555 1_555 2_557 yes
N(1) N(2) C(1) 117.2(3) 1_555 1_555 2_557 yes
N(1) N(2) C(4) 27.1(2) 1_555 1_555 1_555 yes
N(1) N(2) C(5) 54.7(3) 1_555 1_555 1_555 yes
N(1) N(2) C(6) 81.8(5) 1_555 1_555 1_555 yes
N(1) N(2) C(7) 118.1(4) 1_555 1_555 1_555 yes
N(1) N(2) C(8) 152.2(4) 1_555 1_555 1_555 yes
N(1) N(2) C(9) 171.3(6) 1_555 1_555 1_555 yes
N(1) N(2) C(10) 144.8(4) 1_555 1_555 1_555 yes
N(1) N(2) H(3) 112.4(3) 1_555 1_555 1_555 no
N(1) N(2) H(4) 157.7(3) 1_555 1_555 1_555 no
N(1) N(2) N(5) 63.3(3) 2_557 1_555 1_555 yes
N(1) N(2) N(5) 61.5(3) 2_557 1_555 2_557 yes
N(1) N(2) C(1) 27.5(2) 2_557 1_555 2_557 yes
N(1) N(2) C(4) 116.7(3) 2_557 1_555 1_555 yes
N(1) N(2) C(5) 144.4(4) 2_557 1_555 1_555 yes
N(1) N(2) C(6) 171.4(6) 2_557 1_555 1_555 yes
N(1) N(2) C(7) 152.1(4) 2_557 1_555 1_555 yes
N(1) N(2) C(8) 118.0(4) 2_557 1_555 1_555 yes
N(1) N(2) C(9) 81.7(5) 2_557 1_555 1_555 yes
N(1) N(2) C(10) 55.1(3) 2_557 1_555 1_555 yes
N(1) N(2) H(3) 157.7(3) 2_557 1_555 1_555 no
N(1) N(2) H(4) 112.5(3) 2_557 1_555 1_555 no
N(5) N(2) N(5) 98.9(3) 1_555 1_555 2_557 yes
N(5) N(2) C(1) 79.6(3) 1_555 1_555 2_557 yes
N(5) N(2) C(4) 75.9(3) 1_555 1_555 1_555 yes
N(5) N(2) C(5) 94.2(3) 1_555 1_555 1_555 yes
N(5) N(2) C(6) 112.5(5) 1_555 1_555 1_555 yes
N(5) N(2) C(7) 131.8(4) 1_555 1_555 1_555 yes
N(5) N(2) C(8) 132.7(5) 1_555 1_555 1_555 yes
N(5) N(2) C(9) 116.1(6) 1_555 1_555 1_555 yes
N(5) N(2) C(10) 98.4(4) 1_555 1_555 1_555 yes
N(5) N(2) H(3) 130.2(3) 1_555 1_555 1_555 no
N(5) N(2) H(4) 130.9(3) 1_555 1_555 1_555 no
N(5) N(2) C(1) 77.3(3) 2_557 1_555 2_557 yes
N(5) N(2) C(4) 81.3(3) 2_557 1_555 1_555 yes
N(5) N(2) C(5) 98.7(4) 2_557 1_555 1_555 yes
N(5) N(2) C(6) 113.5(6) 2_557 1_555 1_555 yes
N(5) N(2) C(7) 125.1(4) 2_557 1_555 1_555 yes
N(5) N(2) C(8) 124.0(4) 2_557 1_555 1_555 yes
N(5) N(2) C(9) 109.0(6) 2_557 1_555 1_555 yes
N(5) N(2) C(10) 94.1(4) 2_557 1_555 1_555 yes
N(5) N(2) H(3) 123.6(3) 2_557 1_555 1_555 no
N(5) N(2) H(4) 122.6(3) 2_557 1_555 1_555 no
C(1) N(2) C(4) 144.2(4) 2_557 1_555 1_555 yes
C(1) N(2) C(5) 171.8(4) 2_557 1_555 1_555 yes
C(1) N(2) C(6) 161.0(6) 2_557 1_555 1_555 yes
C(1) N(2) C(7) 124.7(4) 2_557 1_555 1_555 yes
C(1) N(2) C(8) 90.5(4) 2_557 1_555 1_555 yes
C(1) N(2) C(9) 54.2(5) 2_557 1_555 1_555 yes
C(1) N(2) C(10) 27.6(3) 2_557 1_555 1_555 yes
C(1) N(2) H(3) 130.4(3) 2_557 1_555 1_555 no
C(1) N(2) H(4) 85.0(3) 2_557 1_555 1_555 no
C(4) N(2) C(5) 27.7(3) 1_555 1_555 1_555 yes
C(4) N(2) C(6) 54.8(5) 1_555 1_555 1_555 yes
C(4) N(2) C(7) 91.1(4) 1_555 1_555 1_555 yes
C(4) N(2) C(8) 125.2(4) 1_555 1_555 1_555 yes
C(4) N(2) C(9) 161.6(6) 1_555 1_555 1_555 yes
C(4) N(2) C(10) 171.9(4) 1_555 1_555 1_555 yes
C(4) N(2) H(3) 85.4(3) 1_555 1_555 1_555 no
C(4) N(2) H(4) 130.8(3) 1_555 1_555 1_555 no
C(5) N(2) C(6) 27.1(5) 1_555 1_555 1_555 yes
C(5) N(2) C(7) 63.4(4) 1_555 1_555 1_555 yes
C(5) N(2) C(8) 97.6(4) 1_555 1_555 1_555 yes
C(5) N(2) C(9) 133.9(6) 1_555 1_555 1_555 yes
C(5) N(2) C(10) 160.4(4) 1_555 1_555 1_555 yes
C(5) N(2) H(3) 57.8(2) 1_555 1_555 1_555 no
C(5) N(2) H(4) 103.1(3) 1_555 1_555 1_555 no
C(6) N(2) C(7) 36.4(5) 1_555 1_555 1_555 yes
C(6) N(2) C(8) 70.5(5) 1_555 1_555 1_555 yes
C(6) N(2) C(9) 106.8(7) 1_555 1_555 1_555 yes
C(6) N(2) C(10) 133.4(6) 1_555 1_555 1_555 yes
C(6) N(2) H(3) 30.7(4) 1_555 1_555 1_555 no
C(6) N(2) H(4) 76.0(5) 1_555 1_555 1_555 no
C(7) N(2) C(8) 34.2(4) 1_555 1_555 1_555 yes
C(7) N(2) C(9) 70.5(6) 1_555 1_555 1_555 yes
C(7) N(2) C(10) 97.1(4) 1_555 1_555 1_555 yes
C(7) N(2) H(3) 5.7(3) 1_555 1_555 1_555 no
C(7) N(2) H(4) 39.7(3) 1_555 1_555 1_555 no
C(8) N(2) C(9) 36.4(5) 1_555 1_555 1_555 yes
C(8) N(2) C(10) 62.9(4) 1_555 1_555 1_555 yes
C(8) N(2) H(3) 39.8(3) 1_555 1_555 1_555 no
C(8) N(2) H(4) 5.5(3) 1_555 1_555 1_555 no
C(9) N(2) C(10) 26.6(5) 1_555 1_555 1_555 yes
C(9) N(2) H(3) 76.2(5) 1_555 1_555 1_555 no
C(9) N(2) H(4) 30.8(4) 1_555 1_555 1_555 no
C(10) N(2) H(3) 102.8(3) 1_555 1_555 1_555 no
C(10) N(2) H(4) 57.4(3) 1_555 1_555 1_555 no
H(3) N(2) H(4) 45.38(10) 1_555 1_555 1_555 no
Mn(2) N(3) N(4) 45.0(2) 1_555 1_555 1_555 yes
Mn(2) N(3) N(4) 44.9(2) 1_555 1_555 2_668 yes
Mn(2) N(3) N(8) 49.4(2) 1_555 1_555 1_555 yes
Mn(2) N(3) N(8) 49.1(2) 1_555 1_555 2_668 yes
Mn(2) N(3) C(29) 127.6(6) 1_555 1_555 1_555 yes
Mn(2) N(3) C(30) 163.7(5) 1_555 1_555 1_555 yes
Mn(2) N(3) C(31) 162.7(5) 1_555 1_555 1_555 yes
Mn(2) N(3) C(32) 126.7(6) 1_555 1_555 1_555 yes
Mn(2) N(3) C(33) 100.1(4) 1_555 1_555 1_555 yes
Mn(2) N(3) C(34) 72.2(3) 1_555 1_555 1_555 yes
Mn(2) N(3) C(37) 72.5(3) 1_555 1_555 2_668 yes
Mn(2) N(3) C(38) 100.0(4) 1_555 1_555 2_668 yes
Mn(2) N(3) H(27) 158.2(4) 1_555 1_555 1_555 no
Mn(2) N(3) H(28) 157.1(4) 1_555 1_555 1_555 no
Mn(2) N(3) H(55) 94.2(3) 1_555 1_555 2_668 no
N(4) N(3) N(4) 89.8(3) 1_555 1_555 2_668 yes
N(4) N(3) N(8) 63.3(3) 1_555 1_555 1_555 yes
N(4) N(3) N(8) 61.6(3) 1_555 1_555 2_668 yes
N(4) N(3) C(29) 172.4(7) 1_555 1_555 1_555 yes
N(4) N(3) C(30) 151.3(5) 1_555 1_555 1_555 yes
N(4) N(3) C(31) 117.7(4) 1_555 1_555 1_555 yes
N(4) N(3) C(32) 81.7(5) 1_555 1_555 1_555 yes
N(4) N(3) C(33) 55.2(3) 1_555 1_555 1_555 yes
N(4) N(3) C(34) 27.3(2) 1_555 1_555 1_555 yes
N(4) N(3) C(37) 117.4(3) 1_555 1_555 2_668 yes
N(4) N(3) C(38) 144.9(4) 1_555 1_555 2_668 yes
N(4) N(3) H(27) 156.7(3) 1_555 1_555 1_555 no
N(4) N(3) H(28) 112.1(3) 1_555 1_555 1_555 no
N(4) N(3) H(55) 90.2(3) 1_555 1_555 2_668 no
N(4) N(3) N(8) 61.7(3) 2_668 1_555 1_555 yes
N(4) N(3) N(8) 63.1(3) 2_668 1_555 2_668 yes
N(4) N(3) C(29) 82.8(5) 2_668 1_555 1_555 yes
N(4) N(3) C(30) 118.9(4) 2_668 1_555 1_555 yes
N(4) N(3) C(31) 152.5(4) 2_668 1_555 1_555 yes
N(4) N(3) C(32) 171.4(6) 2_668 1_555 1_555 yes
N(4) N(3) C(33) 144.9(4) 2_668 1_555 1_555 yes
N(4) N(3) C(34) 117.1(3) 2_668 1_555 1_555 yes
N(4) N(3) C(37) 27.6(2) 2_668 1_555 2_668 yes
N(4) N(3) C(38) 55.1(3) 2_668 1_555 2_668 yes
N(4) N(3) H(27) 113.4(3) 2_668 1_555 1_555 no
N(4) N(3) H(28) 158.1(3) 2_668 1_555 1_555 no
N(4) N(3) H(55) 95.7(3) 2_668 1_555 2_668 no
N(8) N(3) N(8) 98.4(3) 1_555 1_555 2_668 yes
N(8) N(3) C(29) 113.8(6) 1_555 1_555 1_555 yes
N(8) N(3) C(30) 129.4(4) 1_555 1_555 1_555 yes
N(8) N(3) C(31) 128.6(4) 1_555 1_555 1_555 yes
N(8) N(3) C(32) 112.2(6) 1_555 1_555 1_555 yes
N(8) N(3) C(33) 95.5(4) 1_555 1_555 1_555 yes
N(8) N(3) C(34) 79.1(3) 1_555 1_555 1_555 yes
N(8) N(3) C(37) 76.8(3) 1_555 1_555 2_668 yes
N(8) N(3) C(38) 95.4(4) 1_555 1_555 2_668 yes
N(8) N(3) H(27) 128.1(3) 1_555 1_555 1_555 no
N(8) N(3) H(28) 126.9(3) 1_555 1_555 1_555 no
N(8) N(3) H(55) 143.5(3) 1_555 1_555 2_668 no
N(8) N(3) C(29) 113.2(6) 2_668 1_555 1_555 yes
N(8) N(3) C(30) 128.2(4) 2_668 1_555 1_555 yes
N(8) N(3) C(31) 128.5(4) 2_668 1_555 1_555 yes
N(8) N(3) C(32) 113.7(6) 2_668 1_555 1_555 yes
N(8) N(3) C(33) 97.6(4) 2_668 1_555 1_555 yes
N(8) N(3) C(34) 77.9(3) 2_668 1_555 1_555 yes
N(8) N(3) C(37) 80.5(3) 2_668 1_555 2_668 yes
N(8) N(3) C(38) 97.6(4) 2_668 1_555 2_668 yes
N(8) N(3) H(27) 126.5(3) 2_668 1_555 1_555 no
N(8) N(3) H(28) 127.0(3) 2_668 1_555 1_555 no
N(8) N(3) H(55) 45.2(2) 2_668 1_555 2_668 no
C(29) N(3) C(30) 36.1(5) 1_555 1_555 1_555 yes
C(29) N(3) C(31) 69.7(6) 1_555 1_555 1_555 yes
C(29) N(3) C(32) 105.7(7) 1_555 1_555 1_555 yes
C(29) N(3) C(33) 132.3(6) 1_555 1_555 1_555 yes
C(29) N(3) C(34) 160.1(6) 1_555 1_555 1_555 yes
C(29) N(3) C(37) 55.2(5) 1_555 1_555 2_668 yes
C(29) N(3) C(38) 27.7(5) 1_555 1_555 2_668 yes
C(29) N(3) H(27) 30.6(4) 1_555 1_555 1_555 no
C(29) N(3) H(28) 75.3(5) 1_555 1_555 1_555 no
C(29) N(3) H(55) 89.1(6) 1_555 1_555 2_668 no
C(30) N(3) C(31) 33.6(4) 1_555 1_555 1_555 yes
C(30) N(3) C(32) 69.6(6) 1_555 1_555 1_555 yes
C(30) N(3) C(33) 96.2(4) 1_555 1_555 1_555 yes
C(30) N(3) C(34) 124.0(4) 1_555 1_555 1_555 yes
C(30) N(3) C(37) 91.3(4) 1_555 1_555 2_668 yes
C(30) N(3) C(38) 63.8(4) 1_555 1_555 2_668 yes
C(30) N(3) H(27) 5.5(3) 1_555 1_555 1_555 no
C(30) N(3) H(28) 39.2(3) 1_555 1_555 1_555 no
C(30) N(3) H(55) 85.9(3) 1_555 1_555 2_668 no
C(31) N(3) C(32) 36.0(5) 1_555 1_555 1_555 yes
C(31) N(3) C(33) 62.5(4) 1_555 1_555 1_555 yes
C(31) N(3) C(34) 90.4(4) 1_555 1_555 1_555 yes
C(31) N(3) C(37) 124.9(4) 1_555 1_555 2_668 yes
C(31) N(3) C(38) 97.4(4) 1_555 1_555 2_668 yes
C(31) N(3) H(27) 39.1(3) 1_555 1_555 1_555 no
C(31) N(3) H(28) 5.6(3) 1_555 1_555 1_555 no
C(31) N(3) H(55) 85.0(3) 1_555 1_555 2_668 no
C(32) N(3) C(33) 26.6(5) 1_555 1_555 1_555 yes
C(32) N(3) C(34) 54.5(5) 1_555 1_555 1_555 yes
C(32) N(3) C(37) 160.6(6) 1_555 1_555 2_668 yes
C(32) N(3) C(38) 133.3(6) 1_555 1_555 2_668 yes
C(32) N(3) H(27) 75.1(5) 1_555 1_555 1_555 no
C(32) N(3) H(28) 30.4(4) 1_555 1_555 1_555 no
C(32) N(3) H(55) 86.2(5) 1_555 1_555 2_668 no
C(33) N(3) C(34) 28.0(3) 1_555 1_555 1_555 yes
C(33) N(3) C(37) 171.7(4) 1_555 1_555 2_668 yes
C(33) N(3) C(38) 159.7(5) 1_555 1_555 2_668 yes
C(33) N(3) H(27) 101.7(3) 1_555 1_555 1_555 no
C(33) N(3) H(28) 56.9(3) 1_555 1_555 1_555 no
C(33) N(3) H(55) 88.0(3) 1_555 1_555 2_668 no
C(34) N(3) C(37) 144.7(4) 1_555 1_555 2_668 yes
C(34) N(3) C(38) 172.2(4) 1_555 1_555 2_668 yes
C(34) N(3) H(27) 129.5(3) 1_555 1_555 1_555 no
C(34) N(3) H(28) 84.8(3) 1_555 1_555 1_555 no
C(34) N(3) H(55) 88.0(3) 1_555 1_555 2_668 no
C(37) N(3) C(38) 27.5(3) 2_668 1_555 2_668 yes
C(37) N(3) H(27) 85.8(3) 2_668 1_555 1_555 no
C(37) N(3) H(28) 130.4(3) 2_668 1_555 1_555 no
C(37) N(3) H(55) 96.1(3) 2_668 1_555 2_668 no
C(38) N(3) H(27) 58.3(3) 2_668 1_555 1_555 no
C(38) N(3) H(28) 103.0(3) 2_668 1_555 1_555 no
C(38) N(3) H(55) 93.3(3) 2_668 1_555 2_668 no
H(27) N(3) H(28) 44.7(1) 1_555 1_555 1_555 no
H(27) N(3) H(55) 86.1(2) 1_555 1_555 2_668 no
H(28) N(3) H(55) 85.0(2) 1_555 1_555 2_668 no
Mn(2) N(4) N(3) 45.1(2) 1_555 1_555 1_555 yes
Mn(2) N(4) N(3) 45.0(2) 1_555 1_555 2_668 yes
Mn(2) N(4) N(8) 48.6(2) 1_555 1_555 1_555 yes
Mn(2) N(4) N(8) 50.0(2) 1_555 1_555 2_668 yes
Mn(2) N(4) C(29) 72.8(3) 1_555 1_555 2_668 yes
Mn(2) N(4) C(32) 72.7(3) 1_555 1_555 1_555 yes
Mn(2) N(4) C(33) 100.3(4) 1_555 1_555 1_555 yes
Mn(2) N(4) C(34) 127.6(6) 1_555 1_555 1_555 yes
Mn(2) N(4) C(35) 163.6(5) 1_555 1_555 1_555 yes
Mn(2) N(4) C(36) 162.5(5) 1_555 1_555 1_555 yes
Mn(2) N(4) C(37) 127.6(6) 1_555 1_555 1_555 yes
Mn(2) N(4) C(38) 99.7(4) 1_555 1_555 1_555 yes
Mn(2) N(4) H(29) 157.9(3) 1_555 1_555 1_555 no
Mn(2) N(4) H(30) 156.9(3) 1_555 1_555 1_555 no
N(3) N(4) N(3) 90.2(3) 1_555 1_555 2_668 yes
N(3) N(4) N(8) 62.0(3) 1_555 1_555 1_555 yes
N(3) N(4) N(8) 63.2(3) 1_555 1_555 2_668 yes
N(3) N(4) C(29) 118.0(4) 1_555 1_555 2_668 yes
N(3) N(4) C(32) 27.5(2) 1_555 1_555 1_555 yes
N(3) N(4) C(33) 55.2(3) 1_555 1_555 1_555 yes
N(3) N(4) C(34) 82.5(5) 1_555 1_555 1_555 yes
N(3) N(4) C(35) 118.5(4) 1_555 1_555 1_555 yes
N(3) N(4) C(36) 152.1(5) 1_555 1_555 1_555 yes
N(3) N(4) C(37) 172.4(7) 1_555 1_555 1_555 yes
N(3) N(4) C(38) 144.9(4) 1_555 1_555 1_555 yes
N(3) N(4) H(29) 112.8(3) 1_555 1_555 1_555 no
N(3) N(4) H(30) 157.8(3) 1_555 1_555 1_555 no
N(3) N(4) N(8) 62.3(3) 2_668 1_555 1_555 yes
N(3) N(4) N(8) 62.9(3) 2_668 1_555 2_668 yes
N(3) N(4) C(29) 27.8(2) 2_668 1_555 2_668 yes
N(3) N(4) C(32) 117.7(4) 2_668 1_555 1_555 yes
N(3) N(4) C(33) 145.2(4) 2_668 1_555 1_555 yes
N(3) N(4) C(34) 172.6(6) 2_668 1_555 1_555 yes
N(3) N(4) C(35) 151.3(4) 2_668 1_555 1_555 yes
N(3) N(4) C(36) 117.6(4) 2_668 1_555 1_555 yes
N(3) N(4) C(37) 82.6(6) 2_668 1_555 1_555 yes
N(3) N(4) C(38) 54.7(3) 2_668 1_555 1_555 yes
N(3) N(4) H(29) 157.0(3) 2_668 1_555 1_555 no
N(3) N(4) H(30) 111.9(3) 2_668 1_555 1_555 no
N(8) N(4) N(8) 98.6(3) 1_555 1_555 2_668 yes
N(8) N(4) C(29) 78.4(3) 1_555 1_555 2_668 yes
N(8) N(4) C(32) 77.8(3) 1_555 1_555 1_555 yes
N(8) N(4) C(33) 94.6(4) 1_555 1_555 1_555 yes
N(8) N(4) C(34) 112.8(6) 1_555 1_555 1_555 yes
N(8) N(4) C(35) 130.5(5) 1_555 1_555 1_555 yes
N(8) N(4) C(36) 131.2(5) 1_555 1_555 1_555 yes
N(8) N(4) C(37) 116.0(6) 1_555 1_555 1_555 yes
N(8) N(4) C(38) 96.7(4) 1_555 1_555 1_555 yes
N(8) N(4) H(29) 129.0(3) 1_555 1_555 1_555 no
N(8) N(4) H(30) 129.4(3) 1_555 1_555 1_555 no
N(8) N(4) C(29) 79.4(3) 2_668 1_555 2_668 yes
N(8) N(4) C(32) 79.8(3) 2_668 1_555 1_555 yes
N(8) N(4) C(33) 98.8(4) 2_668 1_555 1_555 yes
N(8) N(4) C(34) 114.1(6) 2_668 1_555 1_555 yes
N(8) N(4) C(35) 126.9(4) 2_668 1_555 1_555 yes
N(8) N(4) C(36) 125.8(5) 2_668 1_555 1_555 yes
N(8) N(4) C(37) 110.9(6) 2_668 1_555 1_555 yes
N(8) N(4) C(38) 95.9(4) 2_668 1_555 1_555 yes
N(8) N(4) H(29) 125.3(3) 2_668 1_555 1_555 no
N(8) N(4) H(30) 124.3(3) 2_668 1_555 1_555 no
C(29) N(4) C(32) 145.5(4) 2_668 1_555 1_555 yes
C(29) N(4) C(33) 172.4(4) 2_668 1_555 1_555 yes
C(29) N(4) C(34) 159.5(6) 2_668 1_555 1_555 yes
C(29) N(4) C(35) 123.6(4) 2_668 1_555 1_555 yes
C(29) N(4) C(36) 89.8(4) 2_668 1_555 1_555 yes
C(29) N(4) C(37) 54.9(5) 2_668 1_555 1_555 yes
C(29) N(4) C(38) 26.9(3) 2_668 1_555 1_555 yes
C(29) N(4) H(29) 129.2(3) 2_668 1_555 1_555 no
C(29) N(4) H(30) 84.2(3) 2_668 1_555 1_555 no
C(32) N(4) C(33) 27.7(3) 1_555 1_555 1_555 yes
C(32) N(4) C(34) 54.9(5) 1_555 1_555 1_555 yes
C(32) N(4) C(35) 91.0(4) 1_555 1_555 1_555 yes
C(32) N(4) C(36) 124.7(5) 1_555 1_555 1_555 yes
C(32) N(4) C(37) 159.7(6) 1_555 1_555 1_555 yes
C(32) N(4) C(38) 172.3(4) 1_555 1_555 1_555 yes
C(32) N(4) H(29) 85.3(3) 1_555 1_555 1_555 no
C(32) N(4) H(30) 130.4(3) 1_555 1_555 1_555 no
C(33) N(4) C(34) 27.3(5) 1_555 1_555 1_555 yes
C(33) N(4) C(35) 63.4(4) 1_555 1_555 1_555 yes
C(33) N(4) C(36) 97.1(4) 1_555 1_555 1_555 yes
C(33) N(4) C(37) 132.1(7) 1_555 1_555 1_555 yes
C(33) N(4) C(38) 159.8(5) 1_555 1_555 1_555 yes
C(33) N(4) H(29) 57.8(3) 1_555 1_555 1_555 no
C(33) N(4) H(30) 102.8(3) 1_555 1_555 1_555 no
C(34) N(4) C(35) 36.1(5) 1_555 1_555 1_555 yes
C(34) N(4) C(36) 69.8(6) 1_555 1_555 1_555 yes
C(34) N(4) C(37) 104.8(8) 1_555 1_555 1_555 yes
C(34) N(4) C(38) 132.7(6) 1_555 1_555 1_555 yes
C(34) N(4) H(29) 30.5(4) 1_555 1_555 1_555 no
C(34) N(4) H(30) 75.5(5) 1_555 1_555 1_555 no
C(35) N(4) C(36) 33.7(4) 1_555 1_555 1_555 yes
C(35) N(4) C(37) 68.7(6) 1_555 1_555 1_555 yes
C(35) N(4) C(38) 96.7(4) 1_555 1_555 1_555 yes
C(35) N(4) H(29) 5.6(3) 1_555 1_555 1_555 no
C(35) N(4) H(30) 39.4(3) 1_555 1_555 1_555 no
C(36) N(4) C(37) 35.0(5) 1_555 1_555 1_555 yes
C(36) N(4) C(38) 62.9(4) 1_555 1_555 1_555 yes
C(36) N(4) H(29) 39.4(3) 1_555 1_555 1_555 no
C(36) N(4) H(30) 5.7(3) 1_555 1_555 1_555 no
C(37) N(4) C(38) 28.0(5) 1_555 1_555 1_555 yes
C(37) N(4) H(29) 74.4(5) 1_555 1_555 1_555 no
C(37) N(4) H(30) 29.4(5) 1_555 1_555 1_555 no
C(38) N(4) H(29) 102.3(3) 1_555 1_555 1_555 no
C(38) N(4) H(30) 57.3(3) 1_555 1_555 1_555 no
H(29) N(4) H(30) 45.0(1) 1_555 1_555 1_555 no
Mn(1) N(5) N(1) 41.5(2) 1_555 1_555 1_555 yes
Mn(1) N(5) N(1) 39.2(2) 1_555 1_555 2_557 yes
Mn(1) N(5) N(2) 39.6(2) 1_555 1_555 1_555 yes
Mn(1) N(5) N(2) 41.5(2) 1_555 1_555 2_557 yes
Mn(1) N(5) C(57) 141.9(9) 1_555 1_555 1_555 yes
Mn(1) N(5) C(58) 141.7(5) 1_555 1_555 1_555 yes
Mn(1) N(5) H(53) 127.2(4) 1_555 1_555 1_555 no
N(1) N(5) N(1) 80.8(3) 1_555 1_555 2_557 yes
N(1) N(5) N(2) 54.4(3) 1_555 1_555 1_555 yes
N(1) N(5) N(2) 56.3(3) 1_555 1_555 2_557 yes
N(1) N(5) C(57) 102.5(8) 1_555 1_555 1_555 yes
N(1) N(5) C(58) 102.2(4) 1_555 1_555 1_555 yes
N(1) N(5) H(53) 124.0(4) 1_555 1_555 1_555 no
N(1) N(5) N(2) 53.7(2) 2_557 1_555 1_555 yes
N(1) N(5) N(2) 54.1(2) 2_557 1_555 2_557 yes
N(1) N(5) C(57) 164.8(8) 2_557 1_555 1_555 yes
N(1) N(5) C(58) 165.4(4) 2_557 1_555 1_555 yes
N(1) N(5) H(53) 111.5(3) 2_557 1_555 1_555 no
N(2) N(5) N(2) 81.1(3) 1_555 1_555 2_557 yes
N(2) N(5) C(57) 139.8(8) 1_555 1_555 1_555 yes
N(2) N(5) C(58) 139.2(4) 1_555 1_555 1_555 yes
N(2) N(5) H(53) 164.7(3) 1_555 1_555 1_555 no
N(2) N(5) C(57) 115.2(8) 2_557 1_555 1_555 yes
N(2) N(5) C(58) 115.5(4) 2_557 1_555 1_555 yes
N(2) N(5) H(53) 86.3(3) 2_557 1_555 1_555 no
C(57) N(5) C(58) 0.6(6) 1_555 1_555 1_555 yes
C(57) N(5) H(53) 54.2(6) 1_555 1_555 1_555 no
C(58) N(5) H(53) 54.9(3) 1_555 1_555 1_555 no
C(58) N(6) C(59) 1.7(6) 1_555 1_555 1_555 yes
C(58) N(6) C(67) 61.7(4) 1_555 1_555 1_555 yes
C(58) N(6) H(7) 121.7(4) 1_555 1_555 1_555 no
C(58) N(6) H(10) 176.3(5) 1_555 1_555 2_547 no
C(58) N(6) H(23) 95.1(4) 1_555 1_555 1_556 no
C(58) N(6) H(42) 127.5(5) 1_555 1_555 1_545 no
C(58) N(6) H(59) 63.9(3) 1_555 1_555 1_555 no
C(58) N(6) H(62) 69.2(4) 1_555 1_555 2_657 no
C(59) N(6) C(67) 60.0(7) 1_555 1_555 1_555 yes
C(59) N(6) H(7) 123.4(8) 1_555 1_555 1_555 no
C(59) N(6) H(10) 175.2(10) 1_555 1_555 2_547 no
C(59) N(6) H(23) 93.8(9) 1_555 1_555 1_556 no
C(59) N(6) H(42) 126.6(10) 1_555 1_555 1_545 no
C(59) N(6) H(59) 62.2(7) 1_555 1_555 1_555 no
C(59) N(6) H(62) 69.3(9) 1_555 1_555 2_657 no
C(67) N(6) H(7) 163.8(5) 1_555 1_555 1_555 no
C(67) N(6) H(10) 115.6(4) 1_555 1_555 2_547 no
C(67) N(6) H(23) 62.7(3) 1_555 1_555 1_556 no
C(67) N(6) H(42) 78.8(3) 1_555 1_555 1_545 no
C(67) N(6) H(59) 4.0(3) 1_555 1_555 1_555 no
C(67) N(6) H(62) 68.3(3) 1_555 1_555 2_657 no
H(7) N(6) H(10) 60.1(2) 1_555 1_555 2_547 no
H(7) N(6) H(23) 129.2(4) 1_555 1_555 1_556 no
H(7) N(6) H(42) 88.3(3) 1_555 1_555 1_545 no
H(7) N(6) H(59) 166.1(5) 1_555 1_555 1_555 no
H(7) N(6) H(62) 97.4(3) 1_555 1_555 2_657 no
H(10) N(6) H(23) 85.4(3) 2_547 1_555 1_556 no
H(10) N(6) H(42) 48.9(2) 2_547 1_555 1_545 no
H(10) N(6) H(59) 113.5(4) 2_547 1_555 1_555 no
H(10) N(6) H(62) 107.7(3) 2_547 1_555 2_657 no
H(23) N(6) H(42) 95.8(3) 1_556 1_555 1_545 no
H(23) N(6) H(59) 58.7(2) 1_556 1_555 1_555 no
H(23) N(6) H(62) 130.0(3) 1_556 1_555 2_657 no
H(42) N(6) H(59) 79.0(3) 1_545 1_555 1_555 no
H(42) N(6) H(62) 64.6(3) 1_545 1_555 2_657 no
H(59) N(6) H(62) 72.1(3) 1_555 1_555 2_657 no
C(68) N(7) C(69) 2.6(7) 1_555 1_555 1_555 yes
C(68) N(7) H(16) 125.4(10) 1_555 1_555 2_657 no
C(68) N(7) H(19) 88.7(10) 1_555 1_555 2_657 no
C(68) N(7) H(44) 89.8(8) 1_555 1_555 2_668 no
C(68) N(7) H(45) 111.2(10) 1_555 1_555 2_668 no
C(68) N(7) H(54) 59.0(7) 1_555 1_555 1_555 no
C(68) N(7) H(58) 160(1) 1_555 1_555 2_658 no
C(68) N(7) H(78) 123.6(8) 1_555 1_555 1_545 no
C(69) N(7) H(16) 126.8(5) 1_555 1_555 2_657 no
C(69) N(7) H(19) 89.0(4) 1_555 1_555 2_657 no
C(69) N(7) H(44) 92.4(4) 1_555 1_555 2_668 no
C(69) N(7) H(45) 113.5(5) 1_555 1_555 2_668 no
C(69) N(7) H(54) 56.7(3) 1_555 1_555 1_555 no
C(69) N(7) H(58) 160.5(6) 1_555 1_555 2_658 no
C(69) N(7) H(78) 120.9(4) 1_555 1_555 1_545 no
H(16) N(7) H(19) 44.3(2) 2_657 1_555 2_657 no
H(16) N(7) H(44) 70.1(2) 2_657 1_555 2_668 no
H(16) N(7) H(45) 74.9(2) 2_657 1_555 2_668 no
H(16) N(7) H(54) 154.8(5) 2_657 1_555 1_555 no
H(16) N(7) H(58) 71.1(2) 2_657 1_555 2_658 no
H(16) N(7) H(78) 95.7(3) 2_657 1_555 1_545 no
H(19) N(7) H(44) 91.5(3) 2_657 1_555 2_668 no
H(19) N(7) H(45) 111.6(3) 2_657 1_555 2_668 no
H(19) N(7) H(54) 117.6(4) 2_657 1_555 1_555 no
H(19) N(7) H(58) 110.5(4) 2_657 1_555 2_658 no
H(19) N(7) H(78) 100.5(4) 2_657 1_555 1_545 no
H(44) N(7) H(45) 29.76(10) 2_668 1_555 2_668 no
H(44) N(7) H(54) 134.3(5) 2_668 1_555 1_555 no
H(44) N(7) H(58) 87.0(3) 2_668 1_555 2_658 no
H(44) N(7) H(78) 144.4(4) 2_668 1_555 1_545 no
H(45) N(7) H(54) 129.0(5) 2_668 1_555 1_555 no
H(45) N(7) H(58) 60.0(2) 2_668 1_555 2_658 no
H(45) N(7) H(78) 116.2(3) 2_668 1_555 1_545 no
H(54) N(7) H(58) 111.3(3) 1_555 1_555 2_658 no
H(54) N(7) H(78) 67.8(2) 1_555 1_555 1_545 no
H(58) N(7) H(78) 57.4(2) 2_658 1_555 1_545 no
Mn(2) N(8) N(3) 40.9(2) 1_555 1_555 1_555 yes
Mn(2) N(8) N(3) 40.7(2) 1_555 1_555 2_668 yes
Mn(2) N(8) N(4) 40.1(2) 1_555 1_555 1_555 yes
Mn(2) N(8) N(4) 41.2(2) 1_555 1_555 2_668 yes
Mn(2) N(8) C(69) 142.6(5) 1_555 1_555 1_555 yes
Mn(2) N(8) C(70) 142.5(9) 1_555 1_555 1_555 yes
Mn(2) N(8) H(55) 110.6(3) 1_555 1_555 1_555 no
N(3) N(8) N(3) 81.6(3) 1_555 1_555 2_668 yes
N(3) N(8) N(4) 54.6(2) 1_555 1_555 1_555 yes
N(3) N(8) N(4) 55.4(2) 1_555 1_555 2_668 yes
N(3) N(8) C(69) 133.3(4) 1_555 1_555 1_555 yes
N(3) N(8) C(70) 135.5(8) 1_555 1_555 1_555 yes
N(3) N(8) H(55) 151.3(4) 1_555 1_555 1_555 no
N(3) N(8) N(4) 54.6(2) 2_668 1_555 1_555 yes
N(3) N(8) N(4) 55.2(3) 2_668 1_555 2_668 yes
N(3) N(8) C(69) 121.1(4) 2_668 1_555 1_555 yes
N(3) N(8) C(70) 119.2(8) 2_668 1_555 1_555 yes
N(3) N(8) H(55) 70.0(3) 2_668 1_555 1_555 no
N(4) N(8) N(4) 81.4(3) 1_555 1_555 2_668 yes
N(4) N(8) C(69) 171.9(4) 1_555 1_555 1_555 yes
N(4) N(8) C(70) 169.3(8) 1_555 1_555 1_555 yes
N(4) N(8) H(55) 108.0(3) 1_555 1_555 1_555 no
N(4) N(8) C(69) 101.8(4) 2_668 1_555 1_555 yes
N(4) N(8) C(70) 102.2(8) 2_668 1_555 1_555 yes
N(4) N(8) H(55) 102.9(3) 2_668 1_555 1_555 no
C(69) N(8) C(70) 2.6(6) 1_555 1_555 1_555 yes
C(69) N(8) H(55) 64.1(3) 1_555 1_555 1_555 no
C(70) N(8) H(55) 61.5(6) 1_555 1_555 1_555 no
Mn(1) C(1) N(1) 31.6(4) 1_555 1_555 1_555 yes
Mn(1) C(1) N(2) 38.8(2) 1_555 1_555 2_557 yes
Mn(1) C(1) C(2) 141.4(7) 1_555 1_555 1_555 yes
Mn(1) C(1) C(3) 107.0(4) 1_555 1_555 1_555 yes
Mn(1) C(1) C(4) 68.7(3) 1_555 1_555 1_555 yes
Mn(1) C(1) C(9) 65.8(3) 1_555 1_555 2_557 yes
Mn(1) C(1) C(10) 94.0(6) 1_555 1_555 2_557 yes
Mn(1) C(1) C(20) 126.1(4) 1_555 1_555 2_557 yes
Mn(1) C(1) H(1) 162.6(4) 1_555 1_555 1_555 no
Mn(1) C(1) H(2) 111.8(3) 1_555 1_555 1_555 no
Mn(1) C(1) H(20) 112.1(3) 1_555 1_555 2_557 no
Mn(1) C(1) H(24) 104.6(3) 1_555 1_555 2_557 no
N(1) C(1) N(2) 70.4(5) 1_555 1_555 2_557 yes
N(1) C(1) C(2) 109.8(8) 1_555 1_555 1_555 yes
N(1) C(1) C(3) 75.4(6) 1_555 1_555 1_555 yes
N(1) C(1) C(4) 37.1(4) 1_555 1_555 1_555 yes
N(1) C(1) C(9) 97.4(6) 1_555 1_555 2_557 yes
N(1) C(1) C(10) 125.5(8) 1_555 1_555 2_557 yes
N(1) C(1) C(20) 157.6(7) 1_555 1_555 2_557 yes
N(1) C(1) H(1) 131.0(7) 1_555 1_555 1_555 no
N(1) C(1) H(2) 80.2(5) 1_555 1_555 1_555 no
N(1) C(1) H(20) 123.9(6) 1_555 1_555 2_557 no
N(1) C(1) H(24) 116.4(7) 1_555 1_555 2_557 no
N(2) C(1) C(2) 178.5(8) 2_557 1_555 1_555 yes
N(2) C(1) C(3) 145.8(5) 2_557 1_555 1_555 yes
N(2) C(1) C(4) 107.5(5) 2_557 1_555 1_555 yes
N(2) C(1) C(9) 27.0(3) 2_557 1_555 2_557 yes
N(2) C(1) C(10) 55.1(5) 2_557 1_555 2_557 yes
N(2) C(1) C(20) 87.3(4) 2_557 1_555 2_557 yes
N(2) C(1) H(1) 158.6(4) 2_557 1_555 1_555 no
N(2) C(1) H(2) 150.6(4) 2_557 1_555 1_555 no
N(2) C(1) H(20) 91.7(3) 2_557 1_555 2_557 no
N(2) C(1) H(24) 84.2(3) 2_557 1_555 2_557 no
C(2) C(1) C(3) 34.4(5) 1_555 1_555 1_555 yes
C(2) C(1) C(4) 72.7(6) 1_555 1_555 1_555 yes
C(2) C(1) C(9) 152.6(7) 1_555 1_555 2_557 yes
C(2) C(1) C(10) 124.6(9) 1_555 1_555 2_557 yes
C(2) C(1) C(20) 92.5(7) 1_555 1_555 2_557 yes
C(2) C(1) H(1) 21.2(5) 1_555 1_555 1_555 no
C(2) C(1) H(2) 29.6(5) 1_555 1_555 1_555 no
C(2) C(1) H(20) 89.4(7) 1_555 1_555 2_557 no
C(2) C(1) H(24) 94.4(7) 1_555 1_555 2_557 no
C(3) C(1) C(4) 38.3(4) 1_555 1_555 1_555 yes
C(3) C(1) C(9) 172.1(6) 1_555 1_555 2_557 yes
C(3) C(1) C(10) 158.7(8) 1_555 1_555 2_557 yes
C(3) C(1) C(20) 126.8(5) 1_555 1_555 2_557 yes
C(3) C(1) H(1) 55.6(4) 1_555 1_555 1_555 no
C(3) C(1) H(2) 4.8(3) 1_555 1_555 1_555 no
C(3) C(1) H(20) 109.0(5) 1_555 1_555 2_557 no
C(3) C(1) H(24) 110.1(5) 1_555 1_555 2_557 no
C(4) C(1) C(9) 134.5(6) 1_555 1_555 2_557 yes
C(4) C(1) C(10) 162.4(8) 1_555 1_555 2_557 yes
C(4) C(1) C(20) 165.0(6) 1_555 1_555 2_557 yes
C(4) C(1) H(1) 93.9(4) 1_555 1_555 1_555 no
C(4) C(1) H(2) 43.1(3) 1_555 1_555 1_555 no
C(4) C(1) H(20) 123.5(5) 1_555 1_555 2_557 no
C(4) C(1) H(24) 120.5(5) 1_555 1_555 2_557 no
C(9) C(1) C(10) 28.1(5) 2_557 1_555 2_557 yes
C(9) C(1) C(20) 60.3(4) 2_557 1_555 2_557 yes
C(9) C(1) H(1) 131.5(5) 2_557 1_555 1_555 no
C(9) C(1) H(2) 175.5(5) 2_557 1_555 1_555 no
C(9) C(1) H(20) 77.7(4) 2_557 1_555 2_557 no
C(9) C(1) H(24) 69.8(3) 2_557 1_555 2_557 no
C(10) C(1) C(20) 32.1(5) 2_557 1_555 2_557 yes
C(10) C(1) H(1) 103.4(6) 2_557 1_555 1_555 no
C(10) C(1) H(2) 153.9(7) 2_557 1_555 1_555 no
C(10) C(1) H(20) 64.7(6) 2_557 1_555 2_557 no
C(10) C(1) H(24) 59.5(6) 2_557 1_555 2_557 no
C(20) C(1) H(1) 71.3(4) 2_557 1_555 1_555 no
C(20) C(1) H(2) 122.0(4) 2_557 1_555 1_555 no
C(20) C(1) H(20) 56.4(3) 2_557 1_555 2_557 no
C(20) C(1) H(24) 57.4(3) 2_557 1_555 2_557 no
H(1) C(1) H(2) 50.8(2) 1_555 1_555 1_555 no
H(1) C(1) H(20) 76.9(3) 1_555 1_555 2_557 no
H(1) C(1) H(24) 83.9(3) 1_555 1_555 2_557 no
H(2) C(1) H(20) 106.8(3) 1_555 1_555 2_557 no
H(2) C(1) H(24) 107.8(3) 1_555 1_555 2_557 no
H(20) C(1) H(24) 113.7(3) 2_557 1_555 2_557 no
N(1) C(2) C(1) 34.8(5) 1_555 1_555 1_555 yes
N(1) C(2) C(3) 73.5(7) 1_555 1_555 1_555 yes
N(1) C(2) C(4) 35.0(3) 1_555 1_555 1_555 yes
N(1) C(2) C(10) 62.2(4) 1_555 1_555 2_557 yes
N(1) C(2) C(20) 93.4(4) 1_555 1_555 2_557 yes
N(1) C(2) H(1) 160.6(9) 1_555 1_555 1_555 no
N(1) C(2) H(2) 95.5(5) 1_555 1_555 1_555 no
N(1) C(2) H(24) 80.0(4) 1_555 1_555 2_557 no
C(1) C(2) C(3) 108.3(9) 1_555 1_555 1_555 yes
C(1) C(2) C(4) 69.7(6) 1_555 1_555 1_555 yes
C(1) C(2) C(10) 27.5(5) 1_555 1_555 2_557 yes
C(1) C(2) C(20) 58.7(6) 1_555 1_555 2_557 yes
C(1) C(2) H(1) 125(1) 1_555 1_555 1_555 no
C(1) C(2) H(2) 130.2(8) 1_555 1_555 1_555 no
C(1) C(2) H(24) 59.3(6) 1_555 1_555 2_557 no
C(3) C(2) C(4) 38.5(6) 1_555 1_555 1_555 yes
C(3) C(2) C(10) 135.6(8) 1_555 1_555 2_557 yes
C(3) C(2) C(20) 166.7(8) 1_555 1_555 2_557 yes
C(3) C(2) H(1) 125(1) 1_555 1_555 1_555 no
C(3) C(2) H(2) 22.0(5) 1_555 1_555 1_555 no
C(3) C(2) H(24) 124.5(9) 1_555 1_555 2_557 no
C(4) C(2) C(10) 97.1(5) 1_555 1_555 2_557 yes
C(4) C(2) C(20) 128.3(5) 1_555 1_555 2_557 yes
C(4) C(2) H(1) 164.5(9) 1_555 1_555 1_555 no
C(4) C(2) H(2) 60.5(4) 1_555 1_555 1_555 no
C(4) C(2) H(24) 103.5(5) 1_555 1_555 2_557 no
C(10) C(2) C(20) 31.2(3) 2_557 1_555 2_557 yes
C(10) C(2) H(1) 98.4(8) 2_557 1_555 1_555 no
C(10) C(2) H(2) 157.5(6) 2_557 1_555 1_555 no
C(10) C(2) H(24) 47.3(3) 2_557 1_555 2_557 no
C(20) C(2) H(1) 67.2(6) 2_557 1_555 1_555 no
C(20) C(2) H(2) 170.7(5) 2_557 1_555 1_555 no
C(20) C(2) H(24) 48.6(3) 2_557 1_555 2_557 no
H(1) C(2) H(2) 104.0(8) 1_555 1_555 1_555 no
H(1) C(2) H(24) 87.4(7) 1_555 1_555 2_557 no
H(2) C(2) H(24) 130.5(6) 1_555 1_555 2_557 no
N(1) C(3) C(1) 35.8(3) 1_555 1_555 1_555 yes
N(1) C(3) C(2) 73.2(6) 1_555 1_555 1_555 yes
N(1) C(3) C(4) 33.6(5) 1_555 1_555 1_555 yes
N(1) C(3) C(5) 60.9(4) 1_555 1_555 1_555 yes
N(1) C(3) C(11) 91.7(4) 1_555 1_555 1_555 yes
N(1) C(3) H(1) 95.4(4) 1_555 1_555 1_555 no
N(1) C(3) H(2) 160.3(9) 1_555 1_555 1_555 no
N(1) C(3) H(13) 83.9(3) 1_555 1_555 1_555 no
N(1) C(3) H(76) 162.7(5) 1_555 1_555 1_445 no
C(1) C(3) C(2) 37.4(6) 1_555 1_555 1_555 yes
C(1) C(3) C(4) 69.4(6) 1_555 1_555 1_555 yes
C(1) C(3) C(5) 96.7(5) 1_555 1_555 1_555 yes
C(1) C(3) C(11) 127.6(5) 1_555 1_555 1_555 yes
C(1) C(3) H(1) 59.6(4) 1_555 1_555 1_555 no
C(1) C(3) H(2) 163.8(10) 1_555 1_555 1_555 no
C(1) C(3) H(13) 106.9(4) 1_555 1_555 1_555 no
C(1) C(3) H(76) 158.8(5) 1_555 1_555 1_445 no
C(2) C(3) C(4) 106.8(9) 1_555 1_555 1_555 yes
C(2) C(3) C(5) 134.1(8) 1_555 1_555 1_555 yes
C(2) C(3) C(11) 164.9(8) 1_555 1_555 1_555 yes
C(2) C(3) H(1) 22.2(5) 1_555 1_555 1_555 no
C(2) C(3) H(2) 126(1) 1_555 1_555 1_555 no
C(2) C(3) H(13) 125.7(8) 1_555 1_555 1_555 no
C(2) C(3) H(76) 122.3(7) 1_555 1_555 1_445 no
C(4) C(3) C(5) 27.3(5) 1_555 1_555 1_555 yes
C(4) C(3) C(11) 58.2(5) 1_555 1_555 1_555 yes
C(4) C(3) H(1) 129.0(7) 1_555 1_555 1_555 no
C(4) C(3) H(2) 126(1) 1_555 1_555 1_555 no
C(4) C(3) H(13) 62.9(5) 1_555 1_555 1_555 no
C(4) C(3) H(76) 130.4(7) 1_555 1_555 1_445 no
C(5) C(3) C(11) 30.9(3) 1_555 1_555 1_555 yes
C(5) C(3) H(1) 156.2(5) 1_555 1_555 1_555 no
C(5) C(3) H(2) 99.5(8) 1_555 1_555 1_555 no
C(5) C(3) H(13) 50.4(3) 1_555 1_555 1_555 no
C(5) C(3) H(76) 103.4(4) 1_555 1_555 1_445 no
C(11) C(3) H(1) 172.9(5) 1_555 1_555 1_555 no
C(11) C(3) H(2) 68.6(6) 1_555 1_555 1_555 no
C(11) C(3) H(13) 50.2(2) 1_555 1_555 1_555 no
C(11) C(3) H(76) 72.6(3) 1_555 1_555 1_445 no
H(1) C(3) H(2) 104.3(8) 1_555 1_555 1_555 no
H(1) C(3) H(13) 130.3(5) 1_555 1_555 1_555 no
H(1) C(3) H(76) 100.4(4) 1_555 1_555 1_445 no
H(2) C(3) H(13) 84.1(6) 1_555 1_555 1_555 no
H(2) C(3) H(76) 7.2(4) 1_555 1_555 1_445 no
H(13) C(3) H(76) 91.2(2) 1_555 1_555 1_445 no
Mn(1) C(4) N(1) 31.0(4) 1_555 1_555 1_555 yes
Mn(1) C(4) N(2) 39.0(2) 1_555 1_555 1_555 yes
Mn(1) C(4) C(1) 69.2(3) 1_555 1_555 1_555 yes
Mn(1) C(4) C(2) 106.8(4) 1_555 1_555 1_555 yes
Mn(1) C(4) C(3) 141.4(7) 1_555 1_555 1_555 yes
Mn(1) C(4) C(5) 94.4(6) 1_555 1_555 1_555 yes
Mn(1) C(4) C(6) 66.1(3) 1_555 1_555 1_555 yes
Mn(1) C(4) C(11) 126.1(4) 1_555 1_555 1_555 yes
Mn(1) C(4) H(1) 111.4(3) 1_555 1_555 1_555 no
Mn(1) C(4) H(2) 162.0(4) 1_555 1_555 1_555 no
Mn(1) C(4) H(9) 93.4(3) 1_555 1_555 1_555 no
Mn(1) C(4) H(13) 110.9(3) 1_555 1_555 1_555 no
N(1) C(4) N(2) 70.0(5) 1_555 1_555 1_555 yes
N(1) C(4) C(1) 38.2(5) 1_555 1_555 1_555 yes
N(1) C(4) C(2) 75.8(6) 1_555 1_555 1_555 yes
N(1) C(4) C(3) 110.4(8) 1_555 1_555 1_555 yes
N(1) C(4) C(5) 125.4(9) 1_555 1_555 1_555 yes
N(1) C(4) C(6) 97.1(6) 1_555 1_555 1_555 yes
N(1) C(4) C(11) 157.1(7) 1_555 1_555 1_555 yes
N(1) C(4) H(1) 80.4(5) 1_555 1_555 1_555 no
N(1) C(4) H(2) 131.0(7) 1_555 1_555 1_555 no
N(1) C(4) H(9) 113.5(6) 1_555 1_555 1_555 no
N(1) C(4) H(13) 121.5(6) 1_555 1_555 1_555 no
N(2) C(4) C(1) 108.2(4) 1_555 1_555 1_555 yes
N(2) C(4) C(2) 145.8(5) 1_555 1_555 1_555 yes
N(2) C(4) C(3) 179.6(7) 1_555 1_555 1_555 yes
N(2) C(4) C(5) 55.4(5) 1_555 1_555 1_555 yes
N(2) C(4) C(6) 27.1(3) 1_555 1_555 1_555 yes
N(2) C(4) C(11) 87.2(4) 1_555 1_555 1_555 yes
N(2) C(4) H(1) 150.4(4) 1_555 1_555 1_555 no
N(2) C(4) H(2) 158.9(4) 1_555 1_555 1_555 no
N(2) C(4) H(9) 68.5(3) 1_555 1_555 1_555 no
N(2) C(4) H(13) 90.0(3) 1_555 1_555 1_555 no
C(1) C(4) C(2) 37.6(4) 1_555 1_555 1_555 yes
C(1) C(4) C(3) 72.3(6) 1_555 1_555 1_555 yes
C(1) C(4) C(5) 163.5(8) 1_555 1_555 1_555 yes
C(1) C(4) C(6) 135.2(5) 1_555 1_555 1_555 yes
C(1) C(4) C(11) 164.6(6) 1_555 1_555 1_555 yes
C(1) C(4) H(1) 42.2(3) 1_555 1_555 1_555 no
C(1) C(4) H(2) 92.9(4) 1_555 1_555 1_555 no
C(1) C(4) H(9) 131.1(5) 1_555 1_555 1_555 no
C(1) C(4) H(13) 121.0(5) 1_555 1_555 1_555 no
C(2) C(4) C(3) 34.7(5) 1_555 1_555 1_555 yes
C(2) C(4) C(5) 158.7(8) 1_555 1_555 1_555 yes
C(2) C(4) C(6) 172.5(6) 1_555 1_555 1_555 yes
C(2) C(4) C(11) 127.1(5) 1_555 1_555 1_555 yes
C(2) C(4) H(1) 4.6(3) 1_555 1_555 1_555 no
C(2) C(4) H(2) 55.3(4) 1_555 1_555 1_555 no
C(2) C(4) H(9) 129.1(5) 1_555 1_555 1_555 no
C(2) C(4) H(13) 107.3(5) 1_555 1_555 1_555 no
C(3) C(4) C(5) 124.1(9) 1_555 1_555 1_555 yes
C(3) C(4) C(6) 152.5(7) 1_555 1_555 1_555 yes
C(3) C(4) C(11) 92.4(6) 1_555 1_555 1_555 yes
C(3) C(4) H(1) 30.1(5) 1_555 1_555 1_555 no
C(3) C(4) H(2) 20.6(4) 1_555 1_555 1_555 no
C(3) C(4) H(9) 111.3(6) 1_555 1_555 1_555 no
C(3) C(4) H(13) 89.7(6) 1_555 1_555 1_555 no
C(5) C(4) C(6) 28.3(5) 1_555 1_555 1_555 yes
C(5) C(4) C(11) 31.8(5) 1_555 1_555 1_555 yes
C(5) C(4) H(1) 154.1(7) 1_555 1_555 1_555 no
C(5) C(4) H(2) 103.5(6) 1_555 1_555 1_555 no
C(5) C(4) H(9) 48.9(5) 1_555 1_555 1_555 no
C(5) C(4) H(13) 62.1(5) 1_555 1_555 1_555 no
C(6) C(4) C(11) 60.1(4) 1_555 1_555 1_555 yes
C(6) C(4) H(1) 176.5(5) 1_555 1_555 1_555 no
C(6) C(4) H(2) 131.9(5) 1_555 1_555 1_555 no
C(6) C(4) H(9) 55.5(3) 1_555 1_555 1_555 no
C(6) C(4) H(13) 74.4(3) 1_555 1_555 1_555 no
C(11) C(4) H(1) 122.5(4) 1_555 1_555 1_555 no
C(11) C(4) H(2) 71.8(3) 1_555 1_555 1_555 no
C(11) C(4) H(9) 53.1(3) 1_555 1_555 1_555 no
C(11) C(4) H(13) 58.2(3) 1_555 1_555 1_555 no
H(1) C(4) H(2) 50.7(2) 1_555 1_555 1_555 no
H(1) C(4) H(9) 127.7(3) 1_555 1_555 1_555 no
H(1) C(4) H(13) 104.9(3) 1_555 1_555 1_555 no
H(2) C(4) H(9) 97.7(3) 1_555 1_555 1_555 no
H(2) C(4) H(13) 79.1(3) 1_555 1_555 1_555 no
H(9) C(4) H(13) 108.0(3) 1_555 1_555 1_555 no
N(1) C(5) N(2) 69.9(3) 1_555 1_555 1_555 yes
N(1) C(5) C(3) 55.5(3) 1_555 1_555 1_555 yes
N(1) C(5) C(4) 27.0(5) 1_555 1_555 1_555 yes
N(1) C(5) C(6) 96.4(6) 1_555 1_555 1_555 yes
N(1) C(5) C(7) 124.3(5) 1_555 1_555 1_555 yes
N(1) C(5) C(11) 146.0(7) 1_555 1_555 1_555 yes
N(1) C(5) C(12) 139.8(5) 1_555 1_555 1_555 yes
N(1) C(5) C(16) 133.9(5) 1_555 1_555 1_555 yes
N(1) C(5) C(17) 118.4(4) 1_555 1_555 1_555 yes
N(1) C(5) C(19) 110.9(5) 1_555 1_555 1_555 yes
N(1) C(5) H(2) 74.8(3) 1_555 1_555 1_555 no
N(1) C(5) H(3) 143.7(4) 1_555 1_555 1_555 no
N(1) C(5) H(9) 104.9(4) 1_555 1_555 1_555 no
N(1) C(5) H(13) 97.5(4) 1_555 1_555 1_555 no
N(2) C(5) C(3) 125.4(4) 1_555 1_555 1_555 yes
N(2) C(5) C(4) 96.9(6) 1_555 1_555 1_555 yes
N(2) C(5) C(6) 26.5(4) 1_555 1_555 1_555 yes
N(2) C(5) C(7) 54.5(3) 1_555 1_555 1_555 yes
N(2) C(5) C(11) 143.6(7) 1_555 1_555 1_555 yes
N(2) C(5) C(12) 127.3(5) 1_555 1_555 1_555 yes
N(2) C(5) C(16) 143.4(5) 1_555 1_555 1_555 yes
N(2) C(5) C(17) 103.5(4) 1_555 1_555 1_555 yes
N(2) C(5) C(19) 125.5(4) 1_555 1_555 1_555 yes
N(2) C(5) H(2) 144.7(4) 1_555 1_555 1_555 no
N(2) C(5) H(3) 74.1(3) 1_555 1_555 1_555 no
N(2) C(5) H(9) 88.7(4) 1_555 1_555 1_555 no
N(2) C(5) H(13) 111.4(4) 1_555 1_555 1_555 no
C(3) C(5) C(4) 28.5(5) 1_555 1_555 1_555 yes
C(3) C(5) C(6) 151.9(7) 1_555 1_555 1_555 yes
C(3) C(5) C(7) 177.2(6) 1_555 1_555 1_555 yes
C(3) C(5) C(11) 90.7(6) 1_555 1_555 1_555 yes
C(3) C(5) C(12) 97.3(5) 1_555 1_555 1_555 yes
C(3) C(5) C(16) 84.2(4) 1_555 1_555 1_555 yes
C(3) C(5) C(17) 101.7(5) 1_555 1_555 1_555 yes
C(3) C(5) C(19) 78.8(4) 1_555 1_555 1_555 yes
C(3) C(5) H(2) 19.3(2) 1_555 1_555 1_555 no
C(3) C(5) H(3) 160.1(4) 1_555 1_555 1_555 no
C(3) C(5) H(9) 103.7(4) 1_555 1_555 1_555 no
C(3) C(5) H(13) 78.3(4) 1_555 1_555 1_555 no
C(4) C(5) C(6) 123.4(8) 1_555 1_555 1_555 yes
C(4) C(5) C(7) 151.2(7) 1_555 1_555 1_555 yes
C(4) C(5) C(11) 119.1(8) 1_555 1_555 1_555 yes
C(4) C(5) C(12) 120.7(7) 1_555 1_555 1_555 yes
C(4) C(5) C(16) 110.4(7) 1_555 1_555 1_555 yes
C(4) C(5) C(17) 112.5(7) 1_555 1_555 1_555 yes
C(4) C(5) C(19) 96.0(7) 1_555 1_555 1_555 yes
C(4) C(5) H(2) 47.8(5) 1_555 1_555 1_555 no
C(4) C(5) H(3) 170.1(7) 1_555 1_555 1_555 no
C(4) C(5) H(9) 106.0(6) 1_555 1_555 1_555 no
C(4) C(5) H(13) 88.2(6) 1_555 1_555 1_555 no
C(6) C(5) C(7) 27.9(5) 1_555 1_555 1_555 yes
C(6) C(5) C(11) 117.4(8) 1_555 1_555 1_555 yes
C(6) C(5) C(12) 106.9(7) 1_555 1_555 1_555 yes
C(6) C(5) C(16) 120.7(6) 1_555 1_555 1_555 yes
C(6) C(5) C(17) 92.4(7) 1_555 1_555 1_555 yes
C(6) C(5) C(19) 115.2(6) 1_555 1_555 1_555 yes
C(6) C(5) H(2) 171.2(6) 1_555 1_555 1_555 no
C(6) C(5) H(3) 47.5(4) 1_555 1_555 1_555 no
C(6) C(5) H(9) 82.9(6) 1_555 1_555 1_555 no
C(6) C(5) H(13) 107.6(6) 1_555 1_555 1_555 no
C(7) C(5) C(11) 89.7(6) 1_555 1_555 1_555 yes
C(7) C(5) C(12) 84.3(4) 1_555 1_555 1_555 yes
C(7) C(5) C(16) 94.8(4) 1_555 1_555 1_555 yes
C(7) C(5) C(17) 80.9(4) 1_555 1_555 1_555 yes
C(7) C(5) C(19) 99.0(4) 1_555 1_555 1_555 yes
C(7) C(5) H(2) 160.7(4) 1_555 1_555 1_555 no
C(7) C(5) H(3) 19.6(2) 1_555 1_555 1_555 no
C(7) C(5) H(9) 79.1(4) 1_555 1_555 1_555 no
C(7) C(5) H(13) 99.1(4) 1_555 1_555 1_555 no
C(11) C(5) C(12) 28.7(5) 1_555 1_555 1_555 yes
C(11) C(5) C(16) 28.5(5) 1_555 1_555 1_555 yes
C(11) C(5) C(17) 59.8(5) 1_555 1_555 1_555 yes
C(11) C(5) C(19) 59.7(5) 1_555 1_555 1_555 yes
C(11) C(5) H(2) 71.4(5) 1_555 1_555 1_555 no
C(11) C(5) H(3) 70.3(5) 1_555 1_555 1_555 no
C(11) C(5) H(9) 77.2(5) 1_555 1_555 1_555 no
C(11) C(5) H(13) 76.9(5) 1_555 1_555 1_555 no
C(12) C(5) C(16) 57.3(4) 1_555 1_555 1_555 yes
C(12) C(5) C(17) 31.1(3) 1_555 1_555 1_555 yes
C(12) C(5) C(19) 88.4(4) 1_555 1_555 1_555 yes
C(12) C(5) H(2) 80.6(3) 1_555 1_555 1_555 no
C(12) C(5) H(3) 68.9(3) 1_555 1_555 1_555 no
C(12) C(5) H(9) 48.5(3) 1_555 1_555 1_555 no
C(12) C(5) H(13) 105.6(4) 1_555 1_555 1_555 no
C(16) C(5) C(17) 88.4(4) 1_555 1_555 1_555 yes
C(16) C(5) C(19) 31.1(3) 1_555 1_555 1_555 yes
C(16) C(5) H(2) 66.9(3) 1_555 1_555 1_555 no
C(16) C(5) H(3) 76.3(3) 1_555 1_555 1_555 no
C(16) C(5) H(9) 105.8(4) 1_555 1_555 1_555 no
C(16) C(5) H(13) 48.4(3) 1_555 1_555 1_555 no
C(17) C(5) C(19) 119.5(4) 1_555 1_555 1_555 yes
C(17) C(5) H(2) 92.1(4) 1_555 1_555 1_555 no
C(17) C(5) H(3) 74.2(3) 1_555 1_555 1_555 no
C(17) C(5) H(9) 17.4(2) 1_555 1_555 1_555 no
C(17) C(5) H(13) 136.8(4) 1_555 1_555 1_555 no
C(19) C(5) H(2) 68.8(3) 1_555 1_555 1_555 no
C(19) C(5) H(3) 86.4(3) 1_555 1_555 1_555 no
C(19) C(5) H(9) 136.9(4) 1_555 1_555 1_555 no
C(19) C(5) H(13) 17.3(2) 1_555 1_555 1_555 no
H(2) C(5) H(3) 141.1(3) 1_555 1_555 1_555 no
H(2) C(5) H(9) 99.5(3) 1_555 1_555 1_555 no
H(2) C(5) H(13) 73.8(3) 1_555 1_555 1_555 no
H(3) C(5) H(9) 78.3(3) 1_555 1_555 1_555 no
H(3) C(5) H(13) 91.4(3) 1_555 1_555 1_555 no
H(9) C(5) H(13) 154.1(4) 1_555 1_555 1_555 no
Mn(1) C(6) N(1) 39.0(2) 1_555 1_555 1_555 yes
Mn(1) C(6) N(2) 31.9(4) 1_555 1_555 1_555 yes
Mn(1) C(6) C(4) 66.2(3) 1_555 1_555 1_555 yes
Mn(1) C(6) C(5) 94.5(5) 1_555 1_555 1_555 yes
Mn(1) C(6) C(7) 140.7(6) 1_555 1_555 1_555 yes
Mn(1) C(6) C(8) 106.2(4) 1_555 1_555 1_555 yes
Mn(1) C(6) C(9) 68.6(3) 1_555 1_555 1_555 yes
Mn(1) C(6) C(11) 127.0(4) 1_555 1_555 1_555 yes
Mn(1) C(6) C(12) 132.1(3) 1_555 1_555 1_555 yes
Mn(1) C(6) H(3) 161.7(4) 1_555 1_555 1_555 no
Mn(1) C(6) H(4) 111.0(3) 1_555 1_555 1_555 no
Mn(1) C(6) H(9) 103.8(3) 1_555 1_555 1_555 no
Mn(1) C(6) H(13) 101.2(3) 1_555 1_555 1_555 no
N(1) C(6) N(2) 70.9(5) 1_555 1_555 1_555 yes
N(1) C(6) C(4) 27.3(3) 1_555 1_555 1_555 yes
N(1) C(6) C(5) 55.5(5) 1_555 1_555 1_555 yes
N(1) C(6) C(7) 176.4(7) 1_555 1_555 1_555 yes
N(1) C(6) C(8) 145.2(5) 1_555 1_555 1_555 yes
N(1) C(6) C(9) 107.6(4) 1_555 1_555 1_555 yes
N(1) C(6) C(11) 88.2(4) 1_555 1_555 1_555 yes
N(1) C(6) C(12) 98.3(3) 1_555 1_555 1_555 yes
N(1) C(6) H(3) 158.6(4) 1_555 1_555 1_555 no
N(1) C(6) H(4) 150.0(4) 1_555 1_555 1_555 no
N(1) C(6) H(9) 87.4(3) 1_555 1_555 1_555 no
N(1) C(6) H(13) 74.0(3) 1_555 1_555 1_555 no
N(2) C(6) C(4) 98.2(6) 1_555 1_555 1_555 yes
N(2) C(6) C(5) 126.4(8) 1_555 1_555 1_555 yes
N(2) C(6) C(7) 108.9(8) 1_555 1_555 1_555 yes
N(2) C(6) C(8) 74.3(6) 1_555 1_555 1_555 yes
N(2) C(6) C(9) 36.7(5) 1_555 1_555 1_555 yes
N(2) C(6) C(11) 158.6(7) 1_555 1_555 1_555 yes
N(2) C(6) C(12) 151.8(6) 1_555 1_555 1_555 yes
N(2) C(6) H(3) 130.1(6) 1_555 1_555 1_555 no
N(2) C(6) H(4) 79.1(5) 1_555 1_555 1_555 no
N(2) C(6) H(9) 112.8(6) 1_555 1_555 1_555 no
N(2) C(6) H(13) 122.1(6) 1_555 1_555 1_555 no
C(4) C(6) C(5) 28.3(5) 1_555 1_555 1_555 yes
C(4) C(6) C(7) 152.8(7) 1_555 1_555 1_555 yes
C(4) C(6) C(8) 172.4(6) 1_555 1_555 1_555 yes
C(4) C(6) C(9) 134.9(5) 1_555 1_555 1_555 yes
C(4) C(6) C(11) 60.9(4) 1_555 1_555 1_555 yes
C(4) C(6) C(12) 73.5(4) 1_555 1_555 1_555 yes
C(4) C(6) H(3) 131.6(5) 1_555 1_555 1_555 no
C(4) C(6) H(4) 177.2(4) 1_555 1_555 1_555 no
C(4) C(6) H(9) 75.4(3) 1_555 1_555 1_555 no
C(4) C(6) H(13) 57.8(3) 1_555 1_555 1_555 no
C(5) C(6) C(7) 124.7(8) 1_555 1_555 1_555 yes
C(5) C(6) C(8) 159.3(7) 1_555 1_555 1_555 yes
C(5) C(6) C(9) 163.1(7) 1_555 1_555 1_555 yes
C(5) C(6) C(11) 32.7(5) 1_555 1_555 1_555 yes
C(5) C(6) C(12) 48.6(5) 1_555 1_555 1_555 yes
C(5) C(6) H(3) 103.5(6) 1_555 1_555 1_555 no
C(5) C(6) H(4) 154.5(6) 1_555 1_555 1_555 no
C(5) C(6) H(9) 65.9(5) 1_555 1_555 1_555 no
C(5) C(6) H(13) 47.7(5) 1_555 1_555 1_555 no
C(7) C(6) C(8) 34.6(5) 1_555 1_555 1_555 yes
C(7) C(6) C(9) 72.2(6) 1_555 1_555 1_555 yes
C(7) C(6) C(11) 92.3(6) 1_555 1_555 1_555 yes
C(7) C(6) C(12) 83.5(6) 1_555 1_555 1_555 yes
C(7) C(6) H(3) 21.2(4) 1_555 1_555 1_555 no
C(7) C(6) H(4) 29.8(5) 1_555 1_555 1_555 no
C(7) C(6) H(9) 95.9(6) 1_555 1_555 1_555 no
C(7) C(6) H(13) 103.5(6) 1_555 1_555 1_555 no
C(8) C(6) C(9) 37.6(4) 1_555 1_555 1_555 yes
C(8) C(6) C(11) 126.6(5) 1_555 1_555 1_555 yes
C(8) C(6) C(12) 113.7(5) 1_555 1_555 1_555 yes
C(8) C(6) H(3) 55.8(3) 1_555 1_555 1_555 no
C(8) C(6) H(4) 4.8(3) 1_555 1_555 1_555 no
C(8) C(6) H(9) 108.2(5) 1_555 1_555 1_555 no
C(8) C(6) H(13) 125.1(4) 1_555 1_555 1_555 no
C(9) C(6) C(11) 163.8(5) 1_555 1_555 1_555 yes
C(9) C(6) C(12) 143.6(5) 1_555 1_555 1_555 yes
C(9) C(6) H(3) 93.4(4) 1_555 1_555 1_555 no
C(9) C(6) H(4) 42.4(3) 1_555 1_555 1_555 no
C(9) C(6) H(9) 115.7(5) 1_555 1_555 1_555 no
C(9) C(6) H(13) 134.4(5) 1_555 1_555 1_555 no
C(11) C(6) C(12) 24.3(3) 1_555 1_555 1_555 yes
C(11) C(6) H(3) 71.1(3) 1_555 1_555 1_555 no
C(11) C(6) H(4) 121.8(4) 1_555 1_555 1_555 no
C(11) C(6) H(9) 60.1(3) 1_555 1_555 1_555 no
C(11) C(6) H(13) 52.6(3) 1_555 1_555 1_555 no
C(12) C(6) H(3) 65.1(3) 1_555 1_555 1_555 no
C(12) C(6) H(4) 109.3(3) 1_555 1_555 1_555 no
C(12) C(6) H(9) 39.3(2) 1_555 1_555 1_555 no
C(12) C(6) H(13) 76.8(3) 1_555 1_555 1_555 no
H(3) C(6) H(4) 51.1(2) 1_555 1_555 1_555 no
H(3) C(6) H(9) 87.1(3) 1_555 1_555 1_555 no
H(3) C(6) H(13) 88.4(3) 1_555 1_555 1_555 no
H(4) C(6) H(9) 106.3(3) 1_555 1_555 1_555 no
H(4) C(6) H(13) 123.0(3) 1_555 1_555 1_555 no
H(9) C(6) H(13) 110.0(3) 1_555 1_555 1_555 no
N(2) C(7) C(5) 62.1(4) 1_555 1_555 1_555 yes
N(2) C(7) C(6) 34.7(5) 1_555 1_555 1_555 yes
N(2) C(7) C(8) 73.5(6) 1_555 1_555 1_555 yes
N(2) C(7) C(9) 35.6(3) 1_555 1_555 1_555 yes
N(2) C(7) C(11) 93.2(4) 1_555 1_555 1_555 yes
N(2) C(7) H(3) 160.6(9) 1_555 1_555 1_555 no
N(2) C(7) H(4) 95.3(4) 1_555 1_555 1_555 no
N(2) C(7) H(9) 76.9(3) 1_555 1_555 1_555 no
N(2) C(7) H(32) 148.6(5) 1_555 1_555 2_657 no
C(5) C(7) C(6) 27.4(5) 1_555 1_555 1_555 yes
C(5) C(7) C(8) 135.6(8) 1_555 1_555 1_555 yes
C(5) C(7) C(9) 97.7(5) 1_555 1_555 1_555 yes
C(5) C(7) C(11) 31.3(3) 1_555 1_555 1_555 yes
C(5) C(7) H(3) 98.6(7) 1_555 1_555 1_555 no
C(5) C(7) H(4) 157.3(5) 1_555 1_555 1_555 no
C(5) C(7) H(9) 50.0(3) 1_555 1_555 1_555 no
C(5) C(7) H(32) 112.9(4) 1_555 1_555 2_657 no
C(6) C(7) C(8) 108.2(8) 1_555 1_555 1_555 yes
C(6) C(7) C(9) 70.4(6) 1_555 1_555 1_555 yes
C(6) C(7) C(11) 58.5(5) 1_555 1_555 1_555 yes
C(6) C(7) H(3) 125(1) 1_555 1_555 1_555 no
C(6) C(7) H(4) 130.0(7) 1_555 1_555 1_555 no
C(6) C(7) H(9) 57.5(5) 1_555 1_555 1_555 no
C(6) C(7) H(32) 133.7(6) 1_555 1_555 2_657 no
C(8) C(7) C(9) 37.9(5) 1_555 1_555 1_555 yes
C(8) C(7) C(11) 165.7(7) 1_555 1_555 1_555 yes
C(8) C(7) H(3) 125(1) 1_555 1_555 1_555 no
C(8) C(7) H(4) 21.7(5) 1_555 1_555 1_555 no
C(8) C(7) H(9) 119.5(7) 1_555 1_555 1_555 no
C(8) C(7) H(32) 103.6(7) 1_555 1_555 2_657 no
C(9) C(7) C(11) 128.7(5) 1_555 1_555 1_555 yes
C(9) C(7) H(3) 163.7(9) 1_555 1_555 1_555 no
C(9) C(7) H(4) 59.6(4) 1_555 1_555 1_555 no
C(9) C(7) H(9) 99.0(4) 1_555 1_555 1_555 no
C(9) C(7) H(32) 133.8(5) 1_555 1_555 2_657 no
C(11) C(7) H(3) 67.6(6) 1_555 1_555 1_555 no
C(11) C(7) H(4) 169.7(5) 1_555 1_555 1_555 no
C(11) C(7) H(9) 50.3(2) 1_555 1_555 1_555 no
C(11) C(7) H(32) 84.8(3) 1_555 1_555 2_657 no
H(3) C(7) H(4) 104.1(7) 1_555 1_555 1_555 no
H(3) C(7) H(9) 92.2(6) 1_555 1_555 1_555 no
H(3) C(7) H(32) 37.7(5) 1_555 1_555 2_657 no
H(4) C(7) H(9) 126.5(5) 1_555 1_555 1_555 no
H(4) C(7) H(32) 85.0(3) 1_555 1_555 2_657 no
H(9) C(7) H(32) 77.9(2) 1_555 1_555 2_657 no
N(2) C(8) C(6) 35.2(3) 1_555 1_555 1_555 yes
N(2) C(8) C(7) 72.3(6) 1_555 1_555 1_555 yes
N(2) C(8) C(9) 34.8(5) 1_555 1_555 1_555 yes
N(2) C(8) C(10) 62.3(4) 1_555 1_555 1_555 yes
N(2) C(8) C(20) 93.9(4) 1_555 1_555 1_555 yes
N(2) C(8) H(3) 94.4(4) 1_555 1_555 1_555 no
N(2) C(8) H(4) 161.0(9) 1_555 1_555 1_555 no
N(2) C(8) H(18) 91.3(4) 1_555 1_555 1_555 no
N(2) C(8) H(33) 116.4(4) 1_555 1_555 1_444 no
C(6) C(8) C(7) 37.2(5) 1_555 1_555 1_555 yes
C(6) C(8) C(9) 69.9(6) 1_555 1_555 1_555 yes
C(6) C(8) C(10) 97.5(5) 1_555 1_555 1_555 yes
C(6) C(8) C(20) 129.0(5) 1_555 1_555 1_555 yes
C(6) C(8) H(3) 59.3(4) 1_555 1_555 1_555 no
C(6) C(8) H(4) 163.8(9) 1_555 1_555 1_555 no
C(6) C(8) H(18) 109.4(4) 1_555 1_555 1_555 no
C(6) C(8) H(33) 112.6(5) 1_555 1_555 1_444 no
C(7) C(8) C(9) 107.1(9) 1_555 1_555 1_555 yes
C(7) C(8) C(10) 134.6(8) 1_555 1_555 1_555 yes
C(7) C(8) C(20) 166.1(8) 1_555 1_555 1_555 yes
C(7) C(8) H(3) 22.1(5) 1_555 1_555 1_555 no
C(7) C(8) H(4) 126(1) 1_555 1_555 1_555 no
C(7) C(8) H(18) 123.3(7) 1_555 1_555 1_555 no
C(7) C(8) H(33) 98.3(7) 1_555 1_555 1_444 no
C(9) C(8) C(10) 27.5(5) 1_555 1_555 1_555 yes
C(9) C(8) C(20) 59.1(6) 1_555 1_555 1_555 yes
C(9) C(8) H(3) 129.2(7) 1_555 1_555 1_555 no
C(9) C(8) H(4) 126(1) 1_555 1_555 1_555 no
C(9) C(8) H(18) 72.5(6) 1_555 1_555 1_555 no
C(9) C(8) H(33) 110.8(6) 1_555 1_555 1_444 no
C(10) C(8) C(20) 31.6(3) 1_555 1_555 1_555 yes
C(10) C(8) H(3) 156.7(5) 1_555 1_555 1_555 no
C(10) C(8) H(4) 98.7(7) 1_555 1_555 1_555 no
C(10) C(8) H(18) 60.7(3) 1_555 1_555 1_555 no
C(10) C(8) H(33) 101.2(4) 1_555 1_555 1_444 no
C(20) C(8) H(3) 171.7(5) 1_555 1_555 1_555 no
C(20) C(8) H(4) 67.1(6) 1_555 1_555 1_555 no
C(20) C(8) H(18) 54.4(3) 1_555 1_555 1_555 no
C(20) C(8) H(33) 88.5(3) 1_555 1_555 1_444 no
H(3) C(8) H(4) 104.6(7) 1_555 1_555 1_555 no
H(3) C(8) H(18) 125.0(4) 1_555 1_555 1_555 no
H(3) C(8) H(33) 88.1(3) 1_555 1_555 1_444 no
H(4) C(8) H(18) 77.5(7) 1_555 1_555 1_555 no
H(4) C(8) H(33) 65.5(6) 1_555 1_555 1_444 no
H(18) C(8) H(33) 136.0(3) 1_555 1_555 1_444 no
Mn(1) C(9) N(1) 38.8(2) 1_555 1_555 2_557 yes
Mn(1) C(9) N(2) 32.3(4) 1_555 1_555 1_555 yes
Mn(1) C(9) C(1) 66.5(3) 1_555 1_555 2_557 yes
Mn(1) C(9) C(6) 68.7(3) 1_555 1_555 1_555 yes
Mn(1) C(9) C(7) 106.1(4) 1_555 1_555 1_555 yes
Mn(1) C(9) C(8) 141.1(7) 1_555 1_555 1_555 yes
Mn(1) C(9) C(10) 94.8(6) 1_555 1_555 1_555 yes
Mn(1) C(9) C(20) 127.5(4) 1_555 1_555 1_555 yes
Mn(1) C(9) H(3) 110.9(3) 1_555 1_555 1_555 no
Mn(1) C(9) H(4) 162.1(4) 1_555 1_555 1_555 no
Mn(1) C(9) H(18) 117.5(3) 1_555 1_555 1_555 no
Mn(1) C(9) H(24) 99.4(3) 1_555 1_555 1_555 no
N(1) C(9) N(2) 71.1(5) 2_557 1_555 1_555 yes
N(1) C(9) C(1) 27.7(3) 2_557 1_555 2_557 yes
N(1) C(9) C(6) 107.5(5) 2_557 1_555 1_555 yes
N(1) C(9) C(7) 144.9(5) 2_557 1_555 1_555 yes
N(1) C(9) C(8) 177.9(7) 2_557 1_555 1_555 yes
N(1) C(9) C(10) 56.1(5) 2_557 1_555 1_555 yes
N(1) C(9) C(20) 88.7(4) 2_557 1_555 1_555 yes
N(1) C(9) H(3) 149.7(4) 2_557 1_555 1_555 no
N(1) C(9) H(4) 159.0(4) 2_557 1_555 1_555 no
N(1) C(9) H(18) 101.2(3) 2_557 1_555 1_555 no
N(1) C(9) H(24) 74.2(3) 2_557 1_555 1_555 no
N(2) C(9) C(1) 98.8(6) 1_555 1_555 2_557 yes
N(2) C(9) C(6) 36.4(4) 1_555 1_555 1_555 yes
N(2) C(9) C(7) 73.9(6) 1_555 1_555 1_555 yes
N(2) C(9) C(8) 108.9(8) 1_555 1_555 1_555 yes
N(2) C(9) C(10) 127.1(8) 1_555 1_555 1_555 yes
N(2) C(9) C(20) 159.7(7) 1_555 1_555 1_555 yes
N(2) C(9) H(3) 78.7(5) 1_555 1_555 1_555 no
N(2) C(9) H(4) 129.9(6) 1_555 1_555 1_555 no
N(2) C(9) H(18) 121.1(6) 1_555 1_555 1_555 no
N(2) C(9) H(24) 119.4(6) 1_555 1_555 1_555 no
C(1) C(9) C(6) 135.2(5) 2_557 1_555 1_555 yes
C(1) C(9) C(7) 172.6(6) 2_557 1_555 1_555 yes
C(1) C(9) C(8) 152.3(8) 2_557 1_555 1_555 yes
C(1) C(9) C(10) 28.4(5) 2_557 1_555 1_555 yes
C(1) C(9) C(20) 61.0(4) 2_557 1_555 1_555 yes
C(1) C(9) H(3) 177.2(5) 2_557 1_555 1_555 no
C(1) C(9) H(4) 131.4(5) 2_557 1_555 1_555 no
C(1) C(9) H(18) 85.6(4) 2_557 1_555 1_555 no
C(1) C(9) H(24) 59.8(3) 2_557 1_555 1_555 no
C(6) C(9) C(7) 37.4(4) 1_555 1_555 1_555 yes
C(6) C(9) C(8) 72.5(6) 1_555 1_555 1_555 yes
C(6) C(9) C(10) 163.5(8) 1_555 1_555 1_555 yes
C(6) C(9) C(20) 163.6(6) 1_555 1_555 1_555 yes
C(6) C(9) H(3) 42.3(3) 1_555 1_555 1_555 no
C(6) C(9) H(4) 93.4(4) 1_555 1_555 1_555 no
C(6) C(9) H(18) 114.1(4) 1_555 1_555 1_555 no
C(6) C(9) H(24) 131.1(5) 1_555 1_555 1_555 no
C(7) C(9) C(8) 35.0(5) 1_555 1_555 1_555 yes
C(7) C(9) C(10) 159.0(8) 1_555 1_555 1_555 yes
C(7) C(9) C(20) 126.4(5) 1_555 1_555 1_555 yes
C(7) C(9) H(3) 4.8(3) 1_555 1_555 1_555 no
C(7) C(9) H(4) 56.0(3) 1_555 1_555 1_555 no
C(7) C(9) H(18) 98.8(4) 1_555 1_555 1_555 no
C(7) C(9) H(24) 122.8(4) 1_555 1_555 1_555 no
C(8) C(9) C(10) 124.0(9) 1_555 1_555 1_555 yes
C(8) C(9) C(20) 91.4(6) 1_555 1_555 1_555 yes
C(8) C(9) H(3) 30.2(5) 1_555 1_555 1_555 no
C(8) C(9) H(4) 21.0(4) 1_555 1_555 1_555 no
C(8) C(9) H(18) 80.6(6) 1_555 1_555 1_555 no
C(8) C(9) H(24) 104.2(6) 1_555 1_555 1_555 no
C(10) C(9) C(20) 32.7(5) 1_555 1_555 1_555 yes
C(10) C(9) H(3) 154.2(7) 1_555 1_555 1_555 no
C(10) C(9) H(4) 103.0(7) 1_555 1_555 1_555 no
C(10) C(9) H(18) 71.2(6) 1_555 1_555 1_555 no
C(10) C(9) H(24) 50.9(5) 1_555 1_555 1_555 no
C(20) C(9) H(3) 121.6(4) 1_555 1_555 1_555 no
C(20) C(9) H(4) 70.4(3) 1_555 1_555 1_555 no
C(20) C(9) H(18) 59.2(3) 1_555 1_555 1_555 no
C(20) C(9) H(24) 54.2(3) 1_555 1_555 1_555 no
H(3) C(9) H(4) 51.2(2) 1_555 1_555 1_555 no
H(3) C(9) H(18) 96.7(3) 1_555 1_555 1_555 no
H(3) C(9) H(24) 120.3(3) 1_555 1_555 1_555 no
H(4) C(9) H(18) 70.5(3) 1_555 1_555 1_555 no
H(4) C(9) H(24) 91.0(3) 1_555 1_555 1_555 no
H(18) C(9) H(24) 113.2(3) 1_555 1_555 1_555 no
N(1) C(10) N(2) 70.1(3) 2_557 1_555 1_555 yes
N(1) C(10) C(1) 27.2(5) 2_557 1_555 2_557 yes
N(1) C(10) C(2) 55.1(4) 2_557 1_555 2_557 yes
N(1) C(10) C(8) 124.8(5) 2_557 1_555 1_555 yes
N(1) C(10) C(9) 96.3(6) 2_557 1_555 1_555 yes
N(1) C(10) C(20) 145.8(7) 2_557 1_555 1_555 yes
N(1) C(10) C(21) 139.0(5) 2_557 1_555 1_555 yes
N(1) C(10) C(25) 132.3(5) 2_557 1_555 1_555 yes
N(1) C(10) C(26) 118.3(5) 2_557 1_555 1_555 yes
N(1) C(10) C(28) 110.1(5) 2_557 1_555 1_555 yes
N(1) C(10) H(1) 74.6(3) 2_557 1_555 2_557 no
N(1) C(10) H(4) 144.3(4) 2_557 1_555 1_555 no
N(1) C(10) H(18) 119.0(4) 2_557 1_555 1_555 no
N(1) C(10) H(20) 100.4(4) 2_557 1_555 1_555 no
N(1) C(10) H(24) 95.6(4) 2_557 1_555 1_555 no
N(2) C(10) C(1) 97.2(6) 1_555 1_555 2_557 yes
N(2) C(10) C(2) 125.2(5) 1_555 1_555 2_557 yes
N(2) C(10) C(8) 54.8(4) 1_555 1_555 1_555 yes
N(2) C(10) C(9) 26.3(5) 1_555 1_555 1_555 yes
N(2) C(10) C(20) 144.2(7) 1_555 1_555 1_555 yes
N(2) C(10) C(21) 133.1(5) 1_555 1_555 1_555 yes
N(2) C(10) C(25) 138.6(5) 1_555 1_555 1_555 yes
N(2) C(10) C(26) 111.2(5) 1_555 1_555 1_555 yes
N(2) C(10) C(28) 119.0(5) 1_555 1_555 1_555 yes
N(2) C(10) H(1) 144.7(4) 1_555 1_555 2_557 no
N(2) C(10) H(4) 74.3(3) 1_555 1_555 1_555 no
N(2) C(10) H(18) 93.3(4) 1_555 1_555 1_555 no
N(2) C(10) H(20) 111.7(4) 1_555 1_555 1_555 no
N(2) C(10) H(24) 105.4(4) 1_555 1_555 1_555 no
C(1) C(10) C(2) 28.0(5) 2_557 1_555 2_557 yes
C(1) C(10) C(8) 152.0(8) 2_557 1_555 1_555 yes
C(1) C(10) C(9) 123.5(9) 2_557 1_555 1_555 yes
C(1) C(10) C(20) 118.6(8) 2_557 1_555 1_555 yes
C(1) C(10) C(21) 116.9(7) 2_557 1_555 1_555 yes
C(1) C(10) C(25) 111.0(7) 2_557 1_555 1_555 yes
C(1) C(10) C(26) 107.6(8) 2_557 1_555 1_555 yes
C(1) C(10) C(28) 98.6(7) 2_557 1_555 1_555 yes
C(1) C(10) H(1) 47.5(5) 2_557 1_555 2_557 no
C(1) C(10) H(4) 171.5(7) 2_557 1_555 1_555 no
C(1) C(10) H(18) 117.4(7) 2_557 1_555 1_555 no
C(1) C(10) H(20) 89.3(6) 2_557 1_555 1_555 no
C(1) C(10) H(24) 90.0(7) 2_557 1_555 1_555 no
C(2) C(10) C(8) 178.0(6) 2_557 1_555 1_555 yes
C(2) C(10) C(9) 151.4(8) 2_557 1_555 1_555 yes
C(2) C(10) C(20) 90.7(6) 2_557 1_555 1_555 yes
C(2) C(10) C(21) 93.3(5) 2_557 1_555 1_555 yes
C(2) C(10) C(25) 86.2(4) 2_557 1_555 1_555 yes
C(2) C(10) C(26) 95.2(5) 2_557 1_555 1_555 yes
C(2) C(10) C(28) 83.2(5) 2_557 1_555 1_555 yes
C(2) C(10) H(1) 19.5(3) 2_557 1_555 2_557 no
C(2) C(10) H(4) 160.4(5) 2_557 1_555 1_555 no
C(2) C(10) H(18) 111.4(5) 2_557 1_555 1_555 no
C(2) C(10) H(20) 80.1(4) 2_557 1_555 1_555 no
C(2) C(10) H(24) 82.0(4) 2_557 1_555 1_555 no
C(8) C(10) C(9) 28.5(5) 1_555 1_555 1_555 yes
C(8) C(10) C(20) 89.4(6) 1_555 1_555 1_555 yes
C(8) C(10) C(21) 87.7(5) 1_555 1_555 1_555 yes
C(8) C(10) C(25) 92.9(4) 1_555 1_555 1_555 yes
C(8) C(10) C(26) 86.5(5) 1_555 1_555 1_555 yes
C(8) C(10) C(28) 95.1(5) 1_555 1_555 1_555 yes
C(8) C(10) H(1) 160.5(5) 1_555 1_555 2_557 no
C(8) C(10) H(4) 19.5(2) 1_555 1_555 1_555 no
C(8) C(10) H(18) 70.5(4) 1_555 1_555 1_555 no
C(8) C(10) H(20) 101.8(4) 1_555 1_555 1_555 no
C(8) C(10) H(24) 96.1(4) 1_555 1_555 1_555 no
C(9) C(10) C(20) 117.9(9) 1_555 1_555 1_555 yes
C(9) C(10) C(21) 112.2(7) 1_555 1_555 1_555 yes
C(9) C(10) C(25) 117.6(7) 1_555 1_555 1_555 yes
C(9) C(10) C(26) 100.4(7) 1_555 1_555 1_555 yes
C(9) C(10) C(28) 109.2(7) 1_555 1_555 1_555 yes
C(9) C(10) H(1) 171.0(7) 1_555 1_555 2_557 no
C(9) C(10) H(4) 48.0(5) 1_555 1_555 1_555 no
C(9) C(10) H(18) 81.7(6) 1_555 1_555 1_555 no
C(9) C(10) H(20) 109.2(7) 1_555 1_555 1_555 no
C(9) C(10) H(24) 102.1(7) 1_555 1_555 1_555 no
C(20) C(10) C(21) 27.9(6) 1_555 1_555 1_555 yes
C(20) C(10) C(25) 30.4(6) 1_555 1_555 1_555 yes
C(20) C(10) C(26) 58.6(6) 1_555 1_555 1_555 yes
C(20) C(10) C(28) 60.4(6) 1_555 1_555 1_555 yes
C(20) C(10) H(1) 71.1(5) 1_555 1_555 2_557 no
C(20) C(10) H(4) 69.9(5) 1_555 1_555 1_555 no
C(20) C(10) H(18) 69.8(6) 1_555 1_555 1_555 no
C(20) C(10) H(20) 69.9(6) 1_555 1_555 1_555 no
C(20) C(10) H(24) 77.9(6) 1_555 1_555 1_555 no
C(21) C(10) C(25) 58.3(4) 1_555 1_555 1_555 yes
C(21) C(10) C(26) 30.7(4) 1_555 1_555 1_555 yes
C(21) C(10) C(28) 88.3(5) 1_555 1_555 1_555 yes
C(21) C(10) H(1) 75.9(4) 1_555 1_555 2_557 no
C(21) C(10) H(4) 70.8(4) 1_555 1_555 1_555 no
C(21) C(10) H(18) 43.5(3) 1_555 1_555 1_555 no
C(21) C(10) H(20) 43.6(3) 1_555 1_555 1_555 no
C(21) C(10) H(24) 105.8(4) 1_555 1_555 1_555 no
C(25) C(10) C(26) 89.0(5) 1_555 1_555 1_555 yes
C(25) C(10) C(28) 30.0(4) 1_555 1_555 1_555 yes
C(25) C(10) H(1) 69.6(3) 1_555 1_555 2_557 no
C(25) C(10) H(4) 75.8(3) 1_555 1_555 1_555 no
C(25) C(10) H(18) 99.3(4) 1_555 1_555 1_555 no
C(25) C(10) H(20) 98.7(4) 1_555 1_555 1_555 no
C(25) C(10) H(24) 47.6(3) 1_555 1_555 1_555 no
C(26) C(10) C(28) 118.9(5) 1_555 1_555 1_555 yes
C(26) C(10) H(1) 84.7(4) 1_555 1_555 2_557 no
C(26) C(10) H(4) 77.1(4) 1_555 1_555 1_555 no
C(26) C(10) H(18) 18.8(3) 1_555 1_555 1_555 no
C(26) C(10) H(20) 18.6(3) 1_555 1_555 1_555 no
C(26) C(10) H(24) 136.5(5) 1_555 1_555 1_555 no
C(28) C(10) H(1) 74.2(3) 1_555 1_555 2_557 no
C(28) C(10) H(4) 84.8(4) 1_555 1_555 1_555 no
C(28) C(10) H(18) 128.3(4) 1_555 1_555 1_555 no
C(28) C(10) H(20) 127.1(4) 1_555 1_555 1_555 no
C(28) C(10) H(24) 17.6(3) 1_555 1_555 1_555 no
H(1) C(10) H(4) 141.0(4) 2_557 1_555 1_555 no
H(1) C(10) H(18) 103.0(3) 2_557 1_555 1_555 no
H(1) C(10) H(20) 73.7(2) 2_557 1_555 1_555 no
H(1) C(10) H(24) 78.6(3) 2_557 1_555 1_555 no
H(4) C(10) H(18) 65.2(2) 1_555 1_555 1_555 no
H(4) C(10) H(20) 94.9(3) 1_555 1_555 1_555 no
H(4) C(10) H(24) 91.2(3) 1_555 1_555 1_555 no
H(18) C(10) H(20) 31.3(1) 1_555 1_555 1_555 no
H(18) C(10) H(24) 144.8(4) 1_555 1_555 1_555 no
H(20) C(10) H(24) 142.8(4) 1_555 1_555 1_555 no
C(3) C(11) C(4) 29.4(3) 1_555 1_555 1_555 yes
C(3) C(11) C(5) 58.4(5) 1_555 1_555 1_555 yes
C(3) C(11) C(6) 88.3(4) 1_555 1_555 1_555 yes
C(3) C(11) C(7) 117.4(4) 1_555 1_555 1_555 yes
C(3) C(11) C(12) 116.2(6) 1_555 1_555 1_555 yes
C(3) C(11) C(13) 122.9(5) 1_555 1_555 1_555 yes
C(3) C(11) C(14) 120.7(4) 1_555 1_555 1_555 yes
C(3) C(11) C(15) 110.0(4) 1_555 1_555 1_555 yes
C(3) C(11) C(16) 95.5(6) 1_555 1_555 1_555 yes
C(3) C(11) C(17) 100.8(4) 1_555 1_555 1_555 yes
C(3) C(11) C(19) 78.4(4) 1_555 1_555 1_555 yes
C(3) C(11) H(2) 18.7(2) 1_555 1_555 1_555 no
C(3) C(11) H(3) 135.9(4) 1_555 1_555 1_555 no
C(3) C(11) H(5) 121.6(3) 1_555 1_555 1_555 no
C(3) C(11) H(6) 105.5(3) 1_555 1_555 1_555 no
C(3) C(11) H(7) 90.6(3) 1_555 1_555 1_555 no
C(3) C(11) H(8) 115.2(4) 1_555 1_555 1_555 no
C(3) C(11) H(9) 89.7(3) 1_555 1_555 1_555 no
C(3) C(11) H(13) 68.9(3) 1_555 1_555 1_555 no
C(3) C(11) H(14) 92.9(3) 1_555 1_555 1_555 no
C(3) C(11) H(15) 68.4(3) 1_555 1_555 1_555 no
C(4) C(11) C(5) 29.0(5) 1_555 1_555 1_555 yes
C(4) C(11) C(6) 58.9(3) 1_555 1_555 1_555 yes
C(4) C(11) C(7) 88.1(4) 1_555 1_555 1_555 yes
C(4) C(11) C(12) 121.5(7) 1_555 1_555 1_555 yes
C(4) C(11) C(13) 143.2(5) 1_555 1_555 1_555 yes
C(4) C(11) C(14) 150.1(5) 1_555 1_555 1_555 yes
C(4) C(11) C(15) 134.9(5) 1_555 1_555 1_555 yes
C(4) C(11) C(16) 111.4(7) 1_555 1_555 1_555 yes
C(4) C(11) C(17) 94.5(4) 1_555 1_555 1_555 yes
C(4) C(11) C(19) 84.5(4) 1_555 1_555 1_555 yes
C(4) C(11) H(2) 48.2(3) 1_555 1_555 1_555 no
C(4) C(11) H(3) 106.8(4) 1_555 1_555 1_555 no
C(4) C(11) H(5) 137.7(4) 1_555 1_555 1_555 no
C(4) C(11) H(6) 128.3(4) 1_555 1_555 1_555 no
C(4) C(11) H(7) 91.2(3) 1_555 1_555 1_555 no
C(4) C(11) H(8) 105.4(4) 1_555 1_555 1_555 no
C(4) C(11) H(9) 76.2(3) 1_555 1_555 1_555 no
C(4) C(11) H(13) 66.6(3) 1_555 1_555 1_555 no
C(4) C(11) H(14) 95.6(4) 1_555 1_555 1_555 no
C(4) C(11) H(15) 81.1(3) 1_555 1_555 1_555 no
C(5) C(11) C(6) 29.9(5) 1_555 1_555 1_555 yes
C(5) C(11) C(7) 59.0(5) 1_555 1_555 1_555 yes
C(5) C(11) C(12) 120.1(8) 1_555 1_555 1_555 yes
C(5) C(11) C(13) 150.5(7) 1_555 1_555 1_555 yes
C(5) C(11) C(14) 179.1(6) 1_555 1_555 1_555 yes
C(5) C(11) C(15) 150.4(8) 1_555 1_555 1_555 yes
C(5) C(11) C(16) 120.5(9) 1_555 1_555 1_555 yes
C(5) C(11) C(17) 89.3(6) 1_555 1_555 1_555 yes
C(5) C(11) C(19) 89.7(6) 1_555 1_555 1_555 yes
C(5) C(11) H(2) 77.1(5) 1_555 1_555 1_555 no
C(5) C(11) H(3) 77.8(5) 1_555 1_555 1_555 no
C(5) C(11) H(5) 142.0(6) 1_555 1_555 1_555 no
C(5) C(11) H(6) 142.0(6) 1_555 1_555 1_555 no
C(5) C(11) H(7) 93.6(5) 1_555 1_555 1_555 no
C(5) C(11) H(8) 94.2(6) 1_555 1_555 1_555 no
C(5) C(11) H(9) 68.0(5) 1_555 1_555 1_555 no
C(5) C(11) H(13) 68.4(5) 1_555 1_555 1_555 no
C(5) C(11) H(14) 94.8(6) 1_555 1_555 1_555 no
C(5) C(11) H(15) 93.5(6) 1_555 1_555 1_555 no
C(6) C(11) C(7) 29.2(3) 1_555 1_555 1_555 yes
C(6) C(11) C(12) 108.7(7) 1_555 1_555 1_555 yes
C(6) C(11) C(13) 134.3(5) 1_555 1_555 1_555 yes
C(6) C(11) C(14) 150.9(5) 1_555 1_555 1_555 yes
C(6) C(11) C(15) 145.6(5) 1_555 1_555 1_555 yes
C(6) C(11) C(16) 123.2(7) 1_555 1_555 1_555 yes
C(6) C(11) C(17) 82.3(4) 1_555 1_555 1_555 yes
C(6) C(11) C(19) 96.9(5) 1_555 1_555 1_555 yes
C(6) C(11) H(2) 107.0(4) 1_555 1_555 1_555 no
C(6) C(11) H(3) 48.2(2) 1_555 1_555 1_555 no
C(6) C(11) H(5) 127.7(4) 1_555 1_555 1_555 no
C(6) C(11) H(6) 140.6(4) 1_555 1_555 1_555 no
C(6) C(11) H(7) 93.3(4) 1_555 1_555 1_555 no
C(6) C(11) H(8) 80.1(3) 1_555 1_555 1_555 no
C(6) C(11) H(9) 63.6(3) 1_555 1_555 1_555 no
C(6) C(11) H(13) 77.8(3) 1_555 1_555 1_555 no
C(6) C(11) H(14) 94.5(4) 1_555 1_555 1_555 no
C(6) C(11) H(15) 107.2(4) 1_555 1_555 1_555 no
C(7) C(11) C(12) 96.5(6) 1_555 1_555 1_555 yes
C(7) C(11) C(13) 112.4(5) 1_555 1_555 1_555 yes
C(7) C(11) C(14) 121.8(4) 1_555 1_555 1_555 yes
C(7) C(11) C(15) 122.9(4) 1_555 1_555 1_555 yes
C(7) C(11) C(16) 113.4(6) 1_555 1_555 1_555 yes
C(7) C(11) C(17) 80.8(4) 1_555 1_555 1_555 yes
C(7) C(11) C(19) 98.9(4) 1_555 1_555 1_555 yes
C(7) C(11) H(2) 136.0(4) 1_555 1_555 1_555 no
C(7) C(11) H(3) 19.0(2) 1_555 1_555 1_555 no
C(7) C(11) H(5) 108.6(4) 1_555 1_555 1_555 no
C(7) C(11) H(6) 121.7(3) 1_555 1_555 1_555 no
C(7) C(11) H(7) 95.5(3) 1_555 1_555 1_555 no
C(7) C(11) H(8) 71.6(3) 1_555 1_555 1_555 no
C(7) C(11) H(9) 69.8(3) 1_555 1_555 1_555 no
C(7) C(11) H(13) 86.6(3) 1_555 1_555 1_555 no
C(7) C(11) H(14) 89.7(3) 1_555 1_555 1_555 no
C(7) C(11) H(15) 113.4(4) 1_555 1_555 1_555 no
C(12) C(11) C(13) 30.5(5) 1_555 1_555 1_555 yes
C(12) C(11) C(14) 59.7(5) 1_555 1_555 1_555 yes
C(12) C(11) C(15) 89.5(6) 1_555 1_555 1_555 yes
C(12) C(11) C(16) 119.4(8) 1_555 1_555 1_555 yes
C(12) C(11) C(17) 30.8(5) 1_555 1_555 1_555 yes
C(12) C(11) C(19) 150.2(7) 1_555 1_555 1_555 yes
C(12) C(11) H(2) 109.2(6) 1_555 1_555 1_555 no
C(12) C(11) H(3) 89.1(6) 1_555 1_555 1_555 no
C(12) C(11) H(5) 22.0(5) 1_555 1_555 1_555 no
C(12) C(11) H(6) 97.9(6) 1_555 1_555 1_555 no
C(12) C(11) H(7) 30.3(5) 1_555 1_555 1_555 no
C(12) C(11) H(8) 28.7(5) 1_555 1_555 1_555 no
C(12) C(11) H(9) 52.0(5) 1_555 1_555 1_555 no
C(12) C(11) H(13) 171.3(7) 1_555 1_555 1_555 no
C(12) C(11) H(14) 142.5(6) 1_555 1_555 1_555 no
C(12) C(11) H(15) 143.9(6) 1_555 1_555 1_555 no
C(13) C(11) C(14) 29.3(3) 1_555 1_555 1_555 yes
C(13) C(11) C(15) 59.0(4) 1_555 1_555 1_555 yes
C(13) C(11) C(16) 89.0(6) 1_555 1_555 1_555 yes
C(13) C(11) C(17) 61.3(4) 1_555 1_555 1_555 yes
C(13) C(11) C(19) 119.8(5) 1_555 1_555 1_555 yes
C(13) C(11) H(2) 107.5(4) 1_555 1_555 1_555 no
C(13) C(11) H(3) 97.6(4) 1_555 1_555 1_555 no
C(13) C(11) H(5) 8.5(3) 1_555 1_555 1_555 no
C(13) C(11) H(6) 67.5(3) 1_555 1_555 1_555 no
C(13) C(11) H(7) 57.9(3) 1_555 1_555 1_555 no
C(13) C(11) H(8) 57.5(3) 1_555 1_555 1_555 no
C(13) C(11) H(9) 82.5(4) 1_555 1_555 1_555 no
C(13) C(11) H(13) 141.0(4) 1_555 1_555 1_555 no
C(13) C(11) H(14) 114.0(4) 1_555 1_555 1_555 no
C(13) C(11) H(15) 114.8(4) 1_555 1_555 1_555 no
C(14) C(11) C(15) 29.7(3) 1_555 1_555 1_555 yes
C(14) C(11) C(16) 59.7(5) 1_555 1_555 1_555 yes
C(14) C(11) C(17) 90.5(4) 1_555 1_555 1_555 yes
C(14) C(11) C(19) 90.5(4) 1_555 1_555 1_555 yes
C(14) C(11) H(2) 102.0(3) 1_555 1_555 1_555 no
C(14) C(11) H(3) 103.1(3) 1_555 1_555 1_555 no
C(14) C(11) H(5) 37.8(2) 1_555 1_555 1_555 no
C(14) C(11) H(6) 38.2(2) 1_555 1_555 1_555 no
C(14) C(11) H(7) 86.0(3) 1_555 1_555 1_555 no
C(14) C(11) H(8) 85.8(3) 1_555 1_555 1_555 no
C(14) C(11) H(9) 111.8(4) 1_555 1_555 1_555 no
C(14) C(11) H(13) 111.8(4) 1_555 1_555 1_555 no
C(14) C(11) H(14) 85.6(3) 1_555 1_555 1_555 no
C(14) C(11) H(15) 86.5(3) 1_555 1_555 1_555 no
C(15) C(11) C(16) 30.0(5) 1_555 1_555 1_555 yes
C(15) C(11) C(17) 120.2(5) 1_555 1_555 1_555 yes
C(15) C(11) C(19) 60.8(4) 1_555 1_555 1_555 yes
C(15) C(11) H(2) 93.2(4) 1_555 1_555 1_555 no
C(15) C(11) H(3) 105.5(4) 1_555 1_555 1_555 no
C(15) C(11) H(5) 67.5(3) 1_555 1_555 1_555 no
C(15) C(11) H(6) 8.5(3) 1_555 1_555 1_555 no
C(15) C(11) H(7) 114.6(4) 1_555 1_555 1_555 no
C(15) C(11) H(8) 114.7(4) 1_555 1_555 1_555 no
C(15) C(11) H(9) 141.5(5) 1_555 1_555 1_555 no
C(15) C(11) H(13) 82.1(4) 1_555 1_555 1_555 no
C(15) C(11) H(14) 57.0(3) 1_555 1_555 1_555 no
C(15) C(11) H(15) 57.7(3) 1_555 1_555 1_555 no
C(16) C(11) C(17) 150.2(7) 1_555 1_555 1_555 yes
C(16) C(11) C(19) 30.8(5) 1_555 1_555 1_555 yes
C(16) C(11) H(2) 84.6(5) 1_555 1_555 1_555 no
C(16) C(11) H(3) 102.6(5) 1_555 1_555 1_555 no
C(16) C(11) H(5) 97.5(6) 1_555 1_555 1_555 no
C(16) C(11) H(6) 21.5(4) 1_555 1_555 1_555 no
C(16) C(11) H(7) 143.1(6) 1_555 1_555 1_555 no
C(16) C(11) H(8) 142.9(6) 1_555 1_555 1_555 no
C(16) C(11) H(9) 171.5(7) 1_555 1_555 1_555 no
C(16) C(11) H(13) 52.1(5) 1_555 1_555 1_555 no
C(16) C(11) H(14) 28.8(4) 1_555 1_555 1_555 no
C(16) C(11) H(15) 30.3(5) 1_555 1_555 1_555 no
C(17) C(11) C(19) 178.9(5) 1_555 1_555 1_555 yes
C(17) C(11) H(2) 103.4(4) 1_555 1_555 1_555 no
C(17) C(11) H(3) 82.7(4) 1_555 1_555 1_555 no
C(17) C(11) H(5) 52.7(3) 1_555 1_555 1_555 no
C(17) C(11) H(6) 128.7(4) 1_555 1_555 1_555 no
C(17) C(11) H(7) 15.2(3) 1_555 1_555 1_555 no
C(17) C(11) H(8) 14.9(3) 1_555 1_555 1_555 no
C(17) C(11) H(9) 21.3(3) 1_555 1_555 1_555 no
C(17) C(11) H(13) 157.7(5) 1_555 1_555 1_555 no
C(17) C(11) H(14) 165.8(4) 1_555 1_555 1_555 no
C(17) C(11) H(15) 164.8(4) 1_555 1_555 1_555 no
C(19) C(11) H(2) 76.1(4) 1_555 1_555 1_555 no
C(19) C(11) H(3) 97.4(4) 1_555 1_555 1_555 no
C(19) C(11) H(5) 128.3(4) 1_555 1_555 1_555 no
C(19) C(11) H(6) 52.3(3) 1_555 1_555 1_555 no
C(19) C(11) H(7) 164.8(4) 1_555 1_555 1_555 no
C(19) C(11) H(8) 165.7(4) 1_555 1_555 1_555 no
C(19) C(11) H(9) 157.7(5) 1_555 1_555 1_555 no
C(19) C(11) H(13) 21.3(3) 1_555 1_555 1_555 no
C(19) C(11) H(14) 14.8(3) 1_555 1_555 1_555 no
C(19) C(11) H(15) 15.1(3) 1_555 1_555 1_555 no
H(2) C(11) H(3) 154.1(4) 1_555 1_555 1_555 no
H(2) C(11) H(5) 108.1(3) 1_555 1_555 1_555 no
H(2) C(11) H(6) 90.1(2) 1_555 1_555 1_555 no
H(2) C(11) H(7) 90.2(2) 1_555 1_555 1_555 no
H(2) C(11) H(8) 118.2(3) 1_555 1_555 1_555 no
H(2) C(11) H(9) 98.4(3) 1_555 1_555 1_555 no
H(2) C(11) H(13) 73.4(2) 1_555 1_555 1_555 no
H(2) C(11) H(14) 90.7(3) 1_555 1_555 1_555 no
H(2) C(11) H(15) 62.8(2) 1_555 1_555 1_555 no
H(3) C(11) H(5) 95.7(3) 1_555 1_555 1_555 no
H(3) C(11) H(6) 105.8(3) 1_555 1_555 1_555 no
H(3) C(11) H(7) 97.9(3) 1_555 1_555 1_555 no
H(3) C(11) H(8) 70.2(2) 1_555 1_555 1_555 no
H(3) C(11) H(9) 78.1(3) 1_555 1_555 1_555 no
H(3) C(11) H(13) 91.3(3) 1_555 1_555 1_555 no
H(3) C(11) H(14) 84.9(2) 1_555 1_555 1_555 no
H(3) C(11) H(15) 112.5(3) 1_555 1_555 1_555 no
H(5) C(11) H(6) 76.0(2) 1_555 1_555 1_555 no
H(5) C(11) H(7) 49.8(1) 1_555 1_555 1_555 no
H(5) C(11) H(8) 49.4(1) 1_555 1_555 1_555 no
H(5) C(11) H(9) 74.0(2) 1_555 1_555 1_555 no
H(5) C(11) H(13) 149.6(3) 1_555 1_555 1_555 no
H(5) C(11) H(14) 122.2(3) 1_555 1_555 1_555 no
H(5) C(11) H(15) 122.9(3) 1_555 1_555 1_555 no
H(6) C(11) H(7) 122.5(3) 1_555 1_555 1_555 no
H(6) C(11) H(8) 123.0(3) 1_555 1_555 1_555 no
H(6) C(11) H(9) 150.0(4) 1_555 1_555 1_555 no
H(6) C(11) H(13) 73.6(2) 1_555 1_555 1_555 no
H(6) C(11) H(14) 49.1(1) 1_555 1_555 1_555 no
H(6) C(11) H(15) 49.5(1) 1_555 1_555 1_555 no
H(7) C(11) H(8) 28.58(9) 1_555 1_555 1_555 no
H(7) C(11) H(9) 29.6(1) 1_555 1_555 1_555 no
H(7) C(11) H(13) 157.7(3) 1_555 1_555 1_555 no
H(7) C(11) H(14) 171.6(3) 1_555 1_555 1_555 no
H(7) C(11) H(15) 149.6(3) 1_555 1_555 1_555 no
H(8) C(11) H(9) 29.2(1) 1_555 1_555 1_555 no
H(8) C(11) H(13) 157.3(3) 1_555 1_555 1_555 no
H(8) C(11) H(14) 151.0(3) 1_555 1_555 1_555 no
H(8) C(11) H(15) 172.2(3) 1_555 1_555 1_555 no
H(9) C(11) H(13) 136.4(4) 1_555 1_555 1_555 no
H(9) C(11) H(14) 157.9(3) 1_555 1_555 1_555 no
H(9) C(11) H(15) 157.0(3) 1_555 1_555 1_555 no
H(13) C(11) H(14) 29.1(1) 1_555 1_555 1_555 no
H(13) C(11) H(15) 29.5(1) 1_555 1_555 1_555 no
H(14) C(11) H(15) 28.48(9) 1_555 1_555 1_555 no
C(5) C(12) C(6) 24.5(3) 1_555 1_555 1_555 yes
C(5) C(12) C(11) 31.2(5) 1_555 1_555 1_555 yes
C(5) C(12) C(13) 149.8(8) 1_555 1_555 1_555 yes
C(5) C(12) C(14) 121.4(5) 1_555 1_555 1_555 yes
C(5) C(12) C(15) 91.4(5) 1_555 1_555 1_555 yes
C(5) C(12) C(16) 61.6(4) 1_555 1_555 1_555 yes
C(5) C(12) C(17) 89.9(6) 1_555 1_555 1_555 yes
C(5) C(12) H(3) 59.9(3) 1_555 1_555 1_555 no
C(5) C(12) H(5) 174.0(6) 1_555 1_555 1_555 no
C(5) C(12) H(7) 101.8(4) 1_555 1_555 1_555 no
C(5) C(12) H(8) 103.6(4) 1_555 1_555 1_555 no
C(5) C(12) H(9) 64.1(3) 1_555 1_555 1_555 no
C(5) C(12) H(12) 121.4(4) 1_555 1_555 2_547 no
C(6) C(12) C(11) 46.9(5) 1_555 1_555 1_555 yes
C(6) C(12) C(13) 152.9(8) 1_555 1_555 1_555 yes
C(6) C(12) C(14) 129.7(5) 1_555 1_555 1_555 yes
C(6) C(12) C(15) 102.2(4) 1_555 1_555 1_555 yes
C(6) C(12) C(16) 74.1(4) 1_555 1_555 1_555 yes
C(6) C(12) C(17) 79.9(6) 1_555 1_555 1_555 yes
C(6) C(12) H(3) 39.6(2) 1_555 1_555 1_555 no
C(6) C(12) H(5) 159.2(5) 1_555 1_555 1_555 no
C(6) C(12) H(7) 100.0(4) 1_555 1_555 1_555 no
C(6) C(12) H(8) 85.2(3) 1_555 1_555 1_555 no
C(6) C(12) H(9) 55.8(3) 1_555 1_555 1_555 no
C(6) C(12) H(12) 138.1(4) 1_555 1_555 2_547 no
C(11) C(12) C(13) 118.6(9) 1_555 1_555 1_555 yes
C(11) C(12) C(14) 90.2(6) 1_555 1_555 1_555 yes
C(11) C(12) C(15) 60.2(5) 1_555 1_555 1_555 yes
C(11) C(12) C(16) 30.3(5) 1_555 1_555 1_555 yes
C(11) C(12) C(17) 121.1(9) 1_555 1_555 1_555 yes
C(11) C(12) H(3) 63.3(5) 1_555 1_555 1_555 no
C(11) C(12) H(5) 143.0(7) 1_555 1_555 1_555 no
C(11) C(12) H(7) 129.5(7) 1_555 1_555 1_555 no
C(11) C(12) H(8) 132.2(7) 1_555 1_555 1_555 no
C(11) C(12) H(9) 95.4(6) 1_555 1_555 1_555 no
C(11) C(12) H(12) 123.5(6) 1_555 1_555 2_547 no
C(13) C(12) C(14) 28.4(5) 1_555 1_555 1_555 yes
C(13) C(12) C(15) 58.5(6) 1_555 1_555 1_555 yes
C(13) C(12) C(16) 88.3(7) 1_555 1_555 1_555 yes
C(13) C(12) C(17) 120.2(10) 1_555 1_555 1_555 yes
C(13) C(12) H(3) 116.1(7) 1_555 1_555 1_555 no
C(13) C(12) H(5) 24.4(5) 1_555 1_555 1_555 no
C(13) C(12) H(7) 104.9(7) 1_555 1_555 1_555 no
C(13) C(12) H(8) 105.2(8) 1_555 1_555 1_555 no
C(13) C(12) H(9) 146.0(8) 1_555 1_555 1_555 no
C(13) C(12) H(12) 68.1(6) 1_555 1_555 2_547 no
C(14) C(12) C(15) 30.0(3) 1_555 1_555 1_555 yes
C(14) C(12) C(16) 59.9(4) 1_555 1_555 1_555 yes
C(14) C(12) C(17) 148.6(8) 1_555 1_555 1_555 yes
C(14) C(12) H(3) 104.1(4) 1_555 1_555 1_555 no
C(14) C(12) H(5) 52.8(3) 1_555 1_555 1_555 no
C(14) C(12) H(7) 130.1(5) 1_555 1_555 1_555 no
C(14) C(12) H(8) 131.1(6) 1_555 1_555 1_555 no
C(14) C(12) H(9) 174.3(6) 1_555 1_555 1_555 no
C(14) C(12) H(12) 83.5(4) 1_555 1_555 2_547 no
C(15) C(12) C(16) 29.8(3) 1_555 1_555 1_555 yes
C(15) C(12) C(17) 177.4(7) 1_555 1_555 1_555 yes
C(15) C(12) H(3) 89.0(3) 1_555 1_555 1_555 no
C(15) C(12) H(5) 82.9(4) 1_555 1_555 1_555 no
C(15) C(12) H(7) 151.5(5) 1_555 1_555 1_555 no
C(15) C(12) H(8) 154.9(5) 1_555 1_555 1_555 no
C(15) C(12) H(9) 155.5(6) 1_555 1_555 1_555 no
C(15) C(12) H(12) 100.5(3) 1_555 1_555 2_547 no
C(16) C(12) C(17) 151.4(8) 1_555 1_555 1_555 yes
C(16) C(12) H(3) 73.8(3) 1_555 1_555 1_555 no
C(16) C(12) H(5) 112.7(5) 1_555 1_555 1_555 no
C(16) C(12) H(7) 151.9(6) 1_555 1_555 1_555 no
C(16) C(12) H(8) 155.2(5) 1_555 1_555 1_555 no
C(16) C(12) H(9) 125.7(5) 1_555 1_555 1_555 no
C(16) C(12) H(12) 115.7(4) 1_555 1_555 2_547 no
C(17) C(12) H(3) 93.6(6) 1_555 1_555 1_555 no
C(17) C(12) H(5) 95.8(7) 1_555 1_555 1_555 no
C(17) C(12) H(7) 25.9(5) 1_555 1_555 1_555 no
C(17) C(12) H(8) 26.3(5) 1_555 1_555 1_555 no
C(17) C(12) H(9) 25.8(4) 1_555 1_555 1_555 no
C(17) C(12) H(12) 76.9(6) 1_555 1_555 2_547 no
H(3) C(12) H(5) 121.5(4) 1_555 1_555 1_555 no
H(3) C(12) H(7) 119.5(4) 1_555 1_555 1_555 no
H(3) C(12) H(8) 81.5(3) 1_555 1_555 1_555 no
H(3) C(12) H(9) 79.7(3) 1_555 1_555 1_555 no
H(3) C(12) H(12) 170.3(4) 1_555 1_555 2_547 no
H(5) C(12) H(7) 82.7(4) 1_555 1_555 1_555 no
H(5) C(12) H(8) 82.4(4) 1_555 1_555 1_555 no
H(5) C(12) H(9) 121.6(5) 1_555 1_555 1_555 no
H(5) C(12) H(12) 58.4(2) 1_555 1_555 2_547 no
H(7) C(12) H(8) 44.6(2) 1_555 1_555 1_555 no
H(7) C(12) H(9) 44.6(2) 1_555 1_555 1_555 no
H(7) C(12) H(12) 51.1(2) 1_555 1_555 2_547 no
H(8) C(12) H(9) 44.6(2) 1_555 1_555 1_555 no
H(8) C(12) H(12) 88.9(3) 1_555 1_555 2_547 no
H(9) C(12) H(12) 92.3(3) 1_555 1_555 2_547 no
C(11) C(13) C(12) 30.9(5) 1_555 1_555 1_555 yes
C(11) C(13) C(14) 91.9(7) 1_555 1_555 1_555 yes
C(11) C(13) C(15) 60.7(4) 1_555 1_555 1_555 yes
C(11) C(13) C(16) 30.7(3) 1_555 1_555 1_555 yes
C(11) C(13) C(17) 62.3(4) 1_555 1_555 1_555 yes
C(11) C(13) C(18) 123.6(6) 1_555 1_555 1_555 yes
C(11) C(13) H(5) 149.5(9) 1_555 1_555 1_555 no
C(11) C(13) H(6) 69.1(3) 1_555 1_555 1_555 no
C(11) C(13) H(7) 74.6(4) 1_555 1_555 1_555 no
C(11) C(13) H(8) 75.4(4) 1_555 1_555 1_555 no
C(11) C(13) H(10) 112.2(4) 1_555 1_555 1_555 no
C(11) C(13) H(11) 133.0(5) 1_555 1_555 1_555 no
C(11) C(13) H(12) 133.2(5) 1_555 1_555 1_555 no
C(11) C(13) H(12) 99.2(4) 1_555 1_555 2_547 no
C(12) C(13) C(14) 122.8(10) 1_555 1_555 1_555 yes
C(12) C(13) C(15) 91.6(7) 1_555 1_555 1_555 yes
C(12) C(13) C(16) 61.5(6) 1_555 1_555 1_555 yes
C(12) C(13) C(17) 31.5(6) 1_555 1_555 1_555 yes
C(12) C(13) C(18) 154.4(8) 1_555 1_555 1_555 yes
C(12) C(13) H(5) 118(1) 1_555 1_555 1_555 no
C(12) C(13) H(6) 100.0(7) 1_555 1_555 1_555 no
C(12) C(13) H(7) 46.0(5) 1_555 1_555 1_555 no
C(12) C(13) H(8) 45.8(6) 1_555 1_555 1_555 no
C(12) C(13) H(10) 143.1(7) 1_555 1_555 1_555 no
C(12) C(13) H(11) 158.0(8) 1_555 1_555 1_555 no
C(12) C(13) H(12) 159.4(8) 1_555 1_555 1_555 no
C(12) C(13) H(12) 85.0(6) 1_555 1_555 2_547 no
C(14) C(13) C(15) 31.2(5) 1_555 1_555 1_555 yes
C(14) C(13) C(16) 61.2(6) 1_555 1_555 1_555 yes
C(14) C(13) C(17) 154.2(8) 1_555 1_555 1_555 yes
C(14) C(13) C(18) 31.7(6) 1_555 1_555 1_555 yes
C(14) C(13) H(5) 118(1) 1_555 1_555 1_555 no
C(14) C(13) H(6) 22.8(5) 1_555 1_555 1_555 no
C(14) C(13) H(7) 157.8(8) 1_555 1_555 1_555 no
C(14) C(13) H(8) 159.6(7) 1_555 1_555 1_555 no
C(14) C(13) H(10) 20.3(5) 1_555 1_555 1_555 no
C(14) C(13) H(11) 45.9(5) 1_555 1_555 1_555 no
C(14) C(13) H(12) 46.1(5) 1_555 1_555 1_555 no
C(14) C(13) H(12) 117.1(7) 1_555 1_555 2_547 no
C(15) C(13) C(16) 30.0(3) 1_555 1_555 1_555 yes
C(15) C(13) C(17) 123.0(5) 1_555 1_555 1_555 yes
C(15) C(13) C(18) 62.9(4) 1_555 1_555 1_555 yes
C(15) C(13) H(5) 149.8(9) 1_555 1_555 1_555 no
C(15) C(13) H(6) 8.5(2) 1_555 1_555 1_555 no
C(15) C(13) H(7) 132.0(5) 1_555 1_555 1_555 no
C(15) C(13) H(8) 133.5(5) 1_555 1_555 1_555 no
C(15) C(13) H(10) 51.5(3) 1_555 1_555 1_555 no
C(15) C(13) H(11) 75.4(4) 1_555 1_555 1_555 no
C(15) C(13) H(12) 75.4(4) 1_555 1_555 1_555 no
C(15) C(13) H(12) 118.5(4) 1_555 1_555 2_547 no
C(16) C(13) C(17) 93.0(4) 1_555 1_555 1_555 yes
C(16) C(13) C(18) 92.9(5) 1_555 1_555 1_555 yes
C(16) C(13) H(5) 179.8(8) 1_555 1_555 1_555 no
C(16) C(13) H(6) 38.5(2) 1_555 1_555 1_555 no
C(16) C(13) H(7) 104.0(4) 1_555 1_555 1_555 no
C(16) C(13) H(8) 104.8(4) 1_555 1_555 1_555 no
C(16) C(13) H(10) 81.5(3) 1_555 1_555 1_555 no
C(16) C(13) H(11) 104.0(4) 1_555 1_555 1_555 no
C(16) C(13) H(12) 104.4(4) 1_555 1_555 1_555 no
C(16) C(13) H(12) 112.2(4) 1_555 1_555 2_547 no
C(17) C(13) C(18) 174.1(6) 1_555 1_555 1_555 yes
C(17) C(13) H(5) 87.2(7) 1_555 1_555 1_555 no
C(17) C(13) H(6) 131.5(4) 1_555 1_555 1_555 no
C(17) C(13) H(7) 20.1(3) 1_555 1_555 1_555 no
C(17) C(13) H(8) 20.3(3) 1_555 1_555 1_555 no
C(17) C(13) H(10) 174.5(5) 1_555 1_555 1_555 no
C(17) C(13) H(11) 156.4(5) 1_555 1_555 1_555 no
C(17) C(13) H(12) 155.5(5) 1_555 1_555 1_555 no
C(17) C(13) H(12) 70.0(4) 1_555 1_555 2_547 no
C(18) C(13) H(5) 86.9(7) 1_555 1_555 1_555 no
C(18) C(13) H(6) 54.4(3) 1_555 1_555 1_555 no
C(18) C(13) H(7) 155.7(5) 1_555 1_555 1_555 no
C(18) C(13) H(8) 156.1(5) 1_555 1_555 1_555 no
C(18) C(13) H(10) 11.4(3) 1_555 1_555 1_555 no
C(18) C(13) H(11) 20.2(3) 1_555 1_555 1_555 no
C(18) C(13) H(12) 20.2(3) 1_555 1_555 1_555 no
C(18) C(13) H(12) 107.2(5) 1_555 1_555 2_547 no
H(5) C(13) H(6) 141.3(8) 1_555 1_555 1_555 no
H(5) C(13) H(7) 76.2(6) 1_555 1_555 1_555 no
H(5) C(13) H(8) 75.4(6) 1_555 1_555 1_555 no
H(5) C(13) H(10) 98.3(7) 1_555 1_555 1_555 no
H(5) C(13) H(11) 75.9(6) 1_555 1_555 1_555 no
H(5) C(13) H(12) 75.4(6) 1_555 1_555 1_555 no
H(5) C(13) H(12) 67.8(6) 1_555 1_555 2_547 no
H(6) C(13) H(7) 139.4(4) 1_555 1_555 1_555 no
H(6) C(13) H(8) 141.5(4) 1_555 1_555 1_555 no
H(6) C(13) H(10) 43.0(1) 1_555 1_555 1_555 no
H(6) C(13) H(11) 67.5(2) 1_555 1_555 1_555 no
H(6) C(13) H(12) 67.2(2) 1_555 1_555 1_555 no
H(6) C(13) H(12) 118.5(3) 1_555 1_555 2_547 no
H(7) C(13) H(8) 32.8(1) 1_555 1_555 1_555 no
H(7) C(13) H(10) 161.7(4) 1_555 1_555 1_555 no
H(7) C(13) H(11) 152.1(4) 1_555 1_555 1_555 no
H(7) C(13) H(12) 135.6(4) 1_555 1_555 1_555 no
H(7) C(13) H(12) 50.3(2) 1_555 1_555 2_547 no
H(8) C(13) H(10) 163.1(4) 1_555 1_555 1_555 no
H(8) C(13) H(11) 136.2(4) 1_555 1_555 1_555 no
H(8) C(13) H(12) 150.8(4) 1_555 1_555 1_555 no
H(8) C(13) H(12) 81.1(3) 1_555 1_555 2_547 no
H(10) C(13) H(11) 28.3(1) 1_555 1_555 1_555 no
H(10) C(13) H(12) 28.2(1) 1_555 1_555 1_555 no
H(10) C(13) H(12) 111.4(3) 1_555 1_555 2_547 no
H(11) C(13) H(12) 33.0(1) 1_555 1_555 1_555 no
H(11) C(13) H(12) 116.7(3) 1_555 1_555 2_547 no
H(12) C(13) H(12) 87.3(3) 1_555 1_555 2_547 no
C(11) C(14) C(12) 30.0(3) 1_555 1_555 1_555 yes
C(11) C(14) C(13) 58.8(6) 1_555 1_555 1_555 yes
C(11) C(14) C(15) 59.2(5) 1_555 1_555 1_555 yes
C(11) C(14) C(16) 30.2(3) 1_555 1_555 1_555 yes
C(11) C(14) C(18) 179.0(8) 1_555 1_555 1_555 yes
C(11) C(14) H(5) 83.5(4) 1_555 1_555 1_555 no
C(11) C(14) H(6) 83.3(4) 1_555 1_555 1_555 no
C(11) C(14) H(10) 154.9(5) 1_555 1_555 1_555 no
C(11) C(14) H(11) 153.4(5) 1_555 1_555 1_555 no
C(11) C(14) H(12) 153.4(5) 1_555 1_555 1_555 no
C(12) C(14) C(13) 28.8(5) 1_555 1_555 1_555 yes
C(12) C(14) C(15) 89.3(6) 1_555 1_555 1_555 yes
C(12) C(14) C(16) 60.2(4) 1_555 1_555 1_555 yes
C(12) C(14) C(18) 148.9(8) 1_555 1_555 1_555 yes
C(12) C(14) H(5) 53.4(3) 1_555 1_555 1_555 no
C(12) C(14) H(6) 113.3(5) 1_555 1_555 1_555 no
C(12) C(14) H(10) 175.1(6) 1_555 1_555 1_555 no
C(12) C(14) H(11) 130.9(6) 1_555 1_555 1_555 no
C(12) C(14) H(12) 131.2(5) 1_555 1_555 1_555 no
C(13) C(14) C(15) 118.1(9) 1_555 1_555 1_555 yes
C(13) C(14) C(16) 89.0(7) 1_555 1_555 1_555 yes
C(13) C(14) C(18) 120.1(10) 1_555 1_555 1_555 yes
C(13) C(14) H(5) 24.6(5) 1_555 1_555 1_555 no
C(13) C(14) H(6) 142.1(8) 1_555 1_555 1_555 no
C(13) C(14) H(10) 146.3(8) 1_555 1_555 1_555 no
C(13) C(14) H(11) 105.3(7) 1_555 1_555 1_555 no
C(13) C(14) H(12) 105.0(7) 1_555 1_555 1_555 no
C(15) C(14) C(16) 29.1(5) 1_555 1_555 1_555 yes
C(15) C(14) C(18) 121.8(9) 1_555 1_555 1_555 yes
C(15) C(14) H(5) 142.7(7) 1_555 1_555 1_555 no
C(15) C(14) H(6) 24.1(4) 1_555 1_555 1_555 no
C(15) C(14) H(10) 95.7(7) 1_555 1_555 1_555 no
C(15) C(14) H(11) 131.3(7) 1_555 1_555 1_555 no
C(15) C(14) H(12) 131.2(7) 1_555 1_555 1_555 no
C(16) C(14) C(18) 150.9(8) 1_555 1_555 1_555 yes
C(16) C(14) H(5) 113.6(5) 1_555 1_555 1_555 no
C(16) C(14) H(6) 53.2(3) 1_555 1_555 1_555 no
C(16) C(14) H(10) 124.7(5) 1_555 1_555 1_555 no
C(16) C(14) H(11) 152.6(5) 1_555 1_555 1_555 no
C(16) C(14) H(12) 153.5(6) 1_555 1_555 1_555 no
C(18) C(14) H(5) 95.5(7) 1_555 1_555 1_555 no
C(18) C(14) H(6) 97.7(7) 1_555 1_555 1_555 no
C(18) C(14) H(10) 26.1(5) 1_555 1_555 1_555 no
C(18) C(14) H(11) 26.1(5) 1_555 1_555 1_555 no
C(18) C(14) H(12) 26.1(5) 1_555 1_555 1_555 no
H(5) C(14) H(6) 166.7(5) 1_555 1_555 1_555 no
H(5) C(14) H(10) 121.6(5) 1_555 1_555 1_555 no
H(5) C(14) H(11) 82.7(4) 1_555 1_555 1_555 no
H(5) C(14) H(12) 82.2(4) 1_555 1_555 1_555 no
H(6) C(14) H(10) 71.6(3) 1_555 1_555 1_555 no
H(6) C(14) H(11) 110.1(4) 1_555 1_555 1_555 no
H(6) C(14) H(12) 109.4(4) 1_555 1_555 1_555 no
H(10) C(14) H(11) 44.8(2) 1_555 1_555 1_555 no
H(10) C(14) H(12) 44.8(2) 1_555 1_555 1_555 no
H(11) C(14) H(12) 44.8(2) 1_555 1_555 1_555 no
C(11) C(15) C(12) 30.4(3) 1_555 1_555 1_555 yes
C(11) C(15) C(13) 60.3(4) 1_555 1_555 1_555 yes
C(11) C(15) C(14) 91.0(6) 1_555 1_555 1_555 yes
C(11) C(15) C(16) 30.6(5) 1_555 1_555 1_555 yes
C(11) C(15) C(18) 121.6(5) 1_555 1_555 1_555 yes
C(11) C(15) C(19) 62.7(4) 1_555 1_555 1_555 yes
C(11) C(15) H(5) 68.9(3) 1_555 1_555 1_555 no
C(11) C(15) H(6) 149.6(9) 1_555 1_555 1_555 no
C(11) C(15) H(10) 143.0(5) 1_555 1_555 1_555 no
C(11) C(15) H(11) 115.9(4) 1_555 1_555 1_555 no
C(11) C(15) H(12) 116.0(4) 1_555 1_555 1_555 no
C(11) C(15) H(14) 75.7(4) 1_555 1_555 1_555 no
C(11) C(15) H(15) 74.7(4) 1_555 1_555 1_555 no
C(11) C(15) H(27) 106.6(4) 1_555 1_555 1_444 no
C(12) C(15) C(13) 30.0(3) 1_555 1_555 1_555 yes
C(12) C(15) C(14) 60.7(6) 1_555 1_555 1_555 yes
C(12) C(15) C(16) 61.0(6) 1_555 1_555 1_555 yes
C(12) C(15) C(18) 91.2(5) 1_555 1_555 1_555 yes
C(12) C(15) C(19) 93.0(4) 1_555 1_555 1_555 yes
C(12) C(15) H(5) 38.5(3) 1_555 1_555 1_555 no
C(12) C(15) H(6) 178.8(8) 1_555 1_555 1_555 no
C(12) C(15) H(10) 112.6(4) 1_555 1_555 1_555 no
C(12) C(15) H(11) 86.5(4) 1_555 1_555 1_555 no
C(12) C(15) H(12) 86.7(3) 1_555 1_555 1_555 no
C(12) C(15) H(14) 104.7(4) 1_555 1_555 1_555 no
C(12) C(15) H(15) 103.9(4) 1_555 1_555 1_555 no
C(12) C(15) H(27) 113.4(4) 1_555 1_555 1_444 no
C(13) C(15) C(14) 30.7(5) 1_555 1_555 1_555 yes
C(13) C(15) C(16) 90.9(7) 1_555 1_555 1_555 yes
C(13) C(15) C(18) 61.3(4) 1_555 1_555 1_555 yes
C(13) C(15) C(19) 123.0(5) 1_555 1_555 1_555 yes
C(13) C(15) H(5) 8.6(3) 1_555 1_555 1_555 no
C(13) C(15) H(6) 150.0(9) 1_555 1_555 1_555 no
C(13) C(15) H(10) 82.7(4) 1_555 1_555 1_555 no
C(13) C(15) H(11) 57.7(3) 1_555 1_555 1_555 no
C(13) C(15) H(12) 57.7(3) 1_555 1_555 1_555 no
C(13) C(15) H(14) 133.0(5) 1_555 1_555 1_555 no
C(13) C(15) H(15) 132.2(4) 1_555 1_555 1_555 no
C(13) C(15) H(27) 114.2(4) 1_555 1_555 1_444 no
C(14) C(15) C(16) 121.6(9) 1_555 1_555 1_555 yes
C(14) C(15) C(18) 30.6(5) 1_555 1_555 1_555 yes
C(14) C(15) C(19) 153.7(7) 1_555 1_555 1_555 yes
C(14) C(15) H(5) 22.2(5) 1_555 1_555 1_555 no
C(14) C(15) H(6) 119.3(9) 1_555 1_555 1_555 no
C(14) C(15) H(10) 52.0(5) 1_555 1_555 1_555 no
C(14) C(15) H(11) 29.3(5) 1_555 1_555 1_555 no
C(14) C(15) H(12) 29.3(5) 1_555 1_555 1_555 no
C(14) C(15) H(14) 158.2(7) 1_555 1_555 1_555 no
C(14) C(15) H(15) 158.4(7) 1_555 1_555 1_555 no
C(14) C(15) H(27) 107.4(6) 1_555 1_555 1_444 no
C(16) C(15) C(18) 152.2(8) 1_555 1_555 1_555 yes
C(16) C(15) C(19) 32.1(5) 1_555 1_555 1_555 yes
C(16) C(15) H(5) 99.5(6) 1_555 1_555 1_555 no
C(16) C(15) H(6) 119(1) 1_555 1_555 1_555 no
C(16) C(15) H(10) 173.5(8) 1_555 1_555 1_555 no
C(16) C(15) H(11) 144.3(7) 1_555 1_555 1_555 no
C(16) C(15) H(12) 145.2(7) 1_555 1_555 1_555 no
C(16) C(15) H(14) 46.5(5) 1_555 1_555 1_555 no
C(16) C(15) H(15) 46.2(5) 1_555 1_555 1_555 no
C(16) C(15) H(27) 94.2(6) 1_555 1_555 1_444 no
C(18) C(15) C(19) 175.7(5) 1_555 1_555 1_555 yes
C(18) C(15) H(5) 52.7(3) 1_555 1_555 1_555 no
C(18) C(15) H(6) 88.8(7) 1_555 1_555 1_555 no
C(18) C(15) H(10) 21.4(3) 1_555 1_555 1_555 no
C(18) C(15) H(11) 15.1(3) 1_555 1_555 1_555 no
C(18) C(15) H(12) 15.1(3) 1_555 1_555 1_555 no
C(18) C(15) H(14) 156.4(5) 1_555 1_555 1_555 no
C(18) C(15) H(15) 157.8(5) 1_555 1_555 1_555 no
C(18) C(15) H(27) 96.3(4) 1_555 1_555 1_444 no
C(19) C(15) H(5) 131.5(4) 1_555 1_555 1_555 no
C(19) C(15) H(6) 87.0(7) 1_555 1_555 1_555 no
C(19) C(15) H(10) 154.3(5) 1_555 1_555 1_555 no
C(19) C(15) H(11) 165.0(5) 1_555 1_555 1_555 no
C(19) C(15) H(12) 166.3(5) 1_555 1_555 1_555 no
C(19) C(15) H(14) 20.3(3) 1_555 1_555 1_555 no
C(19) C(15) H(15) 20.0(3) 1_555 1_555 1_555 no
C(19) C(15) H(27) 81.3(4) 1_555 1_555 1_444 no
H(5) C(15) H(6) 141.5(8) 1_555 1_555 1_555 no
H(5) C(15) H(10) 74.1(3) 1_555 1_555 1_555 no
H(5) C(15) H(11) 49.7(2) 1_555 1_555 1_555 no
H(5) C(15) H(12) 49.5(2) 1_555 1_555 1_555 no
H(5) C(15) H(14) 140.9(3) 1_555 1_555 1_555 no
H(5) C(15) H(15) 140.0(3) 1_555 1_555 1_555 no
H(5) C(15) H(27) 113.2(3) 1_555 1_555 1_444 no
H(6) C(15) H(10) 67.4(5) 1_555 1_555 1_555 no
H(6) C(15) H(11) 93.8(6) 1_555 1_555 1_555 no
H(6) C(15) H(12) 93.0(6) 1_555 1_555 1_555 no
H(6) C(15) H(14) 75.7(6) 1_555 1_555 1_555 no
H(6) C(15) H(15) 75.7(6) 1_555 1_555 1_555 no
H(6) C(15) H(27) 67.8(5) 1_555 1_555 1_444 no
H(10) C(15) H(11) 29.6(1) 1_555 1_555 1_555 no
H(10) C(15) H(12) 29.6(1) 1_555 1_555 1_555 no
H(10) C(15) H(14) 138.9(4) 1_555 1_555 1_555 no
H(10) C(15) H(15) 140.1(4) 1_555 1_555 1_555 no
H(10) C(15) H(27) 87.4(3) 1_555 1_555 1_444 no
H(11) C(15) H(12) 28.71(9) 1_555 1_555 1_555 no
H(11) C(15) H(14) 146.6(3) 1_555 1_555 1_555 no
H(11) C(15) H(15) 169.4(4) 1_555 1_555 1_555 no
H(11) C(15) H(27) 85.0(2) 1_555 1_555 1_444 no
H(12) C(15) H(14) 168.2(3) 1_555 1_555 1_555 no
H(12) C(15) H(15) 147.9(4) 1_555 1_555 1_555 no
H(12) C(15) H(27) 111.3(3) 1_555 1_555 1_444 no
H(14) C(15) H(15) 32.8(1) 1_555 1_555 1_555 no
H(14) C(15) H(27) 61.6(2) 1_555 1_555 1_444 no
H(15) C(15) H(27) 92.4(3) 1_555 1_555 1_444 no
C(5) C(16) C(11) 30.9(5) 1_555 1_555 1_555 yes
C(5) C(16) C(12) 61.2(4) 1_555 1_555 1_555 yes
C(5) C(16) C(13) 91.3(4) 1_555 1_555 1_555 yes
C(5) C(16) C(14) 121.1(5) 1_555 1_555 1_555 yes
C(5) C(16) C(15) 150.3(8) 1_555 1_555 1_555 yes
C(5) C(16) C(19) 90.2(6) 1_555 1_555 1_555 yes
C(5) C(16) H(2) 61.2(3) 1_555 1_555 1_555 no
C(5) C(16) H(6) 174.1(5) 1_555 1_555 1_555 no
C(5) C(16) H(13) 64.3(3) 1_555 1_555 1_555 no
C(5) C(16) H(14) 103.9(4) 1_555 1_555 1_555 no
C(5) C(16) H(15) 101.6(4) 1_555 1_555 1_555 no
C(5) C(16) H(27) 129.2(4) 1_555 1_555 1_444 no
C(11) C(16) C(12) 30.2(5) 1_555 1_555 1_555 yes
C(11) C(16) C(13) 60.4(6) 1_555 1_555 1_555 yes
C(11) C(16) C(14) 90.1(6) 1_555 1_555 1_555 yes
C(11) C(16) C(15) 119.4(9) 1_555 1_555 1_555 yes
C(11) C(16) C(19) 121.2(8) 1_555 1_555 1_555 yes
C(11) C(16) H(2) 67.2(5) 1_555 1_555 1_555 no
C(11) C(16) H(6) 143.6(7) 1_555 1_555 1_555 no
C(11) C(16) H(13) 95.3(6) 1_555 1_555 1_555 no
C(11) C(16) H(14) 131.9(7) 1_555 1_555 1_555 no
C(11) C(16) H(15) 129.4(7) 1_555 1_555 1_555 no
C(11) C(16) H(27) 125.1(6) 1_555 1_555 1_444 no
C(12) C(16) C(13) 30.2(3) 1_555 1_555 1_555 yes
C(12) C(16) C(14) 59.9(4) 1_555 1_555 1_555 yes
C(12) C(16) C(15) 89.2(7) 1_555 1_555 1_555 yes
C(12) C(16) C(19) 151.4(7) 1_555 1_555 1_555 yes
C(12) C(16) H(2) 79.4(3) 1_555 1_555 1_555 no
C(12) C(16) H(6) 113.5(5) 1_555 1_555 1_555 no
C(12) C(16) H(13) 125.5(5) 1_555 1_555 1_555 no
C(12) C(16) H(14) 154.2(5) 1_555 1_555 1_555 no
C(12) C(16) H(15) 152.6(5) 1_555 1_555 1_555 no
C(12) C(16) H(27) 110.8(4) 1_555 1_555 1_444 no
C(13) C(16) C(14) 29.8(3) 1_555 1_555 1_555 yes
C(13) C(16) C(15) 59.0(6) 1_555 1_555 1_555 yes
C(13) C(16) C(19) 178.4(7) 1_555 1_555 1_555 yes
C(13) C(16) H(2) 93.0(3) 1_555 1_555 1_555 no
C(13) C(16) H(6) 83.3(4) 1_555 1_555 1_555 no
C(13) C(16) H(13) 155.6(5) 1_555 1_555 1_555 no
C(13) C(16) H(14) 153.7(5) 1_555 1_555 1_555 no
C(13) C(16) H(15) 153.0(5) 1_555 1_555 1_555 no
C(13) C(16) H(27) 93.2(3) 1_555 1_555 1_444 no
C(14) C(16) C(15) 29.3(5) 1_555 1_555 1_555 yes
C(14) C(16) C(19) 148.7(7) 1_555 1_555 1_555 yes
C(14) C(16) H(2) 105.9(4) 1_555 1_555 1_555 no
C(14) C(16) H(6) 53.6(3) 1_555 1_555 1_555 no
C(14) C(16) H(13) 174.6(5) 1_555 1_555 1_555 no
C(14) C(16) H(14) 130.7(5) 1_555 1_555 1_555 no
C(14) C(16) H(15) 131.3(5) 1_555 1_555 1_555 no
C(14) C(16) H(27) 75.0(3) 1_555 1_555 1_444 no
C(15) C(16) C(19) 119.4(9) 1_555 1_555 1_555 yes
C(15) C(16) H(2) 114.3(6) 1_555 1_555 1_555 no
C(15) C(16) H(6) 24.3(5) 1_555 1_555 1_555 no
C(15) C(16) H(13) 145.3(8) 1_555 1_555 1_555 no
C(15) C(16) H(14) 104.4(6) 1_555 1_555 1_555 no
C(15) C(16) H(15) 104.9(7) 1_555 1_555 1_555 no
C(15) C(16) H(27) 60.6(5) 1_555 1_555 1_444 no
C(19) C(16) H(2) 87.2(6) 1_555 1_555 1_555 no
C(19) C(16) H(6) 95.1(6) 1_555 1_555 1_555 no
C(19) C(16) H(13) 25.9(4) 1_555 1_555 1_555 no
C(19) C(16) H(14) 26.0(5) 1_555 1_555 1_555 no
C(19) C(16) H(15) 25.7(5) 1_555 1_555 1_555 no
C(19) C(16) H(27) 86.3(6) 1_555 1_555 1_444 no
H(2) C(16) H(6) 116.4(4) 1_555 1_555 1_555 no
H(2) C(16) H(13) 76.6(3) 1_555 1_555 1_555 no
H(2) C(16) H(14) 113.2(4) 1_555 1_555 1_555 no
H(2) C(16) H(15) 73.4(3) 1_555 1_555 1_555 no
H(2) C(16) H(27) 167.7(3) 1_555 1_555 1_444 no
H(6) C(16) H(13) 121.1(5) 1_555 1_555 1_555 no
H(6) C(16) H(14) 82.0(3) 1_555 1_555 1_555 no
H(6) C(16) H(15) 82.3(3) 1_555 1_555 1_555 no
H(6) C(16) H(27) 53.9(2) 1_555 1_555 1_444 no
H(13) C(16) H(14) 44.4(2) 1_555 1_555 1_555 no
H(13) C(16) H(15) 44.4(2) 1_555 1_555 1_555 no
H(13) C(16) H(27) 101.5(3) 1_555 1_555 1_444 no
H(14) C(16) H(15) 44.4(2) 1_555 1_555 1_555 no
H(14) C(16) H(27) 60.5(2) 1_555 1_555 1_444 no
H(15) C(16) H(27) 96.6(3) 1_555 1_555 1_444 no
C(5) C(17) C(11) 30.9(3) 1_555 1_555 1_555 yes
C(5) C(17) C(12) 59.0(6) 1_555 1_555 1_555 yes
C(5) C(17) C(13) 87.3(4) 1_555 1_555 1_555 yes
C(5) C(17) H(5) 108.3(4) 1_555 1_555 1_555 no
C(5) C(17) H(7) 123.7(9) 1_555 1_555 1_555 no
C(5) C(17) H(8) 126.9(8) 1_555 1_555 1_555 no
C(5) C(17) H(9) 51.0(6) 1_555 1_555 1_555 no
C(5) C(17) H(12) 107.6(4) 1_555 1_555 2_547 no
C(11) C(17) C(12) 28.1(5) 1_555 1_555 1_555 yes
C(11) C(17) C(13) 56.4(4) 1_555 1_555 1_555 yes
C(11) C(17) H(5) 77.4(4) 1_555 1_555 1_555 no
C(11) C(17) H(7) 120.0(9) 1_555 1_555 1_555 no
C(11) C(17) H(8) 122.1(8) 1_555 1_555 1_555 no
C(11) C(17) H(9) 81.8(7) 1_555 1_555 1_555 no
C(11) C(17) H(12) 89.9(4) 1_555 1_555 2_547 no
C(12) C(17) C(13) 28.3(5) 1_555 1_555 1_555 yes
C(12) C(17) H(5) 49.3(5) 1_555 1_555 1_555 no
C(12) C(17) H(7) 109(1) 1_555 1_555 1_555 no
C(12) C(17) H(8) 109(1) 1_555 1_555 1_555 no
C(12) C(17) H(9) 109.9(9) 1_555 1_555 1_555 no
C(12) C(17) H(12) 74.3(6) 1_555 1_555 2_547 no
C(13) C(17) H(5) 21.0(2) 1_555 1_555 1_555 no
C(13) C(17) H(7) 93.7(8) 1_555 1_555 1_555 no
C(13) C(17) H(8) 93.8(8) 1_555 1_555 1_555 no
C(13) C(17) H(9) 138.2(9) 1_555 1_555 1_555 no
C(13) C(17) H(12) 59.9(3) 1_555 1_555 2_547 no
H(5) C(17) H(7) 81.9(7) 1_555 1_555 1_555 no
H(5) C(17) H(8) 81.4(7) 1_555 1_555 1_555 no
H(5) C(17) H(9) 159.2(9) 1_555 1_555 1_555 no
H(5) C(17) H(12) 54.0(2) 1_555 1_555 2_547 no
H(7) C(17) H(8) 109(1) 1_555 1_555 1_555 no
H(7) C(17) H(9) 110(1) 1_555 1_555 1_555 no
H(7) C(17) H(12) 35.5(5) 1_555 1_555 2_547 no
H(8) C(17) H(9) 109(1) 1_555 1_555 1_555 no
H(8) C(17) H(12) 118.5(7) 1_555 1_555 2_547 no
H(9) C(17) H(12) 127.8(9) 1_555 1_555 2_547 no
C(13) C(18) C(14) 28.2(5) 1_555 1_555 1_555 yes
C(13) C(18) C(15) 55.8(4) 1_555 1_555 1_555 yes
C(13) C(18) H(5) 21.2(2) 1_555 1_555 1_555 no
C(13) C(18) H(6) 76.4(4) 1_555 1_555 1_555 no
C(13) C(18) H(7) 123.7(5) 1_555 1_555 2_547 no
C(13) C(18) H(10) 137.3(9) 1_555 1_555 1_555 no
C(13) C(18) H(11) 93.9(8) 1_555 1_555 1_555 no
C(13) C(18) H(12) 93.7(8) 1_555 1_555 1_555 no
C(14) C(18) C(15) 27.6(5) 1_555 1_555 1_555 yes
C(14) C(18) H(5) 49.4(5) 1_555 1_555 1_555 no
C(14) C(18) H(6) 48.3(5) 1_555 1_555 1_555 no
C(14) C(18) H(7) 128.3(7) 1_555 1_555 2_547 no
C(14) C(18) H(10) 109(1) 1_555 1_555 1_555 no
C(14) C(18) H(11) 109(1) 1_555 1_555 1_555 no
C(14) C(18) H(12) 109(1) 1_555 1_555 1_555 no
C(15) C(18) H(5) 77.0(4) 1_555 1_555 1_555 no
C(15) C(18) H(6) 20.6(2) 1_555 1_555 1_555 no
C(15) C(18) H(7) 122.5(5) 1_555 1_555 2_547 no
C(15) C(18) H(10) 81.5(7) 1_555 1_555 1_555 no
C(15) C(18) H(11) 120.6(9) 1_555 1_555 1_555 no
C(15) C(18) H(12) 120.5(9) 1_555 1_555 1_555 no
H(5) C(18) H(6) 97.6(4) 1_555 1_555 1_555 no
H(5) C(18) H(7) 114.6(4) 1_555 1_555 2_547 no
H(5) C(18) H(10) 158.4(9) 1_555 1_555 1_555 no
H(5) C(18) H(11) 82.1(7) 1_555 1_555 1_555 no
H(5) C(18) H(12) 81.4(7) 1_555 1_555 1_555 no
H(6) C(18) H(7) 112.8(4) 1_555 1_555 2_547 no
H(6) C(18) H(10) 60.8(6) 1_555 1_555 1_555 no
H(6) C(18) H(11) 125.2(9) 1_555 1_555 1_555 no
H(6) C(18) H(12) 124.1(9) 1_555 1_555 1_555 no
H(7) C(18) H(10) 77.0(7) 2_547 1_555 1_555 no
H(7) C(18) H(11) 116.8(8) 2_547 1_555 1_555 no
H(7) C(18) H(12) 33.4(5) 2_547 1_555 1_555 no
H(10) C(18) H(11) 109(1) 1_555 1_555 1_555 no
H(10) C(18) H(12) 109(1) 1_555 1_555 1_555 no
H(11) C(18) H(12) 110(1) 1_555 1_555 1_555 no
C(5) C(19) C(11) 30.7(3) 1_555 1_555 1_555 yes
C(5) C(19) C(15) 87.2(4) 1_555 1_555 1_555 yes
C(5) C(19) C(16) 58.7(5) 1_555 1_555 1_555 yes
C(5) C(19) H(2) 53.6(3) 1_555 1_555 1_555 no
C(5) C(19) H(6) 108.2(4) 1_555 1_555 1_555 no
C(5) C(19) H(13) 50.7(6) 1_555 1_555 1_555 no
C(5) C(19) H(14) 127.5(9) 1_555 1_555 1_555 no
C(5) C(19) H(15) 122.8(8) 1_555 1_555 1_555 no
C(5) C(19) H(50) 157.9(5) 1_555 1_555 2_557 no
C(11) C(19) C(15) 56.6(4) 1_555 1_555 1_555 yes
C(11) C(19) C(16) 28.0(4) 1_555 1_555 1_555 yes
C(11) C(19) H(2) 54.5(3) 1_555 1_555 1_555 no
C(11) C(19) H(6) 77.6(4) 1_555 1_555 1_555 no
C(11) C(19) H(13) 81.3(7) 1_555 1_555 1_555 no
C(11) C(19) H(14) 122.2(9) 1_555 1_555 1_555 no
C(11) C(19) H(15) 119.9(8) 1_555 1_555 1_555 no
C(11) C(19) H(50) 147.8(5) 1_555 1_555 2_557 no
C(15) C(19) C(16) 28.5(4) 1_555 1_555 1_555 yes
C(15) C(19) H(2) 79.6(3) 1_555 1_555 1_555 no
C(15) C(19) H(6) 21.0(2) 1_555 1_555 1_555 no
C(15) C(19) H(13) 137.9(9) 1_555 1_555 1_555 no
C(15) C(19) H(14) 93.6(8) 1_555 1_555 1_555 no
C(15) C(19) H(15) 94.3(8) 1_555 1_555 1_555 no
C(15) C(19) H(50) 98.6(4) 1_555 1_555 2_557 no
C(16) C(19) H(2) 64.9(5) 1_555 1_555 1_555 no
C(16) C(19) H(6) 49.6(5) 1_555 1_555 1_555 no
C(16) C(19) H(13) 109.3(10) 1_555 1_555 1_555 no
C(16) C(19) H(14) 109(1) 1_555 1_555 1_555 no
C(16) C(19) H(15) 109.7(10) 1_555 1_555 1_555 no
C(16) C(19) H(50) 124.3(7) 1_555 1_555 2_557 no
H(2) C(19) H(6) 91.7(3) 1_555 1_555 1_555 no
H(2) C(19) H(13) 76.9(7) 1_555 1_555 1_555 no
H(2) C(19) H(14) 173.2(9) 1_555 1_555 1_555 no
H(2) C(19) H(15) 70.5(6) 1_555 1_555 1_555 no
H(2) C(19) H(50) 148.4(4) 1_555 1_555 2_557 no
H(6) C(19) H(13) 158.9(9) 1_555 1_555 1_555 no
H(6) C(19) H(14) 81.6(7) 1_555 1_555 1_555 no
H(6) C(19) H(15) 82.2(7) 1_555 1_555 1_555 no
H(6) C(19) H(50) 79.3(3) 1_555 1_555 2_557 no
H(13) C(19) H(14) 109(1) 1_555 1_555 1_555 no
H(13) C(19) H(15) 109(1) 1_555 1_555 1_555 no
H(13) C(19) H(50) 119.4(8) 1_555 1_555 2_557 no
H(14) C(19) H(15) 109(1) 1_555 1_555 1_555 no
H(14) C(19) H(50) 31.4(5) 1_555 1_555 2_557 no
H(15) C(19) H(50) 78.3(6) 1_555 1_555 2_557 no
C(1) C(20) C(2) 28.9(3) 2_557 1_555 2_557 yes
C(1) C(20) C(8) 88.2(4) 2_557 1_555 1_555 yes
C(1) C(20) C(9) 58.7(4) 2_557 1_555 1_555 yes
C(1) C(20) C(10) 29.3(5) 2_557 1_555 1_555 yes
C(1) C(20) C(21) 118.5(8) 2_557 1_555 1_555 yes
C(1) C(20) C(22) 142.3(6) 2_557 1_555 1_555 yes
C(1) C(20) C(23) 151.1(5) 2_557 1_555 1_555 yes
C(1) C(20) C(24) 136.1(6) 2_557 1_555 1_555 yes
C(1) C(20) C(25) 110.2(8) 2_557 1_555 1_555 yes
C(1) C(20) C(26) 92.3(5) 2_557 1_555 1_555 yes
C(1) C(20) C(28) 85.1(5) 2_557 1_555 1_555 yes
C(1) C(20) H(1) 47.6(3) 2_557 1_555 2_557 no
C(1) C(20) H(4) 107.2(4) 2_557 1_555 1_555 no
C(1) C(20) H(16) 136.8(5) 2_557 1_555 1_555 no
C(1) C(20) H(17) 129.6(5) 2_557 1_555 1_555 no
C(1) C(20) H(18) 90.3(4) 2_557 1_555 1_555 no
C(1) C(20) H(20) 74.2(4) 2_557 1_555 1_555 no
C(1) C(20) H(24) 66.1(4) 2_557 1_555 1_555 no
C(1) C(20) H(25) 82.0(4) 2_557 1_555 1_555 no
C(1) C(20) H(26) 95.8(4) 2_557 1_555 1_555 no
C(2) C(20) C(8) 117.1(4) 2_557 1_555 1_555 yes
C(2) C(20) C(9) 87.6(4) 2_557 1_555 1_555 yes
C(2) C(20) C(10) 58.1(5) 2_557 1_555 1_555 yes
C(2) C(20) C(21) 110.1(8) 2_557 1_555 1_555 yes
C(2) C(20) C(22) 120.9(5) 2_557 1_555 1_555 yes
C(2) C(20) C(23) 122.2(5) 2_557 1_555 1_555 yes
C(2) C(20) C(24) 113.0(5) 2_557 1_555 1_555 yes
C(2) C(20) C(25) 97.3(7) 2_557 1_555 1_555 yes
C(2) C(20) C(26) 95.0(5) 2_557 1_555 1_555 yes
C(2) C(20) C(28) 82.0(5) 2_557 1_555 1_555 yes
C(2) C(20) H(1) 18.7(2) 2_557 1_555 2_557 no
C(2) C(20) H(4) 136.0(4) 2_557 1_555 1_555 no
C(2) C(20) H(16) 119.0(4) 2_557 1_555 1_555 no
C(2) C(20) H(17) 109.0(4) 2_557 1_555 1_555 no
C(2) C(20) H(18) 102.7(4) 2_557 1_555 1_555 no
C(2) C(20) H(20) 75.0(3) 2_557 1_555 1_555 no
C(2) C(20) H(24) 70.9(4) 2_557 1_555 1_555 no
C(2) C(20) H(25) 72.3(4) 2_557 1_555 1_555 no
C(2) C(20) H(26) 96.5(4) 2_557 1_555 1_555 no
C(8) C(20) C(9) 29.5(3) 1_555 1_555 1_555 yes
C(8) C(20) C(10) 59.0(5) 1_555 1_555 1_555 yes
C(8) C(20) C(21) 102.4(8) 1_555 1_555 1_555 yes
C(8) C(20) C(22) 115.0(5) 1_555 1_555 1_555 yes
C(8) C(20) C(23) 120.6(5) 1_555 1_555 1_555 yes
C(8) C(20) C(24) 119.4(5) 1_555 1_555 1_555 yes
C(8) C(20) C(25) 108.9(7) 1_555 1_555 1_555 yes
C(8) C(20) C(26) 87.0(5) 1_555 1_555 1_555 yes
C(8) C(20) C(28) 94.3(5) 1_555 1_555 1_555 yes
C(8) C(20) H(1) 135.8(4) 1_555 1_555 2_557 no
C(8) C(20) H(4) 19.0(2) 1_555 1_555 1_555 no
C(8) C(20) H(16) 111.8(4) 1_555 1_555 1_555 no
C(8) C(20) H(17) 117.8(4) 1_555 1_555 1_555 no
C(8) C(20) H(18) 66.8(3) 1_555 1_555 1_555 no
C(8) C(20) H(20) 94.9(4) 1_555 1_555 1_555 no
C(8) C(20) H(24) 83.0(4) 1_555 1_555 1_555 no
C(8) C(20) H(25) 108.6(4) 1_555 1_555 1_555 no
C(8) C(20) H(26) 84.0(3) 1_555 1_555 1_555 no
C(9) C(20) C(10) 29.5(5) 1_555 1_555 1_555 yes
C(9) C(20) C(21) 114.1(8) 1_555 1_555 1_555 yes
C(9) C(20) C(22) 138.2(6) 1_555 1_555 1_555 yes
C(9) C(20) C(23) 150.1(5) 1_555 1_555 1_555 yes
C(9) C(20) C(24) 141.3(6) 1_555 1_555 1_555 yes
C(9) C(20) C(25) 117.2(8) 1_555 1_555 1_555 yes
C(9) C(20) C(26) 87.9(5) 1_555 1_555 1_555 yes
C(9) C(20) C(28) 91.8(5) 1_555 1_555 1_555 yes
C(9) C(20) H(1) 106.3(4) 1_555 1_555 2_557 no
C(9) C(20) H(4) 48.5(3) 1_555 1_555 1_555 no
C(9) C(20) H(16) 132.1(5) 1_555 1_555 1_555 no
C(9) C(20) H(17) 136.0(5) 1_555 1_555 1_555 no
C(9) C(20) H(18) 69.9(3) 1_555 1_555 1_555 no
C(9) C(20) H(20) 85.9(4) 1_555 1_555 1_555 no
C(9) C(20) H(24) 72.9(4) 1_555 1_555 1_555 no
C(9) C(20) H(25) 102.4(4) 1_555 1_555 1_555 no
C(9) C(20) H(26) 88.3(4) 1_555 1_555 1_555 no
C(10) C(20) C(21) 120.7(10) 1_555 1_555 1_555 yes
C(10) C(20) C(22) 152.1(9) 1_555 1_555 1_555 yes
C(10) C(20) C(23) 178.3(8) 1_555 1_555 1_555 yes
C(10) C(20) C(24) 149.3(9) 1_555 1_555 1_555 yes
C(10) C(20) C(25) 117(1) 1_555 1_555 1_555 yes
C(10) C(20) C(26) 90.3(7) 1_555 1_555 1_555 yes
C(10) C(20) C(28) 88.0(7) 1_555 1_555 1_555 yes
C(10) C(20) H(1) 76.8(5) 1_555 1_555 2_557 no
C(10) C(20) H(4) 77.9(5) 1_555 1_555 1_555 no
C(10) C(20) H(16) 143.6(7) 1_555 1_555 1_555 no
C(10) C(20) H(17) 140.9(7) 1_555 1_555 1_555 no
C(10) C(20) H(18) 79.1(6) 1_555 1_555 1_555 no
C(10) C(20) H(20) 78.8(6) 1_555 1_555 1_555 no
C(10) C(20) H(24) 66.1(6) 1_555 1_555 1_555 no
C(10) C(20) H(25) 92.3(6) 1_555 1_555 1_555 no
C(10) C(20) H(26) 92.2(6) 1_555 1_555 1_555 no
C(21) C(20) C(22) 31.3(6) 1_555 1_555 1_555 yes
C(21) C(20) C(23) 60.9(7) 1_555 1_555 1_555 yes
C(21) C(20) C(24) 90.0(7) 1_555 1_555 1_555 yes
C(21) C(20) C(25) 122(1) 1_555 1_555 1_555 yes
C(21) C(20) C(26) 30.4(6) 1_555 1_555 1_555 yes
C(21) C(20) C(28) 151.2(8) 1_555 1_555 1_555 yes
C(21) C(20) H(1) 101.4(7) 1_555 1_555 2_557 no
C(21) C(20) H(4) 93.4(7) 1_555 1_555 1_555 no
C(21) C(20) H(16) 22.9(5) 1_555 1_555 1_555 no
C(21) C(20) H(17) 98.3(7) 1_555 1_555 1_555 no
C(21) C(20) H(18) 44.7(6) 1_555 1_555 1_555 no
C(21) C(20) H(20) 44.9(6) 1_555 1_555 1_555 no
C(21) C(20) H(24) 172.8(8) 1_555 1_555 1_555 no
C(21) C(20) H(25) 143.4(8) 1_555 1_555 1_555 no
C(21) C(20) H(26) 145.1(7) 1_555 1_555 1_555 no
C(22) C(20) C(23) 29.6(4) 1_555 1_555 1_555 yes
C(22) C(20) C(24) 58.7(5) 1_555 1_555 1_555 yes
C(22) C(20) C(25) 90.8(7) 1_555 1_555 1_555 yes
C(22) C(20) C(26) 61.8(5) 1_555 1_555 1_555 yes
C(22) C(20) C(28) 119.9(6) 1_555 1_555 1_555 yes
C(22) C(20) H(1) 104.6(5) 1_555 1_555 2_557 no
C(22) C(20) H(4) 98.7(5) 1_555 1_555 1_555 no
C(22) C(20) H(16) 8.4(3) 1_555 1_555 1_555 no
C(22) C(20) H(17) 67.0(4) 1_555 1_555 1_555 no
C(22) C(20) H(18) 74.1(4) 1_555 1_555 1_555 no
C(22) C(20) H(20) 74.6(5) 1_555 1_555 1_555 no
C(22) C(20) H(24) 141.8(5) 1_555 1_555 1_555 no
C(22) C(20) H(25) 114.6(5) 1_555 1_555 1_555 no
C(22) C(20) H(26) 115.0(5) 1_555 1_555 1_555 no
C(23) C(20) C(24) 29.1(4) 1_555 1_555 1_555 yes
C(23) C(20) C(25) 61.2(7) 1_555 1_555 1_555 yes
C(23) C(20) C(26) 91.3(6) 1_555 1_555 1_555 yes
C(23) C(20) C(28) 90.4(5) 1_555 1_555 1_555 yes
C(23) C(20) H(1) 103.5(4) 1_555 1_555 2_557 no
C(23) C(20) H(4) 101.6(4) 1_555 1_555 1_555 no
C(23) C(20) H(16) 38.0(3) 1_555 1_555 1_555 no
C(23) C(20) H(17) 37.5(3) 1_555 1_555 1_555 no
C(23) C(20) H(18) 102.4(5) 1_555 1_555 1_555 no
C(23) C(20) H(20) 103.0(5) 1_555 1_555 1_555 no
C(23) C(20) H(24) 112.2(5) 1_555 1_555 1_555 no
C(23) C(20) H(25) 86.3(4) 1_555 1_555 1_555 no
C(23) C(20) H(26) 86.1(4) 1_555 1_555 1_555 no
C(24) C(20) C(25) 32.1(6) 1_555 1_555 1_555 yes
C(24) C(20) C(26) 120.4(6) 1_555 1_555 1_555 yes
C(24) C(20) C(28) 61.3(5) 1_555 1_555 1_555 yes
C(24) C(20) H(1) 97.2(4) 1_555 1_555 2_557 no
C(24) C(20) H(4) 103.3(4) 1_555 1_555 1_555 no
C(24) C(20) H(16) 67.1(4) 1_555 1_555 1_555 no
C(24) C(20) H(17) 8.4(3) 1_555 1_555 1_555 no
C(24) C(20) H(18) 130.5(5) 1_555 1_555 1_555 no
C(24) C(20) H(20) 129.8(5) 1_555 1_555 1_555 no
C(24) C(20) H(24) 83.1(5) 1_555 1_555 1_555 no
C(24) C(20) H(25) 58.0(4) 1_555 1_555 1_555 no
C(24) C(20) H(26) 58.2(4) 1_555 1_555 1_555 no
C(25) C(20) C(26) 152.4(9) 1_555 1_555 1_555 yes
C(25) C(20) C(28) 29.2(6) 1_555 1_555 1_555 yes
C(25) C(20) H(1) 88.7(6) 1_555 1_555 2_557 no
C(25) C(20) H(4) 100.9(6) 1_555 1_555 1_555 no
C(25) C(20) H(16) 99.2(7) 1_555 1_555 1_555 no
C(25) C(20) H(17) 23.7(6) 1_555 1_555 1_555 no
C(25) C(20) H(18) 159.2(8) 1_555 1_555 1_555 no
C(25) C(20) H(20) 155.7(8) 1_555 1_555 1_555 no
C(25) C(20) H(24) 51.0(6) 1_555 1_555 1_555 no
C(25) C(20) H(25) 28.2(5) 1_555 1_555 1_555 no
C(25) C(20) H(26) 28.9(6) 1_555 1_555 1_555 no
C(26) C(20) C(28) 177.0(6) 1_555 1_555 1_555 yes
C(26) C(20) H(1) 95.4(5) 1_555 1_555 2_557 no
C(26) C(20) H(4) 87.0(5) 1_555 1_555 1_555 no
C(26) C(20) H(16) 53.4(4) 1_555 1_555 1_555 no
C(26) C(20) H(17) 128.7(5) 1_555 1_555 1_555 no
C(26) C(20) H(18) 20.2(4) 1_555 1_555 1_555 no
C(26) C(20) H(20) 20.0(3) 1_555 1_555 1_555 no
C(26) C(20) H(24) 156.3(5) 1_555 1_555 1_555 no
C(26) C(20) H(25) 163.1(5) 1_555 1_555 1_555 no
C(26) C(20) H(26) 167.7(5) 1_555 1_555 1_555 no
C(28) C(20) H(1) 81.9(4) 1_555 1_555 2_557 no
C(28) C(20) H(4) 95.0(5) 1_555 1_555 1_555 no
C(28) C(20) H(16) 128.3(5) 1_555 1_555 1_555 no
C(28) C(20) H(17) 52.9(4) 1_555 1_555 1_555 no
C(28) C(20) H(18) 160.7(5) 1_555 1_555 1_555 no
C(28) C(20) H(20) 157.0(5) 1_555 1_555 1_555 no
C(28) C(20) H(24) 21.9(3) 1_555 1_555 1_555 no
C(28) C(20) H(25) 14.9(3) 1_555 1_555 1_555 no
C(28) C(20) H(26) 15.1(3) 1_555 1_555 1_555 no
H(1) C(20) H(4) 154.6(4) 2_557 1_555 1_555 no
H(1) C(20) H(16) 104.5(3) 2_557 1_555 1_555 no
H(1) C(20) H(17) 94.8(3) 2_557 1_555 1_555 no
H(1) C(20) H(18) 108.6(4) 2_557 1_555 1_555 no
H(1) C(20) H(20) 76.9(3) 2_557 1_555 1_555 no
H(1) C(20) H(24) 77.4(3) 2_557 1_555 1_555 no
H(1) C(20) H(25) 69.0(3) 2_557 1_555 1_555 no
H(1) C(20) H(26) 97.0(3) 2_557 1_555 1_555 no
H(4) C(20) H(16) 97.2(3) 1_555 1_555 1_555 no
H(4) C(20) H(17) 103.4(3) 1_555 1_555 1_555 no
H(4) C(20) H(18) 68.4(3) 1_555 1_555 1_555 no
H(4) C(20) H(20) 100.4(4) 1_555 1_555 1_555 no
H(4) C(20) H(24) 90.3(3) 1_555 1_555 1_555 no
H(4) C(20) H(25) 109.9(4) 1_555 1_555 1_555 no
H(4) C(20) H(26) 81.7(3) 1_555 1_555 1_555 no
H(16) C(20) H(17) 75.4(2) 1_555 1_555 1_555 no
H(16) C(20) H(18) 66.0(3) 1_555 1_555 1_555 no
H(16) C(20) H(20) 66.6(3) 1_555 1_555 1_555 no
H(16) C(20) H(24) 150.2(4) 1_555 1_555 1_555 no
H(16) C(20) H(25) 122.6(3) 1_555 1_555 1_555 no
H(16) C(20) H(26) 123.1(3) 1_555 1_555 1_555 no
H(17) C(20) H(18) 138.5(4) 1_555 1_555 1_555 no
H(17) C(20) H(20) 137.2(4) 1_555 1_555 1_555 no
H(17) C(20) H(24) 74.8(3) 1_555 1_555 1_555 no
H(17) C(20) H(25) 49.9(2) 1_555 1_555 1_555 no
H(17) C(20) H(26) 50.4(2) 1_555 1_555 1_555 no
H(18) C(20) H(20) 32.7(1) 1_555 1_555 1_555 no
H(18) C(20) H(24) 142.5(4) 1_555 1_555 1_555 no
H(18) C(20) H(25) 171.3(4) 1_555 1_555 1_555 no
H(18) C(20) H(26) 150.0(4) 1_555 1_555 1_555 no
H(20) C(20) H(24) 140.2(4) 1_555 1_555 1_555 no
H(20) C(20) H(25) 145.9(4) 1_555 1_555 1_555 no
H(20) C(20) H(26) 170.0(4) 1_555 1_555 1_555 no
H(24) C(20) H(25) 29.5(1) 1_555 1_555 1_555 no
H(24) C(20) H(26) 29.7(1) 1_555 1_555 1_555 no
H(25) C(20) H(26) 28.8(1) 1_555 1_555 1_555 no
C(10) C(21) C(20) 31.4(6) 1_555 1_555 1_555 yes
C(10) C(21) C(22) 150.0(9) 1_555 1_555 1_555 yes
C(10) C(21) C(23) 121.0(6) 1_555 1_555 1_555 yes
C(10) C(21) C(24) 91.5(5) 1_555 1_555 1_555 yes
C(10) C(21) C(25) 61.1(4) 1_555 1_555 1_555 yes
C(10) C(21) C(26) 90.8(8) 1_555 1_555 1_555 yes
C(10) C(21) H(4) 58.8(3) 1_555 1_555 1_555 no
C(10) C(21) H(16) 173.4(6) 1_555 1_555 1_555 no
C(10) C(21) H(18) 78.1(4) 1_555 1_555 1_555 no
C(10) C(21) H(19) 117.0(5) 1_555 1_555 1_555 no
C(10) C(21) H(20) 77.7(4) 1_555 1_555 1_555 no
C(20) C(21) C(22) 118(1) 1_555 1_555 1_555 yes
C(20) C(21) C(23) 89.6(8) 1_555 1_555 1_555 yes
C(20) C(21) C(24) 60.2(7) 1_555 1_555 1_555 yes
C(20) C(21) C(25) 29.7(6) 1_555 1_555 1_555 yes
C(20) C(21) C(26) 122(1) 1_555 1_555 1_555 yes
C(20) C(21) H(4) 60.3(6) 1_555 1_555 1_555 no
C(20) C(21) H(16) 142.1(9) 1_555 1_555 1_555 no
C(20) C(21) H(18) 107.0(8) 1_555 1_555 1_555 no
C(20) C(21) H(19) 148.3(9) 1_555 1_555 1_555 no
C(20) C(21) H(20) 106.7(8) 1_555 1_555 1_555 no
C(22) C(21) C(23) 29.0(7) 1_555 1_555 1_555 yes
C(22) C(21) C(24) 58.5(7) 1_555 1_555 1_555 yes
C(22) C(21) C(25) 89.0(8) 1_555 1_555 1_555 yes
C(22) C(21) C(26) 119(1) 1_555 1_555 1_555 yes
C(22) C(21) H(4) 112.7(8) 1_555 1_555 1_555 no
C(22) C(21) H(16) 23.5(6) 1_555 1_555 1_555 no
C(22) C(21) H(18) 128.5(9) 1_555 1_555 1_555 no
C(22) C(21) H(19) 93.0(8) 1_555 1_555 1_555 no
C(22) C(21) H(20) 129.7(9) 1_555 1_555 1_555 no
C(23) C(21) C(24) 29.5(4) 1_555 1_555 1_555 yes
C(23) C(21) C(25) 60.0(5) 1_555 1_555 1_555 yes
C(23) C(21) C(26) 148.2(10) 1_555 1_555 1_555 yes
C(23) C(21) H(4) 99.7(5) 1_555 1_555 1_555 no
C(23) C(21) H(16) 52.5(4) 1_555 1_555 1_555 no
C(23) C(21) H(18) 150.8(7) 1_555 1_555 1_555 no
C(23) C(21) H(19) 122.1(6) 1_555 1_555 1_555 no
C(23) C(21) H(20) 152.3(6) 1_555 1_555 1_555 no
C(24) C(21) C(25) 30.5(4) 1_555 1_555 1_555 yes
C(24) C(21) C(26) 177.3(9) 1_555 1_555 1_555 yes
C(24) C(21) H(4) 85.8(4) 1_555 1_555 1_555 no
C(24) C(21) H(16) 82.0(4) 1_555 1_555 1_555 no
C(24) C(21) H(18) 155.8(6) 1_555 1_555 1_555 no
C(24) C(21) H(19) 151.5(6) 1_555 1_555 1_555 no
C(24) C(21) H(20) 153.9(6) 1_555 1_555 1_555 no
C(25) C(21) C(26) 151.8(9) 1_555 1_555 1_555 yes
C(25) C(21) H(4) 71.4(4) 1_555 1_555 1_555 no
C(25) C(21) H(16) 112.5(5) 1_555 1_555 1_555 no
C(25) C(21) H(18) 134.2(6) 1_555 1_555 1_555 no
C(25) C(21) H(19) 177.4(7) 1_555 1_555 1_555 no
C(25) C(21) H(20) 132.4(6) 1_555 1_555 1_555 no
C(26) C(21) H(4) 96.5(8) 1_555 1_555 1_555 no
C(26) C(21) H(16) 95.7(8) 1_555 1_555 1_555 no
C(26) C(21) H(18) 26.4(6) 1_555 1_555 1_555 no
C(26) C(21) H(19) 26.2(6) 1_555 1_555 1_555 no
C(26) C(21) H(20) 26.1(6) 1_555 1_555 1_555 no
H(4) C(21) H(16) 119.2(5) 1_555 1_555 1_555 no
H(4) C(21) H(18) 70.1(3) 1_555 1_555 1_555 no
H(4) C(21) H(19) 109.2(4) 1_555 1_555 1_555 no
H(4) C(21) H(20) 107.8(4) 1_555 1_555 1_555 no
H(16) C(21) H(18) 107.4(6) 1_555 1_555 1_555 no
H(16) C(21) H(19) 69.5(4) 1_555 1_555 1_555 no
H(16) C(21) H(20) 108.6(6) 1_555 1_555 1_555 no
H(18) C(21) H(19) 45.0(3) 1_555 1_555 1_555 no
H(18) C(21) H(20) 45.0(2) 1_555 1_555 1_555 no
H(19) C(21) H(20) 45.0(3) 1_555 1_555 1_555 no
C(20) C(22) C(21) 30.0(6) 1_555 1_555 1_555 yes
C(20) C(22) C(23) 90.8(9) 1_555 1_555 1_555 yes
C(20) C(22) C(24) 60.3(5) 1_555 1_555 1_555 yes
C(20) C(22) C(25) 30.6(4) 1_555 1_555 1_555 yes
C(20) C(22) C(26) 61.4(5) 1_555 1_555 1_555 yes
C(20) C(22) C(27) 123.2(7) 1_555 1_555 1_555 yes
C(20) C(22) H(16) 149(1) 1_555 1_555 1_555 no
C(20) C(22) H(17) 69.2(4) 1_555 1_555 1_555 no
C(20) C(22) H(18) 58.2(4) 1_555 1_555 1_555 no
C(20) C(22) H(19) 82.9(4) 1_555 1_555 1_555 no
C(20) C(22) H(20) 57.9(4) 1_555 1_555 1_555 no
C(20) C(22) H(21) 131.8(6) 1_555 1_555 1_555 no
C(20) C(22) H(22) 112.4(5) 1_555 1_555 1_555 no
C(20) C(22) H(23) 134.4(6) 1_555 1_555 1_555 no
C(21) C(22) C(23) 120(1) 1_555 1_555 1_555 yes
C(21) C(22) C(24) 90.3(8) 1_555 1_555 1_555 yes
C(21) C(22) C(25) 60.6(7) 1_555 1_555 1_555 yes
C(21) C(22) C(26) 31.4(7) 1_555 1_555 1_555 yes
C(21) C(22) C(27) 153(1) 1_555 1_555 1_555 yes
C(21) C(22) H(16) 119(1) 1_555 1_555 1_555 no
C(21) C(22) H(17) 99.2(8) 1_555 1_555 1_555 no
C(21) C(22) H(18) 30.6(6) 1_555 1_555 1_555 no
C(21) C(22) H(19) 52.9(7) 1_555 1_555 1_555 no
C(21) C(22) H(20) 29.9(6) 1_555 1_555 1_555 no
C(21) C(22) H(21) 156.1(9) 1_555 1_555 1_555 no
C(21) C(22) H(22) 142.4(9) 1_555 1_555 1_555 no
C(21) C(22) H(23) 160.1(9) 1_555 1_555 1_555 no
C(23) C(22) C(24) 30.5(6) 1_555 1_555 1_555 yes
C(23) C(22) C(25) 60.2(7) 1_555 1_555 1_555 yes
C(23) C(22) C(26) 152(1) 1_555 1_555 1_555 yes
C(23) C(22) C(27) 32.5(7) 1_555 1_555 1_555 yes
C(23) C(22) H(16) 119(1) 1_555 1_555 1_555 no
C(23) C(22) H(17) 21.7(6) 1_555 1_555 1_555 no
C(23) C(22) H(18) 145.0(9) 1_555 1_555 1_555 no
C(23) C(22) H(19) 173.7(9) 1_555 1_555 1_555 no
C(23) C(22) H(20) 144.9(9) 1_555 1_555 1_555 no
C(23) C(22) H(21) 47.2(6) 1_555 1_555 1_555 no
C(23) C(22) H(22) 21.6(6) 1_555 1_555 1_555 no
C(23) C(22) H(23) 47.2(7) 1_555 1_555 1_555 no
C(24) C(22) C(25) 29.7(3) 1_555 1_555 1_555 yes
C(24) C(22) C(26) 121.6(6) 1_555 1_555 1_555 yes
C(24) C(22) C(27) 63.0(6) 1_555 1_555 1_555 yes
C(24) C(22) H(16) 149(1) 1_555 1_555 1_555 no
C(24) C(22) H(17) 8.9(3) 1_555 1_555 1_555 no
C(24) C(22) H(18) 116.9(5) 1_555 1_555 1_555 no
C(24) C(22) H(19) 143.2(6) 1_555 1_555 1_555 no
C(24) C(22) H(20) 115.6(5) 1_555 1_555 1_555 no
C(24) C(22) H(21) 76.1(4) 1_555 1_555 1_555 no
C(24) C(22) H(22) 52.2(4) 1_555 1_555 1_555 no
C(24) C(22) H(23) 75.9(4) 1_555 1_555 1_555 no
C(25) C(22) C(26) 92.0(5) 1_555 1_555 1_555 yes
C(25) C(22) C(27) 92.7(6) 1_555 1_555 1_555 yes
C(25) C(22) H(16) 179.2(10) 1_555 1_555 1_555 no
C(25) C(22) H(17) 38.6(3) 1_555 1_555 1_555 no
C(25) C(22) H(18) 88.1(4) 1_555 1_555 1_555 no
C(25) C(22) H(19) 113.5(5) 1_555 1_555 1_555 no
C(25) C(22) H(20) 87.1(4) 1_555 1_555 1_555 no
C(25) C(22) H(21) 104.0(5) 1_555 1_555 1_555 no
C(25) C(22) H(22) 81.8(4) 1_555 1_555 1_555 no
C(25) C(22) H(23) 104.8(5) 1_555 1_555 1_555 no
C(26) C(22) C(27) 175.0(8) 1_555 1_555 1_555 yes
C(26) C(22) H(16) 88.5(9) 1_555 1_555 1_555 no
C(26) C(22) H(17) 130.5(5) 1_555 1_555 1_555 no
C(26) C(22) H(18) 15.3(4) 1_555 1_555 1_555 no
C(26) C(22) H(19) 21.6(3) 1_555 1_555 1_555 no
C(26) C(22) H(20) 14.8(4) 1_555 1_555 1_555 no
C(26) C(22) H(21) 155.2(6) 1_555 1_555 1_555 no
C(26) C(22) H(22) 173.6(6) 1_555 1_555 1_555 no
C(26) C(22) H(23) 157.5(6) 1_555 1_555 1_555 no
C(27) C(22) H(16) 86.8(8) 1_555 1_555 1_555 no
C(27) C(22) H(17) 54.2(5) 1_555 1_555 1_555 no
C(27) C(22) H(18) 163.4(6) 1_555 1_555 1_555 no
C(27) C(22) H(19) 153.8(7) 1_555 1_555 1_555 no
C(27) C(22) H(20) 167.9(6) 1_555 1_555 1_555 no
C(27) C(22) H(21) 20.5(4) 1_555 1_555 1_555 no
C(27) C(22) H(22) 10.9(4) 1_555 1_555 1_555 no
C(27) C(22) H(23) 20.7(4) 1_555 1_555 1_555 no
H(16) C(22) H(17) 140.8(9) 1_555 1_555 1_555 no
H(16) C(22) H(18) 92.6(8) 1_555 1_555 1_555 no
H(16) C(22) H(19) 67.0(7) 1_555 1_555 1_555 no
H(16) C(22) H(20) 93.3(8) 1_555 1_555 1_555 no
H(16) C(22) H(21) 75.8(7) 1_555 1_555 1_555 no
H(16) C(22) H(22) 97.7(8) 1_555 1_555 1_555 no
H(16) C(22) H(23) 74.6(7) 1_555 1_555 1_555 no
H(17) C(22) H(18) 125.6(4) 1_555 1_555 1_555 no
H(17) C(22) H(19) 152.1(4) 1_555 1_555 1_555 no
H(17) C(22) H(20) 123.9(4) 1_555 1_555 1_555 no
H(17) C(22) H(21) 68.0(3) 1_555 1_555 1_555 no
H(17) C(22) H(22) 43.3(2) 1_555 1_555 1_555 no
H(17) C(22) H(23) 67.1(3) 1_555 1_555 1_555 no
H(18) C(22) H(19) 29.6(1) 1_555 1_555 1_555 no
H(18) C(22) H(20) 28.7(1) 1_555 1_555 1_555 no
H(18) C(22) H(21) 144.4(4) 1_555 1_555 1_555 no
H(18) C(22) H(22) 160.9(4) 1_555 1_555 1_555 no
H(18) C(22) H(23) 167.2(5) 1_555 1_555 1_555 no
H(19) C(22) H(20) 29.4(1) 1_555 1_555 1_555 no
H(19) C(22) H(21) 138.4(5) 1_555 1_555 1_555 no
H(19) C(22) H(22) 164.6(5) 1_555 1_555 1_555 no
H(19) C(22) H(23) 138.6(5) 1_555 1_555 1_555 no
H(20) C(22) H(21) 167.8(5) 1_555 1_555 1_555 no
H(20) C(22) H(22) 163.3(4) 1_555 1_555 1_555 no
H(20) C(22) H(23) 148.9(5) 1_555 1_555 1_555 no
H(21) C(22) H(22) 28.3(1) 1_555 1_555 1_555 no
H(21) C(22) H(23) 33.3(1) 1_555 1_555 1_555 no
H(22) C(22) H(23) 28.3(1) 1_555 1_555 1_555 no
C(20) C(23) C(21) 29.5(4) 1_555 1_555 1_555 yes
C(20) C(23) C(22) 59.6(7) 1_555 1_555 1_555 yes
C(20) C(23) C(24) 58.9(6) 1_555 1_555 1_555 yes
C(20) C(23) C(25) 31.0(4) 1_555 1_555 1_555 yes
C(20) C(23) C(27) 176.3(9) 1_555 1_555 1_555 yes
C(20) C(23) H(16) 83.9(5) 1_555 1_555 1_555 no
C(20) C(23) H(17) 84.1(5) 1_555 1_555 1_555 no
C(20) C(23) H(21) 150.3(6) 1_555 1_555 1_555 no
C(20) C(23) H(22) 156.2(7) 1_555 1_555 1_555 no
C(20) C(23) H(23) 155.1(7) 1_555 1_555 1_555 no
C(20) C(23) H(25) 121.0(5) 1_555 1_555 2_556 no
C(20) C(23) H(31) 71.0(3) 1_555 1_555 1_444 no
C(21) C(23) C(22) 30.2(6) 1_555 1_555 1_555 yes
C(21) C(23) C(24) 88.3(8) 1_555 1_555 1_555 yes
C(21) C(23) C(25) 60.4(5) 1_555 1_555 1_555 yes
C(21) C(23) C(27) 148(1) 1_555 1_555 1_555 yes
C(21) C(23) H(16) 54.5(4) 1_555 1_555 1_555 no
C(21) C(23) H(17) 113.4(6) 1_555 1_555 1_555 no
C(21) C(23) H(21) 129.6(7) 1_555 1_555 1_555 no
C(21) C(23) H(22) 174.0(8) 1_555 1_555 1_555 no
C(21) C(23) H(23) 131.2(7) 1_555 1_555 1_555 no
C(21) C(23) H(25) 127.2(5) 1_555 1_555 2_556 no
C(21) C(23) H(31) 82.3(4) 1_555 1_555 1_444 no
C(22) C(23) C(24) 118(1) 1_555 1_555 1_555 yes
C(22) C(23) C(25) 90.6(8) 1_555 1_555 1_555 yes
C(22) C(23) C(27) 118(1) 1_555 1_555 1_555 yes
C(22) C(23) H(16) 24.3(6) 1_555 1_555 1_555 no
C(22) C(23) H(17) 143.5(9) 1_555 1_555 1_555 no
C(22) C(23) H(21) 103.2(9) 1_555 1_555 1_555 no
C(22) C(23) H(22) 144(1) 1_555 1_555 1_555 no
C(22) C(23) H(23) 103.3(10) 1_555 1_555 1_555 no
C(22) C(23) H(25) 122.5(9) 1_555 1_555 2_556 no
C(22) C(23) H(31) 95.5(8) 1_555 1_555 1_444 no
C(24) C(23) C(25) 27.9(6) 1_555 1_555 1_555 yes
C(24) C(23) C(27) 123(1) 1_555 1_555 1_555 yes
C(24) C(23) H(16) 142.7(9) 1_555 1_555 1_555 no
C(24) C(23) H(17) 25.2(5) 1_555 1_555 1_555 no
C(24) C(23) H(21) 132.9(10) 1_555 1_555 1_555 no
C(24) C(23) H(22) 97.5(9) 1_555 1_555 1_555 no
C(24) C(23) H(23) 132.6(9) 1_555 1_555 1_555 no
C(24) C(23) H(25) 87.0(7) 1_555 1_555 2_556 no
C(24) C(23) H(31) 67.9(7) 1_555 1_555 1_444 no
C(25) C(23) C(27) 150(1) 1_555 1_555 1_555 yes
C(25) C(23) H(16) 114.9(6) 1_555 1_555 1_555 no
C(25) C(23) H(17) 53.1(4) 1_555 1_555 1_555 no
C(25) C(23) H(21) 152.0(7) 1_555 1_555 1_555 no
C(25) C(23) H(22) 125.4(7) 1_555 1_555 1_555 no
C(25) C(23) H(23) 154.7(7) 1_555 1_555 1_555 no
C(25) C(23) H(25) 104.7(5) 1_555 1_555 2_556 no
C(25) C(23) H(31) 65.9(4) 1_555 1_555 1_444 no
C(27) C(23) H(16) 94.2(9) 1_555 1_555 1_555 no
C(27) C(23) H(17) 98.0(9) 1_555 1_555 1_555 no
C(27) C(23) H(21) 26.1(6) 1_555 1_555 1_555 no
C(27) C(23) H(22) 25.6(7) 1_555 1_555 1_555 no
C(27) C(23) H(23) 26.4(6) 1_555 1_555 1_555 no
C(27) C(23) H(25) 62.7(7) 1_555 1_555 2_556 no
C(27) C(23) H(31) 106.6(8) 1_555 1_555 1_444 no
H(16) C(23) H(17) 167.4(6) 1_555 1_555 1_555 no
H(16) C(23) H(21) 81.2(5) 1_555 1_555 1_555 no
H(16) C(23) H(22) 119.8(6) 1_555 1_555 1_555 no
H(16) C(23) H(23) 80.5(5) 1_555 1_555 1_555 no
H(16) C(23) H(25) 112.2(5) 1_555 1_555 2_556 no
H(16) C(23) H(31) 105.0(4) 1_555 1_555 1_444 no
H(17) C(23) H(21) 111.2(6) 1_555 1_555 1_555 no
H(17) C(23) H(22) 72.4(4) 1_555 1_555 1_555 no
H(17) C(23) H(23) 109.5(6) 1_555 1_555 1_555 no
H(17) C(23) H(25) 71.3(3) 1_555 1_555 2_556 no
H(17) C(23) H(31) 74.4(4) 1_555 1_555 1_444 no
H(21) C(23) H(22) 44.6(2) 1_555 1_555 1_555 no
H(21) C(23) H(23) 44.7(2) 1_555 1_555 1_555 no
H(21) C(23) H(25) 88.5(4) 1_555 1_555 2_556 no
H(21) C(23) H(31) 88.2(4) 1_555 1_555 1_444 no
H(22) C(23) H(23) 44.6(2) 1_555 1_555 1_555 no
H(22) C(23) H(25) 55.1(3) 1_555 1_555 2_556 no
H(22) C(23) H(31) 98.3(4) 1_555 1_555 1_444 no
H(23) C(23) H(25) 50.1(2) 1_555 1_555 2_556 no
H(23) C(23) H(31) 131.9(5) 1_555 1_555 1_444 no
H(25) C(23) H(31) 141.6(5) 2_556 1_555 1_444 no
C(20) C(24) C(21) 29.9(4) 1_555 1_555 1_555 yes
C(20) C(24) C(22) 61.0(5) 1_555 1_555 1_555 yes
C(20) C(24) C(23) 92.0(8) 1_555 1_555 1_555 yes
C(20) C(24) C(25) 33.1(6) 1_555 1_555 1_555 yes
C(20) C(24) C(27) 122.1(7) 1_555 1_555 1_555 yes
C(20) C(24) C(28) 62.1(5) 1_555 1_555 1_555 yes
C(20) C(24) H(16) 69.6(4) 1_555 1_555 1_555 no
C(20) C(24) H(17) 150(1) 1_555 1_555 1_555 no
C(20) C(24) H(21) 115.1(5) 1_555 1_555 1_555 no
C(20) C(24) H(22) 143.2(7) 1_555 1_555 1_555 no
C(20) C(24) H(23) 117.1(6) 1_555 1_555 1_555 no
C(20) C(24) H(24) 50.4(4) 1_555 1_555 1_555 no
C(20) C(24) H(25) 74.6(4) 1_555 1_555 1_555 no
C(20) C(24) H(26) 74.3(4) 1_555 1_555 1_555 no
C(20) C(24) H(31) 80.6(4) 1_555 1_555 1_444 no
C(20) C(24) H(74) 131.2(5) 1_555 1_555 1_444 no
C(21) C(24) C(22) 31.2(4) 1_555 1_555 1_555 yes
C(21) C(24) C(23) 62.2(7) 1_555 1_555 1_555 yes
C(21) C(24) C(25) 62.9(7) 1_555 1_555 1_555 yes
C(21) C(24) C(27) 92.4(6) 1_555 1_555 1_555 yes
C(21) C(24) C(28) 91.9(5) 1_555 1_555 1_555 yes
C(21) C(24) H(16) 39.8(3) 1_555 1_555 1_555 no
C(21) C(24) H(17) 177.5(8) 1_555 1_555 1_555 no
C(21) C(24) H(21) 86.9(4) 1_555 1_555 1_555 no
C(21) C(24) H(22) 113.5(5) 1_555 1_555 1_555 no
C(21) C(24) H(23) 87.7(4) 1_555 1_555 1_555 no
C(21) C(24) H(24) 80.3(4) 1_555 1_555 1_555 no
C(21) C(24) H(25) 103.0(4) 1_555 1_555 1_555 no
C(21) C(24) H(26) 103.1(4) 1_555 1_555 1_555 no
C(21) C(24) H(31) 82.0(4) 1_555 1_555 1_444 no
C(21) C(24) H(74) 138.9(4) 1_555 1_555 1_444 no
C(22) C(24) C(23) 31.0(6) 1_555 1_555 1_555 yes
C(22) C(24) C(25) 94.1(8) 1_555 1_555 1_555 yes
C(22) C(24) C(27) 61.2(6) 1_555 1_555 1_555 yes
C(22) C(24) C(28) 123.1(6) 1_555 1_555 1_555 yes
C(22) C(24) H(16) 8.6(3) 1_555 1_555 1_555 no
C(22) C(24) H(17) 148(1) 1_555 1_555 1_555 no
C(22) C(24) H(21) 57.2(4) 1_555 1_555 1_555 no
C(22) C(24) H(22) 82.4(5) 1_555 1_555 1_555 no
C(22) C(24) H(23) 57.4(4) 1_555 1_555 1_555 no
C(22) C(24) H(24) 111.4(4) 1_555 1_555 1_555 no
C(22) C(24) H(25) 132.5(5) 1_555 1_555 1_555 no
C(22) C(24) H(26) 132.5(5) 1_555 1_555 1_555 no
C(22) C(24) H(31) 84.5(4) 1_555 1_555 1_444 no
C(22) C(24) H(74) 128.8(5) 1_555 1_555 1_444 no
C(23) C(24) C(25) 125(1) 1_555 1_555 1_555 yes
C(23) C(24) C(27) 30.2(7) 1_555 1_555 1_555 yes
C(23) C(24) C(28) 154.0(9) 1_555 1_555 1_555 yes
C(23) C(24) H(16) 22.4(6) 1_555 1_555 1_555 no
C(23) C(24) H(17) 117(1) 1_555 1_555 1_555 no
C(23) C(24) H(21) 28.6(6) 1_555 1_555 1_555 no
C(23) C(24) H(22) 51.4(6) 1_555 1_555 1_555 no
C(23) C(24) H(23) 28.8(6) 1_555 1_555 1_555 no
C(23) C(24) H(24) 142.4(8) 1_555 1_555 1_555 no
C(23) C(24) H(25) 159.8(8) 1_555 1_555 1_555 no
C(23) C(24) H(26) 157.0(8) 1_555 1_555 1_555 no
C(23) C(24) H(31) 87.1(7) 1_555 1_555 1_444 no
C(23) C(24) H(74) 107.6(7) 1_555 1_555 1_444 no
C(25) C(24) C(27) 155.1(10) 1_555 1_555 1_555 yes
C(25) C(24) C(28) 29.0(6) 1_555 1_555 1_555 yes
C(25) C(24) H(16) 102.7(8) 1_555 1_555 1_555 no
C(25) C(24) H(17) 117(1) 1_555 1_555 1_555 no
C(25) C(24) H(21) 145.6(8) 1_555 1_555 1_555 no
C(25) C(24) H(22) 175.2(8) 1_555 1_555 1_555 no
C(25) C(24) H(23) 148.6(9) 1_555 1_555 1_555 no
C(25) C(24) H(24) 17.4(6) 1_555 1_555 1_555 no
C(25) C(24) H(25) 43.3(6) 1_555 1_555 1_555 no
C(25) C(24) H(26) 43.4(6) 1_555 1_555 1_555 no
C(25) C(24) H(31) 83.5(6) 1_555 1_555 1_444 no
C(25) C(24) H(74) 111.7(8) 1_555 1_555 1_444 no
C(27) C(24) C(28) 174.7(7) 1_555 1_555 1_555 yes
C(27) C(24) H(16) 52.7(4) 1_555 1_555 1_555 no
C(27) C(24) H(17) 87.6(8) 1_555 1_555 1_555 no
C(27) C(24) H(21) 15.1(3) 1_555 1_555 1_555 no
C(27) C(24) H(22) 21.1(4) 1_555 1_555 1_555 no
C(27) C(24) H(23) 15.4(3) 1_555 1_555 1_555 no
C(27) C(24) H(24) 172.1(6) 1_555 1_555 1_555 no
C(27) C(24) H(25) 159.3(6) 1_555 1_555 1_555 no
C(27) C(24) H(26) 155.0(6) 1_555 1_555 1_555 no
C(27) C(24) H(31) 90.5(4) 1_555 1_555 1_444 no
C(27) C(24) H(74) 84.5(4) 1_555 1_555 1_444 no
C(28) C(24) H(16) 131.7(5) 1_555 1_555 1_555 no
C(28) C(24) H(17) 88.2(9) 1_555 1_555 1_555 no
C(28) C(24) H(21) 162.9(5) 1_555 1_555 1_555 no
C(28) C(24) H(22) 154.3(6) 1_555 1_555 1_555 no
C(28) C(24) H(23) 168.3(5) 1_555 1_555 1_555 no
C(28) C(24) H(24) 11.7(3) 1_555 1_555 1_555 no
C(28) C(24) H(25) 20.0(3) 1_555 1_555 1_555 no
C(28) C(24) H(26) 20.0(3) 1_555 1_555 1_555 no
C(28) C(24) H(31) 87.1(4) 1_555 1_555 1_444 no
C(28) C(24) H(74) 90.3(5) 1_555 1_555 1_444 no
H(16) C(24) H(17) 140.0(9) 1_555 1_555 1_555 no
H(16) C(24) H(21) 49.3(2) 1_555 1_555 1_555 no
H(16) C(24) H(22) 73.8(3) 1_555 1_555 1_555 no
H(16) C(24) H(23) 49.0(2) 1_555 1_555 1_555 no
H(16) C(24) H(24) 120.0(3) 1_555 1_555 1_555 no
H(16) C(24) H(25) 140.3(4) 1_555 1_555 1_555 no
H(16) C(24) H(26) 140.5(4) 1_555 1_555 1_555 no
H(16) C(24) H(31) 85.8(3) 1_555 1_555 1_444 no
H(16) C(24) H(74) 124.0(3) 1_555 1_555 1_444 no
H(17) C(24) H(21) 93.6(7) 1_555 1_555 1_555 no
H(17) C(24) H(22) 66.5(6) 1_555 1_555 1_555 no
H(17) C(24) H(23) 91.6(7) 1_555 1_555 1_555 no
H(17) C(24) H(24) 99.9(8) 1_555 1_555 1_555 no
H(17) C(24) H(25) 76.4(7) 1_555 1_555 1_555 no
H(17) C(24) H(26) 77.7(8) 1_555 1_555 1_555 no
H(17) C(24) H(31) 100.5(7) 1_555 1_555 1_444 no
H(17) C(24) H(74) 43.5(5) 1_555 1_555 1_444 no
H(21) C(24) H(22) 29.7(1) 1_555 1_555 1_555 no
H(21) C(24) H(23) 28.8(1) 1_555 1_555 1_555 no
H(21) C(24) H(24) 158.7(3) 1_555 1_555 1_555 no
H(21) C(24) H(25) 170.1(4) 1_555 1_555 1_555 no
H(21) C(24) H(26) 145.0(4) 1_555 1_555 1_555 no
H(21) C(24) H(31) 75.8(2) 1_555 1_555 1_444 no
H(21) C(24) H(74) 79.5(2) 1_555 1_555 1_444 no
H(22) C(24) H(23) 29.7(1) 1_555 1_555 1_555 no
H(22) C(24) H(24) 165.8(5) 1_555 1_555 1_555 no
H(22) C(24) H(25) 141.2(5) 1_555 1_555 1_555 no
H(22) C(24) H(26) 138.3(5) 1_555 1_555 1_555 no
H(22) C(24) H(31) 92.9(3) 1_555 1_555 1_444 no
H(22) C(24) H(74) 68.5(2) 1_555 1_555 1_444 no
H(23) C(24) H(24) 163.3(4) 1_555 1_555 1_555 no
H(23) C(24) H(25) 149.7(4) 1_555 1_555 1_555 no
H(23) C(24) H(26) 168.0(4) 1_555 1_555 1_555 no
H(23) C(24) H(31) 104.4(3) 1_555 1_555 1_444 no
H(23) C(24) H(74) 97.6(3) 1_555 1_555 1_444 no
H(24) C(24) H(25) 28.3(1) 1_555 1_555 1_555 no
H(24) C(24) H(26) 28.3(1) 1_555 1_555 1_555 no
H(24) C(24) H(31) 85.5(3) 1_555 1_555 1_444 no
H(24) C(24) H(74) 99.1(4) 1_555 1_555 1_444 no
H(25) C(24) H(26) 32.8(2) 1_555 1_555 1_555 no
H(25) C(24) H(31) 105.1(4) 1_555 1_555 1_444 no
H(25) C(24) H(74) 92.6(4) 1_555 1_555 1_444 no
H(26) C(24) H(31) 72.7(3) 1_555 1_555 1_444 no
H(26) C(24) H(74) 70.9(3) 1_555 1_555 1_444 no
H(31) C(24) H(74) 57.2(2) 1_444 1_555 1_444 no
C(10) C(25) C(20) 32.5(6) 1_555 1_555 1_555 yes
C(10) C(25) C(21) 60.7(4) 1_555 1_555 1_555 yes
C(10) C(25) C(22) 91.1(5) 1_555 1_555 1_555 yes
C(10) C(25) C(23) 120.3(6) 1_555 1_555 1_555 yes
C(10) C(25) C(24) 147.3(9) 1_555 1_555 1_555 yes
C(10) C(25) C(28) 89.6(8) 1_555 1_555 1_555 yes
C(10) C(25) H(1) 59.4(3) 1_555 1_555 2_557 no
C(10) C(25) H(4) 55.9(3) 1_555 1_555 1_555 no
C(10) C(25) H(17) 172.1(7) 1_555 1_555 1_555 no
C(10) C(25) H(24) 62.2(4) 1_555 1_555 1_555 no
C(10) C(25) H(25) 102.6(5) 1_555 1_555 1_555 no
C(10) C(25) H(26) 102.0(5) 1_555 1_555 1_555 no
C(10) C(25) H(31) 102.5(4) 1_555 1_555 1_444 no
C(20) C(25) C(21) 28.2(6) 1_555 1_555 1_555 yes
C(20) C(25) C(22) 58.6(7) 1_555 1_555 1_555 yes
C(20) C(25) C(23) 87.8(8) 1_555 1_555 1_555 yes
C(20) C(25) C(24) 114(1) 1_555 1_555 1_555 yes
C(20) C(25) C(28) 122(1) 1_555 1_555 1_555 yes
C(20) C(25) H(1) 63.2(5) 1_555 1_555 2_557 no
C(20) C(25) H(4) 53.7(5) 1_555 1_555 1_555 no
C(20) C(25) H(17) 139.7(9) 1_555 1_555 1_555 no
C(20) C(25) H(24) 94.7(7) 1_555 1_555 1_555 no
C(20) C(25) H(25) 131.9(8) 1_555 1_555 1_555 no
C(20) C(25) H(26) 130.7(8) 1_555 1_555 1_555 no
C(20) C(25) H(31) 91.9(6) 1_555 1_555 1_444 no
C(21) C(25) C(22) 30.4(4) 1_555 1_555 1_555 yes
C(21) C(25) C(23) 59.6(5) 1_555 1_555 1_555 yes
C(21) C(25) C(24) 86.6(8) 1_555 1_555 1_555 yes
C(21) C(25) C(28) 150.3(9) 1_555 1_555 1_555 yes
C(21) C(25) H(1) 72.3(4) 1_555 1_555 2_557 no
C(21) C(25) H(4) 63.3(3) 1_555 1_555 1_555 no
C(21) C(25) H(17) 111.4(6) 1_555 1_555 1_555 no
C(21) C(25) H(24) 122.9(5) 1_555 1_555 1_555 no
C(21) C(25) H(25) 152.0(6) 1_555 1_555 1_555 no
C(21) C(25) H(26) 152.4(6) 1_555 1_555 1_555 no
C(21) C(25) H(31) 83.5(4) 1_555 1_555 1_444 no
C(22) C(25) C(23) 29.2(4) 1_555 1_555 1_555 yes
C(22) C(25) C(24) 56.2(7) 1_555 1_555 1_555 yes
C(22) C(25) C(28) 179.3(8) 1_555 1_555 1_555 yes
C(22) C(25) H(1) 87.6(4) 1_555 1_555 2_557 no
C(22) C(25) H(4) 78.4(3) 1_555 1_555 1_555 no
C(22) C(25) H(17) 81.1(5) 1_555 1_555 1_555 no
C(22) C(25) H(24) 153.3(6) 1_555 1_555 1_555 no
C(22) C(25) H(25) 153.1(5) 1_555 1_555 1_555 no
C(22) C(25) H(26) 152.9(5) 1_555 1_555 1_555 no
C(22) C(25) H(31) 74.4(4) 1_555 1_555 1_444 no
C(23) C(25) C(24) 27.0(7) 1_555 1_555 1_555 yes
C(23) C(25) C(28) 150.1(9) 1_555 1_555 1_555 yes
C(23) C(25) H(1) 103.4(5) 1_555 1_555 2_557 no
C(23) C(25) H(4) 94.6(4) 1_555 1_555 1_555 no
C(23) C(25) H(17) 51.9(4) 1_555 1_555 1_555 no
C(23) C(25) H(24) 177.3(6) 1_555 1_555 1_555 no
C(23) C(25) H(25) 132.3(6) 1_555 1_555 1_555 no
C(23) C(25) H(26) 131.2(6) 1_555 1_555 1_555 no
C(23) C(25) H(31) 68.8(4) 1_555 1_555 1_444 no
C(24) C(25) C(28) 123(1) 1_555 1_555 1_555 yes
C(24) C(25) H(1) 114.3(7) 1_555 1_555 2_557 no
C(24) C(25) H(4) 110.3(7) 1_555 1_555 1_555 no
C(24) C(25) H(17) 24.9(6) 1_555 1_555 1_555 no
C(24) C(25) H(24) 150.5(9) 1_555 1_555 1_555 no
C(24) C(25) H(25) 107.8(8) 1_555 1_555 1_555 no
C(24) C(25) H(26) 107.7(8) 1_555 1_555 1_555 no
C(24) C(25) H(31) 70.3(5) 1_555 1_555 1_444 no
C(28) C(25) H(1) 92.9(7) 1_555 1_555 2_557 no
C(28) C(25) H(4) 101.9(7) 1_555 1_555 1_555 no
C(28) C(25) H(17) 98.3(8) 1_555 1_555 1_555 no
C(28) C(25) H(24) 27.4(5) 1_555 1_555 1_555 no
C(28) C(25) H(25) 26.7(6) 1_555 1_555 1_555 no
C(28) C(25) H(26) 26.6(5) 1_555 1_555 1_555 no
C(28) C(25) H(31) 105.3(7) 1_555 1_555 1_444 no
H(1) C(25) H(4) 113.0(3) 2_557 1_555 1_555 no
H(1) C(25) H(17) 119.6(4) 2_557 1_555 1_555 no
H(1) C(25) H(24) 78.7(3) 2_557 1_555 1_555 no
H(1) C(25) H(25) 79.9(3) 2_557 1_555 1_555 no
H(1) C(25) H(26) 119.5(5) 2_557 1_555 1_555 no
H(1) C(25) H(31) 154.7(4) 2_557 1_555 1_444 no
H(4) C(25) H(17) 122.0(4) 1_555 1_555 1_555 no
H(4) C(25) H(24) 86.0(3) 1_555 1_555 1_555 no
H(4) C(25) H(25) 128.4(5) 1_555 1_555 1_555 no
H(4) C(25) H(26) 89.3(3) 1_555 1_555 1_555 no
H(4) C(25) H(31) 46.6(1) 1_555 1_555 1_444 no
H(17) C(25) H(24) 125.6(6) 1_555 1_555 1_555 no
H(17) C(25) H(25) 84.6(4) 1_555 1_555 1_555 no
H(17) C(25) H(26) 85.3(4) 1_555 1_555 1_555 no
H(17) C(25) H(31) 75.7(3) 1_555 1_555 1_444 no
H(24) C(25) H(25) 46.1(3) 1_555 1_555 1_555 no
H(24) C(25) H(26) 46.2(3) 1_555 1_555 1_555 no
H(24) C(25) H(31) 109.9(4) 1_555 1_555 1_444 no
H(25) C(25) H(26) 46.1(3) 1_555 1_555 1_555 no
H(25) C(25) H(31) 123.6(5) 1_555 1_555 1_444 no
H(26) C(25) H(31) 79.6(3) 1_555 1_555 1_444 no
C(10) C(26) C(20) 31.1(3) 1_555 1_555 1_555 yes
C(10) C(26) C(21) 58.5(7) 1_555 1_555 1_555 yes
C(10) C(26) C(22) 87.9(5) 1_555 1_555 1_555 yes
C(10) C(26) H(16) 108.8(5) 1_555 1_555 1_555 no
C(10) C(26) H(18) 77.0(9) 1_555 1_555 1_555 no
C(10) C(26) H(19) 167(1) 1_555 1_555 1_555 no
C(10) C(26) H(20) 76.3(9) 1_555 1_555 1_555 no
C(20) C(26) C(21) 27.4(6) 1_555 1_555 1_555 yes
C(20) C(26) C(22) 56.9(5) 1_555 1_555 1_555 yes
C(20) C(26) H(16) 77.7(4) 1_555 1_555 1_555 no
C(20) C(26) H(18) 94.4(10) 1_555 1_555 1_555 no
C(20) C(26) H(19) 136(1) 1_555 1_555 1_555 no
C(20) C(26) H(20) 94.2(10) 1_555 1_555 1_555 no
C(21) C(26) C(22) 29.5(6) 1_555 1_555 1_555 yes
C(21) C(26) H(16) 50.3(6) 1_555 1_555 1_555 no
C(21) C(26) H(18) 109(1) 1_555 1_555 1_555 no
C(21) C(26) H(19) 109(1) 1_555 1_555 1_555 no
C(21) C(26) H(20) 109(1) 1_555 1_555 1_555 no
C(22) C(26) H(16) 20.8(3) 1_555 1_555 1_555 no
C(22) C(26) H(18) 120(1) 1_555 1_555 1_555 no
C(22) C(26) H(19) 80.0(8) 1_555 1_555 1_555 no
C(22) C(26) H(20) 122(1) 1_555 1_555 1_555 no
H(16) C(26) H(18) 123(1) 1_555 1_555 1_555 no
H(16) C(26) H(19) 59.1(7) 1_555 1_555 1_555 no
H(16) C(26) H(20) 126(1) 1_555 1_555 1_555 no
H(18) C(26) H(19) 109(1) 1_555 1_555 1_555 no
H(18) C(26) H(20) 109(1) 1_555 1_555 1_555 no
H(19) C(26) H(20) 110(1) 1_555 1_555 1_555 no
C(22) C(27) C(23) 29.1(7) 1_555 1_555 1_555 yes
C(22) C(27) C(24) 55.7(5) 1_555 1_555 1_555 yes
C(22) C(27) H(11) 121.7(6) 1_555 1_555 2_546 no
C(22) C(27) H(16) 21.3(3) 1_555 1_555 1_555 no
C(22) C(27) H(17) 76.6(5) 1_555 1_555 1_555 no
C(22) C(27) H(21) 93.0(9) 1_555 1_555 1_555 no
C(22) C(27) H(22) 139(1) 1_555 1_555 1_555 no
C(22) C(27) H(23) 92.9(10) 1_555 1_555 1_555 no
C(22) C(27) H(25) 100.1(5) 1_555 1_555 2_556 no
C(22) C(27) H(37) 78.8(5) 1_555 1_555 1_444 no
C(23) C(27) C(24) 26.7(7) 1_555 1_555 1_555 yes
C(23) C(27) H(11) 132.3(9) 1_555 1_555 2_546 no
C(23) C(27) H(16) 50.4(7) 1_555 1_555 1_555 no
C(23) C(27) H(17) 47.6(7) 1_555 1_555 1_555 no
C(23) C(27) H(21) 109(1) 1_555 1_555 1_555 no
C(23) C(27) H(22) 110(1) 1_555 1_555 1_555 no
C(23) C(27) H(23) 108(1) 1_555 1_555 1_555 no
C(23) C(27) H(25) 88.6(8) 1_555 1_555 2_556 no
C(23) C(27) H(37) 85.1(7) 1_555 1_555 1_444 no
C(24) C(27) H(11) 131.3(6) 1_555 1_555 2_546 no
C(24) C(27) H(16) 77.0(4) 1_555 1_555 1_555 no
C(24) C(27) H(17) 21.0(3) 1_555 1_555 1_555 no
C(24) C(27) H(21) 120(1) 1_555 1_555 1_555 no
C(24) C(27) H(22) 83.5(10) 1_555 1_555 1_555 no
C(24) C(27) H(23) 120(1) 1_555 1_555 1_555 no
C(24) C(27) H(25) 78.2(5) 1_555 1_555 2_556 no
C(24) C(27) H(37) 92.0(5) 1_555 1_555 1_444 no
H(11) C(27) H(16) 109.9(5) 2_546 1_555 1_555 no
H(11) C(27) H(17) 124.6(6) 2_546 1_555 1_555 no
H(11) C(27) H(21) 29.0(6) 2_546 1_555 1_555 no
H(11) C(27) H(22) 83.8(8) 2_546 1_555 1_555 no
H(11) C(27) H(23) 108.4(9) 2_546 1_555 1_555 no
H(11) C(27) H(25) 137.3(4) 2_546 1_555 2_556 no
H(11) C(27) H(37) 47.3(2) 2_546 1_555 1_444 no
H(16) C(27) H(17) 97.9(4) 1_555 1_555 1_555 no
H(16) C(27) H(21) 81.2(9) 1_555 1_555 1_555 no
H(16) C(27) H(22) 160(1) 1_555 1_555 1_555 no
H(16) C(27) H(23) 80.0(9) 1_555 1_555 1_555 no
H(16) C(27) H(25) 106.5(5) 1_555 1_555 2_556 no
H(16) C(27) H(37) 76.7(4) 1_555 1_555 1_444 no
H(17) C(27) H(21) 127(1) 1_555 1_555 1_555 no
H(17) C(27) H(22) 62.6(8) 1_555 1_555 1_555 no
H(17) C(27) H(23) 123(1) 1_555 1_555 1_555 no
H(17) C(27) H(25) 70.1(4) 1_555 1_555 2_556 no
H(17) C(27) H(37) 98.6(4) 1_555 1_555 1_444 no
H(21) C(27) H(22) 110(1) 1_555 1_555 1_555 no
H(21) C(27) H(23) 108(1) 1_555 1_555 1_555 no
H(21) C(27) H(25) 160(1) 1_555 1_555 2_556 no
H(21) C(27) H(37) 29.3(6) 1_555 1_555 1_444 no
H(22) C(27) H(23) 109(1) 1_555 1_555 1_555 no
H(22) C(27) H(25) 67.9(8) 1_555 1_555 2_556 no
H(22) C(27) H(37) 105(1) 1_555 1_555 1_444 no
H(23) C(27) H(25) 57.0(8) 1_555 1_555 2_556 no
H(23) C(27) H(37) 134(1) 1_555 1_555 1_444 no
H(25) C(27) H(37) 168.5(6) 2_556 1_555 1_444 no
C(10) C(28) C(20) 31.6(3) 1_555 1_555 1_555 yes
C(10) C(28) C(24) 88.3(5) 1_555 1_555 1_555 yes
C(10) C(28) C(25) 60.4(7) 1_555 1_555 1_555 yes
C(10) C(28) H(17) 109.3(5) 1_555 1_555 1_555 no
C(10) C(28) H(24) 48.2(7) 1_555 1_555 1_555 no
C(10) C(28) H(25) 125.2(9) 1_555 1_555 1_555 no
C(10) C(28) H(26) 123.9(10) 1_555 1_555 1_555 no
C(20) C(28) C(24) 56.6(5) 1_555 1_555 1_555 yes
C(20) C(28) C(25) 28.8(6) 1_555 1_555 1_555 yes
C(20) C(28) H(17) 77.7(5) 1_555 1_555 1_555 no
C(20) C(28) H(24) 79.8(8) 1_555 1_555 1_555 no
C(20) C(28) H(25) 121(1) 1_555 1_555 1_555 no
C(20) C(28) H(26) 120(1) 1_555 1_555 1_555 no
C(24) C(28) C(25) 27.9(6) 1_555 1_555 1_555 yes
C(24) C(28) H(17) 21.1(3) 1_555 1_555 1_555 no
C(24) C(28) H(24) 136(1) 1_555 1_555 1_555 no
C(24) C(28) H(25) 95.0(9) 1_555 1_555 1_555 no
C(24) C(28) H(26) 94.8(9) 1_555 1_555 1_555 no
C(25) C(28) H(17) 48.9(6) 1_555 1_555 1_555 no
C(25) C(28) H(24) 108(1) 1_555 1_555 1_555 no
C(25) C(28) H(25) 109(1) 1_555 1_555 1_555 no
C(25) C(28) H(26) 109(1) 1_555 1_555 1_555 no
H(17) C(28) H(24) 157(1) 1_555 1_555 1_555 no
H(17) C(28) H(25) 82.3(8) 1_555 1_555 1_555 no
H(17) C(28) H(26) 83.5(8) 1_555 1_555 1_555 no
H(24) C(28) H(25) 109(1) 1_555 1_555 1_555 no
H(24) C(28) H(26) 109(1) 1_555 1_555 1_555 no
H(25) C(28) H(26) 110(1) 1_555 1_555 1_555 no
Mn(2) C(29) N(3) 31.1(4) 1_555 1_555 1_555 yes
Mn(2) C(29) N(4) 38.4(2) 1_555 1_555 2_668 yes
Mn(2) C(29) C(30) 139.4(7) 1_555 1_555 1_555 yes
Mn(2) C(29) C(31) 105.5(4) 1_555 1_555 1_555 yes
Mn(2) C(29) C(32) 67.8(3) 1_555 1_555 1_555 yes
Mn(2) C(29) C(37) 65.9(3) 1_555 1_555 2_668 yes
Mn(2) C(29) C(38) 92.8(6) 1_555 1_555 2_668 yes
Mn(2) C(29) C(48) 126.2(4) 1_555 1_555 2_668 yes
Mn(2) C(29) C(49) 131.3(4) 1_555 1_555 2_668 yes
Mn(2) C(29) H(27) 160.7(4) 1_555 1_555 1_555 no
Mn(2) C(29) H(28) 110.4(3) 1_555 1_555 1_555 no
Mn(2) C(29) H(44) 105.6(3) 1_555 1_555 2_668 no
Mn(2) C(29) H(50) 110.6(3) 1_555 1_555 2_668 no
N(3) C(29) N(4) 69.4(5) 1_555 1_555 2_668 yes
N(3) C(29) C(30) 108.3(8) 1_555 1_555 1_555 yes
N(3) C(29) C(31) 74.4(6) 1_555 1_555 1_555 yes
N(3) C(29) C(32) 36.7(5) 1_555 1_555 1_555 yes
N(3) C(29) C(37) 96.9(6) 1_555 1_555 2_668 yes
N(3) C(29) C(38) 123.8(8) 1_555 1_555 2_668 yes
N(3) C(29) C(48) 157.2(7) 1_555 1_555 2_668 yes
N(3) C(29) C(49) 153.7(7) 1_555 1_555 2_668 yes
N(3) C(29) H(27) 129.6(7) 1_555 1_555 1_555 no
N(3) C(29) H(28) 79.3(5) 1_555 1_555 1_555 no
N(3) C(29) H(44) 116.6(7) 1_555 1_555 2_668 no
N(3) C(29) H(50) 122.3(6) 1_555 1_555 2_668 no
N(4) C(29) C(30) 177.7(7) 2_668 1_555 1_555 yes
N(4) C(29) C(31) 143.9(5) 2_668 1_555 1_555 yes
N(4) C(29) C(32) 106.1(4) 2_668 1_555 1_555 yes
N(4) C(29) C(37) 27.5(3) 2_668 1_555 2_668 yes
N(4) C(29) C(38) 54.4(5) 2_668 1_555 2_668 yes
N(4) C(29) C(48) 87.9(4) 2_668 1_555 2_668 yes
N(4) C(29) C(49) 96.3(4) 2_668 1_555 2_668 yes
N(4) C(29) H(27) 160.9(5) 2_668 1_555 1_555 no
N(4) C(29) H(28) 148.7(4) 2_668 1_555 1_555 no
N(4) C(29) H(44) 86.0(3) 2_668 1_555 2_668 no
N(4) C(29) H(50) 90.9(3) 2_668 1_555 2_668 no
C(30) C(29) C(31) 33.8(5) 1_555 1_555 1_555 yes
C(30) C(29) C(32) 71.6(6) 1_555 1_555 1_555 yes
C(30) C(29) C(37) 154.7(7) 1_555 1_555 2_668 yes
C(30) C(29) C(38) 127.9(9) 1_555 1_555 2_668 yes
C(30) C(29) C(48) 94.4(6) 1_555 1_555 2_668 yes
C(30) C(29) C(49) 85.7(6) 1_555 1_555 2_668 yes
C(30) C(29) H(27) 21.4(4) 1_555 1_555 1_555 no
C(30) C(29) H(28) 29.0(5) 1_555 1_555 1_555 no
C(30) C(29) H(44) 94.9(6) 1_555 1_555 2_668 no
C(30) C(29) H(50) 90.6(6) 1_555 1_555 2_668 no
C(31) C(29) C(32) 37.7(4) 1_555 1_555 1_555 yes
C(31) C(29) C(37) 170.8(6) 1_555 1_555 2_668 yes
C(31) C(29) C(38) 161.4(7) 1_555 1_555 2_668 yes
C(31) C(29) C(48) 128.2(5) 1_555 1_555 2_668 yes
C(31) C(29) C(49) 116.4(4) 1_555 1_555 2_668 yes
C(31) C(29) H(27) 55.2(3) 1_555 1_555 1_555 no
C(31) C(29) H(28) 4.9(2) 1_555 1_555 1_555 no
C(31) C(29) H(44) 109.8(4) 1_555 1_555 2_668 no
C(31) C(29) H(50) 109.5(5) 1_555 1_555 2_668 no
C(32) C(29) C(37) 133.5(5) 1_555 1_555 2_668 yes
C(32) C(29) C(38) 160.2(7) 1_555 1_555 2_668 yes
C(32) C(29) C(48) 165.8(5) 1_555 1_555 2_668 yes
C(32) C(29) C(49) 147.4(5) 1_555 1_555 2_668 yes
C(32) C(29) H(27) 92.9(4) 1_555 1_555 1_555 no
C(32) C(29) H(28) 42.6(3) 1_555 1_555 1_555 no
C(32) C(29) H(44) 119.2(5) 1_555 1_555 2_668 no
C(32) C(29) H(50) 123.6(5) 1_555 1_555 2_668 no
C(37) C(29) C(38) 26.9(5) 2_668 1_555 2_668 yes
C(37) C(29) C(48) 60.4(4) 2_668 1_555 2_668 yes
C(37) C(29) C(49) 70.2(4) 2_668 1_555 2_668 yes
C(37) C(29) H(27) 133.4(5) 2_668 1_555 1_555 no
C(37) C(29) H(28) 175.0(5) 2_668 1_555 1_555 no
C(37) C(29) H(44) 70.9(3) 2_668 1_555 2_668 no
C(37) C(29) H(50) 77.6(4) 2_668 1_555 2_668 no
C(38) C(29) C(48) 33.5(5) 2_668 1_555 2_668 yes
C(38) C(29) C(49) 45.9(5) 2_668 1_555 2_668 yes
C(38) C(29) H(27) 106.5(6) 2_668 1_555 1_555 no
C(38) C(29) H(28) 156.6(6) 2_668 1_555 1_555 no
C(38) C(29) H(44) 60.9(6) 2_668 1_555 2_668 no
C(38) C(29) H(50) 65.5(6) 2_668 1_555 2_668 no
C(48) C(29) C(49) 23.1(3) 2_668 1_555 2_668 yes
C(48) C(29) H(27) 73.1(3) 2_668 1_555 1_555 no
C(48) C(29) H(28) 123.4(4) 2_668 1_555 1_555 no
C(48) C(29) H(44) 58.3(3) 2_668 1_555 2_668 no
C(48) C(29) H(50) 57.1(3) 2_668 1_555 2_668 no
C(49) C(29) H(27) 66.3(3) 2_668 1_555 1_555 no
C(49) C(29) H(28) 112.0(3) 2_668 1_555 1_555 no
C(49) C(29) H(44) 38.2(2) 2_668 1_555 2_668 no
C(49) C(29) H(50) 78.5(3) 2_668 1_555 2_668 no
H(27) C(29) H(28) 50.3(2) 1_555 1_555 1_555 no
H(27) C(29) H(44) 84.5(3) 1_555 1_555 2_668 no
H(27) C(29) H(50) 78.4(3) 1_555 1_555 2_668 no
H(28) C(29) H(44) 107.8(3) 1_555 1_555 2_668 no
H(28) C(29) H(50) 107.1(3) 1_555 1_555 2_668 no
H(44) C(29) H(50) 115.3(3) 2_668 1_555 2_668 no
N(3) C(30) C(29) 35.6(5) 1_555 1_555 1_555 yes
N(3) C(30) C(31) 74.1(6) 1_555 1_555 1_555 yes
N(3) C(30) C(32) 35.5(3) 1_555 1_555 1_555 yes
N(3) C(30) C(38) 61.1(4) 1_555 1_555 2_668 yes
N(3) C(30) C(48) 92.4(4) 1_555 1_555 2_668 yes
N(3) C(30) H(14) 120.4(4) 1_555 1_555 1_666 no
N(3) C(30) H(27) 161.0(9) 1_555 1_555 1_555 no
N(3) C(30) H(28) 95.7(4) 1_555 1_555 1_555 no
N(3) C(30) H(36) 130.9(5) 1_555 1_555 2_768 no
C(29) C(30) C(31) 109.6(9) 1_555 1_555 1_555 yes
C(29) C(30) C(32) 71.0(6) 1_555 1_555 1_555 yes
C(29) C(30) C(38) 25.5(5) 1_555 1_555 2_668 yes
C(29) C(30) C(48) 56.8(5) 1_555 1_555 2_668 yes
C(29) C(30) H(14) 107.5(7) 1_555 1_555 1_666 no
C(29) C(30) H(27) 125(1) 1_555 1_555 1_555 no
C(29) C(30) H(28) 131.3(7) 1_555 1_555 1_555 no
C(29) C(30) H(36) 148.1(7) 1_555 1_555 2_768 no
C(31) C(30) C(32) 38.6(5) 1_555 1_555 1_555 yes
C(31) C(30) C(38) 135.0(7) 1_555 1_555 2_668 yes
C(31) C(30) C(48) 166.3(8) 1_555 1_555 2_668 yes
C(31) C(30) H(14) 109.7(7) 1_555 1_555 1_666 no
C(31) C(30) H(27) 124(1) 1_555 1_555 1_555 no
C(31) C(30) H(28) 21.7(4) 1_555 1_555 1_555 no
C(31) C(30) H(36) 69.3(6) 1_555 1_555 2_768 no
C(32) C(30) C(38) 96.5(5) 1_555 1_555 2_668 yes
C(32) C(30) C(48) 127.8(5) 1_555 1_555 2_668 yes
C(32) C(30) H(14) 122.3(5) 1_555 1_555 1_666 no
C(32) C(30) H(27) 163.5(9) 1_555 1_555 1_555 no
C(32) C(30) H(28) 60.3(4) 1_555 1_555 1_555 no
C(32) C(30) H(36) 102.1(4) 1_555 1_555 2_768 no
C(38) C(30) C(48) 31.3(3) 2_668 1_555 2_668 yes
C(38) C(30) H(14) 95.8(4) 2_668 1_555 1_666 no
C(38) C(30) H(27) 100.0(7) 2_668 1_555 1_555 no
C(38) C(30) H(28) 156.7(5) 2_668 1_555 1_555 no
C(38) C(30) H(36) 141.2(5) 2_668 1_555 2_768 no
C(48) C(30) H(14) 78.9(3) 2_668 1_555 1_666 no
C(48) C(30) H(27) 68.7(6) 2_668 1_555 1_555 no
C(48) C(30) H(28) 171.5(5) 2_668 1_555 1_555 no
C(48) C(30) H(36) 120.3(4) 2_668 1_555 2_768 no
H(14) C(30) H(27) 56.5(6) 1_666 1_555 1_555 no
H(14) C(30) H(28) 98.9(4) 1_666 1_555 1_555 no
H(14) C(30) H(36) 102.3(3) 1_666 1_555 2_768 no
H(27) C(30) H(28) 103.2(7) 1_555 1_555 1_555 no
H(27) C(30) H(36) 64.2(6) 1_555 1_555 2_768 no
H(28) C(30) H(36) 51.9(2) 1_555 1_555 2_768 no
N(3) C(31) C(29) 35.8(3) 1_555 1_555 1_555 yes
N(3) C(31) C(30) 72.3(6) 1_555 1_555 1_555 yes
N(3) C(31) C(32) 34.0(5) 1_555 1_555 1_555 yes
N(3) C(31) C(33) 61.7(4) 1_555 1_555 1_555 yes
N(3) C(31) C(39) 92.8(4) 1_555 1_555 1_555 yes
N(3) C(31) H(27) 94.8(4) 1_555 1_555 1_555 no
N(3) C(31) H(28) 160.7(8) 1_555 1_555 1_555 no
N(3) C(31) H(36) 140.6(4) 1_555 1_555 2_768 no
N(3) C(31) H(57) 80.6(4) 1_555 1_555 2_668 no
C(29) C(31) C(30) 36.5(5) 1_555 1_555 1_555 yes
C(29) C(31) C(32) 69.8(6) 1_555 1_555 1_555 yes
C(29) C(31) C(33) 97.5(5) 1_555 1_555 1_555 yes
C(29) C(31) C(39) 128.5(5) 1_555 1_555 1_555 yes
C(29) C(31) H(27) 59.0(4) 1_555 1_555 1_555 no
C(29) C(31) H(28) 163.5(8) 1_555 1_555 1_555 no
C(29) C(31) H(36) 115.8(4) 1_555 1_555 2_768 no
C(29) C(31) H(57) 83.6(4) 1_555 1_555 2_668 no
C(30) C(31) C(32) 106.3(9) 1_555 1_555 1_555 yes
C(30) C(31) C(33) 134.1(8) 1_555 1_555 1_555 yes
C(30) C(31) C(39) 164.8(8) 1_555 1_555 1_555 yes
C(30) C(31) H(27) 22.5(5) 1_555 1_555 1_555 no
C(30) C(31) H(28) 127.0(10) 1_555 1_555 1_555 no
C(30) C(31) H(36) 86.0(6) 1_555 1_555 2_768 no
C(30) C(31) H(57) 88.4(7) 1_555 1_555 2_668 no
C(32) C(31) C(33) 27.7(5) 1_555 1_555 1_555 yes
C(32) C(31) C(39) 58.8(5) 1_555 1_555 1_555 yes
C(32) C(31) H(27) 128.8(7) 1_555 1_555 1_555 no
C(32) C(31) H(28) 126.6(10) 1_555 1_555 1_555 no
C(32) C(31) H(36) 144.8(7) 1_555 1_555 2_768 no
C(32) C(31) H(57) 81.7(6) 1_555 1_555 2_668 no
C(33) C(31) C(39) 31.2(3) 1_555 1_555 1_555 yes
C(33) C(31) H(27) 156.6(5) 1_555 1_555 1_555 no
C(33) C(31) H(28) 98.9(7) 1_555 1_555 1_555 no
C(33) C(31) H(36) 130.1(5) 1_555 1_555 2_768 no
C(33) C(31) H(57) 84.8(3) 1_555 1_555 2_668 no
C(39) C(31) H(27) 171.8(5) 1_555 1_555 1_555 no
C(39) C(31) H(28) 67.9(6) 1_555 1_555 1_555 no
C(39) C(31) H(36) 104.5(4) 1_555 1_555 2_768 no
C(39) C(31) H(57) 92.3(3) 1_555 1_555 2_668 no
H(27) C(31) H(28) 104.5(7) 1_555 1_555 1_555 no
H(27) C(31) H(36) 67.5(3) 1_555 1_555 2_768 no
H(27) C(31) H(57) 91.9(4) 1_555 1_555 2_668 no
H(28) C(31) H(36) 51.5(5) 1_555 1_555 2_768 no
H(28) C(31) H(57) 98.3(7) 1_555 1_555 2_668 no
H(36) C(31) H(57) 132.4(3) 2_768 1_555 2_668 no
Mn(2) C(32) N(3) 31.9(4) 1_555 1_555 1_555 yes
Mn(2) C(32) N(4) 38.8(2) 1_555 1_555 1_555 yes
Mn(2) C(32) C(29) 69.5(3) 1_555 1_555 1_555 yes
Mn(2) C(32) C(30) 106.8(4) 1_555 1_555 1_555 yes
Mn(2) C(32) C(31) 141.9(7) 1_555 1_555 1_555 yes
Mn(2) C(32) C(33) 95.0(6) 1_555 1_555 1_555 yes
Mn(2) C(32) C(34) 66.2(3) 1_555 1_555 1_555 yes
Mn(2) C(32) C(39) 126.8(4) 1_555 1_555 1_555 yes
Mn(2) C(32) H(27) 111.8(3) 1_555 1_555 1_555 no
Mn(2) C(32) H(28) 162.6(4) 1_555 1_555 1_555 no
Mn(2) C(32) H(35) 107.7(3) 1_555 1_555 1_555 no
Mn(2) C(32) H(39) 96.1(3) 1_555 1_555 1_555 no
Mn(2) C(32) H(57) 101.2(3) 1_555 1_555 2_668 no
N(3) C(32) N(4) 70.7(5) 1_555 1_555 1_555 yes
N(3) C(32) C(29) 37.6(5) 1_555 1_555 1_555 yes
N(3) C(32) C(30) 74.9(6) 1_555 1_555 1_555 yes
N(3) C(32) C(31) 110.0(8) 1_555 1_555 1_555 yes
N(3) C(32) C(33) 126.9(8) 1_555 1_555 1_555 yes
N(3) C(32) C(34) 98.1(6) 1_555 1_555 1_555 yes
N(3) C(32) C(39) 158.5(7) 1_555 1_555 1_555 yes
N(3) C(32) H(27) 79.8(5) 1_555 1_555 1_555 no
N(3) C(32) H(28) 130.7(7) 1_555 1_555 1_555 no
N(3) C(32) H(35) 123.9(7) 1_555 1_555 1_555 no
N(3) C(32) H(39) 111.5(6) 1_555 1_555 1_555 no
N(3) C(32) H(57) 92.1(6) 1_555 1_555 2_668 no
N(4) C(32) C(29) 108.3(5) 1_555 1_555 1_555 yes
N(4) C(32) C(30) 145.6(5) 1_555 1_555 1_555 yes
N(4) C(32) C(31) 177.6(7) 1_555 1_555 1_555 yes
N(4) C(32) C(33) 56.2(5) 1_555 1_555 1_555 yes
N(4) C(32) C(34) 27.4(3) 1_555 1_555 1_555 yes
N(4) C(32) C(39) 88.1(4) 1_555 1_555 1_555 yes
N(4) C(32) H(27) 150.5(4) 1_555 1_555 1_555 no
N(4) C(32) H(28) 158.4(5) 1_555 1_555 1_555 no
N(4) C(32) H(35) 82.0(3) 1_555 1_555 1_555 no
N(4) C(32) H(39) 77.1(3) 1_555 1_555 1_555 no
N(4) C(32) H(57) 106.2(3) 1_555 1_555 2_668 no
C(29) C(32) C(30) 37.4(4) 1_555 1_555 1_555 yes
C(29) C(32) C(31) 72.4(6) 1_555 1_555 1_555 yes
C(29) C(32) C(33) 164.5(8) 1_555 1_555 1_555 yes
C(29) C(32) C(34) 135.7(5) 1_555 1_555 1_555 yes
C(29) C(32) C(39) 163.2(5) 1_555 1_555 1_555 yes
C(29) C(32) H(27) 42.3(3) 1_555 1_555 1_555 no
C(29) C(32) H(28) 93.1(4) 1_555 1_555 1_555 no
C(29) C(32) H(35) 129.8(5) 1_555 1_555 1_555 no
C(29) C(32) H(39) 121.5(5) 1_555 1_555 1_555 no
C(29) C(32) H(57) 81.1(4) 1_555 1_555 2_668 no
C(30) C(32) C(31) 35.1(5) 1_555 1_555 1_555 yes
C(30) C(32) C(33) 158.2(8) 1_555 1_555 1_555 yes
C(30) C(32) C(34) 172.6(6) 1_555 1_555 1_555 yes
C(30) C(32) C(39) 126.2(5) 1_555 1_555 1_555 yes
C(30) C(32) H(27) 4.9(3) 1_555 1_555 1_555 no
C(30) C(32) H(28) 55.8(3) 1_555 1_555 1_555 no
C(30) C(32) H(35) 116.5(4) 1_555 1_555 1_555 no
C(30) C(32) H(39) 118.5(5) 1_555 1_555 1_555 no
C(30) C(32) H(57) 72.7(4) 1_555 1_555 2_668 no
C(31) C(32) C(33) 123.1(9) 1_555 1_555 1_555 yes
C(31) C(32) C(34) 151.7(7) 1_555 1_555 1_555 yes
C(31) C(32) C(39) 91.3(6) 1_555 1_555 1_555 yes
C(31) C(32) H(27) 30.2(5) 1_555 1_555 1_555 no
C(31) C(32) H(28) 20.7(4) 1_555 1_555 1_555 no
C(31) C(32) H(35) 95.7(6) 1_555 1_555 1_555 no
C(31) C(32) H(39) 104.5(7) 1_555 1_555 1_555 no
C(31) C(32) H(57) 71.6(6) 1_555 1_555 2_668 no
C(33) C(32) C(34) 28.9(5) 1_555 1_555 1_555 yes
C(33) C(32) C(39) 32.0(5) 1_555 1_555 1_555 yes
C(33) C(32) H(27) 153.3(7) 1_555 1_555 1_555 no
C(33) C(32) H(28) 102.4(6) 1_555 1_555 1_555 no
C(33) C(32) H(35) 54.4(5) 1_555 1_555 1_555 no
C(33) C(32) H(39) 57.4(5) 1_555 1_555 1_555 no
C(33) C(32) H(57) 103.6(6) 1_555 1_555 2_668 no
C(34) C(32) C(39) 60.9(4) 1_555 1_555 1_555 yes
C(34) C(32) H(27) 176.6(5) 1_555 1_555 1_555 no
C(34) C(32) H(28) 131.1(5) 1_555 1_555 1_555 no
C(34) C(32) H(35) 65.0(3) 1_555 1_555 1_555 no
C(34) C(32) H(39) 66.1(3) 1_555 1_555 1_555 no
C(34) C(32) H(57) 105.4(4) 1_555 1_555 2_668 no
C(39) C(32) H(27) 121.4(4) 1_555 1_555 1_555 no
C(39) C(32) H(28) 70.6(3) 1_555 1_555 1_555 no
C(39) C(32) H(35) 54.0(3) 1_555 1_555 1_555 no
C(39) C(32) H(39) 57.9(3) 1_555 1_555 1_555 no
C(39) C(32) H(57) 97.7(4) 1_555 1_555 2_668 no
H(27) C(32) H(28) 50.9(2) 1_555 1_555 1_555 no
H(27) C(32) H(35) 113.9(3) 1_555 1_555 1_555 no
H(27) C(32) H(39) 117.1(3) 1_555 1_555 1_555 no
H(27) C(32) H(57) 72.0(2) 1_555 1_555 2_668 no
H(28) C(32) H(35) 82.5(3) 1_555 1_555 1_555 no
H(28) C(32) H(39) 93.8(4) 1_555 1_555 1_555 no
H(28) C(32) H(57) 74.3(2) 1_555 1_555 2_668 no
H(35) C(32) H(39) 108.7(3) 1_555 1_555 1_555 no
H(35) C(32) H(57) 49.5(1) 1_555 1_555 2_668 no
H(39) C(32) H(57) 155.6(3) 1_555 1_555 2_668 no
N(3) C(33) N(4) 69.6(3) 1_555 1_555 1_555 yes
N(3) C(33) C(31) 55.7(4) 1_555 1_555 1_555 yes
N(3) C(33) C(32) 26.5(5) 1_555 1_555 1_555 yes
N(3) C(33) C(34) 96.2(6) 1_555 1_555 1_555 yes
N(3) C(33) C(35) 124.5(5) 1_555 1_555 1_555 yes
N(3) C(33) C(39) 145.3(7) 1_555 1_555 1_555 yes
N(3) C(33) C(40) 139.6(5) 1_555 1_555 1_555 yes
N(3) C(33) C(44) 132.7(5) 1_555 1_555 1_555 yes
N(3) C(33) C(45) 119.7(5) 1_555 1_555 1_555 yes
N(3) C(33) C(47) 109.5(5) 1_555 1_555 1_555 yes
N(3) C(33) H(28) 75.3(3) 1_555 1_555 1_555 no
N(3) C(33) H(29) 143.7(4) 1_555 1_555 1_555 no
N(3) C(33) H(35) 106.0(4) 1_555 1_555 1_555 no
N(3) C(33) H(39) 94.8(4) 1_555 1_555 1_555 no
N(4) C(33) C(31) 125.3(5) 1_555 1_555 1_555 yes
N(4) C(33) C(32) 96.1(6) 1_555 1_555 1_555 yes
N(4) C(33) C(34) 26.7(5) 1_555 1_555 1_555 yes
N(4) C(33) C(35) 55.0(3) 1_555 1_555 1_555 yes
N(4) C(33) C(39) 144.8(7) 1_555 1_555 1_555 yes
N(4) C(33) C(40) 138.3(5) 1_555 1_555 1_555 yes
N(4) C(33) C(44) 133.4(5) 1_555 1_555 1_555 yes
N(4) C(33) C(45) 118.3(5) 1_555 1_555 1_555 yes
N(4) C(33) C(47) 109.9(5) 1_555 1_555 1_555 yes
N(4) C(33) H(28) 144.8(4) 1_555 1_555 1_555 no
N(4) C(33) H(29) 74.4(3) 1_555 1_555 1_555 no
N(4) C(33) H(35) 104.7(4) 1_555 1_555 1_555 no
N(4) C(33) H(39) 95.9(4) 1_555 1_555 1_555 no
C(31) C(33) C(32) 29.2(5) 1_555 1_555 1_555 yes
C(31) C(33) C(34) 151.6(8) 1_555 1_555 1_555 yes
C(31) C(33) C(35) 173.8(6) 1_555 1_555 1_555 yes
C(31) C(33) C(39) 89.9(6) 1_555 1_555 1_555 yes
C(31) C(33) C(40) 89.3(4) 1_555 1_555 1_555 yes
C(31) C(33) C(44) 90.5(5) 1_555 1_555 1_555 yes
C(31) C(33) C(45) 88.8(4) 1_555 1_555 1_555 yes
C(31) C(33) C(47) 91.7(5) 1_555 1_555 1_555 yes
C(31) C(33) H(28) 19.6(2) 1_555 1_555 1_555 no
C(31) C(33) H(29) 159.0(4) 1_555 1_555 1_555 no
C(31) C(33) H(35) 88.7(4) 1_555 1_555 1_555 no
C(31) C(33) H(39) 91.4(4) 1_555 1_555 1_555 no
C(32) C(33) C(34) 122.7(9) 1_555 1_555 1_555 yes
C(32) C(33) C(35) 150.6(8) 1_555 1_555 1_555 yes
C(32) C(33) C(39) 119.0(8) 1_555 1_555 1_555 yes
C(32) C(33) C(40) 116.3(7) 1_555 1_555 1_555 yes
C(32) C(33) C(44) 113.9(7) 1_555 1_555 1_555 yes
C(32) C(33) C(45) 106.3(6) 1_555 1_555 1_555 yes
C(32) C(33) C(47) 102.3(7) 1_555 1_555 1_555 yes
C(32) C(33) H(28) 48.8(5) 1_555 1_555 1_555 no
C(32) C(33) H(29) 168.6(7) 1_555 1_555 1_555 no
C(32) C(33) H(35) 98.6(6) 1_555 1_555 1_555 no
C(32) C(33) H(39) 93.6(6) 1_555 1_555 1_555 no
C(34) C(33) C(35) 28.3(5) 1_555 1_555 1_555 yes
C(34) C(33) C(39) 118.4(9) 1_555 1_555 1_555 yes
C(34) C(33) C(40) 114.4(7) 1_555 1_555 1_555 yes
C(34) C(33) C(44) 115.1(8) 1_555 1_555 1_555 yes
C(34) C(33) C(45) 103.6(7) 1_555 1_555 1_555 yes
C(34) C(33) C(47) 103.6(7) 1_555 1_555 1_555 yes
C(34) C(33) H(28) 170.1(8) 1_555 1_555 1_555 no
C(34) C(33) H(29) 47.7(5) 1_555 1_555 1_555 no
C(34) C(33) H(35) 95.8(6) 1_555 1_555 1_555 no
C(34) C(33) H(39) 96.1(6) 1_555 1_555 1_555 no
C(35) C(33) C(39) 90.3(6) 1_555 1_555 1_555 yes
C(35) C(33) C(40) 88.0(4) 1_555 1_555 1_555 yes
C(35) C(33) C(44) 92.7(5) 1_555 1_555 1_555 yes
C(35) C(33) C(45) 86.1(4) 1_555 1_555 1_555 yes
C(35) C(33) C(47) 93.8(5) 1_555 1_555 1_555 yes
C(35) C(33) H(28) 159.1(5) 1_555 1_555 1_555 no
C(35) C(33) H(29) 19.4(2) 1_555 1_555 1_555 no
C(35) C(33) H(35) 85.4(4) 1_555 1_555 1_555 no
C(35) C(33) H(39) 94.7(4) 1_555 1_555 1_555 no
C(39) C(33) C(40) 26.9(5) 1_555 1_555 1_555 yes
C(39) C(33) C(44) 30.2(5) 1_555 1_555 1_555 yes
C(39) C(33) C(45) 57.4(5) 1_555 1_555 1_555 yes
C(39) C(33) C(47) 62.2(6) 1_555 1_555 1_555 yes
C(39) C(33) H(28) 70.4(5) 1_555 1_555 1_555 no
C(39) C(33) H(29) 71.0(5) 1_555 1_555 1_555 no
C(39) C(33) H(35) 74.8(5) 1_555 1_555 1_555 no
C(39) C(33) H(39) 79.9(6) 1_555 1_555 1_555 no
C(40) C(33) C(44) 57.1(4) 1_555 1_555 1_555 yes
C(40) C(33) C(45) 30.5(3) 1_555 1_555 1_555 yes
C(40) C(33) C(47) 89.1(5) 1_555 1_555 1_555 yes
C(40) C(33) H(28) 71.1(3) 1_555 1_555 1_555 no
C(40) C(33) H(29) 69.8(3) 1_555 1_555 1_555 no
C(40) C(33) H(35) 47.9(3) 1_555 1_555 1_555 no
C(40) C(33) H(39) 106.8(4) 1_555 1_555 1_555 no
C(44) C(33) C(45) 87.6(4) 1_555 1_555 1_555 yes
C(44) C(33) C(47) 32.0(4) 1_555 1_555 1_555 yes
C(44) C(33) H(28) 74.7(4) 1_555 1_555 1_555 no
C(44) C(33) H(29) 77.4(4) 1_555 1_555 1_555 no
C(44) C(33) H(35) 105.0(4) 1_555 1_555 1_555 no
C(44) C(33) H(39) 49.7(3) 1_555 1_555 1_555 no
C(45) C(33) C(47) 119.6(5) 1_555 1_555 1_555 yes
C(45) C(33) H(28) 76.9(3) 1_555 1_555 1_555 no
C(45) C(33) H(29) 73.8(3) 1_555 1_555 1_555 no
C(45) C(33) H(35) 17.4(2) 1_555 1_555 1_555 no
C(45) C(33) H(39) 137.3(5) 1_555 1_555 1_555 no
C(47) C(33) H(28) 84.3(4) 1_555 1_555 1_555 no
C(47) C(33) H(29) 87.1(4) 1_555 1_555 1_555 no
C(47) C(33) H(35) 137.0(5) 1_555 1_555 1_555 no
C(47) C(33) H(39) 17.7(3) 1_555 1_555 1_555 no
H(28) C(33) H(29) 140.0(4) 1_555 1_555 1_555 no
H(28) C(33) H(35) 81.9(2) 1_555 1_555 1_555 no
H(28) C(33) H(39) 89.8(3) 1_555 1_555 1_555 no
H(29) C(33) H(35) 78.2(3) 1_555 1_555 1_555 no
H(29) C(33) H(39) 93.6(3) 1_555 1_555 1_555 no
H(35) C(33) H(39) 154.7(4) 1_555 1_555 1_555 no
Mn(2) C(34) N(3) 38.9(2) 1_555 1_555 1_555 yes
Mn(2) C(34) N(4) 31.4(4) 1_555 1_555 1_555 yes
Mn(2) C(34) C(32) 66.3(3) 1_555 1_555 1_555 yes
Mn(2) C(34) C(33) 94.6(6) 1_555 1_555 1_555 yes
Mn(2) C(34) C(35) 141.2(7) 1_555 1_555 1_555 yes
Mn(2) C(34) C(36) 106.1(4) 1_555 1_555 1_555 yes
Mn(2) C(34) C(37) 69.4(4) 1_555 1_555 1_555 yes
Mn(2) C(34) C(39) 126.4(4) 1_555 1_555 1_555 yes
Mn(2) C(34) H(29) 161.9(4) 1_555 1_555 1_555 no
Mn(2) C(34) H(30) 110.9(3) 1_555 1_555 1_555 no
Mn(2) C(34) H(35) 108.9(3) 1_555 1_555 1_555 no
Mn(2) C(34) H(39) 94.8(3) 1_555 1_555 1_555 no
N(3) C(34) N(4) 70.3(5) 1_555 1_555 1_555 yes
N(3) C(34) C(32) 27.4(3) 1_555 1_555 1_555 yes
N(3) C(34) C(33) 55.8(5) 1_555 1_555 1_555 yes
N(3) C(34) C(35) 176.6(8) 1_555 1_555 1_555 yes
N(3) C(34) C(36) 144.9(5) 1_555 1_555 1_555 yes
N(3) C(34) C(37) 108.2(5) 1_555 1_555 1_555 yes
N(3) C(34) C(39) 87.8(4) 1_555 1_555 1_555 yes
N(3) C(34) H(29) 158.7(4) 1_555 1_555 1_555 no
N(3) C(34) H(30) 149.7(4) 1_555 1_555 1_555 no
N(3) C(34) H(35) 83.5(3) 1_555 1_555 1_555 no
N(3) C(34) H(39) 75.2(3) 1_555 1_555 1_555 no
N(4) C(34) C(32) 97.7(6) 1_555 1_555 1_555 yes
N(4) C(34) C(33) 125.9(9) 1_555 1_555 1_555 yes
N(4) C(34) C(35) 109.8(8) 1_555 1_555 1_555 yes
N(4) C(34) C(36) 74.7(6) 1_555 1_555 1_555 yes
N(4) C(34) C(37) 38.0(5) 1_555 1_555 1_555 yes
N(4) C(34) C(39) 157.5(7) 1_555 1_555 1_555 yes
N(4) C(34) H(29) 130.6(7) 1_555 1_555 1_555 no
N(4) C(34) H(30) 79.5(5) 1_555 1_555 1_555 no
N(4) C(34) H(35) 124.8(7) 1_555 1_555 1_555 no
N(4) C(34) H(39) 110.3(6) 1_555 1_555 1_555 no
C(32) C(34) C(33) 28.5(5) 1_555 1_555 1_555 yes
C(32) C(34) C(35) 152.3(7) 1_555 1_555 1_555 yes
C(32) C(34) C(36) 172.1(6) 1_555 1_555 1_555 yes
C(32) C(34) C(37) 135.6(6) 1_555 1_555 1_555 yes
C(32) C(34) C(39) 60.5(4) 1_555 1_555 1_555 yes
C(32) C(34) H(29) 131.6(5) 1_555 1_555 1_555 no
C(32) C(34) H(30) 176.7(5) 1_555 1_555 1_555 no
C(32) C(34) H(35) 66.9(3) 1_555 1_555 1_555 no
C(32) C(34) H(39) 63.5(3) 1_555 1_555 1_555 no
C(33) C(34) C(35) 124.2(9) 1_555 1_555 1_555 yes
C(33) C(34) C(36) 159.3(8) 1_555 1_555 1_555 yes
C(33) C(34) C(37) 163.9(8) 1_555 1_555 1_555 yes
C(33) C(34) C(39) 32.0(5) 1_555 1_555 1_555 yes
C(33) C(34) H(29) 103.4(6) 1_555 1_555 1_555 no
C(33) C(34) H(30) 154.5(7) 1_555 1_555 1_555 no
C(33) C(34) H(35) 56.2(5) 1_555 1_555 1_555 no
C(33) C(34) H(39) 55.2(5) 1_555 1_555 1_555 no
C(35) C(34) C(36) 35.1(5) 1_555 1_555 1_555 yes
C(35) C(34) C(37) 71.8(6) 1_555 1_555 1_555 yes
C(35) C(34) C(39) 92.4(6) 1_555 1_555 1_555 yes
C(35) C(34) H(29) 20.8(4) 1_555 1_555 1_555 no
C(35) C(34) H(30) 30.3(5) 1_555 1_555 1_555 no
C(35) C(34) H(35) 93.9(6) 1_555 1_555 1_555 no
C(35) C(34) H(39) 107.7(7) 1_555 1_555 1_555 no
C(36) C(34) C(37) 36.7(4) 1_555 1_555 1_555 yes
C(36) C(34) C(39) 127.3(5) 1_555 1_555 1_555 yes
C(36) C(34) H(29) 55.9(4) 1_555 1_555 1_555 no
C(36) C(34) H(30) 4.8(3) 1_555 1_555 1_555 no
C(36) C(34) H(35) 115.5(5) 1_555 1_555 1_555 no
C(36) C(34) H(39) 120.7(5) 1_555 1_555 1_555 no
C(37) C(34) C(39) 163.6(6) 1_555 1_555 1_555 yes
C(37) C(34) H(29) 92.7(4) 1_555 1_555 1_555 no
C(37) C(34) H(30) 41.6(3) 1_555 1_555 1_555 no
C(37) C(34) H(35) 129.1(5) 1_555 1_555 1_555 no
C(37) C(34) H(39) 122.6(5) 1_555 1_555 1_555 no
C(39) C(34) H(29) 71.7(3) 1_555 1_555 1_555 no
C(39) C(34) H(30) 122.5(4) 1_555 1_555 1_555 no
C(39) C(34) H(35) 54.6(3) 1_555 1_555 1_555 no
C(39) C(34) H(39) 56.9(3) 1_555 1_555 1_555 no
H(29) C(34) H(30) 51.1(2) 1_555 1_555 1_555 no
H(29) C(34) H(35) 80.2(3) 1_555 1_555 1_555 no
H(29) C(34) H(39) 97.1(4) 1_555 1_555 1_555 no
H(30) C(34) H(35) 113.2(3) 1_555 1_555 1_555 no
H(30) C(34) H(39) 119.1(3) 1_555 1_555 1_555 no
H(35) C(34) H(39) 108.3(3) 1_555 1_555 1_555 no
N(4) C(35) C(33) 61.6(4) 1_555 1_555 1_555 yes
N(4) C(35) C(34) 34.1(5) 1_555 1_555 1_555 yes
N(4) C(35) C(36) 72.3(7) 1_555 1_555 1_555 yes
N(4) C(35) C(37) 35.9(3) 1_555 1_555 1_555 yes
N(4) C(35) C(39) 92.3(4) 1_555 1_555 1_555 yes
N(4) C(35) H(29) 160.6(9) 1_555 1_555 1_555 no
N(4) C(35) H(30) 94.7(4) 1_555 1_555 1_555 no
N(4) C(35) H(48) 119.0(4) 1_555 1_555 2_667 no
C(33) C(35) C(34) 27.5(5) 1_555 1_555 1_555 yes
C(33) C(35) C(36) 133.8(8) 1_555 1_555 1_555 yes
C(33) C(35) C(37) 97.5(5) 1_555 1_555 1_555 yes
C(33) C(35) C(39) 30.9(3) 1_555 1_555 1_555 yes
C(33) C(35) H(29) 99.1(7) 1_555 1_555 1_555 no
C(33) C(35) H(30) 156.2(5) 1_555 1_555 1_555 no
C(33) C(35) H(48) 139.9(5) 1_555 1_555 2_667 no
C(34) C(35) C(36) 106.4(9) 1_555 1_555 1_555 yes
C(34) C(35) C(37) 70.0(6) 1_555 1_555 1_555 yes
C(34) C(35) C(39) 58.2(5) 1_555 1_555 1_555 yes
C(34) C(35) H(29) 126(1) 1_555 1_555 1_555 no
C(34) C(35) H(30) 128.8(7) 1_555 1_555 1_555 no
C(34) C(35) H(48) 138.0(8) 1_555 1_555 2_667 no
C(36) C(35) C(37) 36.3(6) 1_555 1_555 1_555 yes
C(36) C(35) C(39) 163.8(8) 1_555 1_555 1_555 yes
C(36) C(35) H(29) 127(1) 1_555 1_555 1_555 no
C(36) C(35) H(30) 22.4(5) 1_555 1_555 1_555 no
C(36) C(35) H(48) 63.3(7) 1_555 1_555 2_667 no
C(37) C(35) C(39) 128.1(5) 1_555 1_555 1_555 yes
C(37) C(35) H(29) 163.4(9) 1_555 1_555 1_555 no
C(37) C(35) H(30) 58.7(4) 1_555 1_555 1_555 no
C(37) C(35) H(48) 91.6(4) 1_555 1_555 2_667 no
C(39) C(35) H(29) 68.5(6) 1_555 1_555 1_555 no
C(39) C(35) H(30) 171.3(5) 1_555 1_555 1_555 no
C(39) C(35) H(48) 123.5(4) 1_555 1_555 2_667 no
H(29) C(35) H(30) 104.7(8) 1_555 1_555 1_555 no
H(29) C(35) H(48) 76.2(6) 1_555 1_555 2_667 no
H(30) C(35) H(48) 48.1(2) 1_555 1_555 2_667 no
N(4) C(36) C(34) 35.5(3) 1_555 1_555 1_555 yes
N(4) C(36) C(35) 74.0(7) 1_555 1_555 1_555 yes
N(4) C(36) C(37) 35.2(5) 1_555 1_555 1_555 yes
N(4) C(36) C(38) 62.1(4) 1_555 1_555 1_555 yes
N(4) C(36) C(48) 94.1(5) 1_555 1_555 1_555 yes
N(4) C(36) H(29) 95.7(5) 1_555 1_555 1_555 no
N(4) C(36) H(30) 160.6(9) 1_555 1_555 1_555 no
N(4) C(36) H(48) 135.4(5) 1_555 1_555 2_667 no
N(4) C(36) H(52) 89.9(4) 1_555 1_555 1_555 no
C(34) C(36) C(35) 38.5(6) 1_555 1_555 1_555 yes
C(34) C(36) C(37) 70.6(6) 1_555 1_555 1_555 yes
C(34) C(36) C(38) 97.5(5) 1_555 1_555 1_555 yes
C(34) C(36) C(48) 129.4(5) 1_555 1_555 1_555 yes
C(34) C(36) H(29) 60.3(4) 1_555 1_555 1_555 no
C(34) C(36) H(30) 163.9(10) 1_555 1_555 1_555 no
C(34) C(36) H(48) 118.5(5) 1_555 1_555 2_667 no
C(34) C(36) H(52) 107.1(5) 1_555 1_555 1_555 no
C(35) C(36) C(37) 109.2(9) 1_555 1_555 1_555 yes
C(35) C(36) C(38) 136.1(8) 1_555 1_555 1_555 yes
C(35) C(36) C(48) 167.7(8) 1_555 1_555 1_555 yes
C(35) C(36) H(29) 21.7(5) 1_555 1_555 1_555 no
C(35) C(36) H(30) 125(1) 1_555 1_555 1_555 no
C(35) C(36) H(48) 92.2(8) 1_555 1_555 2_667 no
C(35) C(36) H(52) 120.1(9) 1_555 1_555 1_555 no
C(37) C(36) C(38) 27.0(5) 1_555 1_555 1_555 yes
C(37) C(36) C(48) 59.0(6) 1_555 1_555 1_555 yes
C(37) C(36) H(29) 130.9(7) 1_555 1_555 1_555 no
C(37) C(36) H(30) 125(1) 1_555 1_555 1_555 no
C(37) C(36) H(48) 133.0(8) 1_555 1_555 2_667 no
C(37) C(36) H(52) 72.8(6) 1_555 1_555 1_555 no
C(38) C(36) C(48) 32.0(3) 1_555 1_555 1_555 yes
C(38) C(36) H(29) 157.8(6) 1_555 1_555 1_555 no
C(38) C(36) H(30) 98.5(8) 1_555 1_555 1_555 no
C(38) C(36) H(48) 117.5(5) 1_555 1_555 2_667 no
C(38) C(36) H(52) 61.1(3) 1_555 1_555 1_555 no
C(48) C(36) H(29) 169.9(5) 1_555 1_555 1_555 no
C(48) C(36) H(30) 66.5(6) 1_555 1_555 1_555 no
C(48) C(36) H(48) 94.4(4) 1_555 1_555 2_667 no
C(48) C(36) H(52) 55.5(3) 1_555 1_555 1_555 no
H(29) C(36) H(30) 103.7(8) 1_555 1_555 1_555 no
H(29) C(36) H(48) 76.7(4) 1_555 1_555 2_667 no
H(29) C(36) H(52) 121.8(5) 1_555 1_555 1_555 no
H(30) C(36) H(48) 51.4(6) 1_555 1_555 2_667 no
H(30) C(36) H(52) 79.6(7) 1_555 1_555 1_555 no
H(48) C(36) H(52) 60.4(2) 2_667 1_555 1_555 no
Mn(2) C(37) N(3) 38.6(2) 1_555 1_555 2_668 yes
Mn(2) C(37) N(4) 31.2(4) 1_555 1_555 1_555 yes
Mn(2) C(37) C(29) 66.5(3) 1_555 1_555 2_668 yes
Mn(2) C(37) C(34) 68.4(3) 1_555 1_555 1_555 yes
Mn(2) C(37) C(35) 106.5(4) 1_555 1_555 1_555 yes
Mn(2) C(37) C(36) 140.9(7) 1_555 1_555 1_555 yes
Mn(2) C(37) C(38) 92.9(6) 1_555 1_555 1_555 yes
Mn(2) C(37) C(48) 126.6(4) 1_555 1_555 1_555 yes
Mn(2) C(37) C(53) 130.7(4) 1_555 1_555 1_555 yes
Mn(2) C(37) H(29) 111.4(3) 1_555 1_555 1_555 no
Mn(2) C(37) H(30) 162.7(4) 1_555 1_555 1_555 no
Mn(2) C(37) H(44) 99.8(3) 1_555 1_555 1_555 no
Mn(2) C(37) H(52) 114.8(3) 1_555 1_555 1_555 no
N(3) C(37) N(4) 69.8(5) 2_668 1_555 1_555 yes
N(3) C(37) C(29) 27.9(3) 2_668 1_555 2_668 yes
N(3) C(37) C(34) 107.0(5) 2_668 1_555 1_555 yes
N(3) C(37) C(35) 145.1(5) 2_668 1_555 1_555 yes
N(3) C(37) C(36) 179.5(8) 2_668 1_555 1_555 yes
N(3) C(37) C(38) 54.3(5) 2_668 1_555 1_555 yes
N(3) C(37) C(48) 88.0(4) 2_668 1_555 1_555 yes
N(3) C(37) C(53) 96.5(3) 2_668 1_555 1_555 yes
N(3) C(37) H(29) 150.0(4) 2_668 1_555 1_555 no
N(3) C(37) H(30) 158.7(4) 2_668 1_555 1_555 no
N(3) C(37) H(44) 74.6(3) 2_668 1_555 1_555 no
N(3) C(37) H(52) 99.8(3) 2_668 1_555 1_555 no
N(4) C(37) C(29) 97.6(6) 1_555 1_555 2_668 yes
N(4) C(37) C(34) 37.2(5) 1_555 1_555 1_555 yes
N(4) C(37) C(35) 75.3(6) 1_555 1_555 1_555 yes
N(4) C(37) C(36) 109.8(8) 1_555 1_555 1_555 yes
N(4) C(37) C(38) 124.0(9) 1_555 1_555 1_555 yes
N(4) C(37) C(48) 157.4(7) 1_555 1_555 1_555 yes
N(4) C(37) C(53) 150.9(7) 1_555 1_555 1_555 yes
N(4) C(37) H(29) 80.3(5) 1_555 1_555 1_555 no
N(4) C(37) H(30) 131.5(7) 1_555 1_555 1_555 no
N(4) C(37) H(44) 119.9(7) 1_555 1_555 1_555 no
N(4) C(37) H(52) 117.6(7) 1_555 1_555 1_555 no
C(29) C(37) C(34) 134.7(6) 2_668 1_555 1_555 yes
C(29) C(37) C(35) 172.6(6) 2_668 1_555 1_555 yes
C(29) C(37) C(36) 152.5(7) 2_668 1_555 1_555 yes
C(29) C(37) C(38) 26.4(5) 2_668 1_555 1_555 yes
C(29) C(37) C(48) 60.1(4) 2_668 1_555 1_555 yes
C(29) C(37) C(53) 70.6(3) 2_668 1_555 1_555 yes
C(29) C(37) H(29) 177.2(5) 2_668 1_555 1_555 no
C(29) C(37) H(30) 130.8(5) 2_668 1_555 1_555 no
C(29) C(37) H(44) 60.0(3) 2_668 1_555 1_555 no
C(29) C(37) H(52) 85.1(4) 2_668 1_555 1_555 no
C(34) C(37) C(35) 38.1(4) 1_555 1_555 1_555 yes
C(34) C(37) C(36) 72.6(6) 1_555 1_555 1_555 yes
C(34) C(37) C(38) 160.9(8) 1_555 1_555 1_555 yes
C(34) C(37) C(48) 164.3(6) 1_555 1_555 1_555 yes
C(34) C(37) C(53) 144.5(5) 1_555 1_555 1_555 yes
C(34) C(37) H(29) 43.1(3) 1_555 1_555 1_555 no
C(34) C(37) H(30) 94.3(5) 1_555 1_555 1_555 no
C(34) C(37) H(44) 133.2(5) 1_555 1_555 1_555 no
C(34) C(37) H(52) 110.9(5) 1_555 1_555 1_555 no
C(35) C(37) C(36) 34.5(5) 1_555 1_555 1_555 yes
C(35) C(37) C(38) 160.4(8) 1_555 1_555 1_555 yes
C(35) C(37) C(48) 126.8(5) 1_555 1_555 1_555 yes
C(35) C(37) C(53) 114.6(5) 1_555 1_555 1_555 yes
C(35) C(37) H(29) 5.0(3) 1_555 1_555 1_555 no
C(35) C(37) H(30) 56.2(4) 1_555 1_555 1_555 no
C(35) C(37) H(44) 125.3(5) 1_555 1_555 1_555 no
C(35) C(37) H(52) 96.3(5) 1_555 1_555 1_555 no
C(36) C(37) C(38) 126.1(9) 1_555 1_555 1_555 yes
C(36) C(37) C(48) 92.4(6) 1_555 1_555 1_555 yes
C(36) C(37) C(53) 83.7(6) 1_555 1_555 1_555 yes
C(36) C(37) H(29) 29.6(5) 1_555 1_555 1_555 no
C(36) C(37) H(30) 21.7(5) 1_555 1_555 1_555 no
C(36) C(37) H(44) 105.9(7) 1_555 1_555 1_555 no
C(36) C(37) H(52) 80.1(7) 1_555 1_555 1_555 no
C(38) C(37) C(48) 33.7(5) 1_555 1_555 1_555 yes
C(38) C(37) C(53) 47.2(5) 1_555 1_555 1_555 yes
C(38) C(37) H(29) 155.6(7) 1_555 1_555 1_555 no
C(38) C(37) H(30) 104.4(6) 1_555 1_555 1_555 no
C(38) C(37) H(44) 51.4(5) 1_555 1_555 1_555 no
C(38) C(37) H(52) 72.5(6) 1_555 1_555 1_555 no
C(48) C(37) C(53) 23.8(3) 1_555 1_555 1_555 yes
C(48) C(37) H(29) 121.9(4) 1_555 1_555 1_555 no
C(48) C(37) H(30) 70.7(3) 1_555 1_555 1_555 no
C(48) C(37) H(44) 54.4(3) 1_555 1_555 1_555 no
C(48) C(37) H(52) 60.6(3) 1_555 1_555 1_555 no
C(53) C(37) H(29) 110.4(3) 1_555 1_555 1_555 no
C(53) C(37) H(30) 64.3(3) 1_555 1_555 1_555 no
C(53) C(37) H(44) 78.1(3) 1_555 1_555 1_555 no
C(53) C(37) H(52) 37.3(2) 1_555 1_555 1_555 no
H(29) C(37) H(30) 51.3(2) 1_555 1_555 1_555 no
H(29) C(37) H(44) 122.7(3) 1_555 1_555 1_555 no
H(29) C(37) H(52) 94.3(3) 1_555 1_555 1_555 no
H(30) C(37) H(44) 91.5(3) 1_555 1_555 1_555 no
H(30) C(37) H(52) 71.1(3) 1_555 1_555 1_555 no
H(44) C(37) H(52) 114.8(3) 1_555 1_555 1_555 no
N(3) C(38) N(4) 70.2(3) 2_668 1_555 1_555 yes
N(3) C(38) C(29) 28.5(5) 2_668 1_555 2_668 yes
N(3) C(38) C(30) 55.1(4) 2_668 1_555 2_668 yes
N(3) C(38) C(36) 125.1(5) 2_668 1_555 1_555 yes
N(3) C(38) C(37) 98.2(6) 2_668 1_555 1_555 yes
N(3) C(38) C(48) 145.6(7) 2_668 1_555 1_555 yes
N(3) C(38) C(49) 134.1(6) 2_668 1_555 1_555 yes
N(3) C(38) C(53) 139.0(5) 2_668 1_555 1_555 yes
N(3) C(38) C(54) 111.5(5) 2_668 1_555 1_555 yes
N(3) C(38) C(56) 117.7(5) 2_668 1_555 1_555 yes
N(3) C(38) H(27) 74.4(3) 2_668 1_555 2_668 no
N(3) C(38) H(30) 144.8(4) 2_668 1_555 1_555 no
N(3) C(38) H(44) 96.8(4) 2_668 1_555 1_555 no
N(3) C(38) H(50) 99.9(4) 2_668 1_555 1_555 no
N(3) C(38) H(52) 117.4(4) 2_668 1_555 1_555 no
N(4) C(38) C(29) 98.7(6) 1_555 1_555 2_668 yes
N(4) C(38) C(30) 125.3(5) 1_555 1_555 2_668 yes
N(4) C(38) C(36) 54.9(4) 1_555 1_555 1_555 yes
N(4) C(38) C(37) 28.1(5) 1_555 1_555 1_555 yes
N(4) C(38) C(48) 144.1(7) 1_555 1_555 1_555 yes
N(4) C(38) C(49) 139.5(5) 1_555 1_555 1_555 yes
N(4) C(38) C(53) 130.4(5) 1_555 1_555 1_555 yes
N(4) C(38) C(54) 120.4(5) 1_555 1_555 1_555 yes
N(4) C(38) C(56) 108.7(5) 1_555 1_555 1_555 yes
N(4) C(38) H(27) 144.5(4) 1_555 1_555 2_668 no
N(4) C(38) H(30) 74.7(3) 1_555 1_555 1_555 no
N(4) C(38) H(44) 107.3(4) 1_555 1_555 1_555 no
N(4) C(38) H(50) 110.2(4) 1_555 1_555 1_555 no
N(4) C(38) H(52) 90.7(4) 1_555 1_555 1_555 no
C(29) C(38) C(30) 26.6(5) 2_668 1_555 2_668 yes
C(29) C(38) C(36) 153.6(7) 2_668 1_555 1_555 yes
C(29) C(38) C(37) 126.7(8) 2_668 1_555 1_555 yes
C(29) C(38) C(48) 117.1(8) 2_668 1_555 1_555 yes
C(29) C(38) C(49) 111.0(7) 2_668 1_555 1_555 yes
C(29) C(38) C(53) 116.6(7) 2_668 1_555 1_555 yes
C(29) C(38) C(54) 98.9(7) 2_668 1_555 1_555 yes
C(29) C(38) C(56) 107.4(7) 2_668 1_555 1_555 yes
C(29) C(38) H(27) 45.9(5) 2_668 1_555 2_668 no
C(29) C(38) H(30) 173.4(7) 2_668 1_555 1_555 no
C(29) C(38) H(44) 90.1(7) 2_668 1_555 1_555 no
C(29) C(38) H(50) 88.7(6) 2_668 1_555 1_555 no
C(29) C(38) H(52) 116.8(7) 2_668 1_555 1_555 no
C(30) C(38) C(36) 179.5(6) 2_668 1_555 1_555 yes
C(30) C(38) C(37) 153.3(7) 2_668 1_555 1_555 yes
C(30) C(38) C(48) 90.5(6) 2_668 1_555 1_555 yes
C(30) C(38) C(49) 87.1(5) 2_668 1_555 1_555 yes
C(30) C(38) C(53) 94.5(4) 2_668 1_555 1_555 yes
C(30) C(38) C(54) 84.0(5) 2_668 1_555 1_555 yes
C(30) C(38) C(56) 96.0(4) 2_668 1_555 1_555 yes
C(30) C(38) H(27) 19.2(2) 2_668 1_555 2_668 no
C(30) C(38) H(30) 160.0(4) 2_668 1_555 1_555 no
C(30) C(38) H(44) 82.2(4) 2_668 1_555 1_555 no
C(30) C(38) H(50) 80.1(4) 2_668 1_555 1_555 no
C(30) C(38) H(52) 111.7(4) 2_668 1_555 1_555 no
C(36) C(38) C(37) 26.9(5) 1_555 1_555 1_555 yes
C(36) C(38) C(48) 89.2(6) 1_555 1_555 1_555 yes
C(36) C(38) C(49) 92.5(5) 1_555 1_555 1_555 yes
C(36) C(38) C(53) 85.5(4) 1_555 1_555 1_555 yes
C(36) C(38) C(54) 95.5(5) 1_555 1_555 1_555 yes
C(36) C(38) C(56) 84.3(5) 1_555 1_555 1_555 yes
C(36) C(38) H(27) 160.5(4) 1_555 1_555 2_668 no
C(36) C(38) H(30) 19.7(3) 1_555 1_555 1_555 no
C(36) C(38) H(44) 97.3(4) 1_555 1_555 1_555 no
C(36) C(38) H(50) 100.2(4) 1_555 1_555 1_555 no
C(36) C(38) H(52) 68.7(4) 1_555 1_555 1_555 no
C(37) C(38) C(48) 116.2(8) 1_555 1_555 1_555 yes
C(37) C(38) C(49) 115.8(7) 1_555 1_555 1_555 yes
C(37) C(38) C(53) 109.0(7) 1_555 1_555 1_555 yes
C(37) C(38) C(54) 108.4(7) 1_555 1_555 1_555 yes
C(37) C(38) C(56) 98.0(7) 1_555 1_555 1_555 yes
C(37) C(38) H(27) 172.5(7) 1_555 1_555 2_668 no
C(37) C(38) H(30) 46.7(5) 1_555 1_555 1_555 no
C(37) C(38) H(44) 102.5(7) 1_555 1_555 1_555 no
C(37) C(38) H(50) 108.3(7) 1_555 1_555 1_555 no
C(37) C(38) H(52) 79.5(6) 1_555 1_555 1_555 no
C(48) C(38) C(49) 28.9(5) 1_555 1_555 1_555 yes
C(48) C(38) C(53) 29.2(5) 1_555 1_555 1_555 yes
C(48) C(38) C(54) 59.6(6) 1_555 1_555 1_555 yes
C(48) C(38) C(56) 59.6(5) 1_555 1_555 1_555 yes
C(48) C(38) H(27) 71.3(5) 1_555 1_555 2_668 no
C(48) C(38) H(30) 69.5(5) 1_555 1_555 1_555 no
C(48) C(38) H(44) 77.1(6) 1_555 1_555 1_555 no
C(48) C(38) H(50) 70.0(5) 1_555 1_555 1_555 no
C(48) C(38) H(52) 71.4(5) 1_555 1_555 1_555 no
C(49) C(38) C(53) 58.1(4) 1_555 1_555 1_555 yes
C(49) C(38) C(54) 30.7(4) 1_555 1_555 1_555 yes
C(49) C(38) C(56) 88.5(4) 1_555 1_555 1_555 yes
C(49) C(38) H(27) 70.4(3) 1_555 1_555 2_668 no
C(49) C(38) H(30) 74.8(4) 1_555 1_555 1_555 no
C(49) C(38) H(44) 48.2(3) 1_555 1_555 1_555 no
C(49) C(38) H(50) 97.7(4) 1_555 1_555 1_555 no
C(49) C(38) H(52) 99.3(4) 1_555 1_555 1_555 no
C(53) C(38) C(54) 88.8(4) 1_555 1_555 1_555 yes
C(53) C(38) C(56) 30.4(3) 1_555 1_555 1_555 yes
C(53) C(38) H(27) 77.6(3) 1_555 1_555 2_668 no
C(53) C(38) H(30) 68.9(3) 1_555 1_555 1_555 no
C(53) C(38) H(44) 106.3(4) 1_555 1_555 1_555 no
C(53) C(38) H(50) 43.0(3) 1_555 1_555 1_555 no
C(53) C(38) H(52) 43.4(3) 1_555 1_555 1_555 no
C(54) C(38) C(56) 119.1(4) 1_555 1_555 1_555 yes
C(54) C(38) H(27) 74.7(4) 1_555 1_555 2_668 no
C(54) C(38) H(30) 84.6(4) 1_555 1_555 1_555 no
C(54) C(38) H(44) 17.5(3) 1_555 1_555 1_555 no
C(54) C(38) H(50) 126.7(4) 1_555 1_555 1_555 no
C(54) C(38) H(52) 128.7(4) 1_555 1_555 1_555 no
C(56) C(38) H(27) 85.9(3) 1_555 1_555 2_668 no
C(56) C(38) H(30) 75.5(3) 1_555 1_555 1_555 no
C(56) C(38) H(44) 136.6(4) 1_555 1_555 1_555 no
C(56) C(38) H(50) 18.9(2) 1_555 1_555 1_555 no
C(56) C(38) H(52) 18.8(2) 1_555 1_555 1_555 no
H(27) C(38) H(30) 140.8(3) 2_668 1_555 1_555 no
H(27) C(38) H(44) 78.5(3) 2_668 1_555 1_555 no
H(27) C(38) H(50) 73.9(2) 2_668 1_555 1_555 no
H(27) C(38) H(52) 104.0(3) 2_668 1_555 1_555 no
H(30) C(38) H(44) 91.6(3) 1_555 1_555 1_555 no
H(30) C(38) H(50) 93.8(3) 1_555 1_555 1_555 no
H(30) C(38) H(52) 64.3(2) 1_555 1_555 1_555 no
H(44) C(38) H(50) 142.2(4) 1_555 1_555 1_555 no
H(44) C(38) H(52) 145.3(4) 1_555 1_555 1_555 no
H(50) C(38) H(52) 31.6(1) 1_555 1_555 1_555 no
C(31) C(39) C(32) 29.9(3) 1_555 1_555 1_555 yes
C(31) C(39) C(33) 58.9(5) 1_555 1_555 1_555 yes
C(31) C(39) C(34) 88.5(4) 1_555 1_555 1_555 yes
C(31) C(39) C(35) 117.5(4) 1_555 1_555 1_555 yes
C(31) C(39) C(40) 105.4(7) 1_555 1_555 1_555 yes
C(31) C(39) C(41) 116.8(5) 1_555 1_555 1_555 yes
C(31) C(39) C(42) 121.5(4) 1_555 1_555 1_555 yes
C(31) C(39) C(43) 117.0(5) 1_555 1_555 1_555 yes
C(31) C(39) C(44) 104.6(7) 1_555 1_555 1_555 yes
C(31) C(39) C(45) 90.0(5) 1_555 1_555 1_555 yes
C(31) C(39) C(47) 89.8(5) 1_555 1_555 1_555 yes
C(31) C(39) H(28) 19.1(2) 1_555 1_555 1_555 no
C(31) C(39) H(29) 135.7(4) 1_555 1_555 1_555 no
C(31) C(39) H(31) 113.8(4) 1_555 1_555 1_555 no
C(31) C(39) H(32) 114.6(4) 1_555 1_555 1_555 no
C(31) C(39) H(33) 79.9(3) 1_555 1_555 1_555 no
C(31) C(39) H(34) 104.7(4) 1_555 1_555 1_555 no
C(31) C(39) H(35) 78.9(3) 1_555 1_555 1_555 no
C(31) C(39) H(39) 78.7(3) 1_555 1_555 1_555 no
C(31) C(39) H(40) 104.5(4) 1_555 1_555 1_555 no
C(31) C(39) H(41) 80.5(3) 1_555 1_555 1_555 no
C(32) C(39) C(33) 29.1(5) 1_555 1_555 1_555 yes
C(32) C(39) C(34) 58.7(4) 1_555 1_555 1_555 yes
C(32) C(39) C(35) 87.9(4) 1_555 1_555 1_555 yes
C(32) C(39) C(40) 119.2(8) 1_555 1_555 1_555 yes
C(32) C(39) C(41) 142.0(5) 1_555 1_555 1_555 yes
C(32) C(39) C(42) 151.1(5) 1_555 1_555 1_555 yes
C(32) C(39) C(43) 137.3(5) 1_555 1_555 1_555 yes
C(32) C(39) C(44) 112.7(7) 1_555 1_555 1_555 yes
C(32) C(39) C(45) 92.7(5) 1_555 1_555 1_555 yes
C(32) C(39) C(47) 86.4(5) 1_555 1_555 1_555 yes
C(32) C(39) H(28) 48.9(3) 1_555 1_555 1_555 no
C(32) C(39) H(29) 106.5(4) 1_555 1_555 1_555 no
C(32) C(39) H(31) 135.9(4) 1_555 1_555 1_555 no
C(32) C(39) H(32) 131.2(4) 1_555 1_555 1_555 no
C(32) C(39) H(33) 89.5(4) 1_555 1_555 1_555 no
C(32) C(39) H(34) 103.6(4) 1_555 1_555 1_555 no
C(32) C(39) H(35) 73.7(4) 1_555 1_555 1_555 no
C(32) C(39) H(39) 67.9(3) 1_555 1_555 1_555 no
C(32) C(39) H(40) 97.3(4) 1_555 1_555 1_555 no
C(32) C(39) H(41) 84.0(3) 1_555 1_555 1_555 no
C(33) C(39) C(34) 29.6(5) 1_555 1_555 1_555 yes
C(33) C(39) C(35) 58.9(5) 1_555 1_555 1_555 yes
C(33) C(39) C(40) 123.1(9) 1_555 1_555 1_555 yes
C(33) C(39) C(41) 153.8(8) 1_555 1_555 1_555 yes
C(33) C(39) C(42) 176.8(7) 1_555 1_555 1_555 yes
C(33) C(39) C(43) 147.6(8) 1_555 1_555 1_555 yes
C(33) C(39) C(44) 117.2(9) 1_555 1_555 1_555 yes
C(33) C(39) C(45) 92.2(6) 1_555 1_555 1_555 yes
C(33) C(39) C(47) 86.4(6) 1_555 1_555 1_555 yes
C(33) C(39) H(28) 77.9(5) 1_555 1_555 1_555 no
C(33) C(39) H(29) 77.6(5) 1_555 1_555 1_555 no
C(33) C(39) H(31) 144.9(7) 1_555 1_555 1_555 no
C(33) C(39) H(32) 138.9(6) 1_555 1_555 1_555 no
C(33) C(39) H(33) 96.6(6) 1_555 1_555 1_555 no
C(33) C(39) H(34) 96.6(6) 1_555 1_555 1_555 no
C(33) C(39) H(35) 70.4(5) 1_555 1_555 1_555 no
C(33) C(39) H(39) 65.3(5) 1_555 1_555 1_555 no
C(33) C(39) H(40) 90.9(5) 1_555 1_555 1_555 no
C(33) C(39) H(41) 91.3(5) 1_555 1_555 1_555 no
C(34) C(39) C(35) 29.4(3) 1_555 1_555 1_555 yes
C(34) C(39) C(40) 117.6(7) 1_555 1_555 1_555 yes
C(34) C(39) C(41) 140.9(5) 1_555 1_555 1_555 yes
C(34) C(39) C(42) 150.0(5) 1_555 1_555 1_555 yes
C(34) C(39) C(43) 137.5(6) 1_555 1_555 1_555 yes
C(34) C(39) C(44) 114.2(7) 1_555 1_555 1_555 yes
C(34) C(39) C(45) 91.1(5) 1_555 1_555 1_555 yes
C(34) C(39) C(47) 87.4(5) 1_555 1_555 1_555 yes
C(34) C(39) H(28) 107.4(4) 1_555 1_555 1_555 no
C(34) C(39) H(29) 48.2(3) 1_555 1_555 1_555 no
C(34) C(39) H(31) 135.1(4) 1_555 1_555 1_555 no
C(34) C(39) H(32) 131.0(4) 1_555 1_555 1_555 no
C(34) C(39) H(33) 102.2(4) 1_555 1_555 1_555 no
C(34) C(39) H(34) 87.9(4) 1_555 1_555 1_555 no
C(34) C(39) H(35) 72.2(3) 1_555 1_555 1_555 no
C(34) C(39) H(39) 69.4(3) 1_555 1_555 1_555 no
C(34) C(39) H(40) 84.2(3) 1_555 1_555 1_555 no
C(34) C(39) H(41) 98.5(4) 1_555 1_555 1_555 no
C(35) C(39) C(40) 102.8(6) 1_555 1_555 1_555 yes
C(35) C(39) C(41) 115.8(5) 1_555 1_555 1_555 yes
C(35) C(39) C(42) 120.9(4) 1_555 1_555 1_555 yes
C(35) C(39) C(43) 117.9(5) 1_555 1_555 1_555 yes
C(35) C(39) C(44) 107.5(7) 1_555 1_555 1_555 yes
C(35) C(39) C(45) 87.0(5) 1_555 1_555 1_555 yes
C(35) C(39) C(47) 91.7(5) 1_555 1_555 1_555 yes
C(35) C(39) H(28) 136.1(4) 1_555 1_555 1_555 no
C(35) C(39) H(29) 18.9(2) 1_555 1_555 1_555 no
C(35) C(39) H(31) 112.9(3) 1_555 1_555 1_555 no
C(35) C(39) H(32) 115.0(4) 1_555 1_555 1_555 no
C(35) C(39) H(33) 101.8(4) 1_555 1_555 1_555 no
C(35) C(39) H(34) 77.2(3) 1_555 1_555 1_555 no
C(35) C(39) H(35) 76.0(3) 1_555 1_555 1_555 no
C(35) C(39) H(39) 81.3(3) 1_555 1_555 1_555 no
C(35) C(39) H(40) 81.6(3) 1_555 1_555 1_555 no
C(35) C(39) H(41) 106.2(4) 1_555 1_555 1_555 no
C(40) C(39) C(41) 30.8(6) 1_555 1_555 1_555 yes
C(40) C(39) C(42) 60.1(6) 1_555 1_555 1_555 yes
C(40) C(39) C(43) 89.4(7) 1_555 1_555 1_555 yes
C(40) C(39) C(44) 119.8(9) 1_555 1_555 1_555 yes
C(40) C(39) C(45) 30.9(6) 1_555 1_555 1_555 yes
C(40) C(39) C(47) 150.5(8) 1_555 1_555 1_555 yes
C(40) C(39) H(28) 93.9(6) 1_555 1_555 1_555 no
C(40) C(39) H(29) 90.6(6) 1_555 1_555 1_555 no
C(40) C(39) H(31) 21.9(5) 1_555 1_555 1_555 no
C(40) C(39) H(32) 98.0(6) 1_555 1_555 1_555 no
C(40) C(39) H(33) 29.8(5) 1_555 1_555 1_555 no
C(40) C(39) H(34) 29.7(5) 1_555 1_555 1_555 no
C(40) C(39) H(35) 52.7(6) 1_555 1_555 1_555 no
C(40) C(39) H(39) 171.6(8) 1_555 1_555 1_555 no
C(40) C(39) H(40) 143.2(7) 1_555 1_555 1_555 no
C(40) C(39) H(41) 143.4(7) 1_555 1_555 1_555 no
C(41) C(39) C(42) 29.3(3) 1_555 1_555 1_555 yes
C(41) C(39) C(43) 58.6(4) 1_555 1_555 1_555 yes
C(41) C(39) C(44) 89.0(7) 1_555 1_555 1_555 yes
C(41) C(39) C(45) 61.6(4) 1_555 1_555 1_555 yes
C(41) C(39) C(47) 119.8(6) 1_555 1_555 1_555 yes
C(41) C(39) H(28) 99.1(4) 1_555 1_555 1_555 no
C(41) C(39) H(29) 98.1(4) 1_555 1_555 1_555 no
C(41) C(39) H(31) 8.9(3) 1_555 1_555 1_555 no
C(41) C(39) H(32) 67.3(4) 1_555 1_555 1_555 no
C(41) C(39) H(33) 58.1(3) 1_555 1_555 1_555 no
C(41) C(39) H(34) 58.2(3) 1_555 1_555 1_555 no
C(41) C(39) H(35) 83.5(4) 1_555 1_555 1_555 no
C(41) C(39) H(39) 140.9(5) 1_555 1_555 1_555 no
C(41) C(39) H(40) 114.4(4) 1_555 1_555 1_555 no
C(41) C(39) H(41) 114.0(4) 1_555 1_555 1_555 no
C(42) C(39) C(43) 29.3(4) 1_555 1_555 1_555 yes
C(42) C(39) C(44) 59.7(6) 1_555 1_555 1_555 yes
C(42) C(39) C(45) 90.9(4) 1_555 1_555 1_555 yes
C(42) C(39) C(47) 90.4(5) 1_555 1_555 1_555 yes
C(42) C(39) H(28) 102.7(4) 1_555 1_555 1_555 no
C(42) C(39) H(29) 102.4(4) 1_555 1_555 1_555 no
C(42) C(39) H(31) 38.2(3) 1_555 1_555 1_555 no
C(42) C(39) H(32) 37.9(3) 1_555 1_555 1_555 no
C(42) C(39) H(33) 86.5(3) 1_555 1_555 1_555 no
C(42) C(39) H(34) 86.3(3) 1_555 1_555 1_555 no
C(42) C(39) H(35) 112.8(4) 1_555 1_555 1_555 no
C(42) C(39) H(39) 111.6(4) 1_555 1_555 1_555 no
C(42) C(39) H(40) 86.0(4) 1_555 1_555 1_555 no
C(42) C(39) H(41) 85.7(3) 1_555 1_555 1_555 no
C(43) C(39) C(44) 30.4(6) 1_555 1_555 1_555 yes
C(43) C(39) C(45) 120.2(5) 1_555 1_555 1_555 yes
C(43) C(39) C(47) 61.2(5) 1_555 1_555 1_555 yes
C(43) C(39) H(28) 102.5(4) 1_555 1_555 1_555 no
C(43) C(39) H(29) 104.0(5) 1_555 1_555 1_555 no
C(43) C(39) H(31) 67.5(4) 1_555 1_555 1_555 no
C(43) C(39) H(32) 8.7(3) 1_555 1_555 1_555 no
C(43) C(39) H(33) 114.8(4) 1_555 1_555 1_555 no
C(43) C(39) H(34) 114.6(4) 1_555 1_555 1_555 no
C(43) C(39) H(35) 142.1(5) 1_555 1_555 1_555 no
C(43) C(39) H(39) 82.3(4) 1_555 1_555 1_555 no
C(43) C(39) H(40) 57.8(4) 1_555 1_555 1_555 no
C(43) C(39) H(41) 57.4(3) 1_555 1_555 1_555 no
C(44) C(39) C(45) 150.6(8) 1_555 1_555 1_555 yes
C(44) C(39) C(47) 30.7(6) 1_555 1_555 1_555 yes
C(44) C(39) H(28) 98.3(7) 1_555 1_555 1_555 no
C(44) C(39) H(29) 102.4(7) 1_555 1_555 1_555 no
C(44) C(39) H(31) 97.9(6) 1_555 1_555 1_555 no
C(44) C(39) H(32) 21.8(5) 1_555 1_555 1_555 no
C(44) C(39) H(33) 143.3(7) 1_555 1_555 1_555 no
C(44) C(39) H(34) 143.4(7) 1_555 1_555 1_555 no
C(44) C(39) H(35) 172.5(7) 1_555 1_555 1_555 no
C(44) C(39) H(39) 51.9(5) 1_555 1_555 1_555 no
C(44) C(39) H(40) 30.1(5) 1_555 1_555 1_555 no
C(44) C(39) H(41) 28.7(5) 1_555 1_555 1_555 no
C(45) C(39) C(47) 178.5(6) 1_555 1_555 1_555 yes
C(45) C(39) H(28) 87.2(4) 1_555 1_555 1_555 no
C(45) C(39) H(29) 83.1(4) 1_555 1_555 1_555 no
C(45) C(39) H(31) 52.7(3) 1_555 1_555 1_555 no
C(45) C(39) H(32) 128.9(4) 1_555 1_555 1_555 no
C(45) C(39) H(33) 15.3(3) 1_555 1_555 1_555 no
C(45) C(39) H(34) 15.2(3) 1_555 1_555 1_555 no
C(45) C(39) H(35) 21.9(3) 1_555 1_555 1_555 no
C(45) C(39) H(39) 157.5(5) 1_555 1_555 1_555 no
C(45) C(39) H(40) 164.5(5) 1_555 1_555 1_555 no
C(45) C(39) H(41) 166.2(5) 1_555 1_555 1_555 no
C(47) C(39) H(28) 93.1(5) 1_555 1_555 1_555 no
C(47) C(39) H(29) 96.0(5) 1_555 1_555 1_555 no
C(47) C(39) H(31) 128.7(5) 1_555 1_555 1_555 no
C(47) C(39) H(32) 52.5(4) 1_555 1_555 1_555 no
C(47) C(39) H(33) 165.7(5) 1_555 1_555 1_555 no
C(47) C(39) H(34) 164.6(5) 1_555 1_555 1_555 no
C(47) C(39) H(35) 156.8(5) 1_555 1_555 1_555 no
C(47) C(39) H(39) 21.1(3) 1_555 1_555 1_555 no
C(47) C(39) H(40) 15.2(4) 1_555 1_555 1_555 no
C(47) C(39) H(41) 14.8(4) 1_555 1_555 1_555 no
H(28) C(39) H(29) 153.2(4) 1_555 1_555 1_555 no
H(28) C(39) H(31) 97.5(3) 1_555 1_555 1_555 no
H(28) C(39) H(32) 102.2(3) 1_555 1_555 1_555 no
H(28) C(39) H(33) 74.0(2) 1_555 1_555 1_555 no
H(28) C(39) H(34) 102.3(3) 1_555 1_555 1_555 no
H(28) C(39) H(35) 82.9(3) 1_555 1_555 1_555 no
H(28) C(39) H(39) 88.0(3) 1_555 1_555 1_555 no
H(28) C(39) H(40) 108.2(3) 1_555 1_555 1_555 no
H(28) C(39) H(41) 80.5(2) 1_555 1_555 1_555 no
H(29) C(39) H(31) 96.4(3) 1_555 1_555 1_555 no
H(29) C(39) H(32) 103.3(3) 1_555 1_555 1_555 no
H(29) C(39) H(33) 98.4(3) 1_555 1_555 1_555 no
H(29) C(39) H(34) 70.1(2) 1_555 1_555 1_555 no
H(29) C(39) H(35) 78.9(3) 1_555 1_555 1_555 no
H(29) C(39) H(39) 91.4(3) 1_555 1_555 1_555 no
H(29) C(39) H(40) 82.8(2) 1_555 1_555 1_555 no
H(29) C(39) H(41) 110.6(3) 1_555 1_555 1_555 no
H(31) C(39) H(32) 76.2(2) 1_555 1_555 1_555 no
H(31) C(39) H(33) 49.6(1) 1_555 1_555 1_555 no
H(31) C(39) H(34) 49.8(1) 1_555 1_555 1_555 no
H(31) C(39) H(35) 74.6(2) 1_555 1_555 1_555 no
H(31) C(39) H(39) 149.8(4) 1_555 1_555 1_555 no
H(31) C(39) H(40) 123.0(3) 1_555 1_555 1_555 no
H(31) C(39) H(41) 122.5(3) 1_555 1_555 1_555 no
H(32) C(39) H(33) 123.3(3) 1_555 1_555 1_555 no
H(32) C(39) H(34) 122.7(3) 1_555 1_555 1_555 no
H(32) C(39) H(35) 150.7(4) 1_555 1_555 1_555 no
H(32) C(39) H(39) 73.6(2) 1_555 1_555 1_555 no
H(32) C(39) H(40) 49.4(2) 1_555 1_555 1_555 no
H(32) C(39) H(41) 49.2(1) 1_555 1_555 1_555 no
H(33) C(39) H(34) 29.04(9) 1_555 1_555 1_555 no
H(33) C(39) H(35) 30.0(1) 1_555 1_555 1_555 no
H(33) C(39) H(39) 157.2(4) 1_555 1_555 1_555 no
H(33) C(39) H(40) 172.5(3) 1_555 1_555 1_555 no
H(33) C(39) H(41) 151.0(3) 1_555 1_555 1_555 no
H(34) C(39) H(35) 29.9(1) 1_555 1_555 1_555 no
H(34) C(39) H(39) 157.1(4) 1_555 1_555 1_555 no
H(34) C(39) H(40) 149.4(3) 1_555 1_555 1_555 no
H(34) C(39) H(41) 171.9(3) 1_555 1_555 1_555 no
H(35) C(39) H(39) 135.7(4) 1_555 1_555 1_555 no
H(35) C(39) H(40) 156.1(4) 1_555 1_555 1_555 no
H(35) C(39) H(41) 157.5(4) 1_555 1_555 1_555 no
H(39) C(39) H(40) 29.5(1) 1_555 1_555 1_555 no
H(39) C(39) H(41) 29.1(1) 1_555 1_555 1_555 no
H(40) C(39) H(41) 28.45(9) 1_555 1_555 1_555 no
C(33) C(40) C(39) 30.1(5) 1_555 1_555 1_555 yes
C(33) C(40) C(41) 149.2(8) 1_555 1_555 1_555 yes
C(33) C(40) C(42) 120.8(5) 1_555 1_555 1_555 yes
C(33) C(40) C(43) 90.9(5) 1_555 1_555 1_555 yes
C(33) C(40) C(44) 60.7(4) 1_555 1_555 1_555 yes
C(33) C(40) C(45) 91.6(7) 1_555 1_555 1_555 yes
C(33) C(40) H(28) 58.7(3) 1_555 1_555 1_555 no
C(33) C(40) H(29) 59.8(3) 1_555 1_555 1_555 no
C(33) C(40) H(31) 173.6(6) 1_555 1_555 1_555 no
C(33) C(40) H(33) 103.8(5) 1_555 1_555 1_555 no
C(33) C(40) H(34) 103.9(5) 1_555 1_555 1_555 no
C(33) C(40) H(35) 65.0(4) 1_555 1_555 1_555 no
C(39) C(40) C(41) 119.2(10) 1_555 1_555 1_555 yes
C(39) C(40) C(42) 90.8(7) 1_555 1_555 1_555 yes
C(39) C(40) C(43) 60.8(6) 1_555 1_555 1_555 yes
C(39) C(40) C(44) 30.7(6) 1_555 1_555 1_555 yes
C(39) C(40) C(45) 121.6(9) 1_555 1_555 1_555 yes
C(39) C(40) H(28) 60.2(5) 1_555 1_555 1_555 no
C(39) C(40) H(29) 63.1(5) 1_555 1_555 1_555 no
C(39) C(40) H(31) 143.6(8) 1_555 1_555 1_555 no
C(39) C(40) H(33) 130.8(8) 1_555 1_555 1_555 no
C(39) C(40) H(34) 131.0(8) 1_555 1_555 1_555 no
C(39) C(40) H(35) 95.1(7) 1_555 1_555 1_555 no
C(41) C(40) C(42) 28.4(6) 1_555 1_555 1_555 yes
C(41) C(40) C(43) 58.4(6) 1_555 1_555 1_555 yes
C(41) C(40) C(44) 88.5(7) 1_555 1_555 1_555 yes
C(41) C(40) C(45) 119.2(9) 1_555 1_555 1_555 yes
C(41) C(40) H(28) 113.1(7) 1_555 1_555 1_555 no
C(41) C(40) H(29) 115.0(6) 1_555 1_555 1_555 no
C(41) C(40) H(31) 24.5(5) 1_555 1_555 1_555 no
C(41) C(40) H(33) 104.3(7) 1_555 1_555 1_555 no
C(41) C(40) H(34) 104.6(7) 1_555 1_555 1_555 no
C(41) C(40) H(35) 145.7(8) 1_555 1_555 1_555 no
C(42) C(40) C(43) 30.0(4) 1_555 1_555 1_555 yes
C(42) C(40) C(44) 60.1(4) 1_555 1_555 1_555 yes
C(42) C(40) C(45) 147.6(8) 1_555 1_555 1_555 yes
C(42) C(40) H(28) 101.1(4) 1_555 1_555 1_555 no
C(42) C(40) H(29) 102.8(4) 1_555 1_555 1_555 no
C(42) C(40) H(31) 52.9(4) 1_555 1_555 1_555 no
C(42) C(40) H(33) 130.2(5) 1_555 1_555 1_555 no
C(42) C(40) H(34) 129.8(5) 1_555 1_555 1_555 no
C(42) C(40) H(35) 174.1(6) 1_555 1_555 1_555 no
C(43) C(40) C(44) 30.1(4) 1_555 1_555 1_555 yes
C(43) C(40) C(45) 177.5(8) 1_555 1_555 1_555 yes
C(43) C(40) H(28) 85.5(4) 1_555 1_555 1_555 no
C(43) C(40) H(29) 88.1(4) 1_555 1_555 1_555 no
C(43) C(40) H(31) 82.8(4) 1_555 1_555 1_555 no
C(43) C(40) H(33) 153.0(5) 1_555 1_555 1_555 no
C(43) C(40) H(34) 152.4(5) 1_555 1_555 1_555 no
C(43) C(40) H(35) 155.9(5) 1_555 1_555 1_555 no
C(44) C(40) C(45) 152.3(8) 1_555 1_555 1_555 yes
C(44) C(40) H(28) 70.3(4) 1_555 1_555 1_555 no
C(44) C(40) H(29) 74.1(4) 1_555 1_555 1_555 no
C(44) C(40) H(31) 113.0(5) 1_555 1_555 1_555 no
C(44) C(40) H(33) 153.4(6) 1_555 1_555 1_555 no
C(44) C(40) H(34) 153.8(6) 1_555 1_555 1_555 no
C(44) C(40) H(35) 125.8(5) 1_555 1_555 1_555 no
C(45) C(40) H(28) 96.2(7) 1_555 1_555 1_555 no
C(45) C(40) H(29) 92.7(7) 1_555 1_555 1_555 no
C(45) C(40) H(31) 94.7(7) 1_555 1_555 1_555 no
C(45) C(40) H(33) 26.1(5) 1_555 1_555 1_555 no
C(45) C(40) H(34) 26.0(5) 1_555 1_555 1_555 no
C(45) C(40) H(35) 26.5(5) 1_555 1_555 1_555 no
H(28) C(40) H(29) 117.9(3) 1_555 1_555 1_555 no
H(28) C(40) H(31) 119.6(4) 1_555 1_555 1_555 no
H(28) C(40) H(33) 83.2(3) 1_555 1_555 1_555 no
H(28) C(40) H(34) 122.1(4) 1_555 1_555 1_555 no
H(28) C(40) H(35) 82.2(3) 1_555 1_555 1_555 no
H(29) C(40) H(31) 120.6(4) 1_555 1_555 1_555 no
H(29) C(40) H(33) 118.8(4) 1_555 1_555 1_555 no
H(29) C(40) H(34) 79.8(3) 1_555 1_555 1_555 no
H(29) C(40) H(35) 79.5(3) 1_555 1_555 1_555 no
H(31) C(40) H(33) 81.6(4) 1_555 1_555 1_555 no
H(31) C(40) H(34) 82.2(4) 1_555 1_555 1_555 no
H(31) C(40) H(35) 121.3(5) 1_555 1_555 1_555 no
H(33) C(40) H(34) 45.0(2) 1_555 1_555 1_555 no
H(33) C(40) H(35) 44.9(2) 1_555 1_555 1_555 no
H(34) C(40) H(35) 45.0(2) 1_555 1_555 1_555 no
C(39) C(41) C(40) 30.1(5) 1_555 1_555 1_555 yes
C(39) C(41) C(42) 92.7(7) 1_555 1_555 1_555 yes
C(39) C(41) C(43) 61.1(4) 1_555 1_555 1_555 yes
C(39) C(41) C(44) 31.0(4) 1_555 1_555 1_555 yes
C(39) C(41) C(45) 61.9(4) 1_555 1_555 1_555 yes
C(39) C(41) C(46) 123.7(6) 1_555 1_555 1_555 yes
C(39) C(41) H(4) 115.4(4) 1_555 1_555 1_666 no
C(39) C(41) H(31) 148.5(10) 1_555 1_555 1_555 no
C(39) C(41) H(32) 69.5(3) 1_555 1_555 1_555 no
C(39) C(41) H(33) 74.4(4) 1_555 1_555 1_555 no
C(39) C(41) H(34) 74.3(4) 1_555 1_555 1_555 no
C(39) C(41) H(35) 50.5(3) 1_555 1_555 1_555 no
C(39) C(41) H(37) 133.3(5) 1_555 1_555 1_555 no
C(39) C(41) H(38) 133.1(5) 1_555 1_555 1_555 no
C(39) C(41) H(74) 102.6(4) 1_555 1_555 1_555 no
C(40) C(41) C(42) 122.8(10) 1_555 1_555 1_555 yes
C(40) C(41) C(43) 91.1(7) 1_555 1_555 1_555 yes
C(40) C(41) C(44) 61.0(6) 1_555 1_555 1_555 yes
C(40) C(41) C(45) 31.8(6) 1_555 1_555 1_555 yes
C(40) C(41) C(46) 153.8(8) 1_555 1_555 1_555 yes
C(40) C(41) H(4) 100.2(6) 1_555 1_555 1_666 no
C(40) C(41) H(31) 118(1) 1_555 1_555 1_555 no
C(40) C(41) H(32) 99.6(6) 1_555 1_555 1_555 no
C(40) C(41) H(33) 46.1(5) 1_555 1_555 1_555 no
C(40) C(41) H(34) 45.9(6) 1_555 1_555 1_555 no
C(40) C(41) H(35) 20.5(5) 1_555 1_555 1_555 no
C(40) C(41) H(37) 157.9(7) 1_555 1_555 1_555 no
C(40) C(41) H(38) 158.7(7) 1_555 1_555 1_555 no
C(40) C(41) H(74) 86.9(6) 1_555 1_555 1_555 no
C(42) C(41) C(43) 31.7(6) 1_555 1_555 1_555 yes
C(42) C(41) C(44) 61.8(6) 1_555 1_555 1_555 yes
C(42) C(41) C(45) 154.6(8) 1_555 1_555 1_555 yes
C(42) C(41) C(46) 31.0(6) 1_555 1_555 1_555 yes
C(42) C(41) H(4) 113.1(7) 1_555 1_555 1_666 no
C(42) C(41) H(31) 118(1) 1_555 1_555 1_555 no
C(42) C(41) H(32) 23.2(5) 1_555 1_555 1_555 no
C(42) C(41) H(33) 159.8(8) 1_555 1_555 1_555 no
C(42) C(41) H(34) 157.6(7) 1_555 1_555 1_555 no
C(42) C(41) H(35) 143.2(7) 1_555 1_555 1_555 no
C(42) C(41) H(37) 45.1(6) 1_555 1_555 1_555 no
C(42) C(41) H(38) 45.4(6) 1_555 1_555 1_555 no
C(42) C(41) H(74) 116.7(7) 1_555 1_555 1_555 no
C(43) C(41) C(44) 30.1(4) 1_555 1_555 1_555 yes
C(43) C(41) C(45) 122.9(5) 1_555 1_555 1_555 yes
C(43) C(41) C(46) 62.7(5) 1_555 1_555 1_555 yes
C(43) C(41) H(4) 124.3(5) 1_555 1_555 1_666 no
C(43) C(41) H(31) 150.4(9) 1_555 1_555 1_555 no
C(43) C(41) H(32) 8.4(3) 1_555 1_555 1_555 no
C(43) C(41) H(33) 132.8(5) 1_555 1_555 1_555 no
C(43) C(41) H(34) 132.1(5) 1_555 1_555 1_555 no
C(43) C(41) H(35) 111.6(4) 1_555 1_555 1_555 no
C(43) C(41) H(37) 75.2(4) 1_555 1_555 1_555 no
C(43) C(41) H(38) 75.0(4) 1_555 1_555 1_555 no
C(43) C(41) H(74) 121.1(5) 1_555 1_555 1_555 no
C(44) C(41) C(45) 92.8(5) 1_555 1_555 1_555 yes
C(44) C(41) C(46) 92.8(5) 1_555 1_555 1_555 yes
C(44) C(41) H(4) 124.8(4) 1_555 1_555 1_666 no
C(44) C(41) H(31) 178.9(8) 1_555 1_555 1_555 no
C(44) C(41) H(32) 38.6(3) 1_555 1_555 1_555 no
C(44) C(41) H(33) 104.0(4) 1_555 1_555 1_555 no
C(44) C(41) H(34) 104.0(4) 1_555 1_555 1_555 no
C(44) C(41) H(35) 81.5(4) 1_555 1_555 1_555 no
C(44) C(41) H(37) 104.2(4) 1_555 1_555 1_555 no
C(44) C(41) H(38) 103.8(5) 1_555 1_555 1_555 no
C(44) C(41) H(74) 115.8(4) 1_555 1_555 1_555 no
C(45) C(41) C(46) 174.3(6) 1_555 1_555 1_555 yes
C(45) C(41) H(4) 81.7(4) 1_555 1_555 1_666 no
C(45) C(41) H(31) 86.7(8) 1_555 1_555 1_555 no
C(45) C(41) H(32) 131.4(4) 1_555 1_555 1_555 no
C(45) C(41) H(33) 20.3(3) 1_555 1_555 1_555 no
C(45) C(41) H(34) 20.1(3) 1_555 1_555 1_555 no
C(45) C(41) H(35) 11.3(3) 1_555 1_555 1_555 no
C(45) C(41) H(37) 155.7(5) 1_555 1_555 1_555 no
C(45) C(41) H(38) 156.9(5) 1_555 1_555 1_555 no
C(45) C(41) H(74) 71.2(4) 1_555 1_555 1_555 no
C(46) C(41) H(4) 95.9(4) 1_555 1_555 1_666 no
C(46) C(41) H(31) 87.8(7) 1_555 1_555 1_555 no
C(46) C(41) H(32) 54.2(4) 1_555 1_555 1_555 no
C(46) C(41) H(33) 156.8(5) 1_555 1_555 1_555 no
C(46) C(41) H(34) 155.5(5) 1_555 1_555 1_555 no
C(46) C(41) H(35) 174.2(5) 1_555 1_555 1_555 no
C(46) C(41) H(37) 19.8(3) 1_555 1_555 1_555 no
C(46) C(41) H(38) 20.3(3) 1_555 1_555 1_555 no
C(46) C(41) H(74) 105.3(4) 1_555 1_555 1_555 no
H(4) C(41) H(31) 54.2(5) 1_666 1_555 1_555 no
H(4) C(41) H(32) 122.4(3) 1_666 1_555 1_555 no
H(4) C(41) H(33) 61.4(2) 1_666 1_555 1_555 no
H(4) C(41) H(34) 89.1(3) 1_666 1_555 1_555 no
H(4) C(41) H(35) 88.1(3) 1_666 1_555 1_555 no
H(4) C(41) H(37) 101.8(3) 1_666 1_555 1_555 no
H(4) C(41) H(38) 75.6(2) 1_666 1_555 1_555 no
H(4) C(41) H(74) 113.9(3) 1_666 1_555 1_555 no
H(31) C(41) H(32) 142.0(8) 1_555 1_555 1_555 no
H(31) C(41) H(33) 75.2(7) 1_555 1_555 1_555 no
H(31) C(41) H(34) 75.8(7) 1_555 1_555 1_555 no
H(31) C(41) H(35) 98.0(8) 1_555 1_555 1_555 no
H(31) C(41) H(37) 76.6(6) 1_555 1_555 1_555 no
H(31) C(41) H(38) 76.5(6) 1_555 1_555 1_555 no
H(31) C(41) H(74) 64.9(5) 1_555 1_555 1_555 no
H(32) C(41) H(33) 140.7(3) 1_555 1_555 1_555 no
H(32) C(41) H(34) 139.6(3) 1_555 1_555 1_555 no
H(32) C(41) H(35) 120.0(3) 1_555 1_555 1_555 no
H(32) C(41) H(37) 67.0(2) 1_555 1_555 1_555 no
H(32) C(41) H(38) 67.1(2) 1_555 1_555 1_555 no
H(32) C(41) H(74) 120.6(3) 1_555 1_555 1_555 no
H(33) C(41) H(34) 33.0(1) 1_555 1_555 1_555 no
H(33) C(41) H(35) 28.2(1) 1_555 1_555 1_555 no
H(33) C(41) H(37) 151.8(4) 1_555 1_555 1_555 no
H(33) C(41) H(38) 136.8(3) 1_555 1_555 1_555 no
H(33) C(41) H(74) 81.8(3) 1_555 1_555 1_555 no
H(34) C(41) H(35) 28.2(1) 1_555 1_555 1_555 no
H(34) C(41) H(37) 135.8(4) 1_555 1_555 1_555 no
H(34) C(41) H(38) 152.2(4) 1_555 1_555 1_555 no
H(34) C(41) H(74) 51.3(2) 1_555 1_555 1_555 no
H(35) C(41) H(37) 162.0(4) 1_555 1_555 1_555 no
H(35) C(41) H(38) 163.1(3) 1_555 1_555 1_555 no
H(35) C(41) H(74) 76.6(2) 1_555 1_555 1_555 no
H(37) C(41) H(38) 32.7(1) 1_555 1_555 1_555 no
H(37) C(41) H(74) 85.6(3) 1_555 1_555 1_555 no
H(38) C(41) H(74) 114.1(3) 1_555 1_555 1_555 no
C(39) C(42) C(40) 29.1(3) 1_555 1_555 1_555 yes
C(39) C(42) C(41) 57.9(6) 1_555 1_555 1_555 yes
C(39) C(42) C(43) 58.7(6) 1_555 1_555 1_555 yes
C(39) C(42) C(44) 30.3(4) 1_555 1_555 1_555 yes
C(39) C(42) C(46) 179.2(9) 1_555 1_555 1_555 yes
C(39) C(42) H(31) 82.5(4) 1_555 1_555 1_555 no
C(39) C(42) H(32) 83.2(4) 1_555 1_555 1_555 no
C(39) C(42) H(36) 154.6(6) 1_555 1_555 1_555 no
C(39) C(42) H(37) 154.1(5) 1_555 1_555 1_555 no
C(39) C(42) H(38) 153.0(6) 1_555 1_555 1_555 no
C(39) C(42) H(77) 91.8(3) 1_555 1_555 1_555 no
C(40) C(42) C(41) 28.8(5) 1_555 1_555 1_555 yes
C(40) C(42) C(43) 87.8(8) 1_555 1_555 1_555 yes
C(40) C(42) C(44) 59.4(5) 1_555 1_555 1_555 yes
C(40) C(42) C(46) 150.1(9) 1_555 1_555 1_555 yes
C(40) C(42) H(31) 53.4(4) 1_555 1_555 1_555 no
C(40) C(42) H(32) 112.4(5) 1_555 1_555 1_555 no
C(40) C(42) H(36) 176.3(6) 1_555 1_555 1_555 no
C(40) C(42) H(37) 132.1(6) 1_555 1_555 1_555 no
C(40) C(42) H(38) 132.0(6) 1_555 1_555 1_555 no
C(40) C(42) H(77) 85.5(4) 1_555 1_555 1_555 no
C(41) C(42) C(43) 116(1) 1_555 1_555 1_555 yes
C(41) C(42) C(44) 88.2(7) 1_555 1_555 1_555 yes
C(41) C(42) C(46) 121(1) 1_555 1_555 1_555 yes
C(41) C(42) H(31) 24.6(5) 1_555 1_555 1_555 no
C(41) C(42) H(32) 141.2(9) 1_555 1_555 1_555 no
C(41) C(42) H(36) 147.5(8) 1_555 1_555 1_555 no
C(41) C(42) H(37) 106.4(7) 1_555 1_555 1_555 no
C(41) C(42) H(38) 106.0(7) 1_555 1_555 1_555 no
C(41) C(42) H(77) 81.2(6) 1_555 1_555 1_555 no
C(43) C(42) C(44) 28.4(6) 1_555 1_555 1_555 yes
C(43) C(42) C(46) 122(1) 1_555 1_555 1_555 yes
C(43) C(42) H(31) 141.2(9) 1_555 1_555 1_555 no
C(43) C(42) H(32) 24.6(5) 1_555 1_555 1_555 no
C(43) C(42) H(36) 95.9(8) 1_555 1_555 1_555 no
C(43) C(42) H(37) 132.0(9) 1_555 1_555 1_555 no
C(43) C(42) H(38) 131.0(9) 1_555 1_555 1_555 no
C(43) C(42) H(77) 101.5(8) 1_555 1_555 1_555 no
C(44) C(42) C(46) 150.6(9) 1_555 1_555 1_555 yes
C(44) C(42) H(31) 112.8(6) 1_555 1_555 1_555 no
C(44) C(42) H(32) 53.0(4) 1_555 1_555 1_555 no
C(44) C(42) H(36) 124.3(6) 1_555 1_555 1_555 no
C(44) C(42) H(37) 153.9(6) 1_555 1_555 1_555 no
C(44) C(42) H(38) 151.8(6) 1_555 1_555 1_555 no
C(44) C(42) H(77) 98.1(4) 1_555 1_555 1_555 no
C(46) C(42) H(31) 96.7(8) 1_555 1_555 1_555 no
C(46) C(42) H(32) 97.6(8) 1_555 1_555 1_555 no
C(46) C(42) H(36) 26.2(6) 1_555 1_555 1_555 no
C(46) C(42) H(37) 25.7(5) 1_555 1_555 1_555 no
C(46) C(42) H(38) 26.4(6) 1_555 1_555 1_555 no
C(46) C(42) H(77) 88.3(7) 1_555 1_555 1_555 no
H(31) C(42) H(32) 165.7(6) 1_555 1_555 1_555 no
H(31) C(42) H(36) 122.9(5) 1_555 1_555 1_555 no
H(31) C(42) H(37) 83.7(4) 1_555 1_555 1_555 no
H(31) C(42) H(38) 83.4(4) 1_555 1_555 1_555 no
H(31) C(42) H(77) 78.9(3) 1_555 1_555 1_555 no
H(32) C(42) H(36) 71.3(4) 1_555 1_555 1_555 no
H(32) C(42) H(37) 109.6(5) 1_555 1_555 1_555 no
H(32) C(42) H(38) 109.5(5) 1_555 1_555 1_555 no
H(32) C(42) H(77) 101.8(4) 1_555 1_555 1_555 no
H(36) C(42) H(37) 44.8(2) 1_555 1_555 1_555 no
H(36) C(42) H(38) 44.8(2) 1_555 1_555 1_555 no
H(36) C(42) H(77) 94.0(4) 1_555 1_555 1_555 no
H(37) C(42) H(38) 44.8(2) 1_555 1_555 1_555 no
H(37) C(42) H(77) 64.0(3) 1_555 1_555 1_555 no
H(38) C(42) H(77) 107.9(4) 1_555 1_555 1_555 no
C(39) C(43) C(40) 29.8(3) 1_555 1_555 1_555 yes
C(39) C(43) C(41) 60.3(4) 1_555 1_555 1_555 yes
C(39) C(43) C(42) 92.0(8) 1_555 1_555 1_555 yes
C(39) C(43) C(44) 31.3(6) 1_555 1_555 1_555 yes
C(39) C(43) C(46) 122.6(6) 1_555 1_555 1_555 yes
C(39) C(43) C(47) 62.8(5) 1_555 1_555 1_555 yes
C(39) C(43) H(31) 68.8(4) 1_555 1_555 1_555 no
C(39) C(43) H(32) 149.1(10) 1_555 1_555 1_555 no
C(39) C(43) H(36) 144.1(6) 1_555 1_555 1_555 no
C(39) C(43) H(37) 116.9(5) 1_555 1_555 1_555 no
C(39) C(43) H(38) 116.9(5) 1_555 1_555 1_555 no
C(39) C(43) H(40) 75.0(4) 1_555 1_555 1_555 no
C(39) C(43) H(41) 75.8(4) 1_555 1_555 1_555 no
C(40) C(43) C(41) 30.5(3) 1_555 1_555 1_555 yes
C(40) C(43) C(42) 62.2(7) 1_555 1_555 1_555 yes
C(40) C(43) C(44) 61.1(7) 1_555 1_555 1_555 yes
C(40) C(43) C(46) 92.8(5) 1_555 1_555 1_555 yes
C(40) C(43) C(47) 92.6(5) 1_555 1_555 1_555 yes
C(40) C(43) H(31) 39.0(3) 1_555 1_555 1_555 no
C(40) C(43) H(32) 178(1) 1_555 1_555 1_555 no
C(40) C(43) H(36) 114.3(5) 1_555 1_555 1_555 no
C(40) C(43) H(37) 88.0(4) 1_555 1_555 1_555 no
C(40) C(43) H(38) 88.2(4) 1_555 1_555 1_555 no
C(40) C(43) H(40) 103.5(4) 1_555 1_555 1_555 no
C(40) C(43) H(41) 104.5(4) 1_555 1_555 1_555 no
C(41) C(43) C(42) 31.7(6) 1_555 1_555 1_555 yes
C(41) C(43) C(44) 91.6(8) 1_555 1_555 1_555 yes
C(41) C(43) C(46) 62.3(5) 1_555 1_555 1_555 yes
C(41) C(43) C(47) 123.1(6) 1_555 1_555 1_555 yes
C(41) C(43) H(31) 8.5(3) 1_555 1_555 1_555 no
C(41) C(43) H(32) 150.5(10) 1_555 1_555 1_555 no
C(41) C(43) H(36) 83.8(5) 1_555 1_555 1_555 no
C(41) C(43) H(37) 58.6(4) 1_555 1_555 1_555 no
C(41) C(43) H(38) 58.7(4) 1_555 1_555 1_555 no
C(41) C(43) H(40) 132.4(5) 1_555 1_555 1_555 no
C(41) C(43) H(41) 133.2(5) 1_555 1_555 1_555 no
C(42) C(43) C(44) 123(1) 1_555 1_555 1_555 yes
C(42) C(43) C(46) 30.6(6) 1_555 1_555 1_555 yes
C(42) C(43) C(47) 154.9(9) 1_555 1_555 1_555 yes
C(42) C(43) H(31) 23.3(6) 1_555 1_555 1_555 no
C(42) C(43) H(32) 118(1) 1_555 1_555 1_555 no
C(42) C(43) H(36) 52.1(6) 1_555 1_555 1_555 no
C(42) C(43) H(37) 29.0(6) 1_555 1_555 1_555 no
C(42) C(43) H(38) 29.6(6) 1_555 1_555 1_555 no
C(42) C(43) H(40) 158.4(8) 1_555 1_555 1_555 no
C(42) C(43) H(41) 159.8(9) 1_555 1_555 1_555 no
C(44) C(43) C(46) 153.8(10) 1_555 1_555 1_555 yes
C(44) C(43) C(47) 31.6(7) 1_555 1_555 1_555 yes
C(44) C(43) H(31) 100.0(8) 1_555 1_555 1_555 no
C(44) C(43) H(32) 117(1) 1_555 1_555 1_555 no
C(44) C(43) H(36) 175.3(10) 1_555 1_555 1_555 no
C(44) C(43) H(37) 146.6(8) 1_555 1_555 1_555 no
C(44) C(43) H(38) 145.8(9) 1_555 1_555 1_555 no
C(44) C(43) H(40) 45.9(7) 1_555 1_555 1_555 no
C(44) C(43) H(41) 45.9(6) 1_555 1_555 1_555 no
C(46) C(43) C(47) 174.6(7) 1_555 1_555 1_555 yes
C(46) C(43) H(31) 53.8(4) 1_555 1_555 1_555 no
C(46) C(43) H(32) 88.3(8) 1_555 1_555 1_555 no
C(46) C(43) H(36) 21.6(3) 1_555 1_555 1_555 no
C(46) C(43) H(37) 14.8(3) 1_555 1_555 1_555 no
C(46) C(43) H(38) 15.5(3) 1_555 1_555 1_555 no
C(46) C(43) H(40) 156.3(6) 1_555 1_555 1_555 no
C(46) C(43) H(41) 156.3(5) 1_555 1_555 1_555 no
C(47) C(43) H(31) 131.6(5) 1_555 1_555 1_555 no
C(47) C(43) H(32) 86.3(8) 1_555 1_555 1_555 no
C(47) C(43) H(36) 153.0(6) 1_555 1_555 1_555 no
C(47) C(43) H(37) 165.8(6) 1_555 1_555 1_555 no
C(47) C(43) H(38) 165.4(6) 1_555 1_555 1_555 no
C(47) C(43) H(40) 20.1(3) 1_555 1_555 1_555 no
C(47) C(43) H(41) 20.2(4) 1_555 1_555 1_555 no
H(31) C(43) H(32) 142.0(9) 1_555 1_555 1_555 no
H(31) C(43) H(36) 75.3(3) 1_555 1_555 1_555 no
H(31) C(43) H(37) 50.6(2) 1_555 1_555 1_555 no
H(31) C(43) H(38) 50.6(2) 1_555 1_555 1_555 no
H(31) C(43) H(40) 140.2(4) 1_555 1_555 1_555 no
H(31) C(43) H(41) 140.9(4) 1_555 1_555 1_555 no
H(32) C(43) H(36) 66.7(6) 1_555 1_555 1_555 no
H(32) C(43) H(37) 92.6(7) 1_555 1_555 1_555 no
H(32) C(43) H(38) 93.2(7) 1_555 1_555 1_555 no
H(32) C(43) H(40) 75.0(7) 1_555 1_555 1_555 no
H(32) C(43) H(41) 75.0(7) 1_555 1_555 1_555 no
H(36) C(43) H(37) 29.7(1) 1_555 1_555 1_555 no
H(36) C(43) H(38) 29.8(1) 1_555 1_555 1_555 no
H(36) C(43) H(40) 138.6(5) 1_555 1_555 1_555 no
H(36) C(43) H(41) 138.0(4) 1_555 1_555 1_555 no
H(37) C(43) H(38) 28.8(1) 1_555 1_555 1_555 no
H(37) C(43) H(40) 146.9(5) 1_555 1_555 1_555 no
H(37) C(43) H(41) 167.3(4) 1_555 1_555 1_555 no
H(38) C(43) H(40) 168.0(4) 1_555 1_555 1_555 no
H(38) C(43) H(41) 146.7(4) 1_555 1_555 1_555 no
H(40) C(43) H(41) 32.7(1) 1_555 1_555 1_555 no
C(33) C(44) C(39) 32.6(5) 1_555 1_555 1_555 yes
C(33) C(44) C(40) 62.2(4) 1_555 1_555 1_555 yes
C(33) C(44) C(41) 92.6(5) 1_555 1_555 1_555 yes
C(33) C(44) C(42) 122.6(6) 1_555 1_555 1_555 yes
C(33) C(44) C(43) 150.9(9) 1_555 1_555 1_555 yes
C(33) C(44) C(47) 88.6(8) 1_555 1_555 1_555 yes
C(33) C(44) H(28) 57.1(3) 1_555 1_555 1_555 no
C(33) C(44) H(32) 175.4(6) 1_555 1_555 1_555 no
C(33) C(44) H(39) 62.9(4) 1_555 1_555 1_555 no
C(33) C(44) H(40) 100.8(5) 1_555 1_555 1_555 no
C(33) C(44) H(41) 102.2(5) 1_555 1_555 1_555 no
C(39) C(44) C(40) 29.5(5) 1_555 1_555 1_555 yes
C(39) C(44) C(41) 60.0(6) 1_555 1_555 1_555 yes
C(39) C(44) C(42) 90.0(7) 1_555 1_555 1_555 yes
C(39) C(44) C(43) 118(1) 1_555 1_555 1_555 yes
C(39) C(44) C(47) 121(1) 1_555 1_555 1_555 yes
C(39) C(44) H(28) 56.1(6) 1_555 1_555 1_555 no
C(39) C(44) H(32) 143.1(8) 1_555 1_555 1_555 no
C(39) C(44) H(39) 95.5(7) 1_555 1_555 1_555 no
C(39) C(44) H(40) 129.8(8) 1_555 1_555 1_555 no
C(39) C(44) H(41) 132.0(8) 1_555 1_555 1_555 no
C(40) C(44) C(41) 30.5(4) 1_555 1_555 1_555 yes
C(40) C(44) C(42) 60.5(4) 1_555 1_555 1_555 yes
C(40) C(44) C(43) 88.8(8) 1_555 1_555 1_555 yes
C(40) C(44) C(47) 150.8(9) 1_555 1_555 1_555 yes
C(40) C(44) H(28) 65.2(4) 1_555 1_555 1_555 no
C(40) C(44) H(32) 113.6(5) 1_555 1_555 1_555 no
C(40) C(44) H(39) 125.1(6) 1_555 1_555 1_555 no
C(40) C(44) H(40) 151.6(6) 1_555 1_555 1_555 no
C(40) C(44) H(41) 154.8(6) 1_555 1_555 1_555 no
C(41) C(44) C(42) 30.0(4) 1_555 1_555 1_555 yes
C(41) C(44) C(43) 58.3(7) 1_555 1_555 1_555 yes
C(41) C(44) C(47) 178.4(9) 1_555 1_555 1_555 yes
C(41) C(44) H(28) 80.5(4) 1_555 1_555 1_555 no
C(41) C(44) H(32) 83.1(4) 1_555 1_555 1_555 no
C(41) C(44) H(39) 155.5(6) 1_555 1_555 1_555 no
C(41) C(44) H(40) 152.6(6) 1_555 1_555 1_555 no
C(41) C(44) H(41) 154.1(6) 1_555 1_555 1_555 no
C(42) C(44) C(43) 28.3(6) 1_555 1_555 1_555 yes
C(42) C(44) C(47) 148.7(9) 1_555 1_555 1_555 yes
C(42) C(44) H(28) 98.2(5) 1_555 1_555 1_555 no
C(42) C(44) H(32) 53.1(4) 1_555 1_555 1_555 no
C(42) C(44) H(39) 174.4(7) 1_555 1_555 1_555 no
C(42) C(44) H(40) 130.5(6) 1_555 1_555 1_555 no
C(42) C(44) H(41) 131.1(6) 1_555 1_555 1_555 no
C(43) C(44) C(47) 120(1) 1_555 1_555 1_555 yes
C(43) C(44) H(28) 113.5(9) 1_555 1_555 1_555 no
C(43) C(44) H(32) 24.8(6) 1_555 1_555 1_555 no
C(43) C(44) H(39) 146.1(10) 1_555 1_555 1_555 no
C(43) C(44) H(40) 105.3(9) 1_555 1_555 1_555 no
C(43) C(44) H(41) 105.3(8) 1_555 1_555 1_555 no
C(47) C(44) H(28) 101.0(8) 1_555 1_555 1_555 no
C(47) C(44) H(32) 95.6(8) 1_555 1_555 1_555 no
C(47) C(44) H(39) 25.7(6) 1_555 1_555 1_555 no
C(47) C(44) H(40) 25.9(6) 1_555 1_555 1_555 no
C(47) C(44) H(41) 26.0(6) 1_555 1_555 1_555 no
H(28) C(44) H(32) 123.5(5) 1_555 1_555 1_555 no
H(28) C(44) H(39) 85.6(4) 1_555 1_555 1_555 no
H(28) C(44) H(40) 126.8(4) 1_555 1_555 1_555 no
H(28) C(44) H(41) 89.8(4) 1_555 1_555 1_555 no
H(32) C(44) H(39) 121.3(6) 1_555 1_555 1_555 no
H(32) C(44) H(40) 82.4(5) 1_555 1_555 1_555 no
H(32) C(44) H(41) 82.4(4) 1_555 1_555 1_555 no
H(39) C(44) H(40) 44.4(2) 1_555 1_555 1_555 no
H(39) C(44) H(41) 44.4(2) 1_555 1_555 1_555 no
H(40) C(44) H(41) 44.5(2) 1_555 1_555 1_555 no
C(33) C(45) C(39) 30.4(3) 1_555 1_555 1_555 yes
C(33) C(45) C(40) 58.0(6) 1_555 1_555 1_555 yes
C(33) C(45) C(41) 87.0(5) 1_555 1_555 1_555 yes
C(33) C(45) H(26) 174.3(5) 1_555 1_555 1_666 no
C(33) C(45) H(31) 108.2(5) 1_555 1_555 1_555 no
C(33) C(45) H(33) 124.5(10) 1_555 1_555 1_555 no
C(33) C(45) H(34) 124.9(9) 1_555 1_555 1_555 no
C(33) C(45) H(35) 50.8(6) 1_555 1_555 1_555 no
C(33) C(45) H(57) 75.5(3) 1_555 1_555 2_668 no
C(39) C(45) C(40) 27.5(5) 1_555 1_555 1_555 yes
C(39) C(45) C(41) 56.5(4) 1_555 1_555 1_555 yes
C(39) C(45) H(26) 151.0(5) 1_555 1_555 1_666 no
C(39) C(45) H(31) 77.8(4) 1_555 1_555 1_555 no
C(39) C(45) H(33) 120(1) 1_555 1_555 1_555 no
C(39) C(45) H(34) 120.8(10) 1_555 1_555 1_555 no
C(39) C(45) H(35) 81.3(8) 1_555 1_555 1_555 no
C(39) C(45) H(57) 97.8(4) 1_555 1_555 2_668 no
C(40) C(45) C(41) 29.0(5) 1_555 1_555 1_555 yes
C(40) C(45) H(26) 123.7(7) 1_555 1_555 1_666 no
C(40) C(45) H(31) 50.3(5) 1_555 1_555 1_555 no
C(40) C(45) H(33) 109(1) 1_555 1_555 1_555 no
C(40) C(45) H(34) 109(1) 1_555 1_555 1_555 no
C(40) C(45) H(35) 108(1) 1_555 1_555 1_555 no
C(40) C(45) H(57) 117.1(7) 1_555 1_555 2_668 no
C(41) C(45) H(26) 94.9(4) 1_555 1_555 1_666 no
C(41) C(45) H(31) 21.3(2) 1_555 1_555 1_555 no
C(41) C(45) H(33) 93.7(8) 1_555 1_555 1_555 no
C(41) C(45) H(34) 94.1(8) 1_555 1_555 1_555 no
C(41) C(45) H(35) 137.8(10) 1_555 1_555 1_555 no
C(41) C(45) H(57) 132.6(5) 1_555 1_555 2_668 no
H(26) C(45) H(31) 73.8(3) 1_666 1_555 1_555 no
H(26) C(45) H(33) 60.8(7) 1_666 1_555 1_555 no
H(26) C(45) H(34) 49.6(6) 1_666 1_555 1_555 no
H(26) C(45) H(35) 127.1(9) 1_666 1_555 1_555 no
H(26) C(45) H(57) 106.9(4) 1_666 1_555 2_668 no
H(31) C(45) H(33) 81.3(7) 1_555 1_555 1_555 no
H(31) C(45) H(34) 82.3(7) 1_555 1_555 1_555 no
H(31) C(45) H(35) 159(1) 1_555 1_555 1_555 no
H(31) C(45) H(57) 137.0(5) 1_555 1_555 2_668 no
H(33) C(45) H(34) 110(1) 1_555 1_555 1_555 no
H(33) C(45) H(35) 109(1) 1_555 1_555 1_555 no
H(33) C(45) H(57) 64.0(7) 1_555 1_555 2_668 no
H(34) C(45) H(35) 109(1) 1_555 1_555 1_555 no
H(34) C(45) H(57) 132.1(9) 1_555 1_555 2_668 no
H(35) C(45) H(57) 45.8(6) 1_555 1_555 2_668 no
C(41) C(46) C(42) 27.8(5) 1_555 1_555 1_555 yes
C(41) C(46) C(43) 55.1(4) 1_555 1_555 1_555 yes
C(41) C(46) H(21) 97.0(5) 1_555 1_555 1_666 no
C(41) C(46) H(28) 131.4(6) 1_555 1_555 2_768 no
C(41) C(46) H(31) 21.0(2) 1_555 1_555 1_555 no
C(41) C(46) H(32) 75.9(4) 1_555 1_555 1_555 no
C(41) C(46) H(36) 136(1) 1_555 1_555 1_555 no
C(41) C(46) H(37) 94.7(9) 1_555 1_555 1_555 no
C(41) C(46) H(38) 94.1(9) 1_555 1_555 1_555 no
C(42) C(46) C(43) 27.3(6) 1_555 1_555 1_555 yes
C(42) C(46) H(21) 118.2(8) 1_555 1_555 1_666 no
C(42) C(46) H(28) 111.2(8) 1_555 1_555 2_768 no
C(42) C(46) H(31) 48.8(6) 1_555 1_555 1_555 no
C(42) C(46) H(32) 48.2(6) 1_555 1_555 1_555 no
C(42) C(46) H(36) 109(1) 1_555 1_555 1_555 no
C(42) C(46) H(37) 109(1) 1_555 1_555 1_555 no
C(42) C(46) H(38) 109(1) 1_555 1_555 1_555 no
C(43) C(46) H(21) 136.0(5) 1_555 1_555 1_666 no
C(43) C(46) H(28) 88.9(5) 1_555 1_555 2_768 no
C(43) C(46) H(31) 76.1(4) 1_555 1_555 1_555 no
C(43) C(46) H(32) 20.9(3) 1_555 1_555 1_555 no
C(43) C(46) H(36) 81.8(8) 1_555 1_555 1_555 no
C(43) C(46) H(37) 121.6(10) 1_555 1_555 1_555 no
C(43) C(46) H(38) 119(1) 1_555 1_555 1_555 no
H(21) C(46) H(28) 130.3(4) 1_666 1_555 2_768 no
H(21) C(46) H(31) 80.3(3) 1_666 1_555 1_555 no
H(21) C(46) H(32) 142.5(5) 1_666 1_555 1_555 no
H(21) C(46) H(36) 117.4(10) 1_666 1_555 1_555 no
H(21) C(46) H(37) 17.3(6) 1_666 1_555 1_555 no
H(21) C(46) H(38) 92.6(8) 1_666 1_555 1_555 no
H(28) C(46) H(31) 142.1(5) 2_768 1_555 1_555 no
H(28) C(46) H(32) 72.2(3) 2_768 1_555 1_555 no
H(28) C(46) H(36) 34.9(6) 2_768 1_555 1_555 no
H(28) C(46) H(37) 133.7(10) 2_768 1_555 1_555 no
H(28) C(46) H(38) 75.5(7) 2_768 1_555 1_555 no
H(31) C(46) H(32) 97.0(4) 1_555 1_555 1_555 no
H(31) C(46) H(36) 157(1) 1_555 1_555 1_555 no
H(31) C(46) H(37) 82.6(8) 1_555 1_555 1_555 no
H(31) C(46) H(38) 82.1(8) 1_555 1_555 1_555 no
H(32) C(46) H(36) 60.9(7) 1_555 1_555 1_555 no
H(32) C(46) H(37) 125(1) 1_555 1_555 1_555 no
H(32) C(46) H(38) 124.3(10) 1_555 1_555 1_555 no
H(36) C(46) H(37) 110(1) 1_555 1_555 1_555 no
H(36) C(46) H(38) 108(1) 1_555 1_555 1_555 no
H(37) C(46) H(38) 109(1) 1_555 1_555 1_555 no
C(33) C(47) C(39) 31.4(3) 1_555 1_555 1_555 yes
C(33) C(47) C(43) 87.4(5) 1_555 1_555 1_555 yes
C(33) C(47) C(44) 59.4(7) 1_555 1_555 1_555 yes
C(33) C(47) H(32) 108.5(4) 1_555 1_555 1_555 no
C(33) C(47) H(39) 50.3(7) 1_555 1_555 1_555 no
C(33) C(47) H(40) 123(1) 1_555 1_555 1_555 no
C(33) C(47) H(41) 126(1) 1_555 1_555 1_555 no
C(39) C(47) C(43) 56.0(4) 1_555 1_555 1_555 yes
C(39) C(47) C(44) 28.0(6) 1_555 1_555 1_555 yes
C(39) C(47) H(32) 77.1(4) 1_555 1_555 1_555 no
C(39) C(47) H(39) 81.7(8) 1_555 1_555 1_555 no
C(39) C(47) H(40) 119(1) 1_555 1_555 1_555 no
C(39) C(47) H(41) 122(1) 1_555 1_555 1_555 no
C(43) C(47) C(44) 28.0(6) 1_555 1_555 1_555 yes
C(43) C(47) H(32) 21.1(3) 1_555 1_555 1_555 no
C(43) C(47) H(39) 137(1) 1_555 1_555 1_555 no
C(43) C(47) H(40) 93.9(9) 1_555 1_555 1_555 no
C(43) C(47) H(41) 93.8(9) 1_555 1_555 1_555 no
C(44) C(47) H(32) 49.1(6) 1_555 1_555 1_555 no
C(44) C(47) H(39) 109(1) 1_555 1_555 1_555 no
C(44) C(47) H(40) 109(1) 1_555 1_555 1_555 no
C(44) C(47) H(41) 109(1) 1_555 1_555 1_555 no
H(32) C(47) H(39) 158.8(10) 1_555 1_555 1_555 no
H(32) C(47) H(40) 81.7(8) 1_555 1_555 1_555 no
H(32) C(47) H(41) 81.7(8) 1_555 1_555 1_555 no
H(39) C(47) H(40) 109(1) 1_555 1_555 1_555 no
H(39) C(47) H(41) 109(1) 1_555 1_555 1_555 no
H(40) C(47) H(41) 109(1) 1_555 1_555 1_555 no
C(29) C(48) C(30) 28.7(3) 2_668 1_555 2_668 yes
C(29) C(48) C(36) 88.2(4) 2_668 1_555 1_555 yes
C(29) C(48) C(37) 59.6(4) 2_668 1_555 1_555 yes
C(29) C(48) C(38) 29.4(5) 2_668 1_555 1_555 yes
C(29) C(48) C(49) 112.0(8) 2_668 1_555 1_555 yes
C(29) C(48) C(50) 137.4(6) 2_668 1_555 1_555 yes
C(29) C(48) C(51) 151.4(5) 2_668 1_555 1_555 yes
C(29) C(48) C(52) 142.7(6) 2_668 1_555 1_555 yes
C(29) C(48) C(53) 117.8(7) 2_668 1_555 1_555 yes
C(29) C(48) C(54) 86.3(5) 2_668 1_555 1_555 yes
C(29) C(48) C(56) 91.3(5) 2_668 1_555 1_555 yes
C(29) C(48) H(27) 47.4(3) 2_668 1_555 2_668 no
C(29) C(48) H(30) 107.2(4) 2_668 1_555 1_555 no
C(29) C(48) H(42) 131.2(4) 2_668 1_555 1_555 no
C(29) C(48) H(43) 137.2(4) 2_668 1_555 1_555 no
C(29) C(48) H(44) 67.6(3) 2_668 1_555 1_555 no
C(29) C(48) H(45) 97.0(4) 2_668 1_555 1_555 no
C(29) C(48) H(46) 83.8(4) 2_668 1_555 1_555 no
C(29) C(48) H(50) 73.8(3) 2_668 1_555 1_555 no
C(29) C(48) H(52) 88.4(4) 2_668 1_555 1_555 no
C(30) C(48) C(36) 116.9(4) 2_668 1_555 1_555 yes
C(30) C(48) C(37) 88.3(4) 2_668 1_555 1_555 yes
C(30) C(48) C(38) 58.1(5) 2_668 1_555 1_555 yes
C(30) C(48) C(49) 99.3(7) 2_668 1_555 1_555 yes
C(30) C(48) C(50) 114.5(5) 2_668 1_555 1_555 yes
C(30) C(48) C(51) 122.7(4) 2_668 1_555 1_555 yes
C(30) C(48) C(52) 122.1(5) 2_668 1_555 1_555 yes
C(30) C(48) C(53) 111.0(7) 2_668 1_555 1_555 yes
C(30) C(48) C(54) 83.2(5) 2_668 1_555 1_555 yes
C(30) C(48) C(56) 94.9(4) 2_668 1_555 1_555 yes
C(30) C(48) H(27) 18.7(2) 2_668 1_555 2_668 no
C(30) C(48) H(30) 135.9(4) 2_668 1_555 1_555 no
C(30) C(48) H(42) 111.0(4) 2_668 1_555 1_555 no
C(30) C(48) H(43) 120.3(4) 2_668 1_555 1_555 no
C(30) C(48) H(44) 71.9(3) 2_668 1_555 1_555 no
C(30) C(48) H(45) 97.6(4) 2_668 1_555 1_555 no
C(30) C(48) H(46) 73.9(3) 2_668 1_555 1_555 no
C(30) C(48) H(50) 74.8(3) 2_668 1_555 1_555 no
C(30) C(48) H(52) 101.4(3) 2_668 1_555 1_555 no
C(36) C(48) C(37) 28.6(3) 1_555 1_555 1_555 yes
C(36) C(48) C(38) 58.8(5) 1_555 1_555 1_555 yes
C(36) C(48) C(49) 109.4(7) 1_555 1_555 1_555 yes
C(36) C(48) C(50) 119.3(5) 1_555 1_555 1_555 yes
C(36) C(48) C(51) 120.4(4) 1_555 1_555 1_555 yes
C(36) C(48) C(52) 112.7(5) 1_555 1_555 1_555 yes
C(36) C(48) C(53) 98.4(6) 1_555 1_555 1_555 yes
C(36) C(48) C(54) 95.3(5) 1_555 1_555 1_555 yes
C(36) C(48) C(56) 84.0(4) 1_555 1_555 1_555 yes
C(36) C(48) H(27) 135.6(4) 1_555 1_555 2_668 no
C(36) C(48) H(30) 19.1(2) 1_555 1_555 1_555 no
C(36) C(48) H(42) 117.3(4) 1_555 1_555 1_555 no
C(36) C(48) H(43) 109.3(4) 1_555 1_555 1_555 no
C(36) C(48) H(44) 84.8(4) 1_555 1_555 1_555 no
C(36) C(48) H(45) 85.6(3) 1_555 1_555 1_555 no
C(36) C(48) H(46) 110.3(4) 1_555 1_555 1_555 no
C(36) C(48) H(50) 93.3(4) 1_555 1_555 1_555 no
C(36) C(48) H(52) 64.2(3) 1_555 1_555 1_555 no
C(37) C(48) C(38) 30.1(5) 1_555 1_555 1_555 yes
C(37) C(48) C(49) 117.5(7) 1_555 1_555 1_555 yes
C(37) C(48) C(50) 140.6(6) 1_555 1_555 1_555 yes
C(37) C(48) C(51) 149.0(5) 1_555 1_555 1_555 yes
C(37) C(48) C(52) 135.8(6) 1_555 1_555 1_555 yes
C(37) C(48) C(53) 110.7(7) 1_555 1_555 1_555 yes
C(37) C(48) C(54) 92.5(5) 1_555 1_555 1_555 yes
C(37) C(48) C(56) 85.7(4) 1_555 1_555 1_555 yes
C(37) C(48) H(27) 107.0(4) 1_555 1_555 2_668 no
C(37) C(48) H(30) 47.7(3) 1_555 1_555 1_555 no
C(37) C(48) H(42) 135.2(4) 1_555 1_555 1_555 no
C(37) C(48) H(43) 129.7(5) 1_555 1_555 1_555 no
C(37) C(48) H(44) 74.6(4) 1_555 1_555 1_555 no
C(37) C(48) H(45) 89.3(4) 1_555 1_555 1_555 no
C(37) C(48) H(46) 104.1(4) 1_555 1_555 1_555 no
C(37) C(48) H(50) 85.4(4) 1_555 1_555 1_555 no
C(37) C(48) H(52) 67.4(3) 1_555 1_555 1_555 no
C(38) C(48) C(49) 118.5(9) 1_555 1_555 1_555 yes
C(38) C(48) C(50) 150.0(8) 1_555 1_555 1_555 yes
C(38) C(48) C(51) 178.9(7) 1_555 1_555 1_555 yes
C(38) C(48) C(52) 151.0(8) 1_555 1_555 1_555 yes
C(38) C(48) C(53) 118.5(9) 1_555 1_555 1_555 yes
C(38) C(48) C(54) 89.0(7) 1_555 1_555 1_555 yes
C(38) C(48) C(56) 88.7(6) 1_555 1_555 1_555 yes
C(38) C(48) H(27) 76.8(5) 1_555 1_555 2_668 no
C(38) C(48) H(30) 77.8(5) 1_555 1_555 1_555 no
C(38) C(48) H(42) 141.7(7) 1_555 1_555 1_555 no
C(38) C(48) H(43) 142.6(7) 1_555 1_555 1_555 no
C(38) C(48) H(44) 67.8(5) 1_555 1_555 1_555 no
C(38) C(48) H(45) 93.4(6) 1_555 1_555 1_555 no
C(38) C(48) H(46) 94.0(6) 1_555 1_555 1_555 no
C(38) C(48) H(50) 78.3(5) 1_555 1_555 1_555 no
C(38) C(48) H(52) 76.7(5) 1_555 1_555 1_555 no
C(49) C(48) C(50) 31.6(6) 1_555 1_555 1_555 yes
C(49) C(48) C(51) 60.8(6) 1_555 1_555 1_555 yes
C(49) C(48) C(52) 90.5(7) 1_555 1_555 1_555 yes
C(49) C(48) C(53) 123.0(9) 1_555 1_555 1_555 yes
C(49) C(48) C(54) 29.5(6) 1_555 1_555 1_555 yes
C(49) C(48) C(56) 152.9(8) 1_555 1_555 1_555 yes
C(49) C(48) H(27) 90.5(7) 1_555 1_555 2_668 no
C(49) C(48) H(30) 100.5(6) 1_555 1_555 1_555 no
C(49) C(48) H(42) 23.2(5) 1_555 1_555 1_555 no
C(49) C(48) H(43) 98.9(6) 1_555 1_555 1_555 no
C(49) C(48) H(44) 50.7(6) 1_555 1_555 1_555 no
C(49) C(48) H(45) 28.3(5) 1_555 1_555 1_555 no
C(49) C(48) H(46) 28.3(5) 1_555 1_555 1_555 no
C(49) C(48) H(50) 156.5(7) 1_555 1_555 1_555 no
C(49) C(48) H(52) 158.9(8) 1_555 1_555 1_555 no
C(50) C(48) C(51) 29.2(4) 1_555 1_555 1_555 yes
C(50) C(48) C(52) 58.9(5) 1_555 1_555 1_555 yes
C(50) C(48) C(53) 91.4(7) 1_555 1_555 1_555 yes
C(50) C(48) C(54) 61.1(5) 1_555 1_555 1_555 yes
C(50) C(48) C(56) 121.3(6) 1_555 1_555 1_555 yes
C(50) C(48) H(27) 98.6(4) 1_555 1_555 2_668 no
C(50) C(48) H(30) 102.7(4) 1_555 1_555 1_555 no
C(50) C(48) H(42) 8.4(3) 1_555 1_555 1_555 no
C(50) C(48) H(43) 67.3(4) 1_555 1_555 1_555 no
C(50) C(48) H(44) 82.3(4) 1_555 1_555 1_555 no
C(50) C(48) H(45) 57.5(4) 1_555 1_555 1_555 no
C(50) C(48) H(46) 57.3(4) 1_555 1_555 1_555 no
C(50) C(48) H(50) 130.1(5) 1_555 1_555 1_555 no
C(50) C(48) H(52) 131.7(5) 1_555 1_555 1_555 no
C(51) C(48) C(52) 29.7(4) 1_555 1_555 1_555 yes
C(51) C(48) C(53) 62.2(6) 1_555 1_555 1_555 yes
C(51) C(48) C(54) 90.3(5) 1_555 1_555 1_555 yes
C(51) C(48) C(56) 92.0(5) 1_555 1_555 1_555 yes
C(51) C(48) H(27) 104.0(4) 1_555 1_555 2_668 no
C(51) C(48) H(30) 101.4(4) 1_555 1_555 1_555 no
C(51) C(48) H(42) 37.6(3) 1_555 1_555 1_555 no
C(51) C(48) H(43) 38.1(3) 1_555 1_555 1_555 no
C(51) C(48) H(44) 111.5(4) 1_555 1_555 1_555 no
C(51) C(48) H(45) 85.7(4) 1_555 1_555 1_555 no
C(51) C(48) H(46) 85.5(4) 1_555 1_555 1_555 no
C(51) C(48) H(50) 102.6(4) 1_555 1_555 1_555 no
C(51) C(48) H(52) 103.8(4) 1_555 1_555 1_555 no
C(52) C(48) C(53) 32.5(6) 1_555 1_555 1_555 yes
C(52) C(48) C(54) 120.0(6) 1_555 1_555 1_555 yes
C(52) C(48) C(56) 62.3(5) 1_555 1_555 1_555 yes
C(52) C(48) H(27) 106.1(4) 1_555 1_555 2_668 no
C(52) C(48) H(30) 96.7(4) 1_555 1_555 1_555 no
C(52) C(48) H(42) 67.3(4) 1_555 1_555 1_555 no
C(52) C(48) H(43) 8.4(3) 1_555 1_555 1_555 no
C(52) C(48) H(44) 141.2(5) 1_555 1_555 1_555 no
C(52) C(48) H(45) 114.4(4) 1_555 1_555 1_555 no
C(52) C(48) H(46) 114.3(4) 1_555 1_555 1_555 no
C(52) C(48) H(50) 74.5(4) 1_555 1_555 1_555 no
C(52) C(48) H(52) 75.0(4) 1_555 1_555 1_555 no
C(53) C(48) C(54) 152.5(8) 1_555 1_555 1_555 yes
C(53) C(48) C(56) 29.9(6) 1_555 1_555 1_555 yes
C(53) C(48) H(27) 103.2(6) 1_555 1_555 2_668 no
C(53) C(48) H(30) 90.0(6) 1_555 1_555 1_555 no
C(53) C(48) H(42) 99.8(6) 1_555 1_555 1_555 no
C(53) C(48) H(43) 24.1(5) 1_555 1_555 1_555 no
C(53) C(48) H(44) 173.7(7) 1_555 1_555 1_555 no
C(53) C(48) H(45) 145.0(7) 1_555 1_555 1_555 no
C(53) C(48) H(46) 144.9(7) 1_555 1_555 1_555 no
C(53) C(48) H(50) 44.2(5) 1_555 1_555 1_555 no
C(53) C(48) H(52) 44.2(5) 1_555 1_555 1_555 no
C(54) C(48) C(56) 177.6(6) 1_555 1_555 1_555 yes
C(54) C(48) H(27) 82.8(5) 1_555 1_555 2_668 no
C(54) C(48) H(30) 95.5(5) 1_555 1_555 1_555 no
C(54) C(48) H(42) 52.7(3) 1_555 1_555 1_555 no
C(54) C(48) H(43) 128.4(4) 1_555 1_555 1_555 no
C(54) C(48) H(44) 21.2(3) 1_555 1_555 1_555 no
C(54) C(48) H(45) 14.8(4) 1_555 1_555 1_555 no
C(54) C(48) H(46) 15.4(3) 1_555 1_555 1_555 no
C(54) C(48) H(50) 158.0(5) 1_555 1_555 1_555 no
C(54) C(48) H(52) 159.0(5) 1_555 1_555 1_555 no
C(56) C(48) H(27) 96.0(4) 1_555 1_555 2_668 no
C(56) C(48) H(30) 84.7(4) 1_555 1_555 1_555 no
C(56) C(48) H(42) 129.6(4) 1_555 1_555 1_555 no
C(56) C(48) H(43) 54.0(3) 1_555 1_555 1_555 no
C(56) C(48) H(44) 156.4(5) 1_555 1_555 1_555 no
C(56) C(48) H(45) 166.4(5) 1_555 1_555 1_555 no
C(56) C(48) H(46) 164.6(4) 1_555 1_555 1_555 no
C(56) C(48) H(50) 20.1(3) 1_555 1_555 1_555 no
C(56) C(48) H(52) 20.0(2) 1_555 1_555 1_555 no
H(27) C(48) H(30) 154.6(4) 2_668 1_555 1_555 no
H(27) C(48) H(42) 96.7(3) 2_668 1_555 1_555 no
H(27) C(48) H(43) 106.1(3) 2_668 1_555 1_555 no
H(27) C(48) H(44) 77.8(3) 2_668 1_555 1_555 no
H(27) C(48) H(45) 97.6(3) 2_668 1_555 1_555 no
H(27) C(48) H(46) 70.0(2) 2_668 1_555 1_555 no
H(27) C(48) H(50) 76.9(2) 2_668 1_555 1_555 no
H(27) C(48) H(52) 108.1(3) 2_668 1_555 1_555 no
H(30) C(48) H(42) 102.4(3) 1_555 1_555 1_555 no
H(30) C(48) H(43) 94.9(3) 1_555 1_555 1_555 no
H(30) C(48) H(44) 91.5(3) 1_555 1_555 1_555 no
H(30) C(48) H(45) 82.7(2) 1_555 1_555 1_555 no
H(30) C(48) H(46) 110.7(3) 1_555 1_555 1_555 no
H(30) C(48) H(50) 99.2(3) 1_555 1_555 1_555 no
H(30) C(48) H(52) 66.8(2) 1_555 1_555 1_555 no
H(42) C(48) H(43) 75.7(2) 1_555 1_555 1_555 no
H(42) C(48) H(44) 73.9(2) 1_555 1_555 1_555 no
H(42) C(48) H(45) 49.5(1) 1_555 1_555 1_555 no
H(42) C(48) H(46) 49.4(1) 1_555 1_555 1_555 no
H(42) C(48) H(50) 137.8(3) 1_555 1_555 1_555 no
H(42) C(48) H(52) 139.4(3) 1_555 1_555 1_555 no
H(43) C(48) H(44) 149.6(3) 1_555 1_555 1_555 no
H(43) C(48) H(45) 122.4(3) 1_555 1_555 1_555 no
H(43) C(48) H(46) 122.4(3) 1_555 1_555 1_555 no
H(43) C(48) H(50) 66.6(2) 1_555 1_555 1_555 no
H(43) C(48) H(52) 66.9(2) 1_555 1_555 1_555 no
H(44) C(48) H(45) 29.5(1) 1_555 1_555 1_555 no
H(44) C(48) H(46) 29.5(1) 1_555 1_555 1_555 no
H(44) C(48) H(50) 141.3(4) 1_555 1_555 1_555 no
H(44) C(48) H(52) 141.7(4) 1_555 1_555 1_555 no
H(45) C(48) H(46) 28.58(9) 1_555 1_555 1_555 no
H(45) C(48) H(50) 170.8(4) 1_555 1_555 1_555 no
H(45) C(48) H(52) 149.1(3) 1_555 1_555 1_555 no
H(46) C(48) H(50) 146.9(3) 1_555 1_555 1_555 no
H(46) C(48) H(52) 170.6(4) 1_555 1_555 1_555 no
H(50) C(48) H(52) 32.7(1) 1_555 1_555 1_555 no
C(29) C(49) C(38) 23.1(3) 2_668 1_555 1_555 yes
C(29) C(49) C(48) 44.9(6) 2_668 1_555 1_555 yes
C(29) C(49) C(50) 149.9(8) 2_668 1_555 1_555 yes
C(29) C(49) C(51) 126.6(5) 2_668 1_555 1_555 yes
C(29) C(49) C(52) 99.3(4) 2_668 1_555 1_555 yes
C(29) C(49) C(53) 70.9(4) 2_668 1_555 1_555 yes
C(29) C(49) C(54) 83.6(7) 2_668 1_555 1_555 yes
C(29) C(49) H(27) 38.9(2) 2_668 1_555 2_668 no
C(29) C(49) H(30) 79.6(3) 2_668 1_555 1_555 no
C(29) C(49) H(42) 158.9(5) 2_668 1_555 1_555 no
C(29) C(49) H(44) 59.4(3) 2_668 1_555 1_555 no
C(29) C(49) H(45) 103.8(4) 2_668 1_555 1_555 no
C(29) C(49) H(46) 88.1(4) 2_668 1_555 1_555 no
C(38) C(49) C(48) 32.6(5) 1_555 1_555 1_555 yes
C(38) C(49) C(50) 150.1(9) 1_555 1_555 1_555 yes
C(38) C(49) C(51) 121.8(6) 1_555 1_555 1_555 yes
C(38) C(49) C(52) 92.0(5) 1_555 1_555 1_555 yes
C(38) C(49) C(53) 61.4(4) 1_555 1_555 1_555 yes
C(38) C(49) C(54) 91.0(7) 1_555 1_555 1_555 yes
C(38) C(49) H(27) 59.7(3) 1_555 1_555 2_668 no
C(38) C(49) H(30) 56.5(3) 1_555 1_555 1_555 no
C(38) C(49) H(42) 173.9(6) 1_555 1_555 1_555 no
C(38) C(49) H(44) 65.0(4) 1_555 1_555 1_555 no
C(38) C(49) H(45) 103.4(5) 1_555 1_555 1_555 no
C(38) C(49) H(46) 104.1(5) 1_555 1_555 1_555 no
C(48) C(49) C(50) 117(1) 1_555 1_555 1_555 yes
C(48) C(49) C(51) 89.2(7) 1_555 1_555 1_555 yes
C(48) C(49) C(52) 59.3(6) 1_555 1_555 1_555 yes
C(48) C(49) C(53) 28.8(5) 1_555 1_555 1_555 yes
C(48) C(49) C(54) 123.6(10) 1_555 1_555 1_555 yes
C(48) C(49) H(27) 63.0(6) 1_555 1_555 2_668 no
C(48) C(49) H(30) 54.6(5) 1_555 1_555 1_555 no
C(48) C(49) H(42) 141.4(8) 1_555 1_555 1_555 no
C(48) C(49) H(44) 97.6(7) 1_555 1_555 1_555 no
C(48) C(49) H(45) 132.9(7) 1_555 1_555 1_555 no
C(48) C(49) H(46) 133.0(8) 1_555 1_555 1_555 no
C(50) C(49) C(51) 28.3(6) 1_555 1_555 1_555 yes
C(50) C(49) C(52) 58.2(7) 1_555 1_555 1_555 yes
C(50) C(49) C(53) 88.7(8) 1_555 1_555 1_555 yes
C(50) C(49) C(54) 118(1) 1_555 1_555 1_555 yes
C(50) C(49) H(27) 115.1(7) 1_555 1_555 2_668 no
C(50) C(49) H(30) 111.0(7) 1_555 1_555 1_555 no
C(50) C(49) H(42) 23.9(5) 1_555 1_555 1_555 no
C(50) C(49) H(44) 144.9(9) 1_555 1_555 1_555 no
C(50) C(49) H(45) 104.0(8) 1_555 1_555 1_555 no
C(50) C(49) H(46) 103.7(8) 1_555 1_555 1_555 no
C(51) C(49) C(52) 29.8(4) 1_555 1_555 1_555 yes
C(51) C(49) C(53) 60.4(5) 1_555 1_555 1_555 yes
C(51) C(49) C(54) 147.2(9) 1_555 1_555 1_555 yes
C(51) C(49) H(27) 103.7(4) 1_555 1_555 2_668 no
C(51) C(49) H(30) 95.4(4) 1_555 1_555 1_555 no
C(51) C(49) H(42) 52.2(4) 1_555 1_555 1_555 no
C(51) C(49) H(44) 173.2(6) 1_555 1_555 1_555 no
C(51) C(49) H(45) 129.6(6) 1_555 1_555 1_555 no
C(51) C(49) H(46) 129.1(6) 1_555 1_555 1_555 no
C(52) C(49) C(53) 30.6(4) 1_555 1_555 1_555 yes
C(52) C(49) C(54) 177.0(8) 1_555 1_555 1_555 yes
C(52) C(49) H(27) 89.0(4) 1_555 1_555 2_668 no
C(52) C(49) H(30) 77.8(4) 1_555 1_555 1_555 no
C(52) C(49) H(42) 82.0(4) 1_555 1_555 1_555 no
C(52) C(49) H(44) 157.0(6) 1_555 1_555 1_555 no
C(52) C(49) H(45) 152.3(6) 1_555 1_555 1_555 no
C(52) C(49) H(46) 152.2(5) 1_555 1_555 1_555 no
C(53) C(49) C(54) 152.4(8) 1_555 1_555 1_555 yes
C(53) C(49) H(27) 73.9(3) 1_555 1_555 2_668 no
C(53) C(49) H(30) 62.6(3) 1_555 1_555 1_555 no
C(53) C(49) H(42) 112.6(5) 1_555 1_555 1_555 no
C(53) C(49) H(44) 126.4(5) 1_555 1_555 1_555 no
C(53) C(49) H(45) 153.9(6) 1_555 1_555 1_555 no
C(53) C(49) H(46) 153.9(6) 1_555 1_555 1_555 no
C(54) C(49) H(27) 93.0(7) 1_555 1_555 2_668 no
C(54) C(49) H(30) 103.4(7) 1_555 1_555 1_555 no
C(54) C(49) H(42) 95.0(7) 1_555 1_555 1_555 no
C(54) C(49) H(44) 26.0(5) 1_555 1_555 1_555 no
C(54) C(49) H(45) 25.7(6) 1_555 1_555 1_555 no
C(54) C(49) H(46) 26.6(6) 1_555 1_555 1_555 no
H(27) C(49) H(30) 113.9(3) 2_668 1_555 1_555 no
H(27) C(49) H(42) 120.5(4) 2_668 1_555 1_555 no
H(27) C(49) H(44) 79.2(3) 2_668 1_555 1_555 no
H(27) C(49) H(45) 118.7(4) 2_668 1_555 1_555 no
H(27) C(49) H(46) 80.1(3) 2_668 1_555 1_555 no
H(30) C(49) H(42) 121.0(4) 1_555 1_555 1_555 no
H(30) C(49) H(44) 88.9(3) 1_555 1_555 1_555 no
H(30) C(49) H(45) 91.5(3) 1_555 1_555 1_555 no
H(30) C(49) H(46) 130.0(4) 1_555 1_555 1_555 no
H(42) C(49) H(44) 121.0(5) 1_555 1_555 1_555 no
H(42) C(49) H(45) 81.9(4) 1_555 1_555 1_555 no
H(42) C(49) H(46) 81.7(4) 1_555 1_555 1_555 no
H(44) C(49) H(45) 44.8(2) 1_555 1_555 1_555 no
H(44) C(49) H(46) 44.8(2) 1_555 1_555 1_555 no
H(45) C(49) H(46) 44.8(2) 1_555 1_555 1_555 no
C(48) C(50) C(49) 30.9(6) 1_555 1_555 1_555 yes
C(48) C(50) C(51) 91.1(8) 1_555 1_555 1_555 yes
C(48) C(50) C(52) 60.1(4) 1_555 1_555 1_555 yes
C(48) C(50) C(53) 30.2(3) 1_555 1_555 1_555 yes
C(48) C(50) C(54) 62.6(5) 1_555 1_555 1_555 yes
C(48) C(50) C(55) 122.8(7) 1_555 1_555 1_555 yes
C(48) C(50) H(6) 72.0(3) 1_555 1_555 2_557 no
C(48) C(50) H(10) 110.0(4) 1_555 1_555 2_557 no
C(48) C(50) H(42) 150(1) 1_555 1_555 1_555 no
C(48) C(50) H(43) 69.1(4) 1_555 1_555 1_555 no
C(48) C(50) H(45) 75.3(4) 1_555 1_555 1_555 no
C(48) C(50) H(46) 75.4(4) 1_555 1_555 1_555 no
C(48) C(50) H(47) 133.5(6) 1_555 1_555 1_555 no
C(48) C(50) H(48) 111.4(5) 1_555 1_555 1_555 no
C(48) C(50) H(49) 131.6(6) 1_555 1_555 1_555 no
C(49) C(50) C(51) 121(1) 1_555 1_555 1_555 yes
C(49) C(50) C(52) 91.0(7) 1_555 1_555 1_555 yes
C(49) C(50) C(53) 61.1(6) 1_555 1_555 1_555 yes
C(49) C(50) C(54) 31.7(6) 1_555 1_555 1_555 yes
C(49) C(50) C(55) 153.6(9) 1_555 1_555 1_555 yes
C(49) C(50) H(6) 86.4(6) 1_555 1_555 2_557 no
C(49) C(50) H(10) 104.5(7) 1_555 1_555 2_557 no
C(49) C(50) H(42) 119(1) 1_555 1_555 1_555 no
C(49) C(50) H(43) 99.9(7) 1_555 1_555 1_555 no
C(49) C(50) H(45) 46.1(6) 1_555 1_555 1_555 no
C(49) C(50) H(46) 46.3(6) 1_555 1_555 1_555 no
C(49) C(50) H(47) 159.9(8) 1_555 1_555 1_555 no
C(49) C(50) H(48) 142.3(8) 1_555 1_555 1_555 no
C(49) C(50) H(49) 156.7(8) 1_555 1_555 1_555 no
C(51) C(50) C(52) 30.9(6) 1_555 1_555 1_555 yes
C(51) C(50) C(53) 60.9(7) 1_555 1_555 1_555 yes
C(51) C(50) C(54) 153.7(9) 1_555 1_555 1_555 yes
C(51) C(50) C(55) 31.7(7) 1_555 1_555 1_555 yes
C(51) C(50) H(6) 67.2(6) 1_555 1_555 2_557 no
C(51) C(50) H(10) 94.5(7) 1_555 1_555 2_557 no
C(51) C(50) H(42) 118(1) 1_555 1_555 1_555 no
C(51) C(50) H(43) 22.0(6) 1_555 1_555 1_555 no
C(51) C(50) H(45) 158.5(8) 1_555 1_555 1_555 no
C(51) C(50) H(46) 158.3(8) 1_555 1_555 1_555 no
C(51) C(50) H(47) 46.3(6) 1_555 1_555 1_555 no
C(51) C(50) H(48) 20.4(6) 1_555 1_555 1_555 no
C(51) C(50) H(49) 46.1(6) 1_555 1_555 1_555 no
C(52) C(50) C(53) 30.0(4) 1_555 1_555 1_555 yes
C(52) C(50) C(54) 122.7(6) 1_555 1_555 1_555 yes
C(52) C(50) C(55) 62.6(5) 1_555 1_555 1_555 yes
C(52) C(50) H(6) 60.7(4) 1_555 1_555 2_557 no
C(52) C(50) H(10) 104.5(5) 1_555 1_555 2_557 no
C(52) C(50) H(42) 149.6(10) 1_555 1_555 1_555 no
C(52) C(50) H(43) 8.9(3) 1_555 1_555 1_555 no
C(52) C(50) H(45) 132.4(5) 1_555 1_555 1_555 no
C(52) C(50) H(46) 132.7(5) 1_555 1_555 1_555 no
C(52) C(50) H(47) 75.7(4) 1_555 1_555 1_555 no
C(52) C(50) H(48) 51.3(4) 1_555 1_555 1_555 no
C(52) C(50) H(49) 75.0(4) 1_555 1_555 1_555 no
C(53) C(50) C(54) 92.7(5) 1_555 1_555 1_555 yes
C(53) C(50) C(55) 92.6(6) 1_555 1_555 1_555 yes
C(53) C(50) H(6) 62.5(3) 1_555 1_555 2_557 no
C(53) C(50) H(10) 110.0(4) 1_555 1_555 2_557 no
C(53) C(50) H(42) 179.3(9) 1_555 1_555 1_555 no
C(53) C(50) H(43) 38.9(3) 1_555 1_555 1_555 no
C(53) C(50) H(45) 104.2(4) 1_555 1_555 1_555 no
C(53) C(50) H(46) 104.3(4) 1_555 1_555 1_555 no
C(53) C(50) H(47) 104.7(5) 1_555 1_555 1_555 no
C(53) C(50) H(48) 81.3(4) 1_555 1_555 1_555 no
C(53) C(50) H(49) 103.4(5) 1_555 1_555 1_555 no
C(54) C(50) C(55) 174.5(7) 1_555 1_555 1_555 yes
C(54) C(50) H(6) 102.0(5) 1_555 1_555 2_557 no
C(54) C(50) H(10) 94.8(5) 1_555 1_555 2_557 no
C(54) C(50) H(42) 87.7(8) 1_555 1_555 1_555 no
C(54) C(50) H(43) 131.6(5) 1_555 1_555 1_555 no
C(54) C(50) H(45) 20.1(3) 1_555 1_555 1_555 no
C(54) C(50) H(46) 20.6(3) 1_555 1_555 1_555 no
C(54) C(50) H(47) 156.7(6) 1_555 1_555 1_555 no
C(54) C(50) H(48) 174.0(5) 1_555 1_555 1_555 no
C(54) C(50) H(49) 155.5(6) 1_555 1_555 1_555 no
C(55) C(50) H(6) 79.4(4) 1_555 1_555 2_557 no
C(55) C(50) H(10) 82.2(4) 1_555 1_555 2_557 no
C(55) C(50) H(42) 87.0(7) 1_555 1_555 1_555 no
C(55) C(50) H(43) 53.8(4) 1_555 1_555 1_555 no
C(55) C(50) H(45) 157.3(5) 1_555 1_555 1_555 no
C(55) C(50) H(46) 155.0(6) 1_555 1_555 1_555 no
C(55) C(50) H(47) 20.5(3) 1_555 1_555 1_555 no
C(55) C(50) H(48) 11.4(3) 1_555 1_555 1_555 no
C(55) C(50) H(49) 20.2(3) 1_555 1_555 1_555 no
H(6) C(50) H(10) 47.8(2) 2_557 1_555 2_557 no
H(6) C(50) H(42) 117.9(7) 2_557 1_555 1_555 no
H(6) C(50) H(43) 62.1(2) 2_557 1_555 1_555 no
H(6) C(50) H(45) 121.9(4) 2_557 1_555 1_555 no
H(6) C(50) H(46) 92.1(3) 2_557 1_555 1_555 no
H(6) C(50) H(47) 99.7(3) 2_557 1_555 1_555 no
H(6) C(50) H(48) 74.7(3) 2_557 1_555 1_555 no
H(6) C(50) H(49) 70.6(2) 2_557 1_555 1_555 no
H(10) C(50) H(42) 70.5(6) 2_557 1_555 1_555 no
H(10) C(50) H(43) 102.2(3) 2_557 1_555 1_555 no
H(10) C(50) H(45) 105.7(4) 2_557 1_555 1_555 no
H(10) C(50) H(46) 74.9(3) 2_557 1_555 1_555 no
H(10) C(50) H(47) 93.6(3) 2_557 1_555 1_555 no
H(10) C(50) H(48) 86.7(3) 2_557 1_555 1_555 no
H(10) C(50) H(49) 62.6(2) 2_557 1_555 1_555 no
H(42) C(50) H(43) 140.7(8) 1_555 1_555 1_555 no
H(42) C(50) H(45) 76.1(7) 1_555 1_555 1_555 no
H(42) C(50) H(46) 76.2(7) 1_555 1_555 1_555 no
H(42) C(50) H(47) 74.8(6) 1_555 1_555 1_555 no
H(42) C(50) H(48) 98.3(7) 1_555 1_555 1_555 no
H(42) C(50) H(49) 76.3(6) 1_555 1_555 1_555 no
H(43) C(50) H(45) 140.4(4) 1_555 1_555 1_555 no
H(43) C(50) H(46) 140.9(4) 1_555 1_555 1_555 no
H(43) C(50) H(47) 67.1(3) 1_555 1_555 1_555 no
H(43) C(50) H(48) 42.4(2) 1_555 1_555 1_555 no
H(43) C(50) H(49) 66.7(3) 1_555 1_555 1_555 no
H(45) C(50) H(46) 32.9(1) 1_555 1_555 1_555 no
H(45) C(50) H(47) 137.0(4) 1_555 1_555 1_555 no
H(45) C(50) H(48) 163.3(4) 1_555 1_555 1_555 no
H(45) C(50) H(49) 152.3(5) 1_555 1_555 1_555 no
H(46) C(50) H(47) 150.9(4) 1_555 1_555 1_555 no
H(46) C(50) H(48) 161.6(4) 1_555 1_555 1_555 no
H(46) C(50) H(49) 135.0(4) 1_555 1_555 1_555 no
H(47) C(50) H(48) 28.4(1) 1_555 1_555 1_555 no
H(47) C(50) H(49) 33.0(1) 1_555 1_555 1_555 no
H(48) C(50) H(49) 28.4(1) 1_555 1_555 1_555 no
C(48) C(51) C(49) 30.0(3) 1_555 1_555 1_555 yes
C(48) C(51) C(50) 59.7(6) 1_555 1_555 1_555 yes
C(48) C(51) C(52) 58.9(6) 1_555 1_555 1_555 yes
C(48) C(51) C(53) 30.6(3) 1_555 1_555 1_555 yes
C(48) C(51) C(55) 177.7(9) 1_555 1_555 1_555 yes
C(48) C(51) H(6) 71.3(3) 1_555 1_555 2_557 no
C(48) C(51) H(10) 90.0(4) 1_555 1_555 2_557 no
C(48) C(51) H(42) 84.5(4) 1_555 1_555 1_555 no
C(48) C(51) H(43) 83.7(4) 1_555 1_555 1_555 no
C(48) C(51) H(47) 155.6(6) 1_555 1_555 1_555 no
C(48) C(51) H(48) 154.0(7) 1_555 1_555 1_555 no
C(48) C(51) H(49) 152.2(6) 1_555 1_555 1_555 no
C(49) C(51) C(50) 29.7(6) 1_555 1_555 1_555 yes
C(49) C(51) C(52) 88.9(7) 1_555 1_555 1_555 yes
C(49) C(51) C(53) 60.5(4) 1_555 1_555 1_555 yes
C(49) C(51) C(55) 149(1) 1_555 1_555 1_555 yes
C(49) C(51) H(6) 77.8(4) 1_555 1_555 2_557 no
C(49) C(51) H(10) 72.8(4) 1_555 1_555 2_557 no
C(49) C(51) H(42) 54.5(4) 1_555 1_555 1_555 no
C(49) C(51) H(43) 113.6(5) 1_555 1_555 1_555 no
C(49) C(51) H(47) 132.4(7) 1_555 1_555 1_555 no
C(49) C(51) H(48) 175.9(7) 1_555 1_555 1_555 no
C(49) C(51) H(49) 131.4(7) 1_555 1_555 1_555 no
C(50) C(51) C(52) 118(1) 1_555 1_555 1_555 yes
C(50) C(51) C(53) 90.2(7) 1_555 1_555 1_555 yes
C(50) C(51) C(55) 120(1) 1_555 1_555 1_555 yes
C(50) C(51) H(6) 87.2(7) 1_555 1_555 2_557 no
C(50) C(51) H(10) 59.4(6) 1_555 1_555 2_557 no
C(50) C(51) H(42) 24.8(5) 1_555 1_555 1_555 no
C(50) C(51) H(43) 143.3(9) 1_555 1_555 1_555 no
C(50) C(51) H(47) 105.2(9) 1_555 1_555 1_555 no
C(50) C(51) H(48) 146.3(10) 1_555 1_555 1_555 no
C(50) C(51) H(49) 105.4(9) 1_555 1_555 1_555 no
C(52) C(51) C(53) 28.4(6) 1_555 1_555 1_555 yes
C(52) C(51) C(55) 121(1) 1_555 1_555 1_555 yes
C(52) C(51) H(6) 74.5(7) 1_555 1_555 2_557 no
C(52) C(51) H(10) 120.9(8) 1_555 1_555 2_557 no
C(52) C(51) H(42) 143.4(9) 1_555 1_555 1_555 no
C(52) C(51) H(43) 24.7(5) 1_555 1_555 1_555 no
C(52) C(51) H(47) 131.5(9) 1_555 1_555 1_555 no
C(52) C(51) H(48) 95.1(8) 1_555 1_555 1_555 no
C(52) C(51) H(49) 129.9(9) 1_555 1_555 1_555 no
C(53) C(51) C(55) 149(1) 1_555 1_555 1_555 yes
C(53) C(51) H(6) 70.2(4) 1_555 1_555 2_557 no
C(53) C(51) H(10) 107.5(4) 1_555 1_555 2_557 no
C(53) C(51) H(42) 115.0(6) 1_555 1_555 1_555 no
C(53) C(51) H(43) 53.1(4) 1_555 1_555 1_555 no
C(53) C(51) H(47) 154.1(6) 1_555 1_555 1_555 no
C(53) C(51) H(48) 123.4(7) 1_555 1_555 1_555 no
C(53) C(51) H(49) 150.4(6) 1_555 1_555 1_555 no
C(55) C(51) H(6) 106.4(7) 1_555 1_555 2_557 no
C(55) C(51) H(10) 88.2(7) 1_555 1_555 2_557 no
C(55) C(51) H(42) 95.6(9) 1_555 1_555 1_555 no
C(55) C(51) H(43) 96.3(9) 1_555 1_555 1_555 no
C(55) C(51) H(47) 26.3(6) 1_555 1_555 1_555 no
C(55) C(51) H(48) 26.0(6) 1_555 1_555 1_555 no
C(55) C(51) H(49) 25.8(6) 1_555 1_555 1_555 no
H(6) C(51) H(10) 47.0(2) 2_557 1_555 2_557 no
H(6) C(51) H(42) 95.8(4) 2_557 1_555 1_555 no
H(6) C(51) H(43) 81.4(4) 2_557 1_555 1_555 no
H(6) C(51) H(47) 130.0(5) 2_557 1_555 1_555 no
H(6) C(51) H(48) 102.2(4) 2_557 1_555 1_555 no
H(6) C(51) H(49) 85.4(4) 2_557 1_555 1_555 no
H(10) C(51) H(42) 54.3(3) 2_557 1_555 1_555 no
H(10) C(51) H(43) 126.8(5) 2_557 1_555 1_555 no
H(10) C(51) H(47) 98.2(4) 2_557 1_555 1_555 no
H(10) C(51) H(48) 104.0(4) 2_557 1_555 1_555 no
H(10) C(51) H(49) 62.6(3) 2_557 1_555 1_555 no
H(42) C(51) H(43) 168.1(6) 1_555 1_555 1_555 no
H(42) C(51) H(47) 81.9(5) 1_555 1_555 1_555 no
H(42) C(51) H(48) 121.5(6) 1_555 1_555 1_555 no
H(42) C(51) H(49) 82.9(5) 1_555 1_555 1_555 no
H(43) C(51) H(47) 108.8(5) 1_555 1_555 1_555 no
H(43) C(51) H(48) 70.4(4) 1_555 1_555 1_555 no
H(43) C(51) H(49) 108.3(6) 1_555 1_555 1_555 no
H(47) C(51) H(48) 44.7(2) 1_555 1_555 1_555 no
H(47) C(51) H(49) 44.7(2) 1_555 1_555 1_555 no
H(48) C(51) H(49) 44.7(2) 1_555 1_555 1_555 no
C(48) C(52) C(49) 30.1(3) 1_555 1_555 1_555 yes
C(48) C(52) C(50) 60.9(4) 1_555 1_555 1_555 yes
C(48) C(52) C(51) 91.4(8) 1_555 1_555 1_555 yes
C(48) C(52) C(53) 32.6(6) 1_555 1_555 1_555 yes
C(48) C(52) C(55) 122.5(7) 1_555 1_555 1_555 yes
C(48) C(52) C(56) 61.8(4) 1_555 1_555 1_555 yes
C(48) C(52) H(6) 77.8(4) 1_555 1_555 2_557 no
C(48) C(52) H(42) 69.6(4) 1_555 1_555 1_555 no
C(48) C(52) H(43) 150(1) 1_555 1_555 1_555 no
C(48) C(52) H(47) 117.1(5) 1_555 1_555 1_555 no
C(48) C(52) H(48) 144.0(6) 1_555 1_555 1_555 no
C(48) C(52) H(49) 116.5(5) 1_555 1_555 1_555 no
C(48) C(52) H(50) 58.5(3) 1_555 1_555 1_555 no
C(48) C(52) H(51) 83.4(4) 1_555 1_555 1_555 no
C(48) C(52) H(52) 58.1(3) 1_555 1_555 1_555 no
C(48) C(52) H(71) 134.7(5) 1_555 1_555 2_667 no
C(49) C(52) C(50) 30.8(3) 1_555 1_555 1_555 yes
C(49) C(52) C(51) 61.2(7) 1_555 1_555 1_555 yes
C(49) C(52) C(53) 62.7(7) 1_555 1_555 1_555 yes
C(49) C(52) C(55) 92.4(6) 1_555 1_555 1_555 yes
C(49) C(52) C(56) 91.9(5) 1_555 1_555 1_555 yes
C(49) C(52) H(6) 73.4(4) 1_555 1_555 2_557 no
C(49) C(52) H(42) 39.4(3) 1_555 1_555 1_555 no
C(49) C(52) H(43) 179.1(10) 1_555 1_555 1_555 no
C(49) C(52) H(47) 87.7(4) 1_555 1_555 1_555 no
C(49) C(52) H(48) 113.9(5) 1_555 1_555 1_555 no
C(49) C(52) H(49) 87.6(4) 1_555 1_555 1_555 no
C(49) C(52) H(50) 87.4(4) 1_555 1_555 1_555 no
C(49) C(52) H(51) 113.5(4) 1_555 1_555 1_555 no
C(49) C(52) H(52) 87.4(3) 1_555 1_555 1_555 no
C(49) C(52) H(71) 134.5(5) 1_555 1_555 2_667 no
C(50) C(52) C(51) 30.5(6) 1_555 1_555 1_555 yes
C(50) C(52) C(53) 93.5(8) 1_555 1_555 1_555 yes
C(50) C(52) C(55) 61.6(5) 1_555 1_555 1_555 yes
C(50) C(52) C(56) 122.7(6) 1_555 1_555 1_555 yes
C(50) C(52) H(6) 73.4(4) 1_555 1_555 2_557 no
C(50) C(52) H(42) 8.7(3) 1_555 1_555 1_555 no
C(50) C(52) H(43) 148(1) 1_555 1_555 1_555 no
C(50) C(52) H(47) 57.8(4) 1_555 1_555 1_555 no
C(50) C(52) H(48) 83.1(5) 1_555 1_555 1_555 no
C(50) C(52) H(49) 58.2(4) 1_555 1_555 1_555 no
C(50) C(52) H(50) 116.9(5) 1_555 1_555 1_555 no
C(50) C(52) H(51) 144.2(5) 1_555 1_555 1_555 no
C(50) C(52) H(52) 117.3(5) 1_555 1_555 1_555 no
C(50) C(52) H(71) 120.0(5) 1_555 1_555 2_667 no
C(51) C(52) C(53) 123(1) 1_555 1_555 1_555 yes
C(51) C(52) C(55) 31.1(6) 1_555 1_555 1_555 yes
C(51) C(52) C(56) 153.1(9) 1_555 1_555 1_555 yes
C(51) C(52) H(6) 77.8(7) 1_555 1_555 2_557 no
C(51) C(52) H(42) 21.8(6) 1_555 1_555 1_555 no
C(51) C(52) H(43) 118(1) 1_555 1_555 1_555 no
C(51) C(52) H(47) 29.3(6) 1_555 1_555 1_555 no
C(51) C(52) H(48) 52.7(6) 1_555 1_555 1_555 no
C(51) C(52) H(49) 30.3(6) 1_555 1_555 1_555 no
C(51) C(52) H(50) 144.9(8) 1_555 1_555 1_555 no
C(51) C(52) H(51) 174.5(9) 1_555 1_555 1_555 no
C(51) C(52) H(52) 146.4(8) 1_555 1_555 1_555 no
C(51) C(52) H(71) 99.1(7) 1_555 1_555 2_667 no
C(53) C(52) C(55) 155.0(10) 1_555 1_555 1_555 yes
C(53) C(52) C(56) 29.2(6) 1_555 1_555 1_555 yes
C(53) C(52) H(6) 86.2(6) 1_555 1_555 2_557 no
C(53) C(52) H(42) 102.2(7) 1_555 1_555 1_555 no
C(53) C(52) H(43) 117(1) 1_555 1_555 1_555 no
C(53) C(52) H(47) 148.1(8) 1_555 1_555 1_555 no
C(53) C(52) H(48) 176.3(9) 1_555 1_555 1_555 no
C(53) C(52) H(49) 146.4(8) 1_555 1_555 1_555 no
C(53) C(52) H(50) 28.8(6) 1_555 1_555 1_555 no
C(53) C(52) H(51) 50.8(6) 1_555 1_555 1_555 no
C(53) C(52) H(52) 27.7(5) 1_555 1_555 1_555 no
C(53) C(52) H(71) 119.7(8) 1_555 1_555 2_667 no
C(55) C(52) C(56) 174.9(6) 1_555 1_555 1_555 yes
C(55) C(52) H(6) 84.7(5) 1_555 1_555 2_557 no
C(55) C(52) H(42) 52.9(4) 1_555 1_555 1_555 no
C(55) C(52) H(43) 87.2(8) 1_555 1_555 1_555 no
C(55) C(52) H(47) 15.1(3) 1_555 1_555 1_555 no
C(55) C(52) H(48) 21.6(3) 1_555 1_555 1_555 no
C(55) C(52) H(49) 15.2(3) 1_555 1_555 1_555 no
C(55) C(52) H(50) 162.6(5) 1_555 1_555 1_555 no
C(55) C(52) H(51) 154.0(6) 1_555 1_555 1_555 no
C(55) C(52) H(52) 168.7(5) 1_555 1_555 1_555 no
C(55) C(52) H(71) 75.7(4) 1_555 1_555 2_667 no
C(56) C(52) H(6) 93.8(5) 1_555 1_555 2_557 no
C(56) C(52) H(42) 131.4(5) 1_555 1_555 1_555 no
C(56) C(52) H(43) 88.6(9) 1_555 1_555 1_555 no
C(56) C(52) H(47) 168.4(5) 1_555 1_555 1_555 no
C(56) C(52) H(48) 154.0(6) 1_555 1_555 1_555 no
C(56) C(52) H(49) 162.7(5) 1_555 1_555 1_555 no
C(56) C(52) H(50) 15.4(3) 1_555 1_555 1_555 no
C(56) C(52) H(51) 21.5(3) 1_555 1_555 1_555 no
C(56) C(52) H(52) 14.8(3) 1_555 1_555 1_555 no
C(56) C(52) H(71) 99.3(5) 1_555 1_555 2_667 no
H(6) C(52) H(42) 74.5(3) 2_557 1_555 1_555 no
H(6) C(52) H(43) 107.3(7) 2_557 1_555 1_555 no
H(6) C(52) H(47) 97.2(3) 2_557 1_555 1_555 no
H(6) C(52) H(48) 91.4(3) 2_557 1_555 1_555 no
H(6) C(52) H(49) 69.5(2) 2_557 1_555 1_555 no
H(6) C(52) H(50) 78.5(3) 2_557 1_555 1_555 no
H(6) C(52) H(51) 99.5(4) 2_557 1_555 1_555 no
H(6) C(52) H(52) 106.0(4) 2_557 1_555 1_555 no
H(6) C(52) H(71) 62.0(2) 2_557 1_555 2_667 no
H(42) C(52) H(43) 140.0(9) 1_555 1_555 1_555 no
H(42) C(52) H(47) 49.4(2) 1_555 1_555 1_555 no
H(42) C(52) H(48) 74.5(3) 1_555 1_555 1_555 no
H(42) C(52) H(49) 50.1(2) 1_555 1_555 1_555 no
H(42) C(52) H(50) 125.1(4) 1_555 1_555 1_555 no
H(42) C(52) H(51) 152.9(4) 1_555 1_555 1_555 no
H(42) C(52) H(52) 125.6(3) 1_555 1_555 1_555 no
H(42) C(52) H(71) 114.6(3) 1_555 1_555 2_667 no
H(43) C(52) H(47) 91.6(7) 1_555 1_555 1_555 no
H(43) C(52) H(48) 65.6(6) 1_555 1_555 1_555 no
H(43) C(52) H(49) 92.1(7) 1_555 1_555 1_555 no
H(43) C(52) H(50) 93.3(8) 1_555 1_555 1_555 no
H(43) C(52) H(51) 67.0(7) 1_555 1_555 1_555 no
H(43) C(52) H(52) 93.0(8) 1_555 1_555 1_555 no
H(43) C(52) H(71) 46.1(5) 1_555 1_555 2_667 no
H(47) C(52) H(48) 29.6(1) 1_555 1_555 1_555 no
H(47) C(52) H(49) 28.9(1) 1_555 1_555 1_555 no
H(47) C(52) H(50) 174.2(4) 1_555 1_555 1_555 no
H(47) C(52) H(51) 156.0(4) 1_555 1_555 1_555 no
H(47) C(52) H(52) 153.8(4) 1_555 1_555 1_555 no
H(47) C(52) H(71) 89.2(3) 1_555 1_555 2_667 no
H(48) C(52) H(49) 29.9(1) 1_555 1_555 1_555 no
H(48) C(52) H(50) 153.0(4) 1_555 1_555 1_555 no
H(48) C(52) H(51) 132.5(5) 1_555 1_555 1_555 no
H(48) C(52) H(52) 156.0(5) 1_555 1_555 1_555 no
H(48) C(52) H(71) 61.3(2) 1_555 1_555 2_667 no
H(49) C(52) H(50) 147.7(4) 1_555 1_555 1_555 no
H(49) C(52) H(51) 153.1(4) 1_555 1_555 1_555 no
H(49) C(52) H(52) 174.1(4) 1_555 1_555 1_555 no
H(49) C(52) H(71) 69.4(2) 1_555 1_555 2_667 no
H(50) C(52) H(51) 29.8(1) 1_555 1_555 1_555 no
H(50) C(52) H(52) 28.8(1) 1_555 1_555 1_555 no
H(50) C(52) H(71) 92.1(3) 1_555 1_555 2_667 no
H(51) C(52) H(52) 29.5(1) 1_555 1_555 1_555 no
H(51) C(52) H(71) 83.7(3) 1_555 1_555 2_667 no
H(52) C(52) H(71) 112.3(4) 1_555 1_555 2_667 no
C(37) C(53) C(38) 23.8(3) 1_555 1_555 1_555 yes
C(37) C(53) C(48) 45.6(5) 1_555 1_555 1_555 yes
C(37) C(53) C(49) 70.4(4) 1_555 1_555 1_555 yes
C(37) C(53) C(50) 98.2(4) 1_555 1_555 1_555 yes
C(37) C(53) C(51) 124.3(5) 1_555 1_555 1_555 yes
C(37) C(53) C(52) 146.6(8) 1_555 1_555 1_555 yes
C(37) C(53) C(56) 82.8(6) 1_555 1_555 1_555 yes
C(37) C(53) H(6) 125.0(4) 1_555 1_555 2_557 no
C(37) C(53) H(30) 38.7(2) 1_555 1_555 1_555 no
C(37) C(53) H(43) 156.4(5) 1_555 1_555 1_555 no
C(37) C(53) H(50) 81.3(4) 1_555 1_555 1_555 no
C(37) C(53) H(51) 107.1(4) 1_555 1_555 1_555 no
C(37) C(53) H(52) 61.9(3) 1_555 1_555 1_555 no
C(38) C(53) C(48) 32.3(5) 1_555 1_555 1_555 yes
C(38) C(53) C(49) 60.5(4) 1_555 1_555 1_555 yes
C(38) C(53) C(50) 90.7(5) 1_555 1_555 1_555 yes
C(38) C(53) C(51) 119.6(6) 1_555 1_555 1_555 yes
C(38) C(53) C(52) 147.2(9) 1_555 1_555 1_555 yes
C(38) C(53) C(56) 89.6(7) 1_555 1_555 1_555 yes
C(38) C(53) H(6) 101.4(4) 1_555 1_555 2_557 no
C(38) C(53) H(30) 59.5(3) 1_555 1_555 1_555 no
C(38) C(53) H(43) 171.7(6) 1_555 1_555 1_555 no
C(38) C(53) H(50) 77.6(4) 1_555 1_555 1_555 no
C(38) C(53) H(51) 116.3(5) 1_555 1_555 1_555 no
C(38) C(53) H(52) 76.2(4) 1_555 1_555 1_555 no
C(48) C(53) C(49) 28.2(5) 1_555 1_555 1_555 yes
C(48) C(53) C(50) 58.4(6) 1_555 1_555 1_555 yes
C(48) C(53) C(51) 87.3(7) 1_555 1_555 1_555 yes
C(48) C(53) C(52) 114(1) 1_555 1_555 1_555 yes
C(48) C(53) C(56) 121.8(9) 1_555 1_555 1_555 yes
C(48) C(53) H(6) 85.8(6) 1_555 1_555 2_557 no
C(48) C(53) H(30) 62.3(5) 1_555 1_555 1_555 no
C(48) C(53) H(43) 139.5(8) 1_555 1_555 1_555 no
C(48) C(53) H(50) 106.5(7) 1_555 1_555 1_555 no
C(48) C(53) H(51) 148.5(8) 1_555 1_555 1_555 no
C(48) C(53) H(52) 106.6(7) 1_555 1_555 1_555 no
C(49) C(53) C(50) 30.2(3) 1_555 1_555 1_555 yes
C(49) C(53) C(51) 59.1(4) 1_555 1_555 1_555 yes
C(49) C(53) C(52) 86.7(8) 1_555 1_555 1_555 yes
C(49) C(53) C(56) 150.0(8) 1_555 1_555 1_555 yes
C(49) C(53) H(6) 73.4(3) 1_555 1_555 2_557 no
C(49) C(53) H(30) 71.4(3) 1_555 1_555 1_555 no
C(49) C(53) H(43) 111.2(5) 1_555 1_555 1_555 no
C(49) C(53) H(50) 131.2(5) 1_555 1_555 1_555 no
C(49) C(53) H(51) 176.6(6) 1_555 1_555 1_555 no
C(49) C(53) H(52) 132.2(5) 1_555 1_555 1_555 no
C(50) C(53) C(51) 28.8(4) 1_555 1_555 1_555 yes
C(50) C(53) C(52) 56.5(7) 1_555 1_555 1_555 yes
C(50) C(53) C(56) 178.3(7) 1_555 1_555 1_555 yes
C(50) C(53) H(6) 63.9(3) 1_555 1_555 2_557 no
C(50) C(53) H(30) 85.6(4) 1_555 1_555 1_555 no
C(50) C(53) H(43) 81.0(4) 1_555 1_555 1_555 no
C(50) C(53) H(50) 152.0(5) 1_555 1_555 1_555 no
C(50) C(53) H(51) 153.0(5) 1_555 1_555 1_555 no
C(50) C(53) H(52) 155.2(5) 1_555 1_555 1_555 no
C(51) C(53) C(52) 27.7(6) 1_555 1_555 1_555 yes
C(51) C(53) C(56) 150.8(8) 1_555 1_555 1_555 yes
C(51) C(53) H(6) 61.6(3) 1_555 1_555 2_557 no
C(51) C(53) H(30) 100.1(4) 1_555 1_555 1_555 no
C(51) C(53) H(43) 52.2(4) 1_555 1_555 1_555 no
C(51) C(53) H(50) 150.9(6) 1_555 1_555 1_555 no
C(51) C(53) H(51) 124.2(6) 1_555 1_555 1_555 no
C(51) C(53) H(52) 154.7(6) 1_555 1_555 1_555 no
C(52) C(53) C(56) 123(1) 1_555 1_555 1_555 yes
C(52) C(53) H(6) 66.9(6) 1_555 1_555 2_557 no
C(52) C(53) H(30) 111.8(7) 1_555 1_555 1_555 no
C(52) C(53) H(43) 24.5(6) 1_555 1_555 1_555 no
C(52) C(53) H(50) 131.5(8) 1_555 1_555 1_555 no
C(52) C(53) H(51) 96.5(8) 1_555 1_555 1_555 no
C(52) C(53) H(52) 133.3(8) 1_555 1_555 1_555 no
C(56) C(53) H(6) 114.4(7) 1_555 1_555 2_557 no
C(56) C(53) H(30) 96.1(6) 1_555 1_555 1_555 no
C(56) C(53) H(43) 98.7(7) 1_555 1_555 1_555 no
C(56) C(53) H(50) 26.6(5) 1_555 1_555 1_555 no
C(56) C(53) H(51) 26.7(5) 1_555 1_555 1_555 no
C(56) C(53) H(52) 26.4(5) 1_555 1_555 1_555 no
H(6) C(53) H(30) 144.7(4) 2_557 1_555 1_555 no
H(6) C(53) H(43) 76.0(3) 2_557 1_555 1_555 no
H(6) C(53) H(50) 93.3(3) 2_557 1_555 1_555 no
H(6) C(53) H(51) 106.9(4) 2_557 1_555 1_555 no
H(6) C(53) H(52) 138.7(4) 2_557 1_555 1_555 no
H(30) C(53) H(43) 118.3(4) 1_555 1_555 1_555 no
H(30) C(53) H(50) 109.1(4) 1_555 1_555 1_555 no
H(30) C(53) H(51) 108.2(4) 1_555 1_555 1_555 no
H(30) C(53) H(52) 69.7(3) 1_555 1_555 1_555 no
H(43) C(53) H(50) 110.4(5) 1_555 1_555 1_555 no
H(43) C(53) H(51) 72.0(4) 1_555 1_555 1_555 no
H(43) C(53) H(52) 111.1(5) 1_555 1_555 1_555 no
H(50) C(53) H(51) 45.5(2) 1_555 1_555 1_555 no
H(50) C(53) H(52) 45.6(2) 1_555 1_555 1_555 no
H(51) C(53) H(52) 45.5(2) 1_555 1_555 1_555 no
C(38) C(54) C(48) 31.5(3) 1_555 1_555 1_555 yes
C(38) C(54) C(49) 58.3(6) 1_555 1_555 1_555 yes
C(38) C(54) C(50) 87.8(5) 1_555 1_555 1_555 yes
C(38) C(54) H(42) 108.8(5) 1_555 1_555 1_555 no
C(38) C(54) H(44) 51.7(7) 1_555 1_555 1_555 no
C(38) C(54) H(45) 125(1) 1_555 1_555 1_555 no
C(38) C(54) H(46) 125(1) 1_555 1_555 1_555 no
C(48) C(54) C(49) 26.9(5) 1_555 1_555 1_555 yes
C(48) C(54) C(50) 56.3(4) 1_555 1_555 1_555 yes
C(48) C(54) H(42) 77.4(4) 1_555 1_555 1_555 no
C(48) C(54) H(44) 83.1(8) 1_555 1_555 1_555 no
C(48) C(54) H(45) 121(1) 1_555 1_555 1_555 no
C(48) C(54) H(46) 120.4(9) 1_555 1_555 1_555 no
C(49) C(54) C(50) 29.5(5) 1_555 1_555 1_555 yes
C(49) C(54) H(42) 50.5(6) 1_555 1_555 1_555 no
C(49) C(54) H(44) 110(1) 1_555 1_555 1_555 no
C(49) C(54) H(45) 110(1) 1_555 1_555 1_555 no
C(49) C(54) H(46) 109(1) 1_555 1_555 1_555 no
C(50) C(54) H(42) 21.0(3) 1_555 1_555 1_555 no
C(50) C(54) H(44) 139(1) 1_555 1_555 1_555 no
C(50) C(54) H(45) 94.1(10) 1_555 1_555 1_555 no
C(50) C(54) H(46) 93.0(9) 1_555 1_555 1_555 no
H(42) C(54) H(44) 160(1) 1_555 1_555 1_555 no
H(42) C(54) H(45) 81.6(9) 1_555 1_555 1_555 no
H(42) C(54) H(46) 81.1(8) 1_555 1_555 1_555 no
H(44) C(54) H(45) 110(1) 1_555 1_555 1_555 no
H(44) C(54) H(46) 108(1) 1_555 1_555 1_555 no
H(45) C(54) H(46) 108(1) 1_555 1_555 1_555 no
C(50) C(55) C(51) 27.9(6) 1_555 1_555 1_555 yes
C(50) C(55) C(52) 55.8(5) 1_555 1_555 1_555 yes
C(50) C(55) H(42) 21.3(3) 1_555 1_555 1_555 no
C(50) C(55) H(43) 76.8(4) 1_555 1_555 1_555 no
C(50) C(55) H(47) 94.1(9) 1_555 1_555 1_555 no
C(50) C(55) H(48) 137(1) 1_555 1_555 1_555 no
C(50) C(55) H(49) 94.4(9) 1_555 1_555 1_555 no
C(50) C(55) H(52) 114.6(5) 1_555 1_555 2_667 no
C(51) C(55) C(52) 27.9(6) 1_555 1_555 1_555 yes
C(51) C(55) H(42) 49.2(7) 1_555 1_555 1_555 no
C(51) C(55) H(43) 48.9(7) 1_555 1_555 1_555 no
C(51) C(55) H(47) 109(1) 1_555 1_555 1_555 no
C(51) C(55) H(48) 109(1) 1_555 1_555 1_555 no
C(51) C(55) H(49) 109(1) 1_555 1_555 1_555 no
C(51) C(55) H(52) 110.6(8) 1_555 1_555 2_667 no
C(52) C(55) H(42) 77.0(4) 1_555 1_555 1_555 no
C(52) C(55) H(43) 21.1(3) 1_555 1_555 1_555 no
C(52) C(55) H(47) 121.7(10) 1_555 1_555 1_555 no
C(52) C(55) H(48) 81.8(9) 1_555 1_555 1_555 no
C(52) C(55) H(49) 120.6(10) 1_555 1_555 1_555 no
C(52) C(55) H(52) 102.7(5) 1_555 1_555 2_667 no
H(42) C(55) H(43) 98.1(4) 1_555 1_555 1_555 no
H(42) C(55) H(47) 81.1(8) 1_555 1_555 1_555 no
H(42) C(55) H(48) 158.8(10) 1_555 1_555 1_555 no
H(42) C(55) H(49) 82.9(9) 1_555 1_555 1_555 no
H(42) C(55) H(52) 112.7(5) 1_555 1_555 2_667 no
H(43) C(55) H(47) 125(1) 1_555 1_555 1_555 no
H(43) C(55) H(48) 60.8(7) 1_555 1_555 1_555 no
H(43) C(55) H(49) 125(1) 1_555 1_555 1_555 no
H(43) C(55) H(52) 93.9(4) 1_555 1_555 2_667 no
H(47) C(55) H(48) 108(1) 1_555 1_555 1_555 no
H(47) C(55) H(49) 109(1) 1_555 1_555 1_555 no
H(47) C(55) H(52) 41.2(7) 1_555 1_555 2_667 no
H(48) C(55) H(49) 109(1) 1_555 1_555 1_555 no
H(48) C(55) H(52) 70.0(8) 1_555 1_555 2_667 no
H(49) C(55) H(52) 136.5(9) 1_555 1_555 2_667 no
C(38) C(56) C(48) 31.8(3) 1_555 1_555 1_555 yes
C(38) C(56) C(52) 87.6(5) 1_555 1_555 1_555 yes
C(38) C(56) C(53) 60.0(6) 1_555 1_555 1_555 yes
C(38) C(56) H(14) 90.0(4) 1_555 1_555 2_557 no
C(38) C(56) H(43) 108.3(4) 1_555 1_555 1_555 no
C(38) C(56) H(47) 111.3(4) 1_555 1_555 2_667 no
C(38) C(56) H(50) 77.5(7) 1_555 1_555 1_555 no
C(38) C(56) H(51) 169.2(9) 1_555 1_555 1_555 no
C(38) C(56) H(52) 75.0(7) 1_555 1_555 1_555 no
C(48) C(56) C(52) 55.8(4) 1_555 1_555 1_555 yes
C(48) C(56) C(53) 28.3(5) 1_555 1_555 1_555 yes
C(48) C(56) H(14) 87.4(4) 1_555 1_555 2_557 no
C(48) C(56) H(43) 76.6(4) 1_555 1_555 1_555 no
C(48) C(56) H(47) 111.6(4) 1_555 1_555 2_667 no
C(48) C(56) H(50) 94.0(8) 1_555 1_555 1_555 no
C(48) C(56) H(51) 137.6(9) 1_555 1_555 1_555 no
C(48) C(56) H(52) 94.2(7) 1_555 1_555 1_555 no
C(52) C(56) C(53) 27.6(5) 1_555 1_555 1_555 yes
C(52) C(56) H(14) 86.5(4) 1_555 1_555 2_557 no
C(52) C(56) H(43) 20.7(3) 1_555 1_555 1_555 no
C(52) C(56) H(47) 95.9(5) 1_555 1_555 2_667 no
C(52) C(56) H(50) 119.7(8) 1_555 1_555 1_555 no
C(52) C(56) H(51) 81.7(7) 1_555 1_555 1_555 no
C(52) C(56) H(52) 121.8(9) 1_555 1_555 1_555 no
C(53) C(56) H(14) 87.1(6) 1_555 1_555 2_557 no
C(53) C(56) H(43) 48.3(5) 1_555 1_555 1_555 no
C(53) C(56) H(47) 104.8(7) 1_555 1_555 2_667 no
C(53) C(56) H(50) 109(1) 1_555 1_555 1_555 no
C(53) C(56) H(51) 109(1) 1_555 1_555 1_555 no
C(53) C(56) H(52) 109.6(10) 1_555 1_555 1_555 no
H(14) C(56) H(43) 87.4(3) 2_557 1_555 1_555 no
H(14) C(56) H(47) 158.6(4) 2_557 1_555 2_667 no
H(14) C(56) H(50) 36.6(5) 2_557 1_555 1_555 no
H(14) C(56) H(51) 90.7(7) 2_557 1_555 1_555 no
H(14) C(56) H(52) 146.5(10) 2_557 1_555 1_555 no
H(43) C(56) H(47) 87.5(4) 1_555 1_555 2_667 no
H(43) C(56) H(50) 123.9(8) 1_555 1_555 1_555 no
H(43) C(56) H(51) 61.0(6) 1_555 1_555 1_555 no
H(43) C(56) H(52) 125.5(9) 1_555 1_555 1_555 no
H(47) C(56) H(50) 144.1(8) 2_667 1_555 1_555 no
H(47) C(56) H(51) 68.7(7) 2_667 1_555 1_555 no
H(47) C(56) H(52) 45.8(6) 2_667 1_555 1_555 no
H(50) C(56) H(51) 109(1) 1_555 1_555 1_555 no
H(50) C(56) H(52) 110(1) 1_555 1_555 1_555 no
H(51) C(56) H(52) 109(1) 1_555 1_555 1_555 no
N(5) C(57) C(58) 178(1) 1_555 1_555 1_555 yes
N(5) C(57) C(59) 145.3(9) 1_555 1_555 1_555 yes
N(5) C(57) C(60) 151.4(9) 1_555 1_555 1_555 yes
N(5) C(57) C(61) 122.3(8) 1_555 1_555 1_555 yes
N(5) C(57) H(24) 113.0(8) 1_555 1_555 2_557 no
N(5) C(57) H(53) 103.5(8) 1_555 1_555 1_555 no
C(58) C(57) C(59) 33.6(5) 1_555 1_555 1_555 yes
C(58) C(57) C(60) 29.7(5) 1_555 1_555 1_555 yes
C(58) C(57) C(61) 58.8(6) 1_555 1_555 1_555 yes
C(58) C(57) H(24) 67.1(6) 1_555 1_555 2_557 no
C(58) C(57) H(53) 77.6(6) 1_555 1_555 1_555 no
C(59) C(57) C(60) 63.3(4) 1_555 1_555 1_555 yes
C(59) C(57) C(61) 92.5(5) 1_555 1_555 1_555 yes
C(59) C(57) H(24) 72.8(4) 1_555 1_555 2_557 no
C(59) C(57) H(53) 111.2(5) 1_555 1_555 1_555 no
C(60) C(57) C(61) 29.2(3) 1_555 1_555 1_555 yes
C(60) C(57) H(24) 70.0(3) 1_555 1_555 2_557 no
C(60) C(57) H(53) 48.0(3) 1_555 1_555 1_555 no
C(61) C(57) H(24) 77.0(3) 1_555 1_555 2_557 no
C(61) C(57) H(53) 18.9(2) 1_555 1_555 1_555 no
H(24) C(57) H(53) 81.0(3) 2_557 1_555 1_555 no
N(5) C(58) N(6) 109.6(5) 1_555 1_555 1_555 yes
N(5) C(58) C(57) 0.5(5) 1_555 1_555 1_555 yes
N(5) C(58) C(59) 110.9(7) 1_555 1_555 1_555 yes
N(5) C(58) C(60) 121.0(7) 1_555 1_555 1_555 yes
N(5) C(58) C(61) 91.2(4) 1_555 1_555 1_555 yes
N(5) C(58) C(65) 150.1(5) 1_555 1_555 1_555 yes
N(5) C(58) C(67) 179.3(5) 1_555 1_555 1_555 yes
N(5) C(58) H(24) 86.6(4) 1_555 1_555 2_557 no
N(5) C(58) H(53) 69.6(3) 1_555 1_555 1_555 no
N(5) C(58) H(59) 163.5(5) 1_555 1_555 1_555 no
N(5) C(58) H(62) 111.2(4) 1_555 1_555 2_657 no
N(6) C(58) C(57) 110.0(7) 1_555 1_555 1_555 yes
N(6) C(58) C(59) 1.4(5) 1_555 1_555 1_555 yes
N(6) C(58) C(60) 129.4(7) 1_555 1_555 1_555 yes
N(6) C(58) C(61) 159.2(5) 1_555 1_555 1_555 yes
N(6) C(58) C(65) 100.2(5) 1_555 1_555 1_555 yes
N(6) C(58) C(67) 71.1(4) 1_555 1_555 1_555 yes
N(6) C(58) H(24) 94.5(4) 1_555 1_555 2_557 no
N(6) C(58) H(53) 178.7(5) 1_555 1_555 1_555 no
N(6) C(58) H(59) 54.3(3) 1_555 1_555 1_555 no
N(6) C(58) H(62) 63.3(4) 1_555 1_555 2_657 no
C(57) C(58) C(59) 111.4(9) 1_555 1_555 1_555 yes
C(57) C(58) C(60) 120.5(9) 1_555 1_555 1_555 yes
C(57) C(58) C(61) 90.7(6) 1_555 1_555 1_555 yes
C(57) C(58) C(65) 149.6(8) 1_555 1_555 1_555 yes
C(57) C(58) C(67) 178.8(8) 1_555 1_555 1_555 yes
C(57) C(58) H(24) 86.6(6) 1_555 1_555 2_557 no
C(57) C(58) H(53) 69.1(5) 1_555 1_555 1_555 no
C(57) C(58) H(59) 163.9(7) 1_555 1_555 1_555 no
C(57) C(58) H(62) 111.4(7) 1_555 1_555 2_657 no
C(59) C(58) C(60) 128.0(9) 1_555 1_555 1_555 yes
C(59) C(58) C(61) 157.8(8) 1_555 1_555 1_555 yes
C(59) C(58) C(65) 98.9(7) 1_555 1_555 1_555 yes
C(59) C(58) C(67) 69.7(6) 1_555 1_555 1_555 yes
C(59) C(58) H(24) 94.1(7) 1_555 1_555 2_557 no
C(59) C(58) H(53) 178.5(9) 1_555 1_555 1_555 no
C(59) C(58) H(59) 52.9(5) 1_555 1_555 1_555 no
C(59) C(58) H(62) 63.4(6) 1_555 1_555 2_657 no
C(60) C(58) C(61) 29.8(5) 1_555 1_555 1_555 yes
C(60) C(58) C(65) 29.2(5) 1_555 1_555 1_555 yes
C(60) C(58) C(67) 58.4(5) 1_555 1_555 1_555 yes
C(60) C(58) H(24) 91.2(7) 1_555 1_555 2_557 no
C(60) C(58) H(53) 51.5(5) 1_555 1_555 1_555 no
C(60) C(58) H(59) 75.4(6) 1_555 1_555 1_555 no
C(60) C(58) H(62) 94.2(6) 1_555 1_555 2_657 no
C(61) C(58) C(65) 59.0(4) 1_555 1_555 1_555 yes
C(61) C(58) C(67) 88.2(4) 1_555 1_555 1_555 yes
C(61) C(58) H(24) 88.3(4) 1_555 1_555 2_557 no
C(61) C(58) H(53) 21.8(2) 1_555 1_555 1_555 no
C(61) C(58) H(59) 105.1(4) 1_555 1_555 1_555 no
C(61) C(58) H(62) 108.3(4) 1_555 1_555 2_657 no
C(65) C(58) C(67) 29.3(3) 1_555 1_555 1_555 yes
C(65) C(58) H(24) 94.2(4) 1_555 1_555 2_557 no
C(65) C(58) H(53) 80.7(4) 1_555 1_555 1_555 no
C(65) C(58) H(59) 46.4(3) 1_555 1_555 1_555 no
C(65) C(58) H(62) 79.3(3) 1_555 1_555 2_657 no
C(67) C(58) H(24) 93.0(4) 1_555 1_555 2_557 no
C(67) C(58) H(53) 109.7(4) 1_555 1_555 1_555 no
C(67) C(58) H(59) 17.1(2) 1_555 1_555 1_555 no
C(67) C(58) H(62) 69.4(3) 1_555 1_555 2_657 no
H(24) C(58) H(53) 84.5(3) 2_557 1_555 1_555 no
H(24) C(58) H(59) 90.9(3) 2_557 1_555 1_555 no
H(24) C(58) H(62) 154.8(4) 2_557 1_555 2_657 no
H(53) C(58) H(59) 126.4(4) 1_555 1_555 1_555 no
H(53) C(58) H(62) 117.8(4) 1_555 1_555 2_657 no
H(59) C(58) H(62) 66.9(2) 1_555 1_555 2_657 no
N(6) C(59) C(57) 142.0(9) 1_555 1_555 1_555 yes
N(6) C(59) C(58) 176(1) 1_555 1_555 1_555 yes
N(6) C(59) C(60) 156.6(9) 1_555 1_555 1_555 yes
N(6) C(59) C(65) 128.4(9) 1_555 1_555 1_555 yes
N(6) C(59) C(67) 99.8(8) 1_555 1_555 1_555 yes
N(6) C(59) H(23) 65.8(8) 1_555 1_555 1_556 no
N(6) C(59) H(59) 88.5(8) 1_555 1_555 1_555 no
N(6) C(59) H(62) 88.9(9) 1_555 1_555 2_657 no
C(57) C(59) C(58) 35.0(5) 1_555 1_555 1_555 yes
C(57) C(59) C(60) 61.3(4) 1_555 1_555 1_555 yes
C(57) C(59) C(65) 89.5(4) 1_555 1_555 1_555 yes
C(57) C(59) C(67) 118.1(5) 1_555 1_555 1_555 yes
C(57) C(59) H(23) 130.5(5) 1_555 1_555 1_556 no
C(57) C(59) H(59) 129.4(6) 1_555 1_555 1_555 no
C(57) C(59) H(62) 98.7(5) 1_555 1_555 2_657 no
C(58) C(59) C(60) 26.4(5) 1_555 1_555 1_555 yes
C(58) C(59) C(65) 54.5(6) 1_555 1_555 1_555 yes
C(58) C(59) C(67) 83.2(7) 1_555 1_555 1_555 yes
C(58) C(59) H(23) 116.6(7) 1_555 1_555 1_556 no
C(58) C(59) H(59) 94.5(7) 1_555 1_555 1_555 no
C(58) C(59) H(62) 90.9(7) 1_555 1_555 2_657 no
C(60) C(59) C(65) 28.1(3) 1_555 1_555 1_555 yes
C(60) C(59) C(67) 56.8(4) 1_555 1_555 1_555 yes
C(60) C(59) H(23) 101.4(4) 1_555 1_555 1_556 no
C(60) C(59) H(59) 68.3(4) 1_555 1_555 1_555 no
C(60) C(59) H(62) 83.5(4) 1_555 1_555 2_657 no
C(65) C(59) C(67) 28.8(3) 1_555 1_555 1_555 yes
C(65) C(59) H(23) 83.6(3) 1_555 1_555 1_556 no
C(65) C(59) H(59) 40.5(3) 1_555 1_555 1_555 no
C(65) C(59) H(62) 77.0(3) 1_555 1_555 2_657 no
C(67) C(59) H(23) 63.8(3) 1_555 1_555 1_556 no
C(67) C(59) H(59) 11.9(3) 1_555 1_555 1_555 no
C(67) C(59) H(62) 76.6(4) 1_555 1_555 2_657 no
H(23) C(59) H(59) 54.7(2) 1_556 1_555 1_555 no
H(23) C(59) H(62) 126.7(3) 1_556 1_555 2_657 no
H(59) C(59) H(62) 80.0(4) 1_555 1_555 2_657 no
C(57) C(60) C(58) 29.8(5) 1_555 1_555 1_555 yes
C(57) C(60) C(59) 55.4(4) 1_555 1_555 1_555 yes
C(57) C(60) C(61) 89.4(6) 1_555 1_555 1_555 yes
C(57) C(60) C(62) 117.1(5) 1_555 1_555 1_555 yes
C(57) C(60) C(63) 147.1(5) 1_555 1_555 1_555 yes
C(57) C(60) C(64) 174.6(6) 1_555 1_555 1_555 yes
C(57) C(60) C(65) 151.9(7) 1_555 1_555 1_555 yes
C(57) C(60) C(67) 123.3(5) 1_555 1_555 1_555 yes
C(57) C(60) H(53) 64.9(3) 1_555 1_555 1_555 no
C(57) C(60) H(54) 172.7(5) 1_555 1_555 1_555 no
C(57) C(60) H(58) 128.0(4) 1_555 1_555 1_555 no
C(57) C(60) H(59) 102.4(4) 1_555 1_555 1_555 no
C(57) C(60) H(60) 125.0(4) 1_555 1_555 1_555 no
C(58) C(60) C(59) 25.6(5) 1_555 1_555 1_555 yes
C(58) C(60) C(61) 119.2(9) 1_555 1_555 1_555 yes
C(58) C(60) C(62) 146.9(7) 1_555 1_555 1_555 yes
C(58) C(60) C(63) 174.9(8) 1_555 1_555 1_555 yes
C(58) C(60) C(64) 152.7(8) 1_555 1_555 1_555 yes
C(58) C(60) C(65) 122.2(9) 1_555 1_555 1_555 yes
C(58) C(60) C(67) 93.5(6) 1_555 1_555 1_555 yes
C(58) C(60) H(53) 94.6(6) 1_555 1_555 1_555 no
C(58) C(60) H(54) 144.4(7) 1_555 1_555 1_555 no
C(58) C(60) H(58) 99.3(6) 1_555 1_555 1_555 no
C(58) C(60) H(59) 72.6(5) 1_555 1_555 1_555 no
C(58) C(60) H(60) 96.3(6) 1_555 1_555 1_555 no
C(59) C(60) C(61) 144.8(7) 1_555 1_555 1_555 yes
C(59) C(60) C(62) 172.1(5) 1_555 1_555 1_555 yes
C(59) C(60) C(63) 156.6(5) 1_555 1_555 1_555 yes
C(59) C(60) C(64) 127.2(5) 1_555 1_555 1_555 yes
C(59) C(60) C(65) 96.6(6) 1_555 1_555 1_555 yes
C(59) C(60) C(67) 68.0(4) 1_555 1_555 1_555 yes
C(59) C(60) H(53) 120.1(5) 1_555 1_555 1_555 no
C(59) C(60) H(54) 118.9(4) 1_555 1_555 1_555 no
C(59) C(60) H(58) 74.8(3) 1_555 1_555 1_555 no
C(59) C(60) H(59) 47.2(3) 1_555 1_555 1_555 no
C(59) C(60) H(60) 71.2(3) 1_555 1_555 1_555 no
C(61) C(60) C(62) 27.8(5) 1_555 1_555 1_555 yes
C(61) C(60) C(63) 58.2(5) 1_555 1_555 1_555 yes
C(61) C(60) C(64) 87.9(6) 1_555 1_555 1_555 yes
C(61) C(60) C(65) 118.6(8) 1_555 1_555 1_555 yes
C(61) C(60) C(67) 147.1(7) 1_555 1_555 1_555 yes
C(61) C(60) H(53) 24.8(4) 1_555 1_555 1_555 no
C(61) C(60) H(54) 96.2(6) 1_555 1_555 1_555 no
C(61) C(60) H(58) 138.3(7) 1_555 1_555 1_555 no
C(61) C(60) H(59) 167.3(7) 1_555 1_555 1_555 no
C(61) C(60) H(60) 142.7(7) 1_555 1_555 1_555 no
C(62) C(60) C(63) 30.4(3) 1_555 1_555 1_555 yes
C(62) C(60) C(64) 60.1(4) 1_555 1_555 1_555 yes
C(62) C(60) C(65) 90.9(6) 1_555 1_555 1_555 yes
C(62) C(60) C(67) 119.6(5) 1_555 1_555 1_555 yes
C(62) C(60) H(53) 52.6(3) 1_555 1_555 1_555 no
C(62) C(60) H(54) 68.4(3) 1_555 1_555 1_555 no
C(62) C(60) H(58) 113.1(4) 1_555 1_555 1_555 no
C(62) C(60) H(59) 140.5(5) 1_555 1_555 1_555 no
C(62) C(60) H(60) 115.5(4) 1_555 1_555 1_555 no
C(63) C(60) C(64) 29.7(3) 1_555 1_555 1_555 yes
C(63) C(60) C(65) 60.5(5) 1_555 1_555 1_555 yes
C(63) C(60) C(67) 89.4(4) 1_555 1_555 1_555 yes
C(63) C(60) H(53) 83.0(4) 1_555 1_555 1_555 no
C(63) C(60) H(54) 38.1(2) 1_555 1_555 1_555 no
C(63) C(60) H(58) 84.5(3) 1_555 1_555 1_555 no
C(63) C(60) H(59) 110.4(4) 1_555 1_555 1_555 no
C(63) C(60) H(60) 85.4(3) 1_555 1_555 1_555 no
C(64) C(60) C(65) 30.8(5) 1_555 1_555 1_555 yes
C(64) C(60) C(67) 59.7(4) 1_555 1_555 1_555 yes
C(64) C(60) H(53) 112.6(5) 1_555 1_555 1_555 no
C(64) C(60) H(54) 8.3(3) 1_555 1_555 1_555 no
C(64) C(60) H(58) 56.2(3) 1_555 1_555 1_555 no
C(64) C(60) H(59) 80.7(4) 1_555 1_555 1_555 no
C(64) C(60) H(60) 56.5(3) 1_555 1_555 1_555 no
C(65) C(60) C(67) 28.9(5) 1_555 1_555 1_555 yes
C(65) C(60) H(53) 143.2(7) 1_555 1_555 1_555 no
C(65) C(60) H(54) 22.5(4) 1_555 1_555 1_555 no
C(65) C(60) H(58) 27.9(5) 1_555 1_555 1_555 no
C(65) C(60) H(59) 49.9(5) 1_555 1_555 1_555 no
C(65) C(60) H(60) 27.9(5) 1_555 1_555 1_555 no
C(67) C(60) H(53) 170.4(6) 1_555 1_555 1_555 no
C(67) C(60) H(54) 51.4(3) 1_555 1_555 1_555 no
C(67) C(60) H(58) 14.7(3) 1_555 1_555 1_555 no
C(67) C(60) H(59) 21.0(3) 1_555 1_555 1_555 no
C(67) C(60) H(60) 14.9(3) 1_555 1_555 1_555 no
H(53) C(60) H(54) 121.0(4) 1_555 1_555 1_555 no
H(53) C(60) H(58) 156.7(4) 1_555 1_555 1_555 no
H(53) C(60) H(59) 165.3(5) 1_555 1_555 1_555 no
H(53) C(60) H(60) 165.6(4) 1_555 1_555 1_555 no
H(54) C(60) H(58) 48.5(1) 1_555 1_555 1_555 no
H(54) C(60) H(59) 72.4(2) 1_555 1_555 1_555 no
H(54) C(60) H(60) 48.3(1) 1_555 1_555 1_555 no
H(58) C(60) H(59) 28.96(10) 1_555 1_555 1_555 no
H(58) C(60) H(60) 28.19(8) 1_555 1_555 1_555 no
H(59) C(60) H(60) 29.0(1) 1_555 1_555 1_555 no
C(57) C(61) C(58) 30.4(3) 1_555 1_555 1_555 yes
C(57) C(61) C(60) 61.4(6) 1_555 1_555 1_555 yes
C(57) C(61) C(62) 172.1(8) 1_555 1_555 1_555 yes
C(57) C(61) C(63) 153.1(5) 1_555 1_555 1_555 yes
C(57) C(61) C(64) 122.7(5) 1_555 1_555 1_555 yes
C(57) C(61) C(65) 92.9(4) 1_555 1_555 1_555 yes
C(57) C(61) C(66) 142.4(5) 1_555 1_555 1_555 yes
C(57) C(61) H(53) 56.6(6) 1_555 1_555 1_555 no
C(57) C(61) H(55) 153.2(4) 1_555 1_555 1_555 no
C(57) C(61) H(56) 126.4(4) 1_555 1_555 1_555 no
C(57) C(61) H(57) 130.4(4) 1_555 1_555 1_555 no
C(57) C(61) H(64) 90.1(4) 1_555 1_555 1_555 no
C(58) C(61) C(60) 30.9(5) 1_555 1_555 1_555 yes
C(58) C(61) C(62) 155.3(8) 1_555 1_555 1_555 yes
C(58) C(61) C(63) 123.3(5) 1_555 1_555 1_555 yes
C(58) C(61) C(64) 92.4(4) 1_555 1_555 1_555 yes
C(58) C(61) C(65) 62.5(4) 1_555 1_555 1_555 yes
C(58) C(61) C(66) 172.7(6) 1_555 1_555 1_555 yes
C(58) C(61) H(53) 86.8(7) 1_555 1_555 1_555 no
C(58) C(61) H(55) 175.2(4) 1_555 1_555 1_555 no
C(58) C(61) H(56) 153.3(5) 1_555 1_555 1_555 no
C(58) C(61) H(57) 156.5(5) 1_555 1_555 1_555 no
C(58) C(61) H(64) 101.4(4) 1_555 1_555 1_555 no
C(60) C(61) C(62) 124.5(9) 1_555 1_555 1_555 yes
C(60) C(61) C(63) 92.5(6) 1_555 1_555 1_555 yes
C(60) C(61) C(64) 61.5(6) 1_555 1_555 1_555 yes
C(60) C(61) C(65) 31.6(5) 1_555 1_555 1_555 yes
C(60) C(61) C(66) 156.0(7) 1_555 1_555 1_555 yes
C(60) C(61) H(53) 117.6(9) 1_555 1_555 1_555 no
C(60) C(61) H(55) 145.0(6) 1_555 1_555 1_555 no
C(60) C(61) H(56) 160.0(7) 1_555 1_555 1_555 no
C(60) C(61) H(57) 159.5(7) 1_555 1_555 1_555 no
C(60) C(61) H(64) 108.9(7) 1_555 1_555 1_555 no
C(62) C(61) C(63) 32.1(5) 1_555 1_555 1_555 yes
C(62) C(61) C(64) 63.1(6) 1_555 1_555 1_555 yes
C(62) C(61) C(65) 93.0(6) 1_555 1_555 1_555 yes
C(62) C(61) C(66) 31.5(5) 1_555 1_555 1_555 yes
C(62) C(61) H(53) 117.8(10) 1_555 1_555 1_555 no
C(62) C(61) H(55) 20.5(5) 1_555 1_555 1_555 no
C(62) C(61) H(56) 46.1(5) 1_555 1_555 1_555 no
C(62) C(61) H(57) 46.1(5) 1_555 1_555 1_555 no
C(62) C(61) H(64) 83.0(6) 1_555 1_555 1_555 no
C(63) C(61) C(64) 31.0(3) 1_555 1_555 1_555 yes
C(63) C(61) C(65) 61.0(4) 1_555 1_555 1_555 yes
C(63) C(61) C(66) 63.6(4) 1_555 1_555 1_555 yes
C(63) C(61) H(53) 149.9(9) 1_555 1_555 1_555 no
C(63) C(61) H(55) 52.6(3) 1_555 1_555 1_555 no
C(63) C(61) H(56) 76.3(4) 1_555 1_555 1_555 no
C(63) C(61) H(57) 76.4(4) 1_555 1_555 1_555 no
C(63) C(61) H(64) 93.2(4) 1_555 1_555 1_555 no
C(64) C(61) C(65) 30.0(3) 1_555 1_555 1_555 yes
C(64) C(61) C(66) 94.6(4) 1_555 1_555 1_555 yes
C(64) C(61) H(53) 177.8(8) 1_555 1_555 1_555 no
C(64) C(61) H(55) 83.6(3) 1_555 1_555 1_555 no
C(64) C(61) H(56) 106.5(4) 1_555 1_555 1_555 no
C(64) C(61) H(57) 105.5(4) 1_555 1_555 1_555 no
C(64) C(61) H(64) 103.9(4) 1_555 1_555 1_555 no
C(65) C(61) C(66) 124.5(5) 1_555 1_555 1_555 yes
C(65) C(61) H(53) 149.0(8) 1_555 1_555 1_555 no
C(65) C(61) H(55) 113.5(4) 1_555 1_555 1_555 no
C(65) C(61) H(56) 135.2(4) 1_555 1_555 1_555 no
C(65) C(61) H(57) 133.1(5) 1_555 1_555 1_555 no
C(65) C(61) H(64) 110.6(4) 1_555 1_555 1_555 no
C(66) C(61) H(53) 86.4(7) 1_555 1_555 1_555 no
C(66) C(61) H(55) 11.0(3) 1_555 1_555 1_555 no
C(66) C(61) H(56) 20.5(3) 1_555 1_555 1_555 no
C(66) C(61) H(57) 20.4(3) 1_555 1_555 1_555 no
C(66) C(61) H(64) 74.8(4) 1_555 1_555 1_555 no
H(53) C(61) H(55) 97.4(7) 1_555 1_555 1_555 no
H(53) C(61) H(56) 75.0(6) 1_555 1_555 1_555 no
H(53) C(61) H(57) 74.8(6) 1_555 1_555 1_555 no
H(53) C(61) H(64) 78.2(6) 1_555 1_555 1_555 no
H(55) C(61) H(56) 28.2(1) 1_555 1_555 1_555 no
H(55) C(61) H(57) 28.2(1) 1_555 1_555 1_555 no
H(55) C(61) H(64) 77.2(2) 1_555 1_555 1_555 no
H(56) C(61) H(57) 33.1(1) 1_555 1_555 1_555 no
H(56) C(61) H(64) 56.3(2) 1_555 1_555 1_555 no
H(57) C(61) H(64) 89.0(3) 1_555 1_555 1_555 no
C(60) C(62) C(61) 27.7(5) 1_555 1_555 1_555 yes
C(60) C(62) C(63) 89.1(6) 1_555 1_555 1_555 yes
C(60) C(62) C(64) 58.5(4) 1_555 1_555 1_555 yes
C(60) C(62) C(65) 30.5(3) 1_555 1_555 1_555 yes
C(60) C(62) C(66) 147.1(7) 1_555 1_555 1_555 yes
C(60) C(62) C(69) 117.2(5) 1_555 1_555 1_555 yes
C(60) C(62) C(70) 143.9(5) 1_555 1_555 1_555 yes
C(60) C(62) H(35) 106.4(4) 1_555 1_555 2_668 no
C(60) C(62) H(53) 52.3(3) 1_555 1_555 1_555 no
C(60) C(62) H(55) 173.2(5) 1_555 1_555 1_555 no
C(60) C(62) H(56) 129.2(5) 1_555 1_555 1_555 no
C(60) C(62) H(57) 129.1(5) 1_555 1_555 1_555 no
C(60) C(62) H(63) 109.6(4) 1_555 1_555 1_555 no
C(60) C(62) H(64) 80.8(3) 1_555 1_555 1_555 no
C(61) C(62) C(63) 116.8(8) 1_555 1_555 1_555 yes
C(61) C(62) C(64) 86.2(6) 1_555 1_555 1_555 yes
C(61) C(62) C(65) 58.1(5) 1_555 1_555 1_555 yes
C(61) C(62) C(66) 119.5(9) 1_555 1_555 1_555 yes
C(61) C(62) C(69) 144.8(7) 1_555 1_555 1_555 yes
C(61) C(62) C(70) 171.5(7) 1_555 1_555 1_555 yes
C(61) C(62) H(35) 104.7(6) 1_555 1_555 2_668 no
C(61) C(62) H(53) 24.6(4) 1_555 1_555 1_555 no
C(61) C(62) H(55) 145.6(8) 1_555 1_555 1_555 no
C(61) C(62) H(56) 104.2(7) 1_555 1_555 1_555 no
C(61) C(62) H(57) 104.3(7) 1_555 1_555 1_555 no
C(61) C(62) H(63) 111.2(6) 1_555 1_555 1_555 no
C(61) C(62) H(64) 70.4(5) 1_555 1_555 1_555 no
C(63) C(62) C(64) 30.6(5) 1_555 1_555 1_555 yes
C(63) C(62) C(65) 58.7(5) 1_555 1_555 1_555 yes
C(63) C(62) C(66) 123.8(9) 1_555 1_555 1_555 yes
C(63) C(62) C(69) 28.1(5) 1_555 1_555 1_555 yes
C(63) C(62) C(70) 54.8(5) 1_555 1_555 1_555 yes
C(63) C(62) H(35) 90.3(6) 1_555 1_555 2_668 no
C(63) C(62) H(53) 141.4(7) 1_555 1_555 1_555 no
C(63) C(62) H(55) 97.6(6) 1_555 1_555 1_555 no
C(63) C(62) H(56) 133.1(7) 1_555 1_555 1_555 no
C(63) C(62) H(57) 133.2(7) 1_555 1_555 1_555 no
C(63) C(62) H(63) 81.9(6) 1_555 1_555 1_555 no
C(63) C(62) H(64) 114.0(6) 1_555 1_555 1_555 no
C(64) C(62) C(65) 28.1(3) 1_555 1_555 1_555 yes
C(64) C(62) C(66) 154.3(7) 1_555 1_555 1_555 yes
C(64) C(62) C(69) 58.7(4) 1_555 1_555 1_555 yes
C(64) C(62) C(70) 85.4(4) 1_555 1_555 1_555 yes
C(64) C(62) H(35) 96.9(4) 1_555 1_555 2_668 no
C(64) C(62) H(53) 110.8(4) 1_555 1_555 1_555 no
C(64) C(62) H(55) 128.2(5) 1_555 1_555 1_555 no
C(64) C(62) H(56) 156.3(5) 1_555 1_555 1_555 no
C(64) C(62) H(57) 153.2(5) 1_555 1_555 1_555 no
C(64) C(62) H(63) 94.5(4) 1_555 1_555 1_555 no
C(64) C(62) H(64) 107.0(4) 1_555 1_555 1_555 no
C(65) C(62) C(66) 176.7(8) 1_555 1_555 1_555 yes
C(65) C(62) C(69) 86.8(4) 1_555 1_555 1_555 yes
C(65) C(62) C(70) 113.5(4) 1_555 1_555 1_555 yes
C(65) C(62) H(35) 102.1(3) 1_555 1_555 2_668 no
C(65) C(62) H(53) 82.7(3) 1_555 1_555 1_555 no
C(65) C(62) H(55) 156.3(5) 1_555 1_555 1_555 no
C(65) C(62) H(56) 154.1(5) 1_555 1_555 1_555 no
C(65) C(62) H(57) 150.5(5) 1_555 1_555 1_555 no
C(65) C(62) H(63) 104.4(3) 1_555 1_555 1_555 no
C(65) C(62) H(64) 95.8(3) 1_555 1_555 1_555 no
C(66) C(62) C(69) 95.7(6) 1_555 1_555 1_555 yes
C(66) C(62) C(70) 69.0(6) 1_555 1_555 1_555 yes
C(66) C(62) H(35) 76.2(7) 1_555 1_555 2_668 no
C(66) C(62) H(53) 94.8(6) 1_555 1_555 1_555 no
C(66) C(62) H(55) 26.1(5) 1_555 1_555 1_555 no
C(66) C(62) H(56) 26.4(5) 1_555 1_555 1_555 no
C(66) C(62) H(57) 26.3(6) 1_555 1_555 1_555 no
C(66) C(62) H(63) 78.4(7) 1_555 1_555 1_555 no
C(66) C(62) H(64) 85.0(7) 1_555 1_555 1_555 no
C(69) C(62) C(70) 26.7(3) 1_555 1_555 1_555 yes
C(69) C(62) H(35) 83.9(3) 1_555 1_555 2_668 no
C(69) C(62) H(53) 169.4(5) 1_555 1_555 1_555 no
C(69) C(62) H(55) 69.6(3) 1_555 1_555 1_555 no
C(69) C(62) H(56) 107.6(4) 1_555 1_555 1_555 no
C(69) C(62) H(57) 108.7(4) 1_555 1_555 1_555 no
C(69) C(62) H(63) 72.3(3) 1_555 1_555 1_555 no
C(69) C(62) H(64) 114.6(4) 1_555 1_555 1_555 no
C(70) C(62) H(35) 77.4(3) 1_555 1_555 2_668 no
C(70) C(62) H(53) 163.8(5) 1_555 1_555 1_555 no
C(70) C(62) H(55) 42.9(3) 1_555 1_555 1_555 no
C(70) C(62) H(56) 83.2(3) 1_555 1_555 1_555 no
C(70) C(62) H(57) 83.8(3) 1_555 1_555 1_555 no
C(70) C(62) H(63) 68.4(3) 1_555 1_555 1_555 no
C(70) C(62) H(64) 111.1(3) 1_555 1_555 1_555 no
H(35) C(62) H(53) 99.9(3) 2_668 1_555 1_555 no
H(35) C(62) H(55) 73.6(3) 2_668 1_555 1_555 no
H(35) C(62) H(56) 100.9(3) 2_668 1_555 1_555 no
H(35) C(62) H(57) 56.9(2) 2_668 1_555 1_555 no
H(35) C(62) H(63) 142.9(3) 2_668 1_555 1_555 no
H(35) C(62) H(64) 155.1(3) 2_668 1_555 1_555 no
H(53) C(62) H(55) 120.9(5) 1_555 1_555 1_555 no
H(53) C(62) H(56) 81.6(4) 1_555 1_555 1_555 no
H(53) C(62) H(57) 81.5(3) 1_555 1_555 1_555 no
H(53) C(62) H(63) 108.7(4) 1_555 1_555 1_555 no
H(53) C(62) H(64) 65.1(3) 1_555 1_555 1_555 no
H(55) C(62) H(56) 45.1(2) 1_555 1_555 1_555 no
H(55) C(62) H(57) 45.1(2) 1_555 1_555 1_555 no
H(55) C(62) H(63) 71.7(3) 1_555 1_555 1_555 no
H(55) C(62) H(64) 96.4(3) 1_555 1_555 1_555 no
H(56) C(62) H(57) 45.1(2) 1_555 1_555 1_555 no
H(56) C(62) H(63) 61.9(2) 1_555 1_555 1_555 no
H(56) C(62) H(64) 58.8(2) 1_555 1_555 1_555 no
H(57) C(62) H(63) 104.1(3) 1_555 1_555 1_555 no
H(57) C(62) H(64) 99.8(4) 1_555 1_555 1_555 no
H(63) C(62) H(64) 43.7(1) 1_555 1_555 1_555 no
C(60) C(63) C(61) 29.4(3) 1_555 1_555 1_555 yes
C(60) C(63) C(62) 60.5(5) 1_555 1_555 1_555 yes
C(60) C(63) C(64) 57.7(6) 1_555 1_555 1_555 yes
C(60) C(63) C(65) 31.1(3) 1_555 1_555 1_555 yes
C(60) C(63) C(66) 89.3(4) 1_555 1_555 1_555 yes
C(60) C(63) C(68) 145.8(5) 1_555 1_555 1_555 yes
C(60) C(63) C(69) 174.7(7) 1_555 1_555 1_555 yes
C(60) C(63) C(70) 158.4(5) 1_555 1_555 1_555 yes
C(60) C(63) H(53) 37.8(2) 1_555 1_555 1_555 no
C(60) C(63) H(54) 82.4(4) 1_555 1_555 1_555 no
C(60) C(63) H(55) 110.2(4) 1_555 1_555 1_555 no
C(60) C(63) H(56) 84.7(3) 1_555 1_555 1_555 no
C(60) C(63) H(57) 84.7(3) 1_555 1_555 1_555 no
C(61) C(63) C(62) 31.1(5) 1_555 1_555 1_555 yes
C(61) C(63) C(64) 87.0(7) 1_555 1_555 1_555 yes
C(61) C(63) C(65) 60.4(4) 1_555 1_555 1_555 yes
C(61) C(63) C(66) 59.9(4) 1_555 1_555 1_555 yes
C(61) C(63) C(68) 173.9(6) 1_555 1_555 1_555 yes
C(61) C(63) C(69) 155.3(7) 1_555 1_555 1_555 yes
C(61) C(63) C(70) 129.0(5) 1_555 1_555 1_555 yes
C(61) C(63) H(53) 8.4(3) 1_555 1_555 1_555 no
C(61) C(63) H(54) 111.7(5) 1_555 1_555 1_555 no
C(61) C(63) H(55) 80.9(4) 1_555 1_555 1_555 no
C(61) C(63) H(56) 56.4(3) 1_555 1_555 1_555 no
C(61) C(63) H(57) 56.4(3) 1_555 1_555 1_555 no
C(62) C(63) C(64) 118.0(9) 1_555 1_555 1_555 yes
C(62) C(63) C(65) 91.5(6) 1_555 1_555 1_555 yes
C(62) C(63) C(66) 28.8(5) 1_555 1_555 1_555 yes
C(62) C(63) C(68) 153.3(8) 1_555 1_555 1_555 yes
C(62) C(63) C(69) 124.3(8) 1_555 1_555 1_555 yes
C(62) C(63) C(70) 97.9(6) 1_555 1_555 1_555 yes
C(62) C(63) H(53) 22.7(4) 1_555 1_555 1_555 no
C(62) C(63) H(54) 142.8(7) 1_555 1_555 1_555 no
C(62) C(63) H(55) 49.7(5) 1_555 1_555 1_555 no
C(62) C(63) H(56) 27.7(5) 1_555 1_555 1_555 no
C(62) C(63) H(57) 27.7(4) 1_555 1_555 1_555 no
C(64) C(63) C(65) 26.6(5) 1_555 1_555 1_555 yes
C(64) C(63) C(66) 146.8(8) 1_555 1_555 1_555 yes
C(64) C(63) C(68) 88.6(7) 1_555 1_555 1_555 yes
C(64) C(63) C(69) 117.7(9) 1_555 1_555 1_555 yes
C(64) C(63) C(70) 144.0(7) 1_555 1_555 1_555 yes
C(64) C(63) H(53) 95.4(6) 1_555 1_555 1_555 no
C(64) C(63) H(54) 24.7(4) 1_555 1_555 1_555 no
C(64) C(63) H(55) 167.4(8) 1_555 1_555 1_555 no
C(64) C(63) H(56) 141.0(7) 1_555 1_555 1_555 no
C(64) C(63) H(57) 138.7(7) 1_555 1_555 1_555 no
C(65) C(63) C(66) 120.2(5) 1_555 1_555 1_555 yes
C(65) C(63) C(68) 115.1(5) 1_555 1_555 1_555 yes
C(65) C(63) C(69) 144.2(7) 1_555 1_555 1_555 yes
C(65) C(63) C(70) 170.5(5) 1_555 1_555 1_555 yes
C(65) C(63) H(53) 68.8(3) 1_555 1_555 1_555 no
C(65) C(63) H(54) 51.3(3) 1_555 1_555 1_555 no
C(65) C(63) H(55) 141.1(5) 1_555 1_555 1_555 no
C(65) C(63) H(56) 115.4(4) 1_555 1_555 1_555 no
C(65) C(63) H(57) 114.0(4) 1_555 1_555 1_555 no
C(66) C(63) C(68) 124.6(5) 1_555 1_555 1_555 yes
C(66) C(63) C(69) 95.5(6) 1_555 1_555 1_555 yes
C(66) C(63) C(70) 69.1(4) 1_555 1_555 1_555 yes
C(66) C(63) H(53) 51.5(3) 1_555 1_555 1_555 no
C(66) C(63) H(54) 171.2(6) 1_555 1_555 1_555 no
C(66) C(63) H(55) 20.9(3) 1_555 1_555 1_555 no
C(66) C(63) H(56) 14.9(3) 1_555 1_555 1_555 no
C(66) C(63) H(57) 14.9(3) 1_555 1_555 1_555 no
C(68) C(63) C(69) 29.2(5) 1_555 1_555 1_555 yes
C(68) C(63) C(70) 55.6(4) 1_555 1_555 1_555 yes
C(68) C(63) H(53) 174.6(5) 1_555 1_555 1_555 no
C(68) C(63) H(54) 63.9(4) 1_555 1_555 1_555 no
C(68) C(63) H(55) 103.8(4) 1_555 1_555 1_555 no
C(68) C(63) H(56) 126.7(5) 1_555 1_555 1_555 no
C(68) C(63) H(57) 129.2(4) 1_555 1_555 1_555 no
C(69) C(63) C(70) 26.5(5) 1_555 1_555 1_555 yes
C(69) C(63) H(53) 147.0(6) 1_555 1_555 1_555 no
C(69) C(63) H(54) 92.9(6) 1_555 1_555 1_555 no
C(69) C(63) H(55) 74.6(5) 1_555 1_555 1_555 no
C(69) C(63) H(56) 99.4(6) 1_555 1_555 1_555 no
C(69) C(63) H(57) 100.5(6) 1_555 1_555 1_555 no
C(70) C(63) H(53) 120.6(4) 1_555 1_555 1_555 no
C(70) C(63) H(54) 119.2(5) 1_555 1_555 1_555 no
C(70) C(63) H(55) 48.2(3) 1_555 1_555 1_555 no
C(70) C(63) H(56) 74.1(3) 1_555 1_555 1_555 no
C(70) C(63) H(57) 74.6(3) 1_555 1_555 1_555 no
H(53) C(63) H(54) 120.1(4) 1_555 1_555 1_555 no
H(53) C(63) H(55) 72.4(2) 1_555 1_555 1_555 no
H(53) C(63) H(56) 48.4(1) 1_555 1_555 1_555 no
H(53) C(63) H(57) 48.3(1) 1_555 1_555 1_555 no
H(54) C(63) H(55) 167.1(5) 1_555 1_555 1_555 no
H(54) C(63) H(56) 162.9(5) 1_555 1_555 1_555 no
H(54) C(63) H(57) 158.5(5) 1_555 1_555 1_555 no
H(55) C(63) H(56) 29.1(1) 1_555 1_555 1_555 no
H(55) C(63) H(57) 29.1(1) 1_555 1_555 1_555 no
H(56) C(63) H(57) 28.26(8) 1_555 1_555 1_555 no
C(60) C(64) C(61) 30.7(3) 1_555 1_555 1_555 yes
C(60) C(64) C(62) 61.4(4) 1_555 1_555 1_555 yes
C(60) C(64) C(63) 92.6(7) 1_555 1_555 1_555 yes
C(60) C(64) C(65) 33.3(5) 1_555 1_555 1_555 yes
C(60) C(64) C(67) 64.2(4) 1_555 1_555 1_555 yes
C(60) C(64) C(68) 153.7(5) 1_555 1_555 1_555 yes
C(60) C(64) C(69) 124.4(5) 1_555 1_555 1_555 yes
C(60) C(64) H(54) 150.2(9) 1_555 1_555 1_555 no
C(60) C(64) H(58) 76.9(4) 1_555 1_555 1_555 no
C(60) C(64) H(59) 52.7(3) 1_555 1_555 1_555 no
C(60) C(64) H(60) 76.7(4) 1_555 1_555 1_555 no
C(61) C(64) C(62) 30.7(3) 1_555 1_555 1_555 yes
C(61) C(64) C(63) 62.0(6) 1_555 1_555 1_555 yes
C(61) C(64) C(65) 63.9(6) 1_555 1_555 1_555 yes
C(61) C(64) C(67) 94.7(4) 1_555 1_555 1_555 yes
C(61) C(64) C(68) 123.5(5) 1_555 1_555 1_555 yes
C(61) C(64) C(69) 93.8(4) 1_555 1_555 1_555 yes
C(61) C(64) H(54) 179.1(8) 1_555 1_555 1_555 no
C(61) C(64) H(58) 105.3(4) 1_555 1_555 1_555 no
C(61) C(64) H(59) 83.3(3) 1_555 1_555 1_555 no
C(61) C(64) H(60) 106.7(4) 1_555 1_555 1_555 no
C(62) C(64) C(63) 31.3(5) 1_555 1_555 1_555 yes
C(62) C(64) C(65) 94.6(7) 1_555 1_555 1_555 yes
C(62) C(64) C(67) 125.4(5) 1_555 1_555 1_555 yes
C(62) C(64) C(68) 92.9(5) 1_555 1_555 1_555 yes
C(62) C(64) C(69) 63.1(4) 1_555 1_555 1_555 yes
C(62) C(64) H(54) 148.4(9) 1_555 1_555 1_555 no
C(62) C(64) H(58) 133.3(5) 1_555 1_555 1_555 no
C(62) C(64) H(59) 113.9(4) 1_555 1_555 1_555 no
C(62) C(64) H(60) 136.4(4) 1_555 1_555 1_555 no
C(63) C(64) C(65) 126.0(9) 1_555 1_555 1_555 yes
C(63) C(64) C(67) 156.7(8) 1_555 1_555 1_555 yes
C(63) C(64) C(68) 61.6(6) 1_555 1_555 1_555 yes
C(63) C(64) C(69) 31.8(5) 1_555 1_555 1_555 yes
C(63) C(64) H(54) 117.1(10) 1_555 1_555 1_555 no
C(63) C(64) H(58) 158.0(8) 1_555 1_555 1_555 no
C(63) C(64) H(59) 145.3(7) 1_555 1_555 1_555 no
C(63) C(64) H(60) 162.1(8) 1_555 1_555 1_555 no
C(65) C(64) C(67) 30.8(5) 1_555 1_555 1_555 yes
C(65) C(64) C(68) 171.5(8) 1_555 1_555 1_555 yes
C(65) C(64) C(69) 157.7(8) 1_555 1_555 1_555 yes
C(65) C(64) H(54) 117.0(10) 1_555 1_555 1_555 no
C(65) C(64) H(58) 45.6(5) 1_555 1_555 1_555 no
C(65) C(64) H(59) 19.4(5) 1_555 1_555 1_555 no
C(65) C(64) H(60) 45.1(5) 1_555 1_555 1_555 no
C(67) C(64) C(68) 141.7(5) 1_555 1_555 1_555 yes
C(67) C(64) C(69) 171.4(5) 1_555 1_555 1_555 yes
C(67) C(64) H(54) 86.2(7) 1_555 1_555 1_555 no
C(67) C(64) H(58) 20.3(3) 1_555 1_555 1_555 no
C(67) C(64) H(59) 11.5(2) 1_555 1_555 1_555 no
C(67) C(64) H(60) 20.4(3) 1_555 1_555 1_555 no
C(68) C(64) C(69) 29.9(3) 1_555 1_555 1_555 yes
C(68) C(64) H(54) 55.6(6) 1_555 1_555 1_555 no
C(68) C(64) H(58) 129.1(4) 1_555 1_555 1_555 no
C(68) C(64) H(59) 153.1(4) 1_555 1_555 1_555 no
C(68) C(64) H(60) 126.5(4) 1_555 1_555 1_555 no
C(69) C(64) H(54) 85.3(7) 1_555 1_555 1_555 no
C(69) C(64) H(58) 153.4(5) 1_555 1_555 1_555 no
C(69) C(64) H(59) 177.0(5) 1_555 1_555 1_555 no
C(69) C(64) H(60) 154.3(5) 1_555 1_555 1_555 no
H(54) C(64) H(58) 75.4(6) 1_555 1_555 1_555 no
H(54) C(64) H(59) 97.6(7) 1_555 1_555 1_555 no
H(54) C(64) H(60) 74.2(6) 1_555 1_555 1_555 no
H(58) C(64) H(59) 28.4(1) 1_555 1_555 1_555 no
H(58) C(64) H(60) 33.1(1) 1_555 1_555 1_555 no
H(59) C(64) H(60) 28.5(1) 1_555 1_555 1_555 no
C(58) C(65) C(59) 26.6(3) 1_555 1_555 1_555 yes
C(58) C(65) C(60) 28.6(5) 1_555 1_555 1_555 yes
C(58) C(65) C(61) 58.5(4) 1_555 1_555 1_555 yes
C(58) C(65) C(62) 87.3(4) 1_555 1_555 1_555 yes
C(58) C(65) C(63) 116.9(5) 1_555 1_555 1_555 yes
C(58) C(65) C(64) 144.2(8) 1_555 1_555 1_555 yes
C(58) C(65) C(67) 94.5(6) 1_555 1_555 1_555 yes
C(58) C(65) H(54) 168.8(6) 1_555 1_555 1_555 no
C(58) C(65) H(58) 108.3(5) 1_555 1_555 1_555 no
C(58) C(65) H(59) 68.1(4) 1_555 1_555 1_555 no
C(58) C(65) H(60) 105.5(5) 1_555 1_555 1_555 no
C(59) C(65) C(60) 55.3(5) 1_555 1_555 1_555 yes
C(59) C(65) C(61) 85.1(4) 1_555 1_555 1_555 yes
C(59) C(65) C(62) 113.9(4) 1_555 1_555 1_555 yes
C(59) C(65) C(63) 143.3(5) 1_555 1_555 1_555 yes
C(59) C(65) C(64) 169.6(8) 1_555 1_555 1_555 yes
C(59) C(65) C(67) 68.0(6) 1_555 1_555 1_555 yes
C(59) C(65) H(54) 162.7(5) 1_555 1_555 1_555 no
C(59) C(65) H(58) 84.8(4) 1_555 1_555 1_555 no
C(59) C(65) H(59) 41.8(3) 1_555 1_555 1_555 no
C(59) C(65) H(60) 80.2(4) 1_555 1_555 1_555 no
C(60) C(65) C(61) 29.8(5) 1_555 1_555 1_555 yes
C(60) C(65) C(62) 58.7(5) 1_555 1_555 1_555 yes
C(60) C(65) C(63) 88.4(6) 1_555 1_555 1_555 yes
C(60) C(65) C(64) 115.8(9) 1_555 1_555 1_555 yes
C(60) C(65) C(67) 122.9(9) 1_555 1_555 1_555 yes
C(60) C(65) H(54) 141.1(7) 1_555 1_555 1_555 no
C(60) C(65) H(58) 132.4(7) 1_555 1_555 1_555 no
C(60) C(65) H(59) 96.5(6) 1_555 1_555 1_555 no
C(60) C(65) H(60) 132.3(7) 1_555 1_555 1_555 no
C(61) C(65) C(62) 28.9(3) 1_555 1_555 1_555 yes
C(61) C(65) C(63) 58.6(4) 1_555 1_555 1_555 yes
C(61) C(65) C(64) 86.1(7) 1_555 1_555 1_555 yes
C(61) C(65) C(67) 152.4(8) 1_555 1_555 1_555 yes
C(61) C(65) H(54) 111.4(5) 1_555 1_555 1_555 no
C(61) C(65) H(58) 151.1(6) 1_555 1_555 1_555 no
C(61) C(65) H(59) 126.1(5) 1_555 1_555 1_555 no
C(61) C(65) H(60) 156.5(6) 1_555 1_555 1_555 no
C(62) C(65) C(63) 29.8(3) 1_555 1_555 1_555 yes
C(62) C(65) C(64) 57.2(6) 1_555 1_555 1_555 yes
C(62) C(65) C(67) 175.7(8) 1_555 1_555 1_555 yes
C(62) C(65) H(54) 82.5(4) 1_555 1_555 1_555 no
C(62) C(65) H(58) 149.6(5) 1_555 1_555 1_555 no
C(62) C(65) H(59) 154.8(5) 1_555 1_555 1_555 no
C(62) C(65) H(60) 155.9(5) 1_555 1_555 1_555 no
C(63) C(65) C(64) 27.5(5) 1_555 1_555 1_555 yes
C(63) C(65) C(67) 148.6(7) 1_555 1_555 1_555 yes
C(63) C(65) H(54) 52.8(3) 1_555 1_555 1_555 no
C(63) C(65) H(58) 129.5(5) 1_555 1_555 1_555 no
C(63) C(65) H(59) 174.7(5) 1_555 1_555 1_555 no
C(63) C(65) H(60) 131.6(5) 1_555 1_555 1_555 no
C(64) C(65) C(67) 121.3(9) 1_555 1_555 1_555 yes
C(64) C(65) H(54) 25.3(5) 1_555 1_555 1_555 no
C(64) C(65) H(58) 105.6(7) 1_555 1_555 1_555 no
C(64) C(65) H(59) 147.7(8) 1_555 1_555 1_555 no
C(64) C(65) H(60) 106.3(7) 1_555 1_555 1_555 no
C(67) C(65) H(54) 96.0(6) 1_555 1_555 1_555 no
C(67) C(65) H(58) 26.2(6) 1_555 1_555 1_555 no
C(67) C(65) H(59) 26.4(4) 1_555 1_555 1_555 no
C(67) C(65) H(60) 26.6(6) 1_555 1_555 1_555 no
H(54) C(65) H(58) 82.8(4) 1_555 1_555 1_555 no
H(54) C(65) H(59) 122.4(5) 1_555 1_555 1_555 no
H(54) C(65) H(60) 82.5(4) 1_555 1_555 1_555 no
H(58) C(65) H(59) 45.3(2) 1_555 1_555 1_555 no
H(58) C(65) H(60) 45.3(2) 1_555 1_555 1_555 no
H(59) C(65) H(60) 45.3(2) 1_555 1_555 1_555 no
C(61) C(66) C(62) 29.1(5) 1_555 1_555 1_555 yes
C(61) C(66) C(63) 56.5(4) 1_555 1_555 1_555 yes
C(61) C(66) C(69) 84.5(4) 1_555 1_555 1_555 yes
C(61) C(66) C(70) 111.4(5) 1_555 1_555 1_555 yes
C(61) C(66) H(35) 82.0(4) 1_555 1_555 2_668 no
C(61) C(66) H(53) 21.3(2) 1_555 1_555 1_555 no
C(61) C(66) H(55) 138.9(9) 1_555 1_555 1_555 no
C(61) C(66) H(56) 93.4(8) 1_555 1_555 1_555 no
C(61) C(66) H(57) 93.5(8) 1_555 1_555 1_555 no
C(61) C(66) H(63) 85.3(4) 1_555 1_555 1_555 no
C(62) C(66) C(63) 27.4(5) 1_555 1_555 1_555 yes
C(62) C(66) C(69) 55.4(5) 1_555 1_555 1_555 yes
C(62) C(66) C(70) 82.3(6) 1_555 1_555 1_555 yes
C(62) C(66) H(35) 75.8(6) 1_555 1_555 2_668 no
C(62) C(66) H(53) 50.4(5) 1_555 1_555 1_555 no
C(62) C(66) H(55) 109.8(9) 1_555 1_555 1_555 no
C(62) C(66) H(56) 109(1) 1_555 1_555 1_555 no
C(62) C(66) H(57) 109(1) 1_555 1_555 1_555 no
C(62) C(66) H(63) 75.0(7) 1_555 1_555 1_555 no
C(63) C(66) C(69) 28.0(3) 1_555 1_555 1_555 yes
C(63) C(66) C(70) 54.9(4) 1_555 1_555 1_555 yes
C(63) C(66) H(35) 73.2(4) 1_555 1_555 2_668 no
C(63) C(66) H(53) 77.8(4) 1_555 1_555 1_555 no
C(63) C(66) H(55) 82.4(7) 1_555 1_555 1_555 no
C(63) C(66) H(56) 120.9(10) 1_555 1_555 1_555 no
C(63) C(66) H(57) 121.1(10) 1_555 1_555 1_555 no
C(63) C(66) H(63) 68.4(4) 1_555 1_555 1_555 no
C(69) C(66) C(70) 27.0(3) 1_555 1_555 1_555 yes
C(69) C(66) H(35) 75.7(3) 1_555 1_555 2_668 no
C(69) C(66) H(53) 105.8(4) 1_555 1_555 1_555 no
C(69) C(66) H(55) 54.5(6) 1_555 1_555 1_555 no
C(69) C(66) H(56) 124(1) 1_555 1_555 1_555 no
C(69) C(66) H(57) 126.7(9) 1_555 1_555 1_555 no
C(69) C(66) H(63) 65.7(3) 1_555 1_555 1_555 no
C(70) C(66) H(35) 80.1(4) 1_555 1_555 2_668 no
C(70) C(66) H(53) 132.7(5) 1_555 1_555 1_555 no
C(70) C(66) H(55) 27.5(5) 1_555 1_555 1_555 no
C(70) C(66) H(56) 120(1) 1_555 1_555 1_555 no
C(70) C(66) H(57) 121.8(9) 1_555 1_555 1_555 no
C(70) C(66) H(63) 69.9(4) 1_555 1_555 1_555 no
H(35) C(66) H(53) 87.7(4) 2_668 1_555 1_555 no
H(35) C(66) H(55) 86.5(9) 2_668 1_555 1_555 no
H(35) C(66) H(56) 159.2(10) 2_668 1_555 1_555 no
H(35) C(66) H(57) 51.4(7) 2_668 1_555 1_555 no
H(35) C(66) H(63) 140.3(4) 2_668 1_555 1_555 no
H(53) C(66) H(55) 160.2(9) 1_555 1_555 1_555 no
H(53) C(66) H(56) 81.3(7) 1_555 1_555 1_555 no
H(53) C(66) H(57) 81.1(7) 1_555 1_555 1_555 no
H(53) C(66) H(63) 93.8(4) 1_555 1_555 1_555 no
H(55) C(66) H(56) 109(1) 1_555 1_555 1_555 no
H(55) C(66) H(57) 109(1) 1_555 1_555 1_555 no
H(55) C(66) H(63) 78.8(9) 1_555 1_555 1_555 no
H(56) C(66) H(57) 109(1) 1_555 1_555 1_555 no
H(56) C(66) H(63) 58.7(7) 1_555 1_555 1_555 no
H(57) C(66) H(63) 167.5(9) 1_555 1_555 1_555 no
N(6) C(67) C(58) 47.2(3) 1_555 1_555 1_555 yes
N(6) C(67) C(59) 20.1(3) 1_555 1_555 1_555 yes
N(6) C(67) C(60) 75.3(4) 1_555 1_555 1_555 yes
N(6) C(67) C(64) 130.8(5) 1_555 1_555 1_555 yes
N(6) C(67) C(65) 103.2(6) 1_555 1_555 1_555 yes
N(6) C(67) H(23) 54.5(3) 1_555 1_555 1_556 no
N(6) C(67) H(45) 82.8(3) 1_555 1_555 1_545 no
N(6) C(67) H(54) 151.3(5) 1_555 1_555 1_555 no
N(6) C(67) H(58) 120.0(9) 1_555 1_555 1_555 no
N(6) C(67) H(59) 9.9(6) 1_555 1_555 1_555 no
N(6) C(67) H(60) 104.9(9) 1_555 1_555 1_555 no
C(58) C(67) C(59) 27.1(3) 1_555 1_555 1_555 yes
C(58) C(67) C(60) 28.1(3) 1_555 1_555 1_555 yes
C(58) C(67) C(64) 84.1(4) 1_555 1_555 1_555 yes
C(58) C(67) C(65) 56.2(5) 1_555 1_555 1_555 yes
C(58) C(67) H(23) 80.8(3) 1_555 1_555 1_556 no
C(58) C(67) H(45) 129.0(4) 1_555 1_555 1_545 no
C(58) C(67) H(54) 105.4(4) 1_555 1_555 1_555 no
C(58) C(67) H(58) 128.4(10) 1_555 1_555 1_555 no
C(58) C(67) H(59) 53.1(6) 1_555 1_555 1_555 no
C(58) C(67) H(60) 122.0(10) 1_555 1_555 1_555 no
C(59) C(67) C(60) 55.2(4) 1_555 1_555 1_555 yes
C(59) C(67) C(64) 111.0(5) 1_555 1_555 1_555 yes
C(59) C(67) C(65) 83.2(6) 1_555 1_555 1_555 yes
C(59) C(67) H(23) 64.0(3) 1_555 1_555 1_556 no
C(59) C(67) H(45) 102.6(4) 1_555 1_555 1_545 no
C(59) C(67) H(54) 132.0(5) 1_555 1_555 1_555 no
C(59) C(67) H(58) 126.8(10) 1_555 1_555 1_555 no
C(59) C(67) H(59) 26.7(5) 1_555 1_555 1_555 no
C(59) C(67) H(60) 114.2(9) 1_555 1_555 1_555 no
C(60) C(67) C(64) 56.1(4) 1_555 1_555 1_555 yes
C(60) C(67) C(65) 28.2(5) 1_555 1_555 1_555 yes
C(60) C(67) H(23) 100.5(4) 1_555 1_555 1_556 no
C(60) C(67) H(45) 154.7(5) 1_555 1_555 1_545 no
C(60) C(67) H(54) 77.5(4) 1_555 1_555 1_555 no
C(60) C(67) H(58) 121.3(10) 1_555 1_555 1_555 no
C(60) C(67) H(59) 81.1(7) 1_555 1_555 1_555 no
C(60) C(67) H(60) 120(1) 1_555 1_555 1_555 no
C(64) C(67) C(65) 27.9(5) 1_555 1_555 1_555 yes
C(64) C(67) H(23) 136.2(6) 1_555 1_555 1_556 no
C(64) C(67) H(45) 141.2(5) 1_555 1_555 1_545 no
C(64) C(67) H(54) 21.4(2) 1_555 1_555 1_555 no
C(64) C(67) H(58) 93.8(8) 1_555 1_555 1_555 no
C(64) C(67) H(59) 137.2(9) 1_555 1_555 1_555 no
C(64) C(67) H(60) 94.4(8) 1_555 1_555 1_555 no
C(65) C(67) H(23) 121.1(7) 1_555 1_555 1_556 no
C(65) C(67) H(45) 162.1(9) 1_555 1_555 1_545 no
C(65) C(67) H(54) 49.2(5) 1_555 1_555 1_555 no
C(65) C(67) H(58) 109(1) 1_555 1_555 1_555 no
C(65) C(67) H(59) 109.3(9) 1_555 1_555 1_555 no
C(65) C(67) H(60) 109(1) 1_555 1_555 1_555 no
H(23) C(67) H(45) 76.1(3) 1_556 1_555 1_545 no
H(23) C(67) H(54) 141.1(5) 1_556 1_555 1_555 no
H(23) C(67) H(58) 65.6(7) 1_556 1_555 1_555 no
H(23) C(67) H(59) 44.7(7) 1_556 1_555 1_555 no
H(23) C(67) H(60) 128.4(8) 1_556 1_555 1_555 no
H(45) C(67) H(54) 121.0(4) 1_545 1_555 1_555 no
H(45) C(67) H(58) 80.7(7) 1_545 1_555 1_555 no
H(45) C(67) H(59) 79.3(7) 1_545 1_555 1_555 no
H(45) C(67) H(60) 53.1(6) 1_545 1_555 1_555 no
H(54) C(67) H(58) 82.2(7) 1_555 1_555 1_555 no
H(54) C(67) H(59) 158.5(9) 1_555 1_555 1_555 no
H(54) C(67) H(60) 81.5(7) 1_555 1_555 1_555 no
H(58) C(67) H(59) 110(1) 1_555 1_555 1_555 no
H(58) C(67) H(60) 109.6(10) 1_555 1_555 1_555 no
H(59) C(67) H(60) 109(1) 1_555 1_555 1_555 no
N(7) C(68) C(63) 145.3(10) 1_555 1_555 1_555 yes
N(7) C(68) C(64) 115.8(9) 1_555 1_555 1_555 yes
N(7) C(68) C(69) 175(1) 1_555 1_555 1_555 yes
N(7) C(68) C(70) 151.0(10) 1_555 1_555 1_555 yes
N(7) C(68) H(19) 70.8(9) 1_555 1_555 2_657 no
N(7) C(68) H(54) 97.1(8) 1_555 1_555 1_555 no
C(63) C(68) C(64) 29.8(3) 1_555 1_555 1_555 yes
C(63) C(68) C(69) 30.2(5) 1_555 1_555 1_555 yes
C(63) C(68) C(70) 63.5(4) 1_555 1_555 1_555 yes
C(63) C(68) H(19) 120.3(5) 1_555 1_555 2_657 no
C(63) C(68) H(54) 48.6(3) 1_555 1_555 1_555 no
C(64) C(68) C(69) 59.9(6) 1_555 1_555 1_555 yes
C(64) C(68) C(70) 93.2(5) 1_555 1_555 1_555 yes
C(64) C(68) H(19) 125.0(5) 1_555 1_555 2_657 no
C(64) C(68) H(54) 18.9(2) 1_555 1_555 1_555 no
C(69) C(68) C(70) 33.4(5) 1_555 1_555 1_555 yes
C(69) C(68) H(19) 109.7(7) 1_555 1_555 2_657 no
C(69) C(68) H(54) 78.6(6) 1_555 1_555 1_555 no
C(70) C(68) H(19) 92.4(4) 1_555 1_555 2_657 no
C(70) C(68) H(54) 111.8(5) 1_555 1_555 1_555 no
H(19) C(68) H(54) 124.1(4) 2_657 1_555 1_555 no
N(7) C(69) N(8) 113.0(5) 1_555 1_555 1_555 yes
N(7) C(69) C(62) 146.0(5) 1_555 1_555 1_555 yes
N(7) C(69) C(63) 118.6(7) 1_555 1_555 1_555 yes
N(7) C(69) C(64) 88.3(4) 1_555 1_555 1_555 yes
N(7) C(69) C(66) 173.6(5) 1_555 1_555 1_555 yes
N(7) C(69) C(68) 2.1(5) 1_555 1_555 1_555 yes
N(7) C(69) C(70) 115.2(7) 1_555 1_555 1_555 yes
N(7) C(69) H(54) 66.6(3) 1_555 1_555 1_555 no
N(7) C(69) H(55) 167.4(5) 1_555 1_555 1_555 no
N(8) C(69) C(62) 100.7(4) 1_555 1_555 1_555 yes
N(8) C(69) C(63) 128.3(7) 1_555 1_555 1_555 yes
N(8) C(69) C(64) 158.6(5) 1_555 1_555 1_555 yes
N(8) C(69) C(66) 71.8(4) 1_555 1_555 1_555 yes
N(8) C(69) C(68) 111.1(7) 1_555 1_555 1_555 yes
N(8) C(69) C(70) 2.1(5) 1_555 1_555 1_555 yes
N(8) C(69) H(54) 175.4(5) 1_555 1_555 1_555 no
N(8) C(69) H(55) 54.9(3) 1_555 1_555 1_555 no
C(62) C(69) C(63) 27.6(5) 1_555 1_555 1_555 yes
C(62) C(69) C(64) 58.2(4) 1_555 1_555 1_555 yes
C(62) C(69) C(66) 28.9(3) 1_555 1_555 1_555 yes
C(62) C(69) C(68) 148.1(8) 1_555 1_555 1_555 yes
C(62) C(69) C(70) 98.6(7) 1_555 1_555 1_555 yes
C(62) C(69) H(54) 80.0(3) 1_555 1_555 1_555 no
C(62) C(69) H(55) 45.8(3) 1_555 1_555 1_555 no
C(63) C(69) C(64) 30.6(5) 1_555 1_555 1_555 yes
C(63) C(69) C(66) 56.5(5) 1_555 1_555 1_555 yes
C(63) C(69) C(68) 120.6(9) 1_555 1_555 1_555 yes
C(63) C(69) C(70) 126.2(9) 1_555 1_555 1_555 yes
C(63) C(69) H(54) 52.4(5) 1_555 1_555 1_555 no
C(63) C(69) H(55) 73.4(5) 1_555 1_555 1_555 no
C(64) C(69) C(66) 87.1(4) 1_555 1_555 1_555 yes
C(64) C(69) C(68) 90.2(7) 1_555 1_555 1_555 yes
C(64) C(69) C(70) 156.5(8) 1_555 1_555 1_555 yes
C(64) C(69) H(54) 21.8(2) 1_555 1_555 1_555 no
C(64) C(69) H(55) 104.0(4) 1_555 1_555 1_555 no
C(66) C(69) C(68) 175.5(8) 1_555 1_555 1_555 yes
C(66) C(69) C(70) 69.7(6) 1_555 1_555 1_555 yes
C(66) C(69) H(54) 108.8(4) 1_555 1_555 1_555 no
C(66) C(69) H(55) 16.9(2) 1_555 1_555 1_555 no
C(68) C(69) C(70) 113.2(9) 1_555 1_555 1_555 yes
C(68) C(69) H(54) 68.5(6) 1_555 1_555 1_555 no
C(68) C(69) H(55) 165.6(8) 1_555 1_555 1_555 no
C(70) C(69) H(54) 175.2(8) 1_555 1_555 1_555 no
C(70) C(69) H(55) 52.8(5) 1_555 1_555 1_555 no
H(54) C(69) H(55) 125.7(4) 1_555 1_555 1_555 no
N(8) C(70) C(62) 130.1(8) 1_555 1_555 1_555 yes
N(8) C(70) C(63) 157.3(8) 1_555 1_555 1_555 yes
N(8) C(70) C(66) 101.4(8) 1_555 1_555 1_555 yes
N(8) C(70) C(68) 141.8(9) 1_555 1_555 1_555 yes
N(8) C(70) C(69) 175(1) 1_555 1_555 1_555 yes
N(8) C(70) H(55) 89.4(7) 1_555 1_555 1_555 no
C(62) C(70) C(63) 27.3(3) 1_555 1_555 1_555 yes
C(62) C(70) C(66) 28.7(3) 1_555 1_555 1_555 yes
C(62) C(70) C(68) 88.1(5) 1_555 1_555 1_555 yes
C(62) C(70) C(69) 54.7(6) 1_555 1_555 1_555 yes
C(62) C(70) H(55) 40.6(3) 1_555 1_555 1_555 no
C(63) C(70) C(66) 56.0(4) 1_555 1_555 1_555 yes
C(63) C(70) C(68) 60.8(4) 1_555 1_555 1_555 yes
C(63) C(70) C(69) 27.4(5) 1_555 1_555 1_555 yes
C(63) C(70) H(55) 67.9(4) 1_555 1_555 1_555 no
C(66) C(70) C(68) 116.7(5) 1_555 1_555 1_555 yes
C(66) C(70) C(69) 83.3(6) 1_555 1_555 1_555 yes
C(66) C(70) H(55) 11.9(2) 1_555 1_555 1_555 no
C(68) C(70) C(69) 33.4(5) 1_555 1_555 1_555 yes
C(68) C(70) H(55) 128.7(6) 1_555 1_555 1_555 no
C(69) C(70) H(55) 95.3(7) 1_555 1_555 1_555 no
C(72) C(71) C(73) 28.1(9) 1_555 1_555 1_555 yes
C(72) C(71) C(74) 57(1) 1_555 1_555 1_555 yes
C(72) C(71) C(75) 87(1) 1_555 1_555 1_555 yes
C(72) C(71) C(76) 118(1) 1_555 1_555 1_555 yes
C(72) C(71) C(77) 120(1) 1_555 1_555 1_555 yes
C(72) C(71) H(61) 24.5(9) 1_555 1_555 1_555 no
C(72) C(71) H(62) 19.4(9) 1_555 1_555 1_555 no
C(72) C(71) H(63) 95(1) 1_555 1_555 1_555 no
C(72) C(71) H(64) 142(1) 1_555 1_555 1_555 no
C(72) C(71) H(65) 130(1) 1_555 1_555 1_555 no
C(72) C(71) H(66) 94(1) 1_555 1_555 1_555 no
C(72) C(71) H(67) 130(1) 1_555 1_555 1_555 no
C(73) C(71) C(74) 29.4(5) 1_555 1_555 1_555 yes
C(73) C(71) C(75) 59.3(8) 1_555 1_555 1_555 yes
C(73) C(71) C(76) 90(1) 1_555 1_555 1_555 yes
C(73) C(71) C(77) 148(1) 1_555 1_555 1_555 yes
C(73) C(71) H(61) 52.5(6) 1_555 1_555 1_555 no
C(73) C(71) H(62) 8.7(4) 1_555 1_555 1_555 no
C(73) C(71) H(63) 67.9(6) 1_555 1_555 1_555 no
C(73) C(71) H(64) 114.4(10) 1_555 1_555 1_555 no
C(73) C(71) H(65) 153(1) 1_555 1_555 1_555 no
C(73) C(71) H(66) 122(1) 1_555 1_555 1_555 no
C(73) C(71) H(67) 150(1) 1_555 1_555 1_555 no
C(74) C(71) C(75) 29.9(6) 1_555 1_555 1_555 yes
C(74) C(71) C(76) 60(1) 1_555 1_555 1_555 yes
C(74) C(71) C(77) 177(1) 1_555 1_555 1_555 yes
C(74) C(71) H(61) 81.9(8) 1_555 1_555 1_555 no
C(74) C(71) H(62) 38.2(5) 1_555 1_555 1_555 no
C(74) C(71) H(63) 38.5(5) 1_555 1_555 1_555 no
C(74) C(71) H(64) 85.0(8) 1_555 1_555 1_555 no
C(74) C(71) H(65) 156.3(9) 1_555 1_555 1_555 no
C(74) C(71) H(66) 152(1) 1_555 1_555 1_555 no
C(74) C(71) H(67) 154.2(10) 1_555 1_555 1_555 no
C(75) C(71) C(76) 30(1) 1_555 1_555 1_555 yes
C(75) C(71) C(77) 151(1) 1_555 1_555 1_555 yes
C(75) C(71) H(61) 111(1) 1_555 1_555 1_555 no
C(75) C(71) H(62) 68.0(7) 1_555 1_555 1_555 no
C(75) C(71) H(63) 8.6(6) 1_555 1_555 1_555 no
C(75) C(71) H(64) 55.1(8) 1_555 1_555 1_555 no
C(75) C(71) H(65) 134(1) 1_555 1_555 1_555 no
C(75) C(71) H(66) 177(1) 1_555 1_555 1_555 no
C(75) C(71) H(67) 133(1) 1_555 1_555 1_555 no
C(76) C(71) C(77) 121(2) 1_555 1_555 1_555 yes
C(76) C(71) H(61) 142(1) 1_555 1_555 1_555 no
C(76) C(71) H(62) 98(1) 1_555 1_555 1_555 no
C(76) C(71) H(63) 22(1) 1_555 1_555 1_555 no
C(76) C(71) H(64) 24(1) 1_555 1_555 1_555 no
C(76) C(71) H(65) 106(1) 1_555 1_555 1_555 no
C(76) C(71) H(66) 146(1) 1_555 1_555 1_555 no
C(76) C(71) H(67) 106(1) 1_555 1_555 1_555 no
C(77) C(71) H(61) 96(1) 1_555 1_555 1_555 no
C(77) C(71) H(62) 139(1) 1_555 1_555 1_555 no
C(77) C(71) H(63) 143(1) 1_555 1_555 1_555 no
C(77) C(71) H(64) 96(1) 1_555 1_555 1_555 no
C(77) C(71) H(65) 25.5(9) 1_555 1_555 1_555 no
C(77) C(71) H(66) 25.9(10) 1_555 1_555 1_555 no
C(77) C(71) H(67) 25.7(9) 1_555 1_555 1_555 no
H(61) C(71) H(62) 43.9(4) 1_555 1_555 1_555 no
H(61) C(71) H(63) 120.4(8) 1_555 1_555 1_555 no
H(61) C(71) H(64) 166(1) 1_555 1_555 1_555 no
H(61) C(71) H(65) 107.8(9) 1_555 1_555 1_555 no
H(61) C(71) H(66) 70.4(7) 1_555 1_555 1_555 no
H(61) C(71) H(67) 108.5(9) 1_555 1_555 1_555 no
H(62) C(71) H(63) 76.6(4) 1_555 1_555 1_555 no
H(62) C(71) H(64) 123.1(8) 1_555 1_555 1_555 no
H(62) C(71) H(65) 147.6(9) 1_555 1_555 1_555 no
H(62) C(71) H(66) 114.1(8) 1_555 1_555 1_555 no
H(62) C(71) H(67) 144.3(8) 1_555 1_555 1_555 no
H(63) C(71) H(64) 46.5(4) 1_555 1_555 1_555 no
H(63) C(71) H(65) 126.7(8) 1_555 1_555 1_555 no
H(63) C(71) H(66) 169.2(10) 1_555 1_555 1_555 no
H(63) C(71) H(67) 126.4(9) 1_555 1_555 1_555 no
H(64) C(71) H(65) 83.7(8) 1_555 1_555 1_555 no
H(64) C(71) H(66) 122.7(10) 1_555 1_555 1_555 no
H(64) C(71) H(67) 84.2(8) 1_555 1_555 1_555 no
H(65) C(71) H(66) 44.1(4) 1_555 1_555 1_555 no
H(65) C(71) H(67) 44.1(4) 1_555 1_555 1_555 no
H(66) C(71) H(67) 44.1(4) 1_555 1_555 1_555 no
C(71) C(72) C(73) 122(1) 1_555 1_555 1_555 yes
C(71) C(72) C(74) 92(1) 1_555 1_555 1_555 yes
C(71) C(72) C(75) 61(1) 1_555 1_555 1_555 yes
C(71) C(72) C(76) 30(1) 1_555 1_555 1_555 yes
C(71) C(72) C(77) 31(1) 1_555 1_555 1_555 yes
C(71) C(72) H(51) 100(1) 1_555 1_555 1_555 no
C(71) C(72) H(61) 118(1) 1_555 1_555 1_555 no
C(71) C(72) H(62) 147(1) 1_555 1_555 1_555 no
C(71) C(72) H(64) 22.3(10) 1_555 1_555 1_555 no
C(71) C(72) H(65) 30.1(10) 1_555 1_555 1_555 no
C(71) C(72) H(66) 52(1) 1_555 1_555 1_555 no
C(71) C(72) H(67) 30.3(10) 1_555 1_555 1_555 no
C(73) C(72) C(74) 29.9(9) 1_555 1_555 1_555 yes
C(73) C(72) C(75) 61(1) 1_555 1_555 1_555 yes
C(73) C(72) C(76) 92(1) 1_555 1_555 1_555 yes
C(73) C(72) C(77) 153(1) 1_555 1_555 1_555 yes
C(73) C(72) H(51) 73.9(10) 1_555 1_555 1_555 no
C(73) C(72) H(61) 119(1) 1_555 1_555 1_555 no
C(73) C(72) H(62) 24.6(8) 1_555 1_555 1_555 no
C(73) C(72) H(64) 100(1) 1_555 1_555 1_555 no
C(73) C(72) H(65) 147(1) 1_555 1_555 1_555 no
C(73) C(72) H(66) 174(1) 1_555 1_555 1_555 no
C(73) C(72) H(67) 145(1) 1_555 1_555 1_555 no
C(74) C(72) C(75) 31.2(6) 1_555 1_555 1_555 yes
C(74) C(72) C(76) 62.6(8) 1_555 1_555 1_555 yes
C(74) C(72) C(77) 124(1) 1_555 1_555 1_555 yes
C(74) C(72) H(51) 75.4(6) 1_555 1_555 1_555 no
C(74) C(72) H(61) 148(1) 1_555 1_555 1_555 no
C(74) C(72) H(62) 54.5(7) 1_555 1_555 1_555 no
C(74) C(72) H(64) 70.6(6) 1_555 1_555 1_555 no
C(74) C(72) H(65) 119.0(8) 1_555 1_555 1_555 no
C(74) C(72) H(66) 145.7(9) 1_555 1_555 1_555 no
C(74) C(72) H(67) 118.4(8) 1_555 1_555 1_555 no
C(75) C(72) C(76) 31.3(6) 1_555 1_555 1_555 yes
C(75) C(72) C(77) 93.0(9) 1_555 1_555 1_555 yes
C(75) C(72) H(51) 82.2(6) 1_555 1_555 1_555 no
C(75) C(72) H(61) 177(1) 1_555 1_555 1_555 no
C(75) C(72) H(62) 85.7(8) 1_555 1_555 1_555 no
C(75) C(72) H(64) 39.3(6) 1_555 1_555 1_555 no
C(75) C(72) H(65) 88.6(7) 1_555 1_555 1_555 no
C(75) C(72) H(66) 114.5(9) 1_555 1_555 1_555 no
C(75) C(72) H(67) 88.5(7) 1_555 1_555 1_555 no
C(76) C(72) C(77) 61.7(9) 1_555 1_555 1_555 yes
C(76) C(72) H(51) 91.3(7) 1_555 1_555 1_555 no
C(76) C(72) H(61) 148(1) 1_555 1_555 1_555 no
C(76) C(72) H(62) 117.0(9) 1_555 1_555 1_555 no
C(76) C(72) H(64) 8.0(6) 1_555 1_555 1_555 no
C(76) C(72) H(65) 58.2(7) 1_555 1_555 1_555 no
C(76) C(72) H(66) 83.2(8) 1_555 1_555 1_555 no
C(76) C(72) H(67) 58.5(7) 1_555 1_555 1_555 no
C(77) C(72) H(51) 107.2(7) 1_555 1_555 1_555 no
C(77) C(72) H(61) 86(1) 1_555 1_555 1_555 no
C(77) C(72) H(62) 176.2(9) 1_555 1_555 1_555 no
C(77) C(72) H(64) 53.7(6) 1_555 1_555 1_555 no
C(77) C(72) H(65) 14.9(5) 1_555 1_555 1_555 no
C(77) C(72) H(66) 21.5(6) 1_555 1_555 1_555 no
C(77) C(72) H(67) 15.0(5) 1_555 1_555 1_555 no
H(51) C(72) H(61) 95(1) 1_555 1_555 1_555 no
H(51) C(72) H(62) 76.2(5) 1_555 1_555 1_555 no
H(51) C(72) H(64) 93.8(4) 1_555 1_555 1_555 no
H(51) C(72) H(65) 92.5(4) 1_555 1_555 1_555 no
H(51) C(72) H(66) 108.8(5) 1_555 1_555 1_555 no
H(51) C(72) H(67) 120.7(5) 1_555 1_555 1_555 no
H(61) C(72) H(62) 94(1) 1_555 1_555 1_555 no
H(61) C(72) H(64) 140(1) 1_555 1_555 1_555 no
H(61) C(72) H(65) 90(1) 1_555 1_555 1_555 no
H(61) C(72) H(66) 65(1) 1_555 1_555 1_555 no
H(61) C(72) H(67) 91(1) 1_555 1_555 1_555 no
H(62) C(72) H(64) 125.0(7) 1_555 1_555 1_555 no
H(62) C(72) H(65) 167.9(7) 1_555 1_555 1_555 no
H(62) C(72) H(66) 159.5(8) 1_555 1_555 1_555 no
H(62) C(72) H(67) 161.2(7) 1_555 1_555 1_555 no
H(64) C(72) H(65) 50.5(3) 1_555 1_555 1_555 no
H(64) C(72) H(66) 75.1(5) 1_555 1_555 1_555 no
H(64) C(72) H(67) 50.8(3) 1_555 1_555 1_555 no
H(65) C(72) H(66) 29.4(2) 1_555 1_555 1_555 no
H(65) C(72) H(67) 28.6(2) 1_555 1_555 1_555 no
H(66) C(72) H(67) 29.4(2) 1_555 1_555 1_555 no
C(71) C(73) C(72) 29.2(10) 1_555 1_555 1_555 yes
C(71) C(73) C(74) 92(1) 1_555 1_555 1_555 yes
C(71) C(73) C(75) 59.9(8) 1_555 1_555 1_555 yes
C(71) C(73) C(76) 29.3(6) 1_555 1_555 1_555 yes
C(71) C(73) C(78) 122.3(10) 1_555 1_555 1_555 yes
C(71) C(73) H(51) 84.0(6) 1_555 1_555 1_555 no
C(71) C(73) H(61) 54.0(7) 1_555 1_555 1_555 no
C(71) C(73) H(62) 148(1) 1_555 1_555 1_555 no
C(71) C(73) H(63) 68.6(6) 1_555 1_555 1_555 no
C(71) C(73) H(68) 116.4(8) 1_555 1_555 1_555 no
C(71) C(73) H(69) 143.1(9) 1_555 1_555 1_555 no
C(71) C(73) H(70) 116.4(8) 1_555 1_555 1_555 no
C(72) C(73) C(74) 121(1) 1_555 1_555 1_555 yes
C(72) C(73) C(75) 89(1) 1_555 1_555 1_555 yes
C(72) C(73) C(76) 58(1) 1_555 1_555 1_555 yes
C(72) C(73) C(78) 151(1) 1_555 1_555 1_555 yes
C(72) C(73) H(51) 81.7(10) 1_555 1_555 1_555 no
C(72) C(73) H(61) 24.7(8) 1_555 1_555 1_555 no
C(72) C(73) H(62) 119(1) 1_555 1_555 1_555 no
C(72) C(73) H(63) 97(1) 1_555 1_555 1_555 no
C(72) C(73) H(68) 144(1) 1_555 1_555 1_555 no
C(72) C(73) H(69) 172(1) 1_555 1_555 1_555 no
C(72) C(73) H(70) 143(1) 1_555 1_555 1_555 no
C(74) C(73) C(75) 32(1) 1_555 1_555 1_555 yes
C(74) C(73) C(76) 62(1) 1_555 1_555 1_555 yes
C(74) C(73) C(78) 30(1) 1_555 1_555 1_555 yes
C(74) C(73) H(51) 93(1) 1_555 1_555 1_555 no
C(74) C(73) H(61) 145(1) 1_555 1_555 1_555 no
C(74) C(73) H(62) 118(1) 1_555 1_555 1_555 no
C(74) C(73) H(63) 23.4(10) 1_555 1_555 1_555 no
C(74) C(73) H(68) 29.1(9) 1_555 1_555 1_555 no
C(74) C(73) H(69) 51(1) 1_555 1_555 1_555 no
C(74) C(73) H(70) 28.4(10) 1_555 1_555 1_555 no
C(75) C(73) C(76) 30.6(6) 1_555 1_555 1_555 yes
C(75) C(73) C(78) 62.4(9) 1_555 1_555 1_555 yes
C(75) C(73) H(51) 89.8(7) 1_555 1_555 1_555 no
C(75) C(73) H(61) 113.8(10) 1_555 1_555 1_555 no
C(75) C(73) H(62) 150(1) 1_555 1_555 1_555 no
C(75) C(73) H(63) 8.7(6) 1_555 1_555 1_555 no
C(75) C(73) H(68) 58.6(7) 1_555 1_555 1_555 no
C(75) C(73) H(69) 83.2(8) 1_555 1_555 1_555 no
C(75) C(73) H(70) 58.4(7) 1_555 1_555 1_555 no
C(76) C(73) C(78) 93.0(9) 1_555 1_555 1_555 yes
C(76) C(73) H(51) 86.2(6) 1_555 1_555 1_555 no
C(76) C(73) H(61) 83.2(8) 1_555 1_555 1_555 no
C(76) C(73) H(62) 177(1) 1_555 1_555 1_555 no
C(76) C(73) H(63) 39.3(5) 1_555 1_555 1_555 no
C(76) C(73) H(68) 88.2(7) 1_555 1_555 1_555 no
C(76) C(73) H(69) 113.8(8) 1_555 1_555 1_555 no
C(76) C(73) H(70) 88.0(7) 1_555 1_555 1_555 no
C(78) C(73) H(51) 96.3(7) 1_555 1_555 1_555 no
C(78) C(73) H(61) 175.8(10) 1_555 1_555 1_555 no
C(78) C(73) H(62) 88(1) 1_555 1_555 1_555 no
C(78) C(73) H(63) 53.7(6) 1_555 1_555 1_555 no
C(78) C(73) H(68) 14.9(5) 1_555 1_555 1_555 no
C(78) C(73) H(69) 20.8(5) 1_555 1_555 1_555 no
C(78) C(73) H(70) 15.2(5) 1_555 1_555 1_555 no
H(51) C(73) H(61) 81.5(5) 1_555 1_555 1_555 no
H(51) C(73) H(62) 95.8(10) 1_555 1_555 1_555 no
H(51) C(73) H(63) 90.9(4) 1_555 1_555 1_555 no
H(51) C(73) H(68) 110.0(5) 1_555 1_555 1_555 no
H(51) C(73) H(69) 96.7(5) 1_555 1_555 1_555 no
H(51) C(73) H(70) 81.7(4) 1_555 1_555 1_555 no
H(61) C(73) H(62) 95(1) 1_555 1_555 1_555 no
H(61) C(73) H(63) 122.5(7) 1_555 1_555 1_555 no
H(61) C(73) H(68) 165.2(7) 1_555 1_555 1_555 no
H(61) C(73) H(69) 162.8(8) 1_555 1_555 1_555 no
H(61) C(73) H(70) 161.5(7) 1_555 1_555 1_555 no
H(62) C(73) H(63) 142(1) 1_555 1_555 1_555 no
H(62) C(73) H(68) 92(1) 1_555 1_555 1_555 no
H(62) C(73) H(69) 67.9(10) 1_555 1_555 1_555 no
H(62) C(73) H(70) 94(1) 1_555 1_555 1_555 no
H(63) C(73) H(68) 50.3(3) 1_555 1_555 1_555 no
H(63) C(73) H(69) 74.5(4) 1_555 1_555 1_555 no
H(63) C(73) H(70) 50.2(3) 1_555 1_555 1_555 no
H(68) C(73) H(69) 29.2(2) 1_555 1_555 1_555 no
H(68) C(73) H(70) 28.3(2) 1_555 1_555 1_555 no
H(69) C(73) H(70) 29.1(2) 1_555 1_555 1_555 no
C(71) C(74) C(72) 29.7(6) 1_555 1_555 1_555 yes
C(71) C(74) C(73) 58(1) 1_555 1_555 1_555 yes
C(71) C(74) C(75) 57(1) 1_555 1_555 1_555 yes
C(71) C(74) C(76) 28.7(6) 1_555 1_555 1_555 yes
C(71) C(74) C(78) 177(1) 1_555 1_555 1_555 yes
C(71) C(74) H(61) 38.4(5) 1_555 1_555 1_555 no
C(71) C(74) H(62) 83.0(8) 1_555 1_555 1_555 no
C(71) C(74) H(63) 82.4(8) 1_555 1_555 1_555 no
C(71) C(74) H(68) 152.8(9) 1_555 1_555 1_555 no
C(71) C(74) H(69) 156(1) 1_555 1_555 1_555 no
C(71) C(74) H(70) 153.8(9) 1_555 1_555 1_555 no
C(72) C(74) C(73) 28.9(9) 1_555 1_555 1_555 yes
C(72) C(74) C(75) 87(1) 1_555 1_555 1_555 yes
C(72) C(74) C(76) 58.3(7) 1_555 1_555 1_555 yes
C(72) C(74) C(78) 152(1) 1_555 1_555 1_555 yes
C(72) C(74) H(61) 8.8(5) 1_555 1_555 1_555 no
C(72) C(74) H(62) 53.4(6) 1_555 1_555 1_555 no
C(72) C(74) H(63) 112.0(10) 1_555 1_555 1_555 no
C(72) C(74) H(68) 154.1(9) 1_555 1_555 1_555 no
C(72) C(74) H(69) 126(1) 1_555 1_555 1_555 no
C(72) C(74) H(70) 154.1(10) 1_555 1_555 1_555 no
C(73) C(74) C(75) 116(1) 1_555 1_555 1_555 yes
C(73) C(74) C(76) 87(1) 1_555 1_555 1_555 yes
C(73) C(74) C(78) 123(1) 1_555 1_555 1_555 yes
C(73) C(74) H(61) 20.2(9) 1_555 1_555 1_555 no
C(73) C(74) H(62) 24.5(8) 1_555 1_555 1_555 no
C(73) C(74) H(63) 140(1) 1_555 1_555 1_555 no
C(73) C(74) H(68) 132(1) 1_555 1_555 1_555 no
C(73) C(74) H(69) 97(1) 1_555 1_555 1_555 no
C(73) C(74) H(70) 133(1) 1_555 1_555 1_555 no
C(75) C(74) C(76) 29.1(10) 1_555 1_555 1_555 yes
C(75) C(74) C(78) 120(1) 1_555 1_555 1_555 yes
C(75) C(74) H(61) 96(1) 1_555 1_555 1_555 no
C(75) C(74) H(62) 140(1) 1_555 1_555 1_555 no
C(75) C(74) H(63) 24.6(10) 1_555 1_555 1_555 no
C(75) C(74) H(68) 105(1) 1_555 1_555 1_555 no
C(75) C(74) H(69) 145(1) 1_555 1_555 1_555 no
C(75) C(74) H(70) 105(1) 1_555 1_555 1_555 no
C(76) C(74) C(78) 149(1) 1_555 1_555 1_555 yes
C(76) C(74) H(61) 67.1(6) 1_555 1_555 1_555 no
C(76) C(74) H(62) 111.7(9) 1_555 1_555 1_555 no
C(76) C(74) H(63) 53.7(7) 1_555 1_555 1_555 no
C(76) C(74) H(68) 131(1) 1_555 1_555 1_555 no
C(76) C(74) H(69) 174(1) 1_555 1_555 1_555 no
C(76) C(74) H(70) 131.8(10) 1_555 1_555 1_555 no
C(78) C(74) H(61) 143(1) 1_555 1_555 1_555 no
C(78) C(74) H(62) 98(1) 1_555 1_555 1_555 no
C(78) C(74) H(63) 95(1) 1_555 1_555 1_555 no
C(78) C(74) H(68) 25.3(9) 1_555 1_555 1_555 no
C(78) C(74) H(69) 25.4(9) 1_555 1_555 1_555 no
C(78) C(74) H(70) 26.1(9) 1_555 1_555 1_555 no
H(61) C(74) H(62) 44.7(4) 1_555 1_555 1_555 no
H(61) C(74) H(63) 120.8(8) 1_555 1_555 1_555 no
H(61) C(74) H(68) 149.2(8) 1_555 1_555 1_555 no
H(61) C(74) H(69) 118.0(7) 1_555 1_555 1_555 no
H(61) C(74) H(70) 148.2(8) 1_555 1_555 1_555 no
H(62) C(74) H(63) 165(1) 1_555 1_555 1_555 no
H(62) C(74) H(68) 110.0(9) 1_555 1_555 1_555 no
H(62) C(74) H(69) 73.4(7) 1_555 1_555 1_555 no
H(62) C(74) H(70) 111.5(9) 1_555 1_555 1_555 no
H(63) C(74) H(68) 82.7(7) 1_555 1_555 1_555 no
H(63) C(74) H(69) 121.2(9) 1_555 1_555 1_555 no
H(63) C(74) H(70) 82.7(6) 1_555 1_555 1_555 no
H(68) C(74) H(69) 43.9(4) 1_555 1_555 1_555 no
H(68) C(74) H(70) 43.9(4) 1_555 1_555 1_555 no
H(69) C(74) H(70) 44.0(4) 1_555 1_555 1_555 no
C(71) C(75) C(72) 31.0(6) 1_555 1_555 1_555 yes
C(71) C(75) C(73) 60.7(7) 1_555 1_555 1_555 yes
C(71) C(75) C(74) 92(1) 1_555 1_555 1_555 yes
C(71) C(75) C(76) 29.5(10) 1_555 1_555 1_555 yes
C(71) C(75) C(78) 123(1) 1_555 1_555 1_555 yes
C(71) C(75) H(56) 87.2(9) 1_555 1_555 1_555 no
C(71) C(75) H(62) 69.0(7) 1_555 1_555 1_555 no
C(71) C(75) H(63) 149(2) 1_555 1_555 1_555 no
C(71) C(75) H(64) 53.3(8) 1_555 1_555 1_555 no
C(71) C(75) H(67) 123.4(9) 1_555 1_555 2_657 no
C(71) C(75) H(68) 133.2(9) 1_555 1_555 1_555 no
C(71) C(75) H(70) 133.7(10) 1_555 1_555 1_555 no
C(72) C(75) C(73) 29.8(5) 1_555 1_555 1_555 yes
C(72) C(75) C(74) 61(1) 1_555 1_555 1_555 yes
C(72) C(75) C(76) 60(1) 1_555 1_555 1_555 yes
C(72) C(75) C(78) 92.9(9) 1_555 1_555 1_555 yes
C(72) C(75) H(56) 103.9(8) 1_555 1_555 1_555 no
C(72) C(75) H(62) 38.0(5) 1_555 1_555 1_555 no
C(72) C(75) H(63) 179(1) 1_555 1_555 1_555 no
C(72) C(75) H(64) 84.3(8) 1_555 1_555 1_555 no
C(72) C(75) H(67) 125.1(8) 1_555 1_555 2_657 no
C(72) C(75) H(68) 104.2(8) 1_555 1_555 1_555 no
C(72) C(75) H(70) 104.1(8) 1_555 1_555 1_555 no
C(73) C(75) C(74) 31.6(9) 1_555 1_555 1_555 yes
C(73) C(75) C(76) 90(1) 1_555 1_555 1_555 yes
C(73) C(75) C(78) 63.2(9) 1_555 1_555 1_555 yes
C(73) C(75) H(56) 118.1(9) 1_555 1_555 1_555 no
C(73) C(75) H(62) 8.3(5) 1_555 1_555 1_555 no
C(73) C(75) H(63) 149(2) 1_555 1_555 1_555 no
C(73) C(75) H(64) 114.1(10) 1_555 1_555 1_555 no
C(73) C(75) H(67) 115.2(9) 1_555 1_555 2_657 no
C(73) C(75) H(68) 75.4(8) 1_555 1_555 1_555 no
C(73) C(75) H(70) 75.7(8) 1_555 1_555 1_555 no
C(74) C(75) C(76) 121(1) 1_555 1_555 1_555 yes
C(74) C(75) C(78) 31(1) 1_555 1_555 1_555 yes
C(74) C(75) H(56) 124(1) 1_555 1_555 1_555 no
C(74) C(75) H(62) 23.4(9) 1_555 1_555 1_555 no
C(74) C(75) H(63) 117(2) 1_555 1_555 1_555 no
C(74) C(75) H(64) 145(1) 1_555 1_555 1_555 no
C(74) C(75) H(67) 99(1) 1_555 1_555 2_657 no
C(74) C(75) H(68) 45(1) 1_555 1_555 1_555 no
C(74) C(75) H(70) 45(1) 1_555 1_555 1_555 no
C(76) C(75) C(78) 153(1) 1_555 1_555 1_555 yes
C(76) C(75) H(56) 70(1) 1_555 1_555 1_555 no
C(76) C(75) H(62) 98(1) 1_555 1_555 1_555 no
C(76) C(75) H(63) 120(2) 1_555 1_555 1_555 no
C(76) C(75) H(64) 23.8(9) 1_555 1_555 1_555 no
C(76) C(75) H(67) 113(1) 1_555 1_555 2_657 no
C(76) C(75) H(68) 158(1) 1_555 1_555 1_555 no
C(76) C(75) H(70) 158(1) 1_555 1_555 1_555 no
C(78) C(75) H(56) 120.3(9) 1_555 1_555 1_555 no
C(78) C(75) H(62) 54.9(6) 1_555 1_555 1_555 no
C(78) C(75) H(63) 86(1) 1_555 1_555 1_555 no
C(78) C(75) H(64) 177.2(10) 1_555 1_555 1_555 no
C(78) C(75) H(67) 80.7(8) 1_555 1_555 2_657 no
C(78) C(75) H(68) 19.7(5) 1_555 1_555 1_555 no
C(78) C(75) H(70) 20.1(6) 1_555 1_555 1_555 no
H(56) C(75) H(62) 121.5(6) 1_555 1_555 1_555 no
H(56) C(75) H(63) 76(1) 1_555 1_555 1_555 no
H(56) C(75) H(64) 61.2(6) 1_555 1_555 1_555 no
H(56) C(75) H(67) 126.5(6) 1_555 1_555 2_657 no
H(56) C(75) H(68) 130.3(8) 1_555 1_555 1_555 no
H(56) C(75) H(70) 100.9(6) 1_555 1_555 1_555 no
H(62) C(75) H(63) 141(1) 1_555 1_555 1_555 no
H(62) C(75) H(64) 122.3(8) 1_555 1_555 1_555 no
H(62) C(75) H(67) 110.8(7) 1_555 1_555 2_657 no
H(62) C(75) H(68) 67.4(5) 1_555 1_555 1_555 no
H(62) C(75) H(70) 68.0(5) 1_555 1_555 1_555 no
H(63) C(75) H(64) 96(1) 1_555 1_555 1_555 no
H(63) C(75) H(67) 55(1) 1_555 1_555 2_657 no
H(63) C(75) H(68) 75(1) 1_555 1_555 1_555 no
H(63) C(75) H(70) 75(1) 1_555 1_555 1_555 no
H(64) C(75) H(67) 100.4(8) 1_555 1_555 2_657 no
H(64) C(75) H(68) 161.2(10) 1_555 1_555 1_555 no
H(64) C(75) H(70) 161.9(9) 1_555 1_555 1_555 no
H(67) C(75) H(68) 61.0(4) 2_657 1_555 1_555 no
H(67) C(75) H(70) 88.0(6) 2_657 1_555 1_555 no
H(68) C(75) H(70) 32.3(3) 1_555 1_555 1_555 no
C(71) C(76) C(72) 31(1) 1_555 1_555 1_555 yes
C(71) C(76) C(73) 60(1) 1_555 1_555 1_555 yes
C(71) C(76) C(74) 90(1) 1_555 1_555 1_555 yes
C(71) C(76) C(75) 119(1) 1_555 1_555 1_555 yes
C(71) C(76) C(77) 31(1) 1_555 1_555 1_555 yes
C(71) C(76) H(56) 120(1) 1_555 1_555 1_555 no
C(71) C(76) H(61) 22(1) 1_555 1_555 1_555 no
C(71) C(76) H(63) 143(1) 1_555 1_555 1_555 no
C(71) C(76) H(64) 120(2) 1_555 1_555 1_555 no
C(71) C(76) H(65) 46(1) 1_555 1_555 1_555 no
C(71) C(76) H(66) 20(1) 1_555 1_555 1_555 no
C(71) C(76) H(67) 45(1) 1_555 1_555 1_555 no
C(72) C(76) C(73) 29.1(5) 1_555 1_555 1_555 yes
C(72) C(76) C(74) 59.1(7) 1_555 1_555 1_555 yes
C(72) C(76) C(75) 88(1) 1_555 1_555 1_555 yes
C(72) C(76) C(77) 63.1(9) 1_555 1_555 1_555 yes
C(72) C(76) H(56) 118.5(9) 1_555 1_555 1_555 no
C(72) C(76) H(61) 8.9(5) 1_555 1_555 1_555 no
C(72) C(76) H(63) 111(1) 1_555 1_555 1_555 no
C(72) C(76) H(64) 151(1) 1_555 1_555 1_555 no
C(72) C(76) H(65) 75.7(8) 1_555 1_555 1_555 no
C(72) C(76) H(66) 51.6(6) 1_555 1_555 1_555 no
C(72) C(76) H(67) 75.4(7) 1_555 1_555 1_555 no
C(73) C(76) C(74) 30.0(5) 1_555 1_555 1_555 yes
C(73) C(76) C(75) 59(1) 1_555 1_555 1_555 yes
C(73) C(76) C(77) 92.2(9) 1_555 1_555 1_555 yes
C(73) C(76) H(56) 110.1(8) 1_555 1_555 1_555 no
C(73) C(76) H(61) 38.0(4) 1_555 1_555 1_555 no
C(73) C(76) H(63) 82.8(8) 1_555 1_555 1_555 no
C(73) C(76) H(64) 178(1) 1_555 1_555 1_555 no
C(73) C(76) H(65) 103.9(8) 1_555 1_555 1_555 no
C(73) C(76) H(66) 80.6(6) 1_555 1_555 1_555 no
C(73) C(76) H(67) 102.9(7) 1_555 1_555 1_555 no
C(74) C(76) C(75) 29.0(10) 1_555 1_555 1_555 yes
C(74) C(76) C(77) 122(1) 1_555 1_555 1_555 yes
C(74) C(76) H(56) 95.9(8) 1_555 1_555 1_555 no
C(74) C(76) H(61) 68.0(6) 1_555 1_555 1_555 no
C(74) C(76) H(63) 52.8(7) 1_555 1_555 1_555 no
C(74) C(76) H(64) 148(1) 1_555 1_555 1_555 no
C(74) C(76) H(65) 132.5(9) 1_555 1_555 1_555 no
C(74) C(76) H(66) 110.6(8) 1_555 1_555 1_555 no
C(74) C(76) H(67) 131.1(8) 1_555 1_555 1_555 no
C(75) C(76) C(77) 151(1) 1_555 1_555 1_555 yes
C(75) C(76) H(56) 81(1) 1_555 1_555 1_555 no
C(75) C(76) H(61) 97(1) 1_555 1_555 1_555 no
C(75) C(76) H(63) 23.7(9) 1_555 1_555 1_555 no
C(75) C(76) H(64) 119(2) 1_555 1_555 1_555 no
C(75) C(76) H(65) 157(1) 1_555 1_555 1_555 no
C(75) C(76) H(66) 139(1) 1_555 1_555 1_555 no
C(75) C(76) H(67) 155(1) 1_555 1_555 1_555 no
C(77) C(76) H(56) 112.7(9) 1_555 1_555 1_555 no
C(77) C(76) H(61) 54.2(7) 1_555 1_555 1_555 no
C(77) C(76) H(63) 174(1) 1_555 1_555 1_555 no
C(77) C(76) H(64) 88(1) 1_555 1_555 1_555 no
C(77) C(76) H(65) 20.0(6) 1_555 1_555 1_555 no
C(77) C(76) H(66) 11.6(5) 1_555 1_555 1_555 no
C(77) C(76) H(67) 20.1(5) 1_555 1_555 1_555 no
H(56) C(76) H(61) 119.2(7) 1_555 1_555 1_555 no
H(56) C(76) H(63) 70.4(6) 1_555 1_555 1_555 no
H(56) C(76) H(64) 70(1) 1_555 1_555 1_555 no
H(56) C(76) H(65) 93.2(6) 1_555 1_555 1_555 no
H(56) C(76) H(66) 116.4(7) 1_555 1_555 1_555 no
H(56) C(76) H(67) 122.6(8) 1_555 1_555 1_555 no
H(61) C(76) H(63) 120.8(8) 1_555 1_555 1_555 no
H(61) C(76) H(64) 143(1) 1_555 1_555 1_555 no
H(61) C(76) H(65) 66.9(4) 1_555 1_555 1_555 no
H(61) C(76) H(66) 42.7(3) 1_555 1_555 1_555 no
H(61) C(76) H(67) 67.2(4) 1_555 1_555 1_555 no
H(63) C(76) H(64) 96(1) 1_555 1_555 1_555 no
H(63) C(76) H(65) 163.6(9) 1_555 1_555 1_555 no
H(63) C(76) H(66) 163.4(9) 1_555 1_555 1_555 no
H(63) C(76) H(67) 161(1) 1_555 1_555 1_555 no
H(64) C(76) H(65) 77(1) 1_555 1_555 1_555 no
H(64) C(76) H(66) 100(1) 1_555 1_555 1_555 no
H(64) C(76) H(67) 77(1) 1_555 1_555 1_555 no
H(65) C(76) H(66) 28.2(2) 1_555 1_555 1_555 no
H(65) C(76) H(67) 32.6(3) 1_555 1_555 1_555 no
H(66) C(76) H(67) 28.2(2) 1_555 1_555 1_555 no
C(71) C(77) C(72) 27(1) 1_555 1_555 1_555 yes
C(71) C(77) C(76) 27(1) 1_555 1_555 1_555 yes
C(71) C(77) H(20) 166(1) 1_555 1_555 1_555 no
C(71) C(77) H(61) 48(1) 1_555 1_555 1_555 no
C(71) C(77) H(64) 48(1) 1_555 1_555 1_555 no
C(71) C(77) H(65) 110(1) 1_555 1_555 1_555 no
C(71) C(77) H(66) 109(2) 1_555 1_555 1_555 no
C(71) C(77) H(67) 109(2) 1_555 1_555 1_555 no
C(72) C(77) C(76) 55.2(7) 1_555 1_555 1_555 yes
C(72) C(77) H(20) 149.6(10) 1_555 1_555 1_555 no
C(72) C(77) H(61) 20.8(4) 1_555 1_555 1_555 no
C(72) C(77) H(64) 76.2(7) 1_555 1_555 1_555 no
C(72) C(77) H(65) 121(1) 1_555 1_555 1_555 no
C(72) C(77) H(66) 81(1) 1_555 1_555 1_555 no
C(72) C(77) H(67) 121(1) 1_555 1_555 1_555 no
C(76) C(77) H(20) 149(1) 1_555 1_555 1_555 no
C(76) C(77) H(61) 76.0(7) 1_555 1_555 1_555 no
C(76) C(77) H(64) 21.0(5) 1_555 1_555 1_555 no
C(76) C(77) H(65) 95(1) 1_555 1_555 1_555 no
C(76) C(77) H(66) 136(1) 1_555 1_555 1_555 no
C(76) C(77) H(67) 95(1) 1_555 1_555 1_555 no
H(20) C(77) H(61) 130.7(8) 1_555 1_555 1_555 no
H(20) C(77) H(64) 129.9(8) 1_555 1_555 1_555 no
H(20) C(77) H(65) 81(1) 1_555 1_555 1_555 no
H(20) C(77) H(66) 71(1) 1_555 1_555 1_555 no
H(20) C(77) H(67) 57(1) 1_555 1_555 1_555 no
H(61) C(77) H(64) 96.9(7) 1_555 1_555 1_555 no
H(61) C(77) H(65) 124(1) 1_555 1_555 1_555 no
H(61) C(77) H(66) 60(1) 1_555 1_555 1_555 no
H(61) C(77) H(67) 125(1) 1_555 1_555 1_555 no
H(64) C(77) H(65) 82(1) 1_555 1_555 1_555 no
H(64) C(77) H(66) 157(1) 1_555 1_555 1_555 no
H(64) C(77) H(67) 83(1) 1_555 1_555 1_555 no
H(65) C(77) H(66) 109(2) 1_555 1_555 1_555 no
H(65) C(77) H(67) 109(2) 1_555 1_555 1_555 no
H(66) C(77) H(67) 108(2) 1_555 1_555 1_555 no
C(73) C(78) C(74) 26.5(9) 1_555 1_555 1_555 yes
C(73) C(78) C(75) 54.4(7) 1_555 1_555 1_555 yes
C(73) C(78) H(62) 20.5(4) 1_555 1_555 1_555 no
C(73) C(78) H(63) 75.3(7) 1_555 1_555 1_555 no
C(73) C(78) H(68) 120(1) 1_555 1_555 1_555 no
C(73) C(78) H(69) 83(1) 1_555 1_555 1_555 no
C(73) C(78) H(70) 120(1) 1_555 1_555 1_555 no
C(74) C(78) C(75) 28.0(9) 1_555 1_555 1_555 yes
C(74) C(78) H(62) 46.9(9) 1_555 1_555 1_555 no
C(74) C(78) H(63) 48.8(9) 1_555 1_555 1_555 no
C(74) C(78) H(68) 109(1) 1_555 1_555 1_555 no
C(74) C(78) H(69) 109(1) 1_555 1_555 1_555 no
C(74) C(78) H(70) 108(1) 1_555 1_555 1_555 no
C(75) C(78) H(62) 74.9(7) 1_555 1_555 1_555 no
C(75) C(78) H(63) 20.8(4) 1_555 1_555 1_555 no
C(75) C(78) H(68) 93(1) 1_555 1_555 1_555 no
C(75) C(78) H(69) 137(1) 1_555 1_555 1_555 no
C(75) C(78) H(70) 93(1) 1_555 1_555 1_555 no
H(62) C(78) H(63) 95.7(6) 1_555 1_555 1_555 no
H(62) C(78) H(68) 124(1) 1_555 1_555 1_555 no
H(62) C(78) H(69) 62(1) 1_555 1_555 1_555 no
H(62) C(78) H(70) 125(1) 1_555 1_555 1_555 no
H(63) C(78) H(68) 81(1) 1_555 1_555 1_555 no
H(63) C(78) H(69) 158(1) 1_555 1_555 1_555 no
H(63) C(78) H(70) 81(1) 1_555 1_555 1_555 no
H(68) C(78) H(69) 110(2) 1_555 1_555 1_555 no
H(68) C(78) H(70) 109(2) 1_555 1_555 1_555 no
H(69) C(78) H(70) 109(2) 1_555 1_555 1_555 no
C(80) C(79) C(81) 29.3(8) 1_555 1_555 1_555 yes
C(80) C(79) C(82) 58.0(9) 1_555 1_555 1_555 yes
C(80) C(79) C(83) 87(1) 1_555 1_555 1_555 yes
C(80) C(79) C(84) 115(1) 1_555 1_555 1_555 yes
C(80) C(79) C(85) 121(1) 1_555 1_555 1_555 yes
C(80) C(79) H(2) 90.6(8) 1_555 1_555 1_665 no
C(80) C(79) H(29) 89.7(8) 1_555 1_555 1_555 no
C(80) C(79) H(71) 24.6(7) 1_555 1_555 1_555 no
C(80) C(79) H(72) 20.5(8) 1_555 1_555 1_555 no
C(80) C(79) H(73) 96.4(10) 1_555 1_555 1_555 no
C(80) C(79) H(74) 139(1) 1_555 1_555 1_555 no
C(80) C(79) H(75) 106(1) 1_555 1_555 1_555 no
C(80) C(79) H(76) 105(1) 1_555 1_555 1_555 no
C(80) C(79) H(77) 147(1) 1_555 1_555 1_555 no
C(81) C(79) C(82) 28.7(5) 1_555 1_555 1_555 yes
C(81) C(79) C(83) 58.1(6) 1_555 1_555 1_555 yes
C(81) C(79) C(84) 86.8(9) 1_555 1_555 1_555 yes
C(81) C(79) C(85) 150(1) 1_555 1_555 1_555 yes
C(81) C(79) H(2) 100.1(5) 1_555 1_555 1_665 no
C(81) C(79) H(29) 86.9(5) 1_555 1_555 1_555 no
C(81) C(79) H(71) 53.9(5) 1_555 1_555 1_555 no
C(81) C(79) H(72) 9.1(4) 1_555 1_555 1_555 no
C(81) C(79) H(73) 67.1(5) 1_555 1_555 1_555 no
C(81) C(79) H(74) 110.9(7) 1_555 1_555 1_555 no
C(81) C(79) H(75) 131.5(8) 1_555 1_555 1_555 no
C(81) C(79) H(76) 132.5(8) 1_555 1_555 1_555 no
C(81) C(79) H(77) 177.0(9) 1_555 1_555 1_555 no
C(82) C(79) C(83) 29.3(5) 1_555 1_555 1_555 yes
C(82) C(79) C(84) 58.1(8) 1_555 1_555 1_555 yes
C(82) C(79) C(85) 179(1) 1_555 1_555 1_555 yes
C(82) C(79) H(2) 105.1(5) 1_555 1_555 1_665 no
C(82) C(79) H(29) 87.0(5) 1_555 1_555 1_555 no
C(82) C(79) H(71) 82.6(6) 1_555 1_555 1_555 no
C(82) C(79) H(72) 37.8(4) 1_555 1_555 1_555 no
C(82) C(79) H(73) 38.4(4) 1_555 1_555 1_555 no
C(82) C(79) H(74) 82.2(6) 1_555 1_555 1_555 no
C(82) C(79) H(75) 152.9(7) 1_555 1_555 1_555 no
C(82) C(79) H(76) 153.3(7) 1_555 1_555 1_555 no
C(82) C(79) H(77) 154.2(8) 1_555 1_555 1_555 no
C(83) C(79) C(84) 28.8(7) 1_555 1_555 1_555 yes
C(83) C(79) C(85) 151(1) 1_555 1_555 1_555 yes
C(83) C(79) H(2) 106.3(7) 1_555 1_555 1_665 no
C(83) C(79) H(29) 87.9(6) 1_555 1_555 1_555 no
C(83) C(79) H(71) 111.9(7) 1_555 1_555 1_555 no
C(83) C(79) H(72) 67.1(5) 1_555 1_555 1_555 no
C(83) C(79) H(73) 9.1(4) 1_555 1_555 1_555 no
C(83) C(79) H(74) 52.9(6) 1_555 1_555 1_555 no
C(83) C(79) H(75) 153.6(8) 1_555 1_555 1_555 no
C(83) C(79) H(76) 152.7(8) 1_555 1_555 1_555 no
C(83) C(79) H(77) 124.8(8) 1_555 1_555 1_555 no
C(84) C(79) C(85) 122(1) 1_555 1_555 1_555 yes
C(84) C(79) H(2) 101.8(9) 1_555 1_555 1_665 no
C(84) C(79) H(29) 90.8(9) 1_555 1_555 1_555 no
C(84) C(79) H(71) 140(1) 1_555 1_555 1_555 no
C(84) C(79) H(72) 95.9(8) 1_555 1_555 1_555 no
C(84) C(79) H(73) 19.8(7) 1_555 1_555 1_555 no
C(84) C(79) H(74) 24.1(6) 1_555 1_555 1_555 no
C(84) C(79) H(75) 133.5(10) 1_555 1_555 1_555 no
C(84) C(79) H(76) 130(1) 1_555 1_555 1_555 no
C(84) C(79) H(77) 96.1(9) 1_555 1_555 1_555 no
C(85) C(79) H(2) 75.1(7) 1_555 1_555 1_665 no
C(85) C(79) H(29) 92.7(8) 1_555 1_555 1_555 no
C(85) C(79) H(71) 96.7(9) 1_555 1_555 1_555 no
C(85) C(79) H(72) 141.5(10) 1_555 1_555 1_555 no
C(85) C(79) H(73) 142.4(9) 1_555 1_555 1_555 no
C(85) C(79) H(74) 98.6(9) 1_555 1_555 1_555 no
C(85) C(79) H(75) 26.5(6) 1_555 1_555 1_555 no
C(85) C(79) H(76) 26.6(6) 1_555 1_555 1_555 no
C(85) C(79) H(77) 26.6(6) 1_555 1_555 1_555 no
H(2) C(79) H(29) 165.8(6) 1_665 1_555 1_555 no
H(2) C(79) H(71) 82.3(4) 1_665 1_555 1_555 no
H(2) C(79) H(72) 99.0(3) 1_665 1_555 1_555 no
H(2) C(79) H(73) 105.8(4) 1_665 1_555 1_555 no
H(2) C(79) H(74) 95.9(4) 1_665 1_555 1_555 no
H(2) C(79) H(75) 96.3(5) 1_665 1_555 1_555 no
H(2) C(79) H(76) 50.9(3) 1_665 1_555 1_555 no
H(2) C(79) H(77) 80.1(4) 1_665 1_555 1_555 no
H(29) C(79) H(71) 92.2(4) 1_555 1_555 1_555 no
H(29) C(79) H(72) 86.0(3) 1_555 1_555 1_555 no
H(29) C(79) H(73) 88.3(3) 1_555 1_555 1_555 no
H(29) C(79) H(74) 93.0(4) 1_555 1_555 1_555 no
H(29) C(79) H(75) 70.0(3) 1_555 1_555 1_555 no
H(29) C(79) H(76) 115.5(5) 1_555 1_555 1_555 no
H(29) C(79) H(77) 92.2(4) 1_555 1_555 1_555 no
H(71) C(79) H(72) 45.0(3) 1_555 1_555 1_555 no
H(71) C(79) H(73) 120.9(5) 1_555 1_555 1_555 no
H(71) C(79) H(74) 163.7(8) 1_555 1_555 1_555 no
H(71) C(79) H(75) 84.1(5) 1_555 1_555 1_555 no
H(71) C(79) H(76) 82.5(5) 1_555 1_555 1_555 no
H(71) C(79) H(77) 123.2(7) 1_555 1_555 1_555 no
H(72) C(79) H(73) 76.1(3) 1_555 1_555 1_555 no
H(72) C(79) H(74) 120.0(6) 1_555 1_555 1_555 no
H(72) C(79) H(75) 123.2(5) 1_555 1_555 1_555 no
H(72) C(79) H(76) 125.2(5) 1_555 1_555 1_555 no
H(72) C(79) H(77) 167.9(7) 1_555 1_555 1_555 no
H(73) C(79) H(74) 43.9(3) 1_555 1_555 1_555 no
H(73) C(79) H(75) 148.1(5) 1_555 1_555 1_555 no
H(73) C(79) H(76) 147.1(6) 1_555 1_555 1_555 no
H(73) C(79) H(77) 115.8(5) 1_555 1_555 1_555 no
H(74) C(79) H(75) 112.3(6) 1_555 1_555 1_555 no
H(74) C(79) H(76) 109.0(6) 1_555 1_555 1_555 no
H(74) C(79) H(77) 72.0(4) 1_555 1_555 1_555 no
H(75) C(79) H(76) 45.5(3) 1_555 1_555 1_555 no
H(75) C(79) H(77) 45.5(3) 1_555 1_555 1_555 no
H(76) C(79) H(77) 45.5(3) 1_555 1_555 1_555 no
C(79) C(80) C(81) 122(1) 1_555 1_555 1_555 yes
C(79) C(80) C(82) 93(1) 1_555 1_555 1_555 yes
C(79) C(80) C(83) 62.3(9) 1_555 1_555 1_555 yes
C(79) C(80) C(84) 32.3(8) 1_555 1_555 1_555 yes
C(79) C(80) C(85) 30.6(8) 1_555 1_555 1_555 yes
C(79) C(80) H(2) 64.8(8) 1_555 1_555 1_665 no
C(79) C(80) H(15) 121.5(10) 1_555 1_555 1_665 no
C(79) C(80) H(29) 64.7(7) 1_555 1_555 1_555 no
C(79) C(80) H(71) 118(1) 1_555 1_555 1_555 no
C(79) C(80) H(72) 146(1) 1_555 1_555 1_555 no
C(79) C(80) H(74) 24.1(7) 1_555 1_555 1_555 no
C(79) C(80) H(75) 45.1(8) 1_555 1_555 1_555 no
C(79) C(80) H(76) 45.5(8) 1_555 1_555 1_555 no
C(79) C(80) H(77) 19.2(8) 1_555 1_555 1_555 no
C(81) C(80) C(82) 28.6(8) 1_555 1_555 1_555 yes
C(81) C(80) C(83) 60.0(9) 1_555 1_555 1_555 yes
C(81) C(80) C(84) 90.1(10) 1_555 1_555 1_555 yes
C(81) C(80) C(85) 152(1) 1_555 1_555 1_555 yes
C(81) C(80) H(2) 119.2(9) 1_555 1_555 1_665 no
C(81) C(80) H(15) 98.2(9) 1_555 1_555 1_665 no
C(81) C(80) H(29) 98.8(9) 1_555 1_555 1_555 no
C(81) C(80) H(71) 118(1) 1_555 1_555 1_555 no
C(81) C(80) H(72) 24.0(7) 1_555 1_555 1_555 no
C(81) C(80) H(74) 98.4(9) 1_555 1_555 1_555 no
C(81) C(80) H(75) 155(1) 1_555 1_555 1_555 no
C(81) C(80) H(76) 159(1) 1_555 1_555 1_555 no
C(81) C(80) H(77) 141.5(10) 1_555 1_555 1_555 no
C(82) C(80) C(83) 31.4(5) 1_555 1_555 1_555 yes
C(82) C(80) C(84) 61.5(7) 1_555 1_555 1_555 yes
C(82) C(80) C(85) 124.3(8) 1_555 1_555 1_555 yes
C(82) C(80) H(2) 107.4(7) 1_555 1_555 1_665 no
C(82) C(80) H(15) 115.8(6) 1_555 1_555 1_665 no
C(82) C(80) H(29) 88.6(6) 1_555 1_555 1_555 no
C(82) C(80) H(71) 147(1) 1_555 1_555 1_555 no
C(82) C(80) H(72) 52.6(6) 1_555 1_555 1_555 no
C(82) C(80) H(74) 69.8(5) 1_555 1_555 1_555 no
C(82) C(80) H(75) 133.6(7) 1_555 1_555 1_555 no
C(82) C(80) H(76) 134.4(7) 1_555 1_555 1_555 no
C(82) C(80) H(77) 112.9(6) 1_555 1_555 1_555 no
C(83) C(80) C(84) 30.1(5) 1_555 1_555 1_555 yes
C(83) C(80) C(85) 92.9(7) 1_555 1_555 1_555 yes
C(83) C(80) H(2) 91.5(6) 1_555 1_555 1_665 no
C(83) C(80) H(15) 130.2(6) 1_555 1_555 1_665 no
C(83) C(80) H(29) 76.9(5) 1_555 1_555 1_555 no
C(83) C(80) H(71) 176(1) 1_555 1_555 1_555 no
C(83) C(80) H(72) 84.0(7) 1_555 1_555 1_555 no
C(83) C(80) H(74) 38.4(4) 1_555 1_555 1_555 no
C(83) C(80) H(75) 104.4(6) 1_555 1_555 1_555 no
C(83) C(80) H(76) 104.4(6) 1_555 1_555 1_555 no
C(83) C(80) H(77) 81.5(5) 1_555 1_555 1_555 no
C(84) C(80) C(85) 62.9(6) 1_555 1_555 1_555 yes
C(84) C(80) H(2) 75.6(5) 1_555 1_555 1_665 no
C(84) C(80) H(15) 131.7(7) 1_555 1_555 1_665 no
C(84) C(80) H(29) 69.2(5) 1_555 1_555 1_555 no
C(84) C(80) H(71) 150(1) 1_555 1_555 1_555 no
C(84) C(80) H(72) 114.1(8) 1_555 1_555 1_555 no
C(84) C(80) H(74) 8.4(4) 1_555 1_555 1_555 no
C(84) C(80) H(75) 76.0(6) 1_555 1_555 1_555 no
C(84) C(80) H(76) 75.3(6) 1_555 1_555 1_555 no
C(84) C(80) H(77) 51.5(5) 1_555 1_555 1_555 no
C(85) C(80) H(2) 59.8(4) 1_555 1_555 1_665 no
C(85) C(80) H(15) 102.3(6) 1_555 1_555 1_665 no
C(85) C(80) H(29) 69.9(4) 1_555 1_555 1_555 no
C(85) C(80) H(71) 88(1) 1_555 1_555 1_555 no
C(85) C(80) H(72) 174.7(8) 1_555 1_555 1_555 no
C(85) C(80) H(74) 54.6(4) 1_555 1_555 1_555 no
C(85) C(80) H(75) 20.4(3) 1_555 1_555 1_555 no
C(85) C(80) H(76) 20.5(3) 1_555 1_555 1_555 no
C(85) C(80) H(77) 11.4(4) 1_555 1_555 1_555 no
H(2) C(80) H(15) 58.8(3) 1_665 1_555 1_665 no
H(2) C(80) H(29) 127.6(4) 1_665 1_555 1_555 no
H(2) C(80) H(71) 86.2(9) 1_665 1_555 1_555 no
H(2) C(80) H(72) 124.4(5) 1_665 1_555 1_555 no
H(2) C(80) H(74) 71.0(3) 1_665 1_555 1_555 no
H(2) C(80) H(75) 77.0(4) 1_665 1_555 1_555 no
H(2) C(80) H(76) 44.0(2) 1_665 1_555 1_555 no
H(2) C(80) H(77) 60.4(3) 1_665 1_555 1_555 no
H(15) C(80) H(29) 152.9(5) 1_665 1_555 1_555 no
H(15) C(80) H(71) 46.2(6) 1_665 1_555 1_555 no
H(15) C(80) H(72) 82.9(4) 1_665 1_555 1_555 no
H(15) C(80) H(74) 129.0(5) 1_665 1_555 1_555 no
H(15) C(80) H(75) 105.8(5) 1_665 1_555 1_555 no
H(15) C(80) H(76) 81.9(4) 1_665 1_555 1_555 no
H(15) C(80) H(77) 109.7(5) 1_665 1_555 1_555 no
H(29) C(80) H(71) 106.8(8) 1_555 1_555 1_555 no
H(29) C(80) H(72) 105.2(5) 1_555 1_555 1_555 no
H(29) C(80) H(74) 68.8(3) 1_555 1_555 1_555 no
H(29) C(80) H(75) 57.9(2) 1_555 1_555 1_555 no
H(29) C(80) H(76) 89.3(4) 1_555 1_555 1_555 no
H(29) C(80) H(77) 67.4(2) 1_555 1_555 1_555 no
H(71) C(80) H(72) 95.0(9) 1_555 1_555 1_555 no
H(71) C(80) H(74) 142(1) 1_555 1_555 1_555 no
H(71) C(80) H(75) 77.8(9) 1_555 1_555 1_555 no
H(71) C(80) H(76) 75.8(9) 1_555 1_555 1_555 no
H(71) C(80) H(77) 99.7(10) 1_555 1_555 1_555 no
H(72) C(80) H(74) 122.4(6) 1_555 1_555 1_555 no
H(72) C(80) H(75) 157.4(6) 1_555 1_555 1_555 no
H(72) C(80) H(76) 164.7(6) 1_555 1_555 1_555 no
H(72) C(80) H(77) 165.0(6) 1_555 1_555 1_555 no
H(74) C(80) H(75) 68.5(3) 1_555 1_555 1_555 no
H(74) C(80) H(76) 67.1(3) 1_555 1_555 1_555 no
H(74) C(80) H(77) 43.3(2) 1_555 1_555 1_555 no
H(75) C(80) H(76) 33.2(2) 1_555 1_555 1_555 no
H(75) C(80) H(77) 28.5(1) 1_555 1_555 1_555 no
H(76) C(80) H(77) 28.5(1) 1_555 1_555 1_555 no
C(79) C(81) C(80) 28.5(7) 1_555 1_555 1_555 yes
C(79) C(81) C(82) 93(1) 1_555 1_555 1_555 yes
C(79) C(81) C(83) 60.3(6) 1_555 1_555 1_555 yes
C(79) C(81) C(84) 30.6(5) 1_555 1_555 1_555 yes
C(79) C(81) C(86) 124.5(9) 1_555 1_555 1_555 yes
C(79) C(81) H(71) 52.7(5) 1_555 1_555 1_555 no
C(79) C(81) H(72) 147(1) 1_555 1_555 1_555 no
C(79) C(81) H(73) 68.7(5) 1_555 1_555 1_555 no
C(79) C(81) H(79) 135.2(8) 1_555 1_555 1_555 no
C(79) C(81) H(80) 132.2(7) 1_555 1_555 1_555 no
C(80) C(81) C(82) 122(1) 1_555 1_555 1_555 yes
C(80) C(81) C(83) 88.7(10) 1_555 1_555 1_555 yes
C(80) C(81) C(84) 59.0(8) 1_555 1_555 1_555 yes
C(80) C(81) C(86) 152(1) 1_555 1_555 1_555 yes
C(80) C(81) H(71) 24.2(6) 1_555 1_555 1_555 no
C(80) C(81) H(72) 119(1) 1_555 1_555 1_555 no
C(80) C(81) H(73) 97.1(9) 1_555 1_555 1_555 no
C(80) C(81) H(79) 158(1) 1_555 1_555 1_555 no
C(80) C(81) H(80) 156(1) 1_555 1_555 1_555 no
C(82) C(81) C(83) 33.7(9) 1_555 1_555 1_555 yes
C(82) C(81) C(84) 63(1) 1_555 1_555 1_555 yes
C(82) C(81) C(86) 30(1) 1_555 1_555 1_555 yes
C(82) C(81) H(71) 146(1) 1_555 1_555 1_555 no
C(82) C(81) H(72) 118(1) 1_555 1_555 1_555 no
C(82) C(81) H(73) 25.3(8) 1_555 1_555 1_555 no
C(82) C(81) H(79) 44.5(9) 1_555 1_555 1_555 no
C(82) C(81) H(80) 44.6(10) 1_555 1_555 1_555 no
C(83) C(81) C(84) 29.7(5) 1_555 1_555 1_555 yes
C(83) C(81) C(86) 64.3(8) 1_555 1_555 1_555 yes
C(83) C(81) H(71) 112.8(8) 1_555 1_555 1_555 no
C(83) C(81) H(72) 152(1) 1_555 1_555 1_555 no
C(83) C(81) H(73) 8.4(5) 1_555 1_555 1_555 no
C(83) C(81) H(79) 76.9(7) 1_555 1_555 1_555 no
C(83) C(81) H(80) 75.8(7) 1_555 1_555 1_555 no
C(84) C(81) C(86) 94.0(8) 1_555 1_555 1_555 yes
C(84) C(81) H(71) 83.1(6) 1_555 1_555 1_555 no
C(84) C(81) H(72) 176(1) 1_555 1_555 1_555 no
C(84) C(81) H(73) 38.1(4) 1_555 1_555 1_555 no
C(84) C(81) H(79) 105.6(7) 1_555 1_555 1_555 no
C(84) C(81) H(80) 104.1(7) 1_555 1_555 1_555 no
C(86) C(81) H(71) 176.7(10) 1_555 1_555 1_555 no
C(86) C(81) H(72) 87(1) 1_555 1_555 1_555 no
C(86) C(81) H(73) 55.9(6) 1_555 1_555 1_555 no
C(86) C(81) H(79) 19.7(5) 1_555 1_555 1_555 no
C(86) C(81) H(80) 19.9(6) 1_555 1_555 1_555 no
H(71) C(81) H(72) 95(1) 1_555 1_555 1_555 no
H(71) C(81) H(73) 121.2(6) 1_555 1_555 1_555 no
H(71) C(81) H(79) 160.6(7) 1_555 1_555 1_555 no
H(71) C(81) H(80) 162.8(8) 1_555 1_555 1_555 no
H(72) C(81) H(73) 143(1) 1_555 1_555 1_555 no
H(72) C(81) H(79) 77.0(10) 1_555 1_555 1_555 no
H(72) C(81) H(80) 76(1) 1_555 1_555 1_555 no
H(73) C(81) H(79) 68.8(4) 1_555 1_555 1_555 no
H(73) C(81) H(80) 67.8(4) 1_555 1_555 1_555 no
H(79) C(81) H(80) 32.4(2) 1_555 1_555 1_555 no
C(79) C(82) C(80) 28.3(4) 1_555 1_555 1_555 yes
C(79) C(82) C(81) 57.3(9) 1_555 1_555 1_555 yes
C(79) C(82) C(83) 56.0(9) 1_555 1_555 1_555 yes
C(79) C(82) C(84) 28.8(4) 1_555 1_555 1_555 yes
C(79) C(82) C(86) 176(1) 1_555 1_555 1_555 yes
C(79) C(82) H(72) 81.7(7) 1_555 1_555 1_555 no
C(79) C(82) H(73) 80.5(6) 1_555 1_555 1_555 no
C(79) C(82) H(78) 154.3(9) 1_555 1_555 1_555 no
C(79) C(82) H(79) 156.4(9) 1_555 1_555 1_555 no
C(79) C(82) H(80) 150.9(10) 1_555 1_555 1_555 no
C(80) C(82) C(81) 29.0(8) 1_555 1_555 1_555 yes
C(80) C(82) C(83) 84(1) 1_555 1_555 1_555 yes
C(80) C(82) C(84) 57.1(6) 1_555 1_555 1_555 yes
C(80) C(82) C(86) 150(1) 1_555 1_555 1_555 yes
C(80) C(82) H(72) 53.5(6) 1_555 1_555 1_555 no
C(80) C(82) H(73) 108.8(8) 1_555 1_555 1_555 no
C(80) C(82) H(78) 177(1) 1_555 1_555 1_555 no
C(80) C(82) H(79) 133.4(9) 1_555 1_555 1_555 no
C(80) C(82) H(80) 132(1) 1_555 1_555 1_555 no
C(81) C(82) C(83) 113(1) 1_555 1_555 1_555 yes
C(81) C(82) C(84) 86(1) 1_555 1_555 1_555 yes
C(81) C(82) C(86) 121(1) 1_555 1_555 1_555 yes
C(81) C(82) H(72) 24.5(8) 1_555 1_555 1_555 no
C(81) C(82) H(73) 137(1) 1_555 1_555 1_555 no
C(81) C(82) H(78) 148(1) 1_555 1_555 1_555 no
C(81) C(82) H(79) 107(1) 1_555 1_555 1_555 no
C(81) C(82) H(80) 107(1) 1_555 1_555 1_555 no
C(83) C(82) C(84) 27.2(8) 1_555 1_555 1_555 yes
C(83) C(82) C(86) 124(1) 1_555 1_555 1_555 yes
C(83) C(82) H(72) 137(1) 1_555 1_555 1_555 no
C(83) C(82) H(73) 24.5(8) 1_555 1_555 1_555 no
C(83) C(82) H(78) 98(1) 1_555 1_555 1_555 no
C(83) C(82) H(79) 135(1) 1_555 1_555 1_555 no
C(83) C(82) H(80) 131(1) 1_555 1_555 1_555 no
C(84) C(82) C(86) 151(1) 1_555 1_555 1_555 yes
C(84) C(82) H(72) 110.5(9) 1_555 1_555 1_555 no
C(84) C(82) H(73) 51.7(6) 1_555 1_555 1_555 no
C(84) C(82) H(78) 125(1) 1_555 1_555 1_555 no
C(84) C(82) H(79) 155(1) 1_555 1_555 1_555 no
C(84) C(82) H(80) 151.0(10) 1_555 1_555 1_555 no
C(86) C(82) H(72) 97(1) 1_555 1_555 1_555 no
C(86) C(82) H(73) 100(1) 1_555 1_555 1_555 no
C(86) C(82) H(78) 26.4(10) 1_555 1_555 1_555 no
C(86) C(82) H(79) 25.7(9) 1_555 1_555 1_555 no
C(86) C(82) H(80) 25(1) 1_555 1_555 1_555 no
H(72) C(82) H(73) 162.1(9) 1_555 1_555 1_555 no
H(72) C(82) H(78) 123.8(9) 1_555 1_555 1_555 no
H(72) C(82) H(79) 84.5(7) 1_555 1_555 1_555 no
H(72) C(82) H(80) 84.5(8) 1_555 1_555 1_555 no
H(73) C(82) H(78) 73.9(7) 1_555 1_555 1_555 no
H(73) C(82) H(79) 112.7(9) 1_555 1_555 1_555 no
H(73) C(82) H(80) 110.7(9) 1_555 1_555 1_555 no
H(78) C(82) H(79) 44.7(4) 1_555 1_555 1_555 no
H(78) C(82) H(80) 44.7(4) 1_555 1_555 1_555 no
H(79) C(82) H(80) 44.7(4) 1_555 1_555 1_555 no
C(79) C(83) C(80) 30.4(4) 1_555 1_555 1_555 yes
C(79) C(83) C(81) 61.6(6) 1_555 1_555 1_555 yes
C(79) C(83) C(82) 94(1) 1_555 1_555 1_555 yes
C(79) C(83) C(84) 29.7(7) 1_555 1_555 1_555 yes
C(79) C(83) C(86) 123.3(9) 1_555 1_555 1_555 yes
C(79) C(83) H(34) 93.8(7) 1_555 1_555 1_555 no
C(79) C(83) H(72) 69.6(5) 1_555 1_555 1_555 no
C(79) C(83) H(73) 147(1) 1_555 1_555 1_555 no
C(79) C(83) H(74) 54.3(5) 1_555 1_555 1_555 no
C(79) C(83) H(78) 144.4(8) 1_555 1_555 1_555 no
C(79) C(83) H(79) 118.1(6) 1_555 1_555 1_555 no
C(79) C(83) H(80) 117.4(7) 1_555 1_555 1_555 no
C(80) C(83) C(81) 31.3(5) 1_555 1_555 1_555 yes
C(80) C(83) C(82) 64.3(10) 1_555 1_555 1_555 yes
C(80) C(83) C(84) 60.0(9) 1_555 1_555 1_555 yes
C(80) C(83) C(86) 93.0(8) 1_555 1_555 1_555 yes
C(80) C(83) H(34) 115.0(7) 1_555 1_555 1_555 no
C(80) C(83) H(72) 39.3(4) 1_555 1_555 1_555 no
C(80) C(83) H(73) 177(1) 1_555 1_555 1_555 no
C(80) C(83) H(74) 84.6(7) 1_555 1_555 1_555 no
C(80) C(83) H(78) 114.1(7) 1_555 1_555 1_555 no
C(80) C(83) H(79) 88.2(5) 1_555 1_555 1_555 no
C(80) C(83) H(80) 88.7(6) 1_555 1_555 1_555 no
C(81) C(83) C(82) 33.0(9) 1_555 1_555 1_555 yes
C(81) C(83) C(84) 91(1) 1_555 1_555 1_555 yes
C(81) C(83) C(86) 61.7(8) 1_555 1_555 1_555 yes
C(81) C(83) H(34) 130.2(9) 1_555 1_555 1_555 no
C(81) C(83) H(72) 8.0(4) 1_555 1_555 1_555 no
C(81) C(83) H(73) 150(1) 1_555 1_555 1_555 no
C(81) C(83) H(74) 115.9(8) 1_555 1_555 1_555 no
C(81) C(83) H(78) 82.8(7) 1_555 1_555 1_555 no
C(81) C(83) H(79) 57.9(6) 1_555 1_555 1_555 no
C(81) C(83) H(80) 58.6(6) 1_555 1_555 1_555 no
C(82) C(83) C(84) 124(1) 1_555 1_555 1_555 yes
C(82) C(83) C(86) 28(1) 1_555 1_555 1_555 yes
C(82) C(83) H(34) 133(1) 1_555 1_555 1_555 no
C(82) C(83) H(72) 25.1(9) 1_555 1_555 1_555 no
C(82) C(83) H(73) 117(1) 1_555 1_555 1_555 no
C(82) C(83) H(74) 148(1) 1_555 1_555 1_555 no
C(82) C(83) H(78) 49.9(10) 1_555 1_555 1_555 no
C(82) C(83) H(79) 26.7(10) 1_555 1_555 1_555 no
C(82) C(83) H(80) 28.9(9) 1_555 1_555 1_555 no
C(84) C(83) C(86) 152(1) 1_555 1_555 1_555 yes
C(84) C(83) H(34) 74(1) 1_555 1_555 1_555 no
C(84) C(83) H(72) 99.2(9) 1_555 1_555 1_555 no
C(84) C(83) H(73) 118(1) 1_555 1_555 1_555 no
C(84) C(83) H(74) 24.7(7) 1_555 1_555 1_555 no
C(84) C(83) H(78) 174(1) 1_555 1_555 1_555 no
C(84) C(83) H(79) 145(1) 1_555 1_555 1_555 no
C(84) C(83) H(80) 145(1) 1_555 1_555 1_555 no
C(86) C(83) H(34) 121.5(9) 1_555 1_555 1_555 no
C(86) C(83) H(72) 53.8(6) 1_555 1_555 1_555 no
C(86) C(83) H(73) 88(1) 1_555 1_555 1_555 no
C(86) C(83) H(74) 177.6(9) 1_555 1_555 1_555 no
C(86) C(83) H(78) 21.1(5) 1_555 1_555 1_555 no
C(86) C(83) H(79) 14.4(5) 1_555 1_555 1_555 no
C(86) C(83) H(80) 15.3(6) 1_555 1_555 1_555 no
H(34) C(83) H(72) 131.6(7) 1_555 1_555 1_555 no
H(34) C(83) H(73) 64(1) 1_555 1_555 1_555 no
H(34) C(83) H(74) 60.2(5) 1_555 1_555 1_555 no
H(34) C(83) H(78) 109.3(6) 1_555 1_555 1_555 no
H(34) C(83) H(79) 135.5(7) 1_555 1_555 1_555 no
H(34) C(83) H(80) 110.6(6) 1_555 1_555 1_555 no
H(72) C(83) H(73) 142(1) 1_555 1_555 1_555 no
H(72) C(83) H(74) 123.9(6) 1_555 1_555 1_555 no
H(72) C(83) H(78) 74.9(4) 1_555 1_555 1_555 no
H(72) C(83) H(79) 50.5(3) 1_555 1_555 1_555 no
H(72) C(83) H(80) 50.8(3) 1_555 1_555 1_555 no
H(73) C(83) H(74) 93(1) 1_555 1_555 1_555 no
H(73) C(83) H(78) 67(1) 1_555 1_555 1_555 no
H(73) C(83) H(79) 93(1) 1_555 1_555 1_555 no
H(73) C(83) H(80) 93(1) 1_555 1_555 1_555 no
H(74) C(83) H(78) 161.2(7) 1_555 1_555 1_555 no
H(74) C(83) H(79) 164.2(9) 1_555 1_555 1_555 no
H(74) C(83) H(80) 164.3(9) 1_555 1_555 1_555 no
H(78) C(83) H(79) 28.9(2) 1_555 1_555 1_555 no
H(78) C(83) H(80) 29.4(2) 1_555 1_555 1_555 no
H(79) C(83) H(80) 28.3(2) 1_555 1_555 1_555 no
C(79) C(84) C(80) 31.7(7) 1_555 1_555 1_555 yes
C(79) C(84) C(81) 62.6(8) 1_555 1_555 1_555 yes
C(79) C(84) C(82) 93.0(9) 1_555 1_555 1_555 yes
C(79) C(84) C(83) 121(1) 1_555 1_555 1_555 yes
C(79) C(84) C(85) 29.6(7) 1_555 1_555 1_555 yes
C(79) C(84) H(17) 134(1) 1_555 1_555 1_666 no
C(79) C(84) H(29) 63.4(8) 1_555 1_555 1_555 no
C(79) C(84) H(34) 128(1) 1_555 1_555 1_555 no
C(79) C(84) H(71) 23.6(6) 1_555 1_555 1_555 no
C(79) C(84) H(73) 146(1) 1_555 1_555 1_555 no
C(79) C(84) H(74) 119(1) 1_555 1_555 1_555 no
C(79) C(84) H(75) 27.7(7) 1_555 1_555 1_555 no
C(79) C(84) H(76) 29.5(7) 1_555 1_555 1_555 no
C(79) C(84) H(77) 51.3(8) 1_555 1_555 1_555 no
C(80) C(84) C(81) 31.0(5) 1_555 1_555 1_555 yes
C(80) C(84) C(82) 61.4(7) 1_555 1_555 1_555 yes
C(80) C(84) C(83) 89(1) 1_555 1_555 1_555 yes
C(80) C(84) C(85) 61.3(6) 1_555 1_555 1_555 yes
C(80) C(84) H(17) 152.7(7) 1_555 1_555 1_666 no
C(80) C(84) H(29) 67.6(5) 1_555 1_555 1_555 no
C(80) C(84) H(34) 130.8(7) 1_555 1_555 1_555 no
C(80) C(84) H(71) 8.4(4) 1_555 1_555 1_555 no
C(80) C(84) H(73) 115.0(7) 1_555 1_555 1_555 no
C(80) C(84) H(74) 150(1) 1_555 1_555 1_555 no
C(80) C(84) H(75) 57.6(5) 1_555 1_555 1_555 no
C(80) C(84) H(76) 58.0(5) 1_555 1_555 1_555 no
C(80) C(84) H(77) 83.0(6) 1_555 1_555 1_555 no
C(81) C(84) C(82) 30.5(5) 1_555 1_555 1_555 yes
C(81) C(84) C(83) 59.0(9) 1_555 1_555 1_555 yes
C(81) C(84) C(85) 92.2(7) 1_555 1_555 1_555 yes
C(81) C(84) H(17) 146.9(7) 1_555 1_555 1_666 no
C(81) C(84) H(29) 75.6(5) 1_555 1_555 1_555 no
C(81) C(84) H(34) 117.1(7) 1_555 1_555 1_555 no
C(81) C(84) H(71) 39.3(4) 1_555 1_555 1_555 no
C(81) C(84) H(73) 84.1(6) 1_555 1_555 1_555 no
C(81) C(84) H(74) 177(1) 1_555 1_555 1_555 no
C(81) C(84) H(75) 87.1(5) 1_555 1_555 1_555 no
C(81) C(84) H(76) 88.2(5) 1_555 1_555 1_555 no
C(81) C(84) H(77) 113.9(7) 1_555 1_555 1_555 no
C(82) C(84) C(83) 28.6(8) 1_555 1_555 1_555 yes
C(82) C(84) C(85) 122.7(8) 1_555 1_555 1_555 yes
C(82) C(84) H(17) 123.3(8) 1_555 1_555 1_666 no
C(82) C(84) H(29) 87.7(6) 1_555 1_555 1_555 no
C(82) C(84) H(34) 98.2(7) 1_555 1_555 1_555 no
C(82) C(84) H(71) 69.7(6) 1_555 1_555 1_555 no
C(82) C(84) H(73) 53.6(6) 1_555 1_555 1_555 no
C(82) C(84) H(74) 147(1) 1_555 1_555 1_555 no
C(82) C(84) H(75) 116.4(7) 1_555 1_555 1_555 no
C(82) C(84) H(76) 117.7(7) 1_555 1_555 1_555 no
C(82) C(84) H(77) 144.3(8) 1_555 1_555 1_555 no
C(83) C(84) C(85) 151(1) 1_555 1_555 1_555 yes
C(83) C(84) H(17) 98(1) 1_555 1_555 1_666 no
C(83) C(84) H(29) 99(1) 1_555 1_555 1_555 no
C(83) C(84) H(34) 78(1) 1_555 1_555 1_555 no
C(83) C(84) H(71) 98.3(9) 1_555 1_555 1_555 no
C(83) C(84) H(73) 25.1(8) 1_555 1_555 1_555 no
C(83) C(84) H(74) 119(1) 1_555 1_555 1_555 no
C(83) C(84) H(75) 142(1) 1_555 1_555 1_555 no
C(83) C(84) H(76) 145(1) 1_555 1_555 1_555 no
C(83) C(84) H(77) 172(1) 1_555 1_555 1_555 no
C(85) C(84) H(17) 108.7(6) 1_555 1_555 1_666 no
C(85) C(84) H(29) 68.8(5) 1_555 1_555 1_555 no
C(85) C(84) H(34) 117.0(6) 1_555 1_555 1_555 no
C(85) C(84) H(71) 53.1(4) 1_555 1_555 1_555 no
C(85) C(84) H(73) 175.7(8) 1_555 1_555 1_555 no
C(85) C(84) H(74) 89(1) 1_555 1_555 1_555 no
C(85) C(84) H(75) 14.8(3) 1_555 1_555 1_555 no
C(85) C(84) H(76) 15.5(3) 1_555 1_555 1_555 no
C(85) C(84) H(77) 21.7(3) 1_555 1_555 1_555 no
H(17) C(84) H(29) 135.4(4) 1_666 1_555 1_555 no
H(17) C(84) H(34) 76.4(3) 1_666 1_555 1_555 no
H(17) C(84) H(71) 148.3(5) 1_666 1_555 1_555 no
H(17) C(84) H(73) 75.6(4) 1_666 1_555 1_555 no
H(17) C(84) H(74) 30.2(7) 1_666 1_555 1_555 no
H(17) C(84) H(75) 119.0(4) 1_666 1_555 1_555 no
H(17) C(84) H(76) 105.0(4) 1_666 1_555 1_555 no
H(17) C(84) H(77) 89.4(4) 1_666 1_555 1_555 no
H(29) C(84) H(34) 67.3(3) 1_555 1_555 1_555 no
H(29) C(84) H(71) 67.5(3) 1_555 1_555 1_555 no
H(29) C(84) H(73) 108.1(6) 1_555 1_555 1_555 no
H(29) C(84) H(74) 107(1) 1_555 1_555 1_555 no
H(29) C(84) H(75) 54.0(3) 1_555 1_555 1_555 no
H(29) C(84) H(76) 82.3(4) 1_555 1_555 1_555 no
H(29) C(84) H(77) 75.4(4) 1_555 1_555 1_555 no
H(34) C(84) H(71) 133.5(5) 1_555 1_555 1_555 no
H(34) C(84) H(73) 63.2(4) 1_555 1_555 1_555 no
H(34) C(84) H(74) 63.6(8) 1_555 1_555 1_555 no
H(34) C(84) H(75) 107.5(5) 1_555 1_555 1_555 no
H(34) C(84) H(76) 131.8(5) 1_555 1_555 1_555 no
H(34) C(84) H(77) 103.6(5) 1_555 1_555 1_555 no
H(71) C(84) H(73) 123.3(5) 1_555 1_555 1_555 no
H(71) C(84) H(74) 142(1) 1_555 1_555 1_555 no
H(71) C(84) H(75) 50.3(2) 1_555 1_555 1_555 no
H(71) C(84) H(76) 49.7(2) 1_555 1_555 1_555 no
H(71) C(84) H(77) 74.8(4) 1_555 1_555 1_555 no
H(73) C(84) H(74) 94(1) 1_555 1_555 1_555 no
H(73) C(84) H(75) 161.7(7) 1_555 1_555 1_555 no
H(73) C(84) H(76) 165.0(7) 1_555 1_555 1_555 no
H(73) C(84) H(77) 161.8(6) 1_555 1_555 1_555 no
H(74) C(84) H(75) 95(1) 1_555 1_555 1_555 no
H(74) C(84) H(76) 93(1) 1_555 1_555 1_555 no
H(74) C(84) H(77) 68.1(9) 1_555 1_555 1_555 no
H(75) C(84) H(76) 28.9(2) 1_555 1_555 1_555 no
H(75) C(84) H(77) 29.6(2) 1_555 1_555 1_555 no
H(76) C(84) H(77) 30.0(2) 1_555 1_555 1_555 no
C(79) C(85) C(80) 28.1(7) 1_555 1_555 1_555 yes
C(79) C(85) C(84) 27.7(7) 1_555 1_555 1_555 yes
C(79) C(85) H(2) 76.0(7) 1_555 1_555 1_665 no
C(79) C(85) H(5) 167.8(10) 1_555 1_555 2_657 no
C(79) C(85) H(29) 60.6(7) 1_555 1_555 1_555 no
C(79) C(85) H(71) 49.4(7) 1_555 1_555 1_555 no
C(79) C(85) H(74) 48.5(7) 1_555 1_555 1_555 no
C(79) C(85) H(75) 109(1) 1_555 1_555 1_555 no
C(79) C(85) H(76) 109(1) 1_555 1_555 1_555 no
C(79) C(85) H(77) 109(1) 1_555 1_555 1_555 no
C(80) C(85) C(84) 55.8(5) 1_555 1_555 1_555 yes
C(80) C(85) H(2) 73.7(4) 1_555 1_555 1_665 no
C(80) C(85) H(5) 143.5(7) 1_555 1_555 2_657 no
C(80) C(85) H(29) 64.9(4) 1_555 1_555 1_555 no
C(80) C(85) H(71) 21.3(3) 1_555 1_555 1_555 no
C(80) C(85) H(74) 76.6(5) 1_555 1_555 1_555 no
C(80) C(85) H(75) 94.8(10) 1_555 1_555 1_555 no
C(80) C(85) H(76) 94.2(9) 1_555 1_555 1_555 no
C(80) C(85) H(77) 137(1) 1_555 1_555 1_555 no
C(84) C(85) H(2) 79.8(5) 1_555 1_555 1_665 no
C(84) C(85) H(5) 158.1(6) 1_555 1_555 2_657 no
C(84) C(85) H(29) 65.4(5) 1_555 1_555 1_555 no
C(84) C(85) H(71) 77.1(5) 1_555 1_555 1_555 no
C(84) C(85) H(74) 20.8(3) 1_555 1_555 1_555 no
C(84) C(85) H(75) 122(1) 1_555 1_555 1_555 no
C(84) C(85) H(76) 119(1) 1_555 1_555 1_555 no
C(84) C(85) H(77) 82(1) 1_555 1_555 1_555 no
H(2) C(85) H(5) 112.5(5) 1_665 1_555 2_657 no
H(2) C(85) H(29) 136.0(5) 1_665 1_555 1_555 no
H(2) C(85) H(71) 73.6(3) 1_665 1_555 1_555 no
H(2) C(85) H(74) 83.6(4) 1_665 1_555 1_555 no
H(2) C(85) H(75) 143(1) 1_665 1_555 1_555 no
H(2) C(85) H(76) 40.1(7) 1_665 1_555 1_555 no
H(2) C(85) H(77) 101.7(9) 1_665 1_555 1_555 no
H(5) C(85) H(29) 109.5(4) 2_657 1_555 1_555 no
H(5) C(85) H(71) 123.0(6) 2_657 1_555 1_555 no
H(5) C(85) H(74) 138.6(5) 2_657 1_555 1_555 no
H(5) C(85) H(75) 58.0(8) 2_657 1_555 1_555 no
H(5) C(85) H(76) 75.4(9) 2_657 1_555 1_555 no
H(5) C(85) H(77) 77.7(9) 2_657 1_555 1_555 no
H(29) C(85) H(71) 73.1(3) 1_555 1_555 1_555 no
H(29) C(85) H(74) 73.4(4) 1_555 1_555 1_555 no
H(29) C(85) H(75) 57.4(8) 1_555 1_555 1_555 no
H(29) C(85) H(76) 151(1) 1_555 1_555 1_555 no
H(29) C(85) H(77) 99.3(9) 1_555 1_555 1_555 no
H(71) C(85) H(74) 97.8(5) 1_555 1_555 1_555 no
H(71) C(85) H(75) 83.5(9) 1_555 1_555 1_555 no
H(71) C(85) H(76) 81.0(8) 1_555 1_555 1_555 no
H(71) C(85) H(77) 159(1) 1_555 1_555 1_555 no
H(74) C(85) H(75) 128(1) 1_555 1_555 1_555 no
H(74) C(85) H(76) 122(1) 1_555 1_555 1_555 no
H(74) C(85) H(77) 61.3(8) 1_555 1_555 1_555 no
H(75) C(85) H(76) 109(1) 1_555 1_555 1_555 no
H(75) C(85) H(77) 109(1) 1_555 1_555 1_555 no
H(76) C(85) H(77) 108(1) 1_555 1_555 1_555 no
C(81) C(86) C(82) 27.5(10) 1_555 1_555 1_555 yes
C(81) C(86) C(83) 54.0(6) 1_555 1_555 1_555 yes
C(81) C(86) H(60) 103.2(8) 1_555 1_555 1_565 no
C(81) C(86) H(72) 20.8(4) 1_555 1_555 1_555 no
C(81) C(86) H(73) 74.3(6) 1_555 1_555 1_555 no
C(81) C(86) H(78) 136(1) 1_555 1_555 1_555 no
C(81) C(86) H(79) 94(1) 1_555 1_555 1_555 no
C(81) C(86) H(80) 94(1) 1_555 1_555 1_555 no
C(82) C(86) C(83) 26.5(10) 1_555 1_555 1_555 yes
C(82) C(86) H(60) 130(1) 1_555 1_555 1_565 no
C(82) C(86) H(72) 48(1) 1_555 1_555 1_555 no
C(82) C(86) H(73) 46(1) 1_555 1_555 1_555 no
C(82) C(86) H(78) 108(2) 1_555 1_555 1_555 no
C(82) C(86) H(79) 109(1) 1_555 1_555 1_555 no
C(82) C(86) H(80) 109(2) 1_555 1_555 1_555 no
C(83) C(86) H(60) 154(1) 1_555 1_555 1_565 no
C(83) C(86) H(72) 74.7(6) 1_555 1_555 1_555 no
C(83) C(86) H(73) 20.3(4) 1_555 1_555 1_555 no
C(83) C(86) H(78) 82(1) 1_555 1_555 1_555 no
C(83) C(86) H(79) 122(1) 1_555 1_555 1_555 no
C(83) C(86) H(80) 118(1) 1_555 1_555 1_555 no
H(60) C(86) H(72) 82.7(6) 1_565 1_555 1_555 no
H(60) C(86) H(73) 167.4(10) 1_565 1_555 1_555 no
H(60) C(86) H(78) 119(1) 1_565 1_555 1_555 no
H(60) C(86) H(79) 65(1) 1_565 1_555 1_555 no
H(60) C(86) H(80) 45(1) 1_565 1_555 1_555 no
H(72) C(86) H(73) 95.0(6) 1_555 1_555 1_555 no
H(72) C(86) H(78) 157(1) 1_555 1_555 1_555 no
H(72) C(86) H(79) 83(1) 1_555 1_555 1_555 no
H(72) C(86) H(80) 82(1) 1_555 1_555 1_555 no
H(73) C(86) H(78) 62(1) 1_555 1_555 1_555 no
H(73) C(86) H(79) 126(1) 1_555 1_555 1_555 no
H(73) C(86) H(80) 122(1) 1_555 1_555 1_555 no
H(78) C(86) H(79) 109(2) 1_555 1_555 1_555 no
H(78) C(86) H(80) 108(2) 1_555 1_555 1_555 no
H(79) C(86) H(80) 110(2) 1_555 1_555 1_555 no

loop_
_geom_bond_atom_site_label_1
_geom_bond_atom_site_label_2
_geom_bond_distance
_geom_bond_site_symmetry_1
_geom_bond_site_symmetry_2
_geom_bond_publ_flag
Mn(1) N(1) 1.995(8) 1_555 1_555 yes
Mn(1) N(1) 1.995(8) 1_555 2_557 yes
Mn(1) N(2) 2.006(7) 1_555 1_555 yes
Mn(1) N(2) 2.006(7) 1_555 2_557 yes
Mn(1) N(5) 2.345(9) 1_555 1_555 yes
Mn(1) N(5) 2.345(9) 1_555 2_557 yes
Mn(1) C(1) 3.044(9) 1_555 1_555 yes
Mn(1) C(1) 3.044(9) 1_555 2_557 yes
Mn(1) C(4) 3.034(9) 1_555 1_555 yes
Mn(1) C(4) 3.034(9) 1_555 2_557 yes
Mn(1) C(6) 3.031(9) 1_555 1_555 yes
Mn(1) C(6) 3.031(9) 1_555 2_557 yes
Mn(1) C(9) 3.029(9) 1_555 1_555 yes
Mn(1) C(9) 3.029(9) 1_555 2_557 yes
Mn(2) N(3) 1.999(8) 1_555 1_555 yes
Mn(2) N(3) 1.999(8) 1_555 2_668 yes
Mn(2) N(4) 1.993(8) 1_555 1_555 yes
Mn(2) N(4) 1.993(8) 1_555 2_668 yes
Mn(2) N(8) 2.318(9) 1_555 1_555 yes
Mn(2) N(8) 2.318(9) 1_555 2_668 yes
Mn(2) C(29) 3.069(9) 1_555 1_555 yes
Mn(2) C(29) 3.069(9) 1_555 2_668 yes
Mn(2) C(32) 3.033(9) 1_555 1_555 yes
Mn(2) C(32) 3.033(9) 1_555 2_668 yes
Mn(2) C(34) 3.032(9) 1_555 1_555 yes
Mn(2) C(34) 3.032(9) 1_555 2_668 yes
Mn(2) C(37) 3.053(10) 1_555 1_555 yes
Mn(2) C(37) 3.053(10) 1_555 2_668 yes
N(1) N(2) 2.81(1) 1_555 1_555 yes
N(1) N(2) 2.845(10) 1_555 2_557 yes
N(1) N(5) 3.00(1) 1_555 1_555 yes
N(1) N(5) 3.15(1) 1_555 2_557 yes
N(1) C(1) 1.40(1) 1_555 1_555 yes
N(1) C(2) 2.30(1) 1_555 1_555 yes
N(1) C(3) 2.31(1) 1_555 1_555 yes
N(1) C(4) 1.36(1) 1_555 1_555 yes
N(1) C(5) 2.44(1) 1_555 1_555 yes
N(1) C(6) 2.95(1) 1_555 1_555 yes
N(1) C(9) 2.98(1) 1_555 2_557 yes
N(1) C(10) 2.48(1) 1_555 2_557 yes
N(1) H(1) 3.208 1_555 1_555 no
N(1) H(2) 3.212 1_555 1_555 no
N(2) N(5) 3.14(1) 1_555 1_555 yes
N(2) N(5) 3.03(1) 1_555 2_557 yes
N(2) C(1) 2.99(1) 1_555 2_557 yes
N(2) C(4) 2.97(1) 1_555 1_555 yes
N(2) C(5) 2.46(1) 1_555 1_555 yes
N(2) C(6) 1.37(1) 1_555 1_555 yes
N(2) C(7) 2.27(1) 1_555 1_555 yes
N(2) C(8) 2.28(1) 1_555 1_555 yes
N(2) C(9) 1.38(1) 1_555 1_555 yes
N(2) C(10) 2.47(1) 1_555 1_555 yes
N(2) H(3) 3.179 1_555 1_555 no
N(2) H(4) 3.192 1_555 1_555 no
N(3) N(4) 2.82(1) 1_555 1_555 yes
N(3) N(4) 2.83(1) 1_555 2_668 yes
N(3) N(8) 3.05(1) 1_555 1_555 yes
N(3) N(8) 3.07(1) 1_555 2_668 yes
N(3) C(29) 1.41(1) 1_555 1_555 yes
N(3) C(30) 2.30(1) 1_555 1_555 yes
N(3) C(31) 2.32(1) 1_555 1_555 yes
N(3) C(32) 1.38(1) 1_555 1_555 yes
N(3) C(33) 2.47(1) 1_555 1_555 yes
N(3) C(34) 2.97(1) 1_555 1_555 yes
N(3) C(37) 2.99(1) 1_555 2_668 yes
N(3) C(38) 2.45(1) 1_555 2_668 yes
N(3) H(27) 3.210 1_555 1_555 no
N(3) H(28) 3.230 1_555 1_555 no
N(3) H(55) 3.186 1_555 2_668 no
N(4) N(8) 3.09(1) 1_555 1_555 yes
N(4) N(8) 3.02(1) 1_555 2_668 yes
N(4) C(29) 2.99(1) 1_555 2_668 yes
N(4) C(32) 2.96(1) 1_555 1_555 yes
N(4) C(33) 2.47(1) 1_555 1_555 yes
N(4) C(34) 1.37(1) 1_555 1_555 yes
N(4) C(35) 2.30(1) 1_555 1_555 yes
N(4) C(36) 2.28(1) 1_555 1_555 yes
N(4) C(37) 1.40(1) 1_555 1_555 yes
N(4) C(38) 2.46(1) 1_555 1_555 yes
N(4) H(29) 3.215 1_555 1_555 no
N(4) H(30) 3.195 1_555 1_555 no
N(5) C(57) 1.14(1) 1_555 1_555 yes
N(5) C(58) 2.58(1) 1_555 1_555 yes
N(5) H(53) 2.937 1_555 1_555 no
N(6) C(58) 2.53(1) 1_555 1_555 yes
N(6) C(59) 1.14(1) 1_555 1_555 yes
N(6) C(67) 3.26(1) 1_555 1_555 yes
N(6) H(7) 2.814 1_555 1_555 no
N(6) H(10) 3.211 1_555 2_547 no
N(6) H(23) 2.985 1_555 1_556 no
N(6) H(42) 2.713 1_555 1_545 no
N(6) H(59) 2.334 1_555 1_555 no
N(6) H(62) 3.069 1_555 2_657 no
N(7) C(68) 1.14(1) 1_555 1_555 yes
N(7) C(69) 2.55(1) 1_555 1_555 yes
N(7) H(16) 3.128 1_555 2_657 no
N(7) H(19) 3.068 1_555 2_657 no
N(7) H(44) 3.081 1_555 2_668 no
N(7) H(45) 2.938 1_555 2_668 no
N(7) H(54) 2.798 1_555 1_555 no
N(7) H(58) 3.205 1_555 2_658 no
N(7) H(78) 3.181 1_555 1_545 no
N(8) C(69) 2.57(1) 1_555 1_555 yes
N(8) C(70) 1.17(1) 1_555 1_555 yes
N(8) H(55) 2.405 1_555 1_555 no
C(1) C(2) 1.42(1) 1_555 1_555 yes
C(1) C(3) 2.22(1) 1_555 1_555 yes
C(1) C(4) 2.18(1) 1_555 1_555 yes
C(1) C(9) 2.45(1) 1_555 2_557 yes
C(1) C(10) 1.40(1) 1_555 2_557 yes
C(1) C(20) 2.51(1) 1_555 2_557 yes
C(1) H(1) 2.116 1_555 1_555 no
C(1) H(2) 3.140 1_555 1_555 no
C(1) H(20) 3.180 1_555 2_557 no
C(1) H(24) 2.751 1_555 2_557 no
C(2) C(3) 1.32(1) 1_555 1_555 yes
C(2) C(4) 2.22(1) 1_555 1_555 yes
C(2) C(10) 2.49(1) 1_555 2_557 yes
C(2) C(20) 2.94(1) 1_555 2_557 yes
C(2) H(1) 0.944 1_555 1_555 no
C(2) H(2) 2.030 1_555 1_555 no
C(2) H(24) 3.192 1_555 2_557 no
C(3) C(4) 1.45(1) 1_555 1_555 yes
C(3) C(5) 2.51(1) 1_555 1_555 yes
C(3) C(11) 2.94(1) 1_555 1_555 yes
C(3) H(1) 2.024 1_555 1_555 no
C(3) H(2) 0.945 1_555 1_555 no
C(3) H(13) 3.143 1_555 1_555 no
C(3) H(76) 3.229 1_555 1_445 no
C(4) C(5) 1.39(1) 1_555 1_555 yes
C(4) C(6) 2.45(1) 1_555 1_555 yes
C(4) C(11) 2.50(1) 1_555 1_555 yes
C(4) H(1) 3.142 1_555 1_555 no
C(4) H(2) 2.150 1_555 1_555 no
C(4) H(9) 3.139 1_555 1_555 no
C(4) H(13) 2.797 1_555 1_555 no
C(5) C(6) 1.39(1) 1_555 1_555 yes
C(5) C(7) 2.49(1) 1_555 1_555 yes
C(5) C(11) 1.51(1) 1_555 1_555 yes
C(5) C(12) 2.52(1) 1_555 1_555 yes
C(5) C(16) 2.53(1) 1_555 1_555 yes
C(5) C(17) 2.94(1) 1_555 1_555 yes
C(5) C(19) 2.96(1) 1_555 1_555 yes
C(5) H(2) 2.820 1_555 1_555 no
C(5) H(3) 2.797 1_555 1_555 no
C(5) H(9) 2.458 1_555 1_555 no
C(5) H(13) 2.472 1_555 1_555 no
C(6) C(7) 1.42(1) 1_555 1_555 yes
C(6) C(8) 2.24(1) 1_555 1_555 yes
C(6) C(9) 2.20(1) 1_555 1_555 yes
C(6) C(11) 2.48(1) 1_555 1_555 yes
C(6) C(12) 3.22(1) 1_555 1_555 yes
C(6) H(3) 2.122 1_555 1_555 no
C(6) H(4) 3.154 1_555 1_555 no
C(6) H(9) 2.672 1_555 1_555 no
C(6) H(13) 3.184 1_555 1_555 no
C(7) C(8) 1.34(1) 1_555 1_555 yes
C(7) C(9) 2.23(1) 1_555 1_555 yes
C(7) C(11) 2.91(1) 1_555 1_555 yes
C(7) H(3) 0.949 1_555 1_555 no
C(7) H(4) 2.047 1_555 1_555 no
C(7) H(9) 3.153 1_555 1_555 no
C(7) H(32) 3.249 1_555 2_657 no
C(8) C(9) 1.43(1) 1_555 1_555 yes
C(8) C(10) 2.49(1) 1_555 1_555 yes
C(8) C(20) 2.90(1) 1_555 1_555 yes
C(8) H(3) 2.043 1_555 1_555 no
C(8) H(4) 0.945 1_555 1_555 no
C(8) H(18) 3.119 1_555 1_555 no
C(8) H(33) 3.182 1_555 1_444 no
C(9) C(10) 1.39(1) 1_555 1_555 yes
C(9) C(20) 2.49(1) 1_555 1_555 yes
C(9) H(3) 3.148 1_555 1_555 no
C(9) H(4) 2.131 1_555 1_555 no
C(9) H(18) 3.016 1_555 1_555 no
C(9) H(24) 2.987 1_555 1_555 no
C(10) C(20) 1.52(1) 1_555 1_555 yes
C(10) C(21) 2.51(2) 1_555 1_555 yes
C(10) C(25) 2.52(1) 1_555 1_555 yes
C(10) C(26) 2.95(2) 1_555 1_555 yes
C(10) C(28) 2.90(2) 1_555 1_555 yes
C(10) H(1) 2.793 1_555 2_557 no
C(10) H(4) 2.792 1_555 1_555 no
C(10) H(18) 2.885 1_555 1_555 no
C(10) H(20) 2.874 1_555 1_555 no
C(10) H(24) 2.370 1_555 1_555 no
C(11) C(12) 1.40(1) 1_555 1_555 yes
C(11) C(13) 2.39(1) 1_555 1_555 yes
C(11) C(14) 2.79(1) 1_555 1_555 yes
C(11) C(15) 2.40(1) 1_555 1_555 yes
C(11) C(16) 1.40(1) 1_555 1_555 yes
C(11) C(17) 2.54(1) 1_555 1_555 yes
C(11) C(19) 2.56(2) 1_555 1_555 yes
C(11) H(2) 2.741 1_555 1_555 no
C(11) H(3) 2.694 1_555 1_555 no
C(11) H(5) 3.247 1_555 1_555 no
C(11) H(6) 3.254 1_555 1_555 no
C(11) H(7) 3.126 1_555 1_555 no
C(11) H(8) 3.159 1_555 1_555 no
C(11) H(9) 2.585 1_555 1_555 no
C(11) H(13) 2.589 1_555 1_555 no
C(11) H(14) 3.169 1_555 1_555 no
C(11) H(15) 3.136 1_555 1_555 no
C(12) C(13) 1.38(1) 1_555 1_555 yes
C(12) C(14) 2.41(1) 1_555 1_555 yes
C(12) C(15) 2.77(1) 1_555 1_555 yes
C(12) C(16) 2.42(1) 1_555 1_555 yes
C(12) C(17) 1.52(1) 1_555 1_555 yes
C(12) H(3) 3.016 1_555 1_555 no
C(12) H(5) 2.019 1_555 1_555 no
C(12) H(7) 2.044 1_555 1_555 no
C(12) H(8) 2.045 1_555 1_555 no
C(12) H(9) 2.047 1_555 1_555 no
C(12) H(12) 3.046 1_555 2_547 no
C(13) C(14) 1.37(1) 1_555 1_555 yes
C(13) C(15) 2.36(1) 1_555 1_555 yes
C(13) C(16) 2.75(1) 1_555 1_555 yes
C(13) C(17) 2.52(2) 1_555 1_555 yes
C(13) C(18) 2.50(2) 1_555 1_555 yes
C(13) H(5) 0.950 1_555 1_555 no
C(13) H(6) 3.216 1_555 1_555 no
C(13) H(7) 2.747 1_555 1_555 no
C(13) H(8) 2.753 1_555 1_555 no
C(13) H(10) 3.264 1_555 1_555 no
C(13) H(11) 2.734 1_555 1_555 no
C(13) H(12) 2.731 1_555 1_555 no
C(13) H(12) 2.837 1_555 2_547 no
C(14) C(15) 1.39(1) 1_555 1_555 yes
C(14) C(16) 2.41(1) 1_555 1_555 yes
C(14) C(18) 1.52(1) 1_555 1_555 yes
C(14) H(5) 2.002 1_555 1_555 no
C(14) H(6) 2.026 1_555 1_555 no
C(14) H(10) 2.038 1_555 1_555 no
C(14) H(11) 2.035 1_555 1_555 no
C(14) H(12) 2.036 1_555 1_555 no
C(15) C(16) 1.38(1) 1_555 1_555 yes
C(15) C(18) 2.54(2) 1_555 1_555 yes
C(15) C(19) 2.51(2) 1_555 1_555 yes
C(15) H(5) 3.216 1_555 1_555 no
C(15) H(6) 0.948 1_555 1_555 no
C(15) H(10) 2.575 1_555 1_555 no
C(15) H(11) 3.128 1_555 1_555 no
C(15) H(12) 3.128 1_555 1_555 no
C(15) H(14) 2.742 1_555 1_555 no
C(15) H(15) 2.749 1_555 1_555 no
C(15) H(27) 2.814 1_555 1_444 no
C(16) C(19) 1.53(1) 1_555 1_555 yes
C(16) H(2) 2.961 1_555 1_555 no
C(16) H(6) 2.016 1_555 1_555 no
C(16) H(13) 2.051 1_555 1_555 no
C(16) H(14) 2.054 1_555 1_555 no
C(16) H(15) 2.051 1_555 1_555 no
C(16) H(27) 3.223 1_555 1_444 no
C(17) H(5) 2.648 1_555 1_555 no
C(17) H(7) 0.947 1_555 1_555 no
C(17) H(8) 0.957 1_555 1_555 no
C(17) H(9) 0.947 1_555 1_555 no
C(17) H(12) 3.081 1_555 2_547 no
C(18) H(5) 2.627 1_555 1_555 no
C(18) H(6) 2.691 1_555 1_555 no
C(18) H(7) 3.107 1_555 2_547 no
C(18) H(10) 0.950 1_555 1_555 no
C(18) H(11) 0.947 1_555 1_555 no
C(18) H(12) 0.947 1_555 1_555 no
C(19) H(2) 3.266 1_555 1_555 no
C(19) H(6) 2.637 1_555 1_555 no
C(19) H(13) 0.951 1_555 1_555 no
C(19) H(14) 0.954 1_555 1_555 no
C(19) H(15) 0.945 1_555 1_555 no
C(19) H(50) 3.231 1_555 2_557 no
C(20) C(21) 1.37(2) 1_555 1_555 yes
C(20) C(22) 2.40(2) 1_555 1_555 yes
C(20) C(23) 2.78(1) 1_555 1_555 yes
C(20) C(24) 2.38(1) 1_555 1_555 yes
C(20) C(25) 1.43(1) 1_555 1_555 yes
C(20) C(26) 2.52(2) 1_555 1_555 yes
C(20) C(28) 2.52(2) 1_555 1_555 yes
C(20) H(1) 2.715 1_555 2_557 no
C(20) H(4) 2.681 1_555 1_555 no
C(20) H(16) 3.258 1_555 1_555 no
C(20) H(17) 3.246 1_555 1_555 no
C(20) H(18) 2.758 1_555 1_555 no
C(20) H(20) 2.752 1_555 1_555 no
C(20) H(24) 2.535 1_555 1_555 no
C(20) H(25) 3.127 1_555 1_555 no
C(20) H(26) 3.111 1_555 1_555 no
C(21) C(22) 1.42(2) 1_555 1_555 yes
C(21) C(23) 2.43(2) 1_555 1_555 yes
C(21) C(24) 2.75(2) 1_555 1_555 yes
C(21) C(25) 2.45(2) 1_555 1_555 yes
C(21) C(26) 1.51(2) 1_555 1_555 yes
C(21) H(4) 3.082 1_555 1_555 no
C(21) H(16) 2.069 1_555 1_555 no
C(21) H(18) 2.028 1_555 1_555 no
C(21) H(19) 2.028 1_555 1_555 no
C(21) H(20) 2.027 1_555 1_555 no
C(22) C(23) 1.37(2) 1_555 1_555 yes
C(22) C(24) 2.34(2) 1_555 1_555 yes
C(22) C(25) 2.81(2) 1_555 1_555 yes
C(22) C(26) 2.53(2) 1_555 1_555 yes
C(22) C(27) 2.49(2) 1_555 1_555 yes
C(22) H(16) 0.952 1_555 1_555 no
C(22) H(17) 3.196 1_555 1_555 no
C(22) H(18) 3.119 1_555 1_555 no
C(22) H(19) 2.538 1_555 1_555 no
C(22) H(20) 3.133 1_555 1_555 no
C(22) H(21) 2.707 1_555 1_555 no
C(22) H(22) 3.257 1_555 1_555 no
C(22) H(23) 2.709 1_555 1_555 no
C(23) C(24) 1.35(2) 1_555 1_555 yes
C(23) C(25) 2.44(2) 1_555 1_555 yes
C(23) C(27) 1.52(2) 1_555 1_555 yes
C(23) H(16) 2.017 1_555 1_555 no
C(23) H(17) 1.986 1_555 1_555 no
C(23) H(21) 2.041 1_555 1_555 no
C(23) H(22) 2.044 1_555 1_555 no
C(23) H(23) 2.041 1_555 1_555 no
C(23) H(25) 3.156 1_555 2_556 no
C(23) H(31) 3.206 1_555 1_444 no
C(24) C(25) 1.40(1) 1_555 1_555 yes
C(24) C(27) 2.53(2) 1_555 1_555 yes
C(24) C(28) 2.50(2) 1_555 1_555 yes
C(24) H(16) 3.201 1_555 1_555 no
C(24) H(17) 0.954 1_555 1_555 no
C(24) H(21) 3.124 1_555 1_555 no
C(24) H(22) 2.595 1_555 1_555 no
C(24) H(23) 3.121 1_555 1_555 no
C(24) H(24) 3.265 1_555 1_555 no
C(24) H(25) 2.751 1_555 1_555 no
C(24) H(26) 2.748 1_555 1_555 no
C(24) H(31) 2.974 1_555 1_444 no
C(24) H(74) 3.085 1_555 1_444 no
C(25) C(28) 1.45(2) 1_555 1_555 yes
C(25) H(1) 3.040 1_555 2_557 no
C(25) H(4) 3.269 1_555 1_555 no
C(25) H(17) 2.019 1_555 1_555 no
C(25) H(24) 1.977 1_555 1_555 no
C(25) H(25) 1.982 1_555 1_555 no
C(25) H(26) 1.981 1_555 1_555 no
C(25) H(31) 3.139 1_555 1_444 no
C(26) H(16) 2.676 1_555 1_555 no
C(26) H(18) 0.955 1_555 1_555 no
C(26) H(19) 0.948 1_555 1_555 no
C(26) H(20) 0.945 1_555 1_555 no
C(27) H(11) 3.259 1_555 2_546 no
C(27) H(16) 2.612 1_555 1_555 no
C(27) H(17) 2.664 1_555 1_555 no
C(27) H(21) 0.950 1_555 1_555 no
C(27) H(22) 0.941 1_555 1_555 no
C(27) H(23) 0.958 1_555 1_555 no
C(27) H(25) 2.805 1_555 2_556 no
C(27) H(37) 3.033 1_555 1_444 no
C(28) H(17) 2.650 1_555 1_555 no
C(28) H(24) 0.959 1_555 1_555 no
C(28) H(25) 0.946 1_555 1_555 no
C(28) H(26) 0.944 1_555 1_555 no
C(29) C(30) 1.43(1) 1_555 1_555 yes
C(29) C(31) 2.26(1) 1_555 1_555 yes
C(29) C(32) 2.22(1) 1_555 1_555 yes
C(29) C(37) 2.47(1) 1_555 2_668 yes
C(29) C(38) 1.37(1) 1_555 2_668 yes
C(29) C(48) 2.48(1) 1_555 2_668 yes
C(29) C(49) 3.26(1) 1_555 2_668 yes
C(29) H(27) 2.123 1_555 1_555 no
C(29) H(28) 3.180 1_555 1_555 no
C(29) H(44) 2.831 1_555 2_668 no
C(29) H(50) 3.153 1_555 2_668 no
C(30) C(31) 1.34(1) 1_555 1_555 yes
C(30) C(32) 2.23(1) 1_555 1_555 yes
C(30) C(38) 2.51(1) 1_555 2_668 yes
C(30) C(48) 2.96(1) 1_555 2_668 yes
C(30) H(14) 3.257 1_555 1_666 no
C(30) H(27) 0.949 1_555 1_555 no
C(30) H(28) 2.053 1_555 1_555 no
C(30) H(36) 3.185 1_555 2_768 no
C(31) C(32) 1.45(1) 1_555 1_555 yes
C(31) C(33) 2.49(1) 1_555 1_555 yes
C(31) C(39) 2.91(1) 1_555 1_555 yes
C(31) H(27) 2.033 1_555 1_555 no
C(31) H(28) 0.950 1_555 1_555 no
C(31) H(36) 2.987 1_555 2_768 no
C(31) H(57) 3.062 1_555 2_668 no
C(32) C(33) 1.38(1) 1_555 1_555 yes
C(32) C(34) 2.44(1) 1_555 1_555 yes
C(32) C(39) 2.49(1) 1_555 1_555 yes
C(32) H(27) 3.151 1_555 1_555 no
C(32) H(28) 2.156 1_555 1_555 no
C(32) H(35) 3.015 1_555 1_555 no
C(32) H(39) 2.841 1_555 1_555 no
C(32) H(57) 3.194 1_555 2_668 no
C(33) C(34) 1.40(1) 1_555 1_555 yes
C(33) C(35) 2.51(1) 1_555 1_555 yes
C(33) C(39) 1.51(1) 1_555 1_555 yes
C(33) C(40) 2.52(1) 1_555 1_555 yes
C(33) C(44) 2.49(2) 1_555 1_555 yes
C(33) C(45) 2.97(1) 1_555 1_555 yes
C(33) C(47) 2.89(2) 1_555 1_555 yes
C(33) H(28) 2.799 1_555 1_555 no
C(33) H(29) 2.824 1_555 1_555 no
C(33) H(35) 2.480 1_555 1_555 no
C(33) H(39) 2.397 1_555 1_555 no
C(34) C(35) 1.44(1) 1_555 1_555 yes
C(34) C(36) 2.22(1) 1_555 1_555 yes
C(34) C(37) 2.19(1) 1_555 1_555 yes
C(34) C(39) 2.50(1) 1_555 1_555 yes
C(34) H(29) 2.148 1_555 1_555 no
C(34) H(30) 3.145 1_555 1_555 no
C(34) H(35) 2.970 1_555 1_555 no
C(34) H(39) 2.902 1_555 1_555 no
C(35) C(36) 1.33(1) 1_555 1_555 yes
C(35) C(37) 2.22(1) 1_555 1_555 yes
C(35) C(39) 2.93(1) 1_555 1_555 yes
C(35) H(29) 0.950 1_555 1_555 no
C(35) H(30) 2.035 1_555 1_555 no
C(35) H(48) 3.202 1_555 2_667 no
C(36) C(37) 1.39(1) 1_555 1_555 yes
C(36) C(38) 2.48(1) 1_555 1_555 yes
C(36) C(48) 2.90(1) 1_555 1_555 yes
C(36) H(29) 2.049 1_555 1_555 no
C(36) H(30) 0.951 1_555 1_555 no
C(36) H(48) 2.862 1_555 2_667 no
C(36) H(52) 3.009 1_555 1_555 no
C(37) C(38) 1.39(1) 1_555 1_555 yes
C(37) C(48) 2.49(1) 1_555 1_555 yes
C(37) C(53) 3.26(1) 1_555 1_555 yes
C(37) H(29) 3.141 1_555 1_555 no
C(37) H(30) 2.093 1_555 1_555 no
C(37) H(44) 3.090 1_555 1_555 no
C(37) H(52) 2.917 1_555 1_555 no
C(38) C(48) 1.54(1) 1_555 1_555 yes
C(38) C(49) 2.51(1) 1_555 1_555 yes
C(38) C(53) 2.53(1) 1_555 1_555 yes
C(38) C(54) 2.95(2) 1_555 1_555 yes
C(38) C(56) 2.92(1) 1_555 1_555 yes
C(38) H(27) 2.836 1_555 2_668 no
C(38) H(30) 2.787 1_555 1_555 no
C(38) H(44) 2.474 1_555 1_555 no
C(38) H(50) 2.871 1_555 1_555 no
C(38) H(52) 2.829 1_555 1_555 no
C(39) C(40) 1.36(1) 1_555 1_555 yes
C(39) C(41) 2.37(1) 1_555 1_555 yes
C(39) C(42) 2.79(1) 1_555 1_555 yes
C(39) C(43) 2.39(1) 1_555 1_555 yes
C(39) C(44) 1.41(1) 1_555 1_555 yes
C(39) C(45) 2.50(2) 1_555 1_555 yes
C(39) C(47) 2.56(2) 1_555 1_555 yes
C(39) H(28) 2.697 1_555 1_555 no
C(39) H(29) 2.734 1_555 1_555 no
C(39) H(31) 3.219 1_555 1_555 no
C(39) H(32) 3.240 1_555 1_555 no
C(39) H(33) 3.094 1_555 1_555 no
C(39) H(34) 3.095 1_555 1_555 no
C(39) H(35) 2.541 1_555 1_555 no
C(39) H(39) 2.597 1_555 1_555 no
C(39) H(40) 3.142 1_555 1_555 no
C(39) H(41) 3.169 1_555 1_555 no
C(40) C(41) 1.39(1) 1_555 1_555 yes
C(40) C(42) 2.42(2) 1_555 1_555 yes
C(40) C(43) 2.73(2) 1_555 1_555 yes
C(40) C(44) 2.39(2) 1_555 1_555 yes
C(40) C(45) 1.51(1) 1_555 1_555 yes
C(40) H(28) 3.100 1_555 1_555 no
C(40) H(29) 3.065 1_555 1_555 no
C(40) H(31) 2.022 1_555 1_555 no
C(40) H(33) 2.029 1_555 1_555 no
C(40) H(34) 2.029 1_555 1_555 no
C(40) H(35) 2.029 1_555 1_555 no
C(41) C(42) 1.37(1) 1_555 1_555 yes
C(41) C(43) 2.33(2) 1_555 1_555 yes
C(41) C(44) 2.73(1) 1_555 1_555 yes
C(41) C(45) 2.50(2) 1_555 1_555 yes
C(41) C(46) 2.51(2) 1_555 1_555 yes
C(41) H(4) 2.976 1_555 1_666 no
C(41) H(31) 0.952 1_555 1_555 no
C(41) H(32) 3.190 1_555 1_555 no
C(41) H(33) 2.727 1_555 1_555 no
C(41) H(34) 2.732 1_555 1_555 no
C(41) H(35) 3.270 1_555 1_555 no
C(41) H(37) 2.754 1_555 1_555 no
C(41) H(38) 2.752 1_555 1_555 no
C(41) H(74) 3.175 1_555 1_555 no
C(42) C(43) 1.37(2) 1_555 1_555 yes
C(42) C(44) 2.41(2) 1_555 1_555 yes
C(42) C(46) 1.51(2) 1_555 1_555 yes
C(42) H(31) 2.009 1_555 1_555 no
C(42) H(32) 2.006 1_555 1_555 no
C(42) H(36) 2.035 1_555 1_555 no
C(42) H(37) 2.034 1_555 1_555 no
C(42) H(38) 2.039 1_555 1_555 no
C(42) H(77) 3.258 1_555 1_555 no
C(43) C(44) 1.37(1) 1_555 1_555 yes
C(43) C(46) 2.52(2) 1_555 1_555 yes
C(43) C(47) 2.52(2) 1_555 1_555 yes
C(43) H(31) 3.190 1_555 1_555 no
C(43) H(32) 0.952 1_555 1_555 no
C(43) H(36) 2.565 1_555 1_555 no
C(43) H(37) 3.118 1_555 1_555 no
C(43) H(38) 3.111 1_555 1_555 no
C(43) H(40) 2.752 1_555 1_555 no
C(43) H(41) 2.753 1_555 1_555 no
C(44) C(47) 1.53(2) 1_555 1_555 yes
C(44) H(28) 3.216 1_555 1_555 no
C(44) H(32) 2.003 1_555 1_555 no
C(44) H(39) 2.052 1_555 1_555 no
C(44) H(40) 2.050 1_555 1_555 no
C(44) H(41) 2.051 1_555 1_555 no
C(45) H(26) 3.016 1_555 1_666 no
C(45) H(31) 2.620 1_555 1_555 no
C(45) H(33) 0.946 1_555 1_555 no
C(45) H(34) 0.943 1_555 1_555 no
C(45) H(35) 0.957 1_555 1_555 no
C(45) H(57) 3.179 1_555 2_668 no
C(46) H(21) 3.132 1_555 1_666 no
C(46) H(28) 3.230 1_555 2_768 no
C(46) H(31) 2.652 1_555 1_555 no
C(46) H(32) 2.668 1_555 1_555 no
C(46) H(36) 0.952 1_555 1_555 no
C(46) H(37) 0.938 1_555 1_555 no
C(46) H(38) 0.958 1_555 1_555 no
C(47) H(32) 2.636 1_555 1_555 no
C(47) H(39) 0.946 1_555 1_555 no
C(47) H(40) 0.950 1_555 1_555 no
C(47) H(41) 0.953 1_555 1_555 no
C(48) C(49) 1.38(1) 1_555 1_555 yes
C(48) C(50) 2.38(1) 1_555 1_555 yes
C(48) C(51) 2.76(1) 1_555 1_555 yes
C(48) C(52) 2.37(1) 1_555 1_555 yes
C(48) C(53) 1.41(1) 1_555 1_555 yes
C(48) C(54) 2.54(2) 1_555 1_555 yes
C(48) C(56) 2.52(2) 1_555 1_555 yes
C(48) H(27) 2.758 1_555 2_668 no
C(48) H(30) 2.671 1_555 1_555 no
C(48) H(42) 3.243 1_555 1_555 no
C(48) H(43) 3.227 1_555 1_555 no
C(48) H(44) 2.605 1_555 1_555 no
C(48) H(45) 3.142 1_555 1_555 no
C(48) H(46) 3.143 1_555 1_555 no
C(48) H(50) 2.756 1_555 1_555 no
C(48) H(52) 2.755 1_555 1_555 no
C(49) C(50) 1.41(1) 1_555 1_555 yes
C(49) C(51) 2.41(2) 1_555 1_555 yes
C(49) C(52) 2.75(2) 1_555 1_555 yes
C(49) C(53) 2.45(2) 1_555 1_555 yes
C(49) C(54) 1.50(2) 1_555 1_555 yes
C(49) H(27) 3.095 1_555 2_668 no
C(49) H(30) 3.223 1_555 1_555 no
C(49) H(42) 2.049 1_555 1_555 no
C(49) H(44) 2.034 1_555 1_555 no
C(49) H(45) 2.035 1_555 1_555 no
C(49) H(46) 2.034 1_555 1_555 no
C(50) C(51) 1.35(2) 1_555 1_555 yes
C(50) C(52) 2.34(2) 1_555 1_555 yes
C(50) C(53) 2.80(2) 1_555 1_555 yes
C(50) C(54) 2.51(2) 1_555 1_555 yes
C(50) C(55) 2.49(2) 1_555 1_555 yes
C(50) H(6) 3.122 1_555 2_557 no
C(50) H(10) 2.644 1_555 2_557 no
C(50) H(42) 0.951 1_555 1_555 no
C(50) H(43) 3.188 1_555 1_555 no
C(50) H(45) 2.740 1_555 1_555 no
C(50) H(46) 2.734 1_555 1_555 no
C(50) H(47) 2.728 1_555 1_555 no
C(50) H(48) 3.251 1_555 1_555 no
C(50) H(49) 2.727 1_555 1_555 no
C(51) C(52) 1.37(2) 1_555 1_555 yes
C(51) C(53) 2.44(2) 1_555 1_555 yes
C(51) C(55) 1.51(1) 1_555 1_555 yes
C(51) H(6) 2.882 1_555 2_557 no
C(51) H(10) 3.062 1_555 2_557 no
C(51) H(42) 1.989 1_555 1_555 no
C(51) H(43) 2.002 1_555 1_555 no
C(51) H(47) 2.043 1_555 1_555 no
C(51) H(48) 2.040 1_555 1_555 no
C(51) H(49) 2.040 1_555 1_555 no
C(52) C(53) 1.40(1) 1_555 1_555 yes
C(52) C(55) 2.51(2) 1_555 1_555 yes
C(52) C(56) 2.53(2) 1_555 1_555 yes
C(52) H(6) 2.841 1_555 2_557 no
C(52) H(42) 3.194 1_555 1_555 no
C(52) H(43) 0.950 1_555 1_555 no
C(52) H(47) 3.123 1_555 1_555 no
C(52) H(48) 2.555 1_555 1_555 no
C(52) H(49) 3.100 1_555 1_555 no
C(52) H(50) 3.114 1_555 1_555 no
C(52) H(51) 2.575 1_555 1_555 no
C(52) H(52) 3.133 1_555 1_555 no
C(52) H(71) 3.166 1_555 2_667 no
C(53) C(56) 1.48(1) 1_555 1_555 yes
C(53) H(6) 3.083 1_555 2_557 no
C(53) H(30) 3.018 1_555 1_555 no
C(53) H(43) 2.026 1_555 1_555 no
C(53) H(50) 2.004 1_555 1_555 no
C(53) H(51) 2.007 1_555 1_555 no
C(53) H(52) 2.002 1_555 1_555 no
C(54) H(42) 2.645 1_555 1_555 no
C(54) H(44) 0.949 1_555 1_555 no
C(54) H(45) 0.943 1_555 1_555 no
C(54) H(46) 0.965 1_555 1_555 no
C(55) H(42) 2.615 1_555 1_555 no
C(55) H(43) 2.640 1_555 1_555 no
C(55) H(47) 0.958 1_555 1_555 no
C(55) H(48) 0.949 1_555 1_555 no
C(55) H(49) 0.945 1_555 1_555 no
C(55) H(52) 3.140 1_555 2_667 no
C(56) H(14) 3.164 1_555 2_557 no
C(56) H(43) 2.683 1_555 1_555 no
C(56) H(47) 3.064 1_555 2_667 no
C(56) H(50) 0.950 1_555 1_555 no
C(56) H(51) 0.955 1_555 1_555 no
C(56) H(52) 0.943 1_555 1_555 no
C(57) C(58) 1.44(1) 1_555 1_555 yes
C(57) C(59) 2.34(1) 1_555 1_555 yes
C(57) C(60) 2.50(1) 1_555 1_555 yes
C(57) C(61) 2.84(1) 1_555 1_555 yes
C(57) H(24) 3.246 1_555 2_557 no
C(57) H(53) 2.452 1_555 1_555 no
C(58) C(59) 1.39(1) 1_555 1_555 yes
C(58) C(60) 1.43(1) 1_555 1_555 yes
C(58) C(61) 2.43(1) 1_555 1_555 yes
C(58) C(65) 2.53(1) 1_555 1_555 yes
C(58) C(67) 3.04(1) 1_555 1_555 yes
C(58) H(24) 2.997 1_555 2_557 no
C(58) H(53) 2.562 1_555 1_555 no
C(58) H(59) 2.581 1_555 1_555 no
C(58) H(62) 3.210 1_555 2_657 no
C(59) C(60) 2.54(1) 1_555 1_555 yes
C(59) C(65) 3.07(1) 1_555 1_555 yes
C(59) C(67) 2.87(1) 1_555 1_555 yes
C(59) H(23) 3.264 1_555 1_556 no
C(59) H(59) 2.066 1_555 1_555 no
C(59) H(62) 2.870 1_555 2_657 no
C(60) C(61) 1.39(1) 1_555 1_555 yes
C(60) C(62) 2.46(1) 1_555 1_555 yes
C(60) C(63) 2.82(1) 1_555 1_555 yes
C(60) C(64) 2.39(1) 1_555 1_555 yes
C(60) C(65) 1.46(1) 1_555 1_555 yes
C(60) C(67) 2.59(1) 1_555 1_555 yes
C(60) H(53) 2.012 1_555 1_555 no
C(60) H(54) 3.247 1_555 1_555 no
C(60) H(58) 3.185 1_555 1_555 no
C(60) H(59) 2.617 1_555 1_555 no
C(60) H(60) 3.185 1_555 1_555 no
C(61) C(62) 1.39(1) 1_555 1_555 yes
C(61) C(63) 2.40(1) 1_555 1_555 yes
C(61) C(64) 2.72(1) 1_555 1_555 yes
C(61) C(65) 2.45(1) 1_555 1_555 yes
C(61) C(66) 2.49(2) 1_555 1_555 yes
C(61) H(53) 0.952 1_555 1_555 no
C(61) H(55) 3.267 1_555 1_555 no
C(61) H(56) 2.723 1_555 1_555 no
C(61) H(57) 2.723 1_555 1_555 no
C(61) H(64) 2.930 1_555 1_555 no
C(62) C(63) 1.43(1) 1_555 1_555 yes
C(62) C(64) 2.43(1) 1_555 1_555 yes
C(62) C(65) 2.88(1) 1_555 1_555 yes
C(62) C(66) 1.50(1) 1_555 1_555 yes
C(62) C(69) 2.55(1) 1_555 1_555 yes
C(62) C(70) 3.09(1) 1_555 1_555 yes
C(62) H(35) 3.083 1_555 2_668 no
C(62) H(53) 2.019 1_555 1_555 no
C(62) H(55) 2.024 1_555 1_555 no
C(62) H(56) 2.024 1_555 1_555 no
C(62) H(57) 2.023 1_555 1_555 no
C(62) H(63) 3.221 1_555 1_555 no
C(62) H(64) 3.086 1_555 1_555 no
C(63) C(64) 1.40(1) 1_555 1_555 yes
C(63) C(65) 2.46(1) 1_555 1_555 yes
C(63) C(66) 2.58(1) 1_555 1_555 yes
C(63) C(68) 2.49(1) 1_555 1_555 yes
C(63) C(69) 1.45(1) 1_555 1_555 yes
C(63) C(70) 2.55(1) 1_555 1_555 yes
C(63) H(53) 3.261 1_555 1_555 no
C(63) H(54) 2.019 1_555 1_555 no
C(63) H(55) 2.629 1_555 1_555 no
C(63) H(56) 3.177 1_555 1_555 no
C(63) H(57) 3.178 1_555 1_555 no
C(64) C(65) 1.36(1) 1_555 1_555 yes
C(64) C(67) 2.48(2) 1_555 1_555 yes
C(64) C(68) 2.82(1) 1_555 1_555 yes
C(64) C(69) 2.44(1) 1_555 1_555 yes
C(64) H(54) 0.950 1_555 1_555 no
C(64) H(58) 2.716 1_555 1_555 no
C(64) H(59) 3.245 1_555 1_555 no
C(64) H(60) 2.729 1_555 1_555 no
C(65) C(67) 1.49(1) 1_555 1_555 yes
C(65) H(54) 1.980 1_555 1_555 no
C(65) H(58) 2.014 1_555 1_555 no
C(65) H(59) 2.014 1_555 1_555 no
C(65) H(60) 2.015 1_555 1_555 no
C(66) C(69) 3.08(1) 1_555 1_555 yes
C(66) C(70) 2.91(1) 1_555 1_555 yes
C(66) H(35) 3.088 1_555 2_668 no
C(66) H(53) 2.612 1_555 1_555 no
C(66) H(55) 0.947 1_555 1_555 no
C(66) H(56) 0.953 1_555 1_555 no
C(66) H(57) 0.952 1_555 1_555 no
C(66) H(63) 3.266 1_555 1_555 no
C(67) H(23) 3.258 1_555 1_556 no
C(67) H(45) 3.090 1_555 1_545 no
C(67) H(54) 2.600 1_555 1_555 no
C(67) H(58) 0.944 1_555 1_555 no
C(67) H(59) 0.949 1_555 1_555 no
C(67) H(60) 0.955 1_555 1_555 no
C(68) C(69) 1.41(1) 1_555 1_555 yes
C(68) C(70) 2.35(2) 1_555 1_555 yes
C(68) H(19) 3.248 1_555 2_657 no
C(68) H(54) 2.418 1_555 1_555 no
C(69) C(70) 1.41(1) 1_555 1_555 yes
C(69) H(54) 2.547 1_555 1_555 no
C(69) H(55) 2.644 1_555 1_555 no
C(70) H(55) 2.114 1_555 1_555 no
C(71) C(72) 1.38(2) 1_555 1_555 yes
C(71) C(73) 2.39(2) 1_555 1_555 yes
C(71) C(74) 2.80(3) 1_555 1_555 yes
C(71) C(75) 2.37(3) 1_555 1_555 yes
C(71) C(76) 1.34(2) 1_555 1_555 yes
C(71) C(77) 1.54(2) 1_555 1_555 yes
C(71) H(61) 2.012 1_555 1_555 no
C(71) H(62) 3.242 1_555 1_555 no
C(71) H(63) 3.227 1_555 1_555 no
C(71) H(64) 2.002 1_555 1_555 no
C(71) H(65) 2.066 1_555 1_555 no
C(71) H(66) 2.062 1_555 1_555 no
C(71) H(67) 2.068 1_555 1_555 no
C(72) C(73) 1.33(2) 1_555 1_555 yes
C(72) C(74) 2.36(2) 1_555 1_555 yes
C(72) C(75) 2.69(2) 1_555 1_555 yes
C(72) C(76) 2.34(2) 1_555 1_555 yes
C(72) C(77) 2.54(3) 1_555 1_555 yes
C(72) H(51) 3.197 1_555 1_555 no
C(72) H(61) 0.945 1_555 1_555 no
C(72) H(62) 1.990 1_555 1_555 no
C(72) H(64) 3.213 1_555 1_555 no
C(72) H(65) 3.145 1_555 1_555 no
C(72) H(66) 2.579 1_555 1_555 no
C(72) H(67) 3.142 1_555 1_555 no
C(73) C(74) 1.37(2) 1_555 1_555 yes
C(73) C(75) 2.35(2) 1_555 1_555 yes
C(73) C(76) 2.74(2) 1_555 1_555 yes
C(73) C(78) 2.58(3) 1_555 1_555 yes
C(73) H(51) 3.103 1_555 1_555 no
C(73) H(61) 1.975 1_555 1_555 no
C(73) H(62) 0.955 1_555 1_555 no
C(73) H(63) 3.211 1_555 1_555 no
C(73) H(68) 3.166 1_555 1_555 no
C(73) H(69) 2.639 1_555 1_555 no
C(73) H(70) 3.175 1_555 1_555 no
C(74) C(75) 1.39(2) 1_555 1_555 yes
C(74) C(76) 2.44(3) 1_555 1_555 yes
C(74) C(78) 1.56(2) 1_555 1_555 yes
C(74) H(61) 3.206 1_555 1_555 no
C(74) H(62) 2.017 1_555 1_555 no
C(74) H(63) 2.026 1_555 1_555 no
C(74) H(68) 2.076 1_555 1_555 no
C(74) H(69) 2.072 1_555 1_555 no
C(74) H(70) 2.073 1_555 1_555 no
C(75) C(76) 1.40(3) 1_555 1_555 yes
C(75) C(78) 2.56(3) 1_555 1_555 yes
C(75) H(56) 2.965 1_555 1_555 no
C(75) H(62) 3.221 1_555 1_555 no
C(75) H(63) 0.954 1_555 1_555 no
C(75) H(64) 2.047 1_555 1_555 no
C(75) H(67) 3.069 1_555 2_657 no
C(75) H(68) 2.791 1_555 1_555 no
C(75) H(70) 2.791 1_555 1_555 no
C(76) C(77) 2.51(3) 1_555 1_555 yes
C(76) H(56) 2.835 1_555 1_555 no
C(76) H(61) 3.184 1_555 1_555 no
C(76) H(63) 2.050 1_555 1_555 no
C(76) H(64) 0.953 1_555 1_555 no
C(76) H(65) 2.758 1_555 1_555 no
C(76) H(66) 3.269 1_555 1_555 no
C(76) H(67) 2.767 1_555 1_555 no
C(77) H(20) 3.263 1_555 1_555 no
C(77) H(61) 2.662 1_555 1_555 no
C(77) H(64) 2.665 1_555 1_555 no
C(77) H(65) 0.949 1_555 1_555 no
C(77) H(66) 0.955 1_555 1_555 no
C(77) H(67) 0.953 1_555 1_555 no
C(78) H(62) 2.730 1_555 1_555 no
C(78) H(63) 2.677 1_555 1_555 no
C(78) H(68) 0.943 1_555 1_555 no
C(78) H(69) 0.942 1_555 1_555 no
C(78) H(70) 0.961 1_555 1_555 no
C(79) C(80) 1.36(2) 1_555 1_555 yes
C(79) C(81) 2.41(2) 1_555 1_555 yes
C(79) C(82) 2.86(2) 1_555 1_555 yes
C(79) C(83) 2.38(2) 1_555 1_555 yes
C(79) C(84) 1.38(2) 1_555 1_555 yes
C(79) C(85) 1.47(2) 1_555 1_555 yes
C(79) H(2) 2.951 1_555 1_665 no
C(79) H(29) 2.843 1_555 1_555 no
C(79) H(71) 2.002 1_555 1_555 no
C(79) H(72) 3.252 1_555 1_555 no
C(79) H(73) 3.226 1_555 1_555 no
C(79) H(74) 2.026 1_555 1_555 no
C(79) H(75) 2.003 1_555 1_555 no
C(79) H(76) 2.004 1_555 1_555 no
C(79) H(77) 2.004 1_555 1_555 no
C(80) C(81) 1.40(2) 1_555 1_555 yes
C(80) C(82) 2.43(2) 1_555 1_555 yes
C(80) C(83) 2.69(2) 1_555 1_555 yes
C(80) C(84) 2.33(2) 1_555 1_555 yes
C(80) C(85) 2.47(2) 1_555 1_555 yes
C(80) H(2) 3.263 1_555 1_665 no
C(80) H(15) 3.003 1_555 1_665 no
C(80) H(29) 3.145 1_555 1_555 no
C(80) H(71) 0.952 1_555 1_555 no
C(80) H(72) 2.035 1_555 1_555 no
C(80) H(74) 3.190 1_555 1_555 no
C(80) H(75) 2.717 1_555 1_555 no
C(80) H(76) 2.708 1_555 1_555 no
C(80) H(77) 3.238 1_555 1_555 no
C(81) C(82) 1.38(2) 1_555 1_555 yes
C(81) C(83) 2.33(2) 1_555 1_555 yes
C(81) C(84) 2.71(2) 1_555 1_555 yes
C(81) C(86) 2.53(3) 1_555 1_555 yes
C(81) H(71) 2.035 1_555 1_555 no
C(81) H(72) 0.948 1_555 1_555 no
C(81) H(73) 3.191 1_555 1_555 no
C(81) H(79) 2.776 1_555 1_555 no
C(81) H(80) 2.780 1_555 1_555 no
C(82) C(83) 1.41(2) 1_555 1_555 yes
C(82) C(84) 2.43(2) 1_555 1_555 yes
C(82) C(86) 1.52(2) 1_555 1_555 yes
C(82) H(72) 2.013 1_555 1_555 no
C(82) H(73) 2.032 1_555 1_555 no
C(82) H(78) 2.042 1_555 1_555 no
C(82) H(79) 2.038 1_555 1_555 no
C(82) H(80) 2.041 1_555 1_555 no
C(83) C(84) 1.35(2) 1_555 1_555 yes
C(83) C(86) 2.59(3) 1_555 1_555 yes
C(83) H(34) 2.918 1_555 1_555 no
C(83) H(72) 3.197 1_555 1_555 no
C(83) H(73) 0.951 1_555 1_555 no
C(83) H(74) 1.990 1_555 1_555 no
C(83) H(78) 2.642 1_555 1_555 no
C(83) H(79) 3.194 1_555 1_555 no
C(83) H(80) 3.157 1_555 1_555 no
C(84) C(85) 2.50(2) 1_555 1_555 yes
C(84) H(17) 3.257 1_555 1_666 no
C(84) H(29) 3.180 1_555 1_555 no
C(84) H(34) 2.868 1_555 1_555 no
C(84) H(71) 3.192 1_555 1_555 no
C(84) H(73) 1.980 1_555 1_555 no
C(84) H(74) 0.950 1_555 1_555 no
C(84) H(75) 3.121 1_555 1_555 no
C(84) H(76) 3.089 1_555 1_555 no
C(84) H(77) 2.553 1_555 1_555 no
C(85) H(2) 2.939 1_555 1_665 no
C(85) H(5) 2.853 1_555 2_657 no
C(85) H(29) 3.261 1_555 1_555 no
C(85) H(71) 2.618 1_555 1_555 no
C(85) H(74) 2.674 1_555 1_555 no
C(85) H(75) 0.950 1_555 1_555 no
C(85) H(76) 0.953 1_555 1_555 no
C(85) H(77) 0.954 1_555 1_555 no
C(86) H(60) 3.232 1_555 1_565 no
C(86) H(72) 2.674 1_555 1_555 no
C(86) H(73) 2.744 1_555 1_555 no
C(86) H(78) 0.960 1_555 1_555 no
C(86) H(79) 0.940 1_555 1_555 no
C(86) H(80) 0.948 1_555 1_555 no

loop_
_geom_contact_atom_site_label_1
_geom_contact_atom_site_label_2
_geom_contact_distance
_geom_contact_site_symmetry_1
_geom_contact_site_symmetry_2
_geom_contact_publ_flag
Mn(1) C(1) 3.044(9) 1_555 1_555 ?
Mn(1) C(1) 3.044(9) 1_555 2_557 ?
Mn(1) C(4) 3.034(9) 1_555 1_555 ?
Mn(1) C(4) 3.034(9) 1_555 2_557 ?
Mn(1) C(6) 3.031(9) 1_555 1_555 ?
Mn(1) C(6) 3.031(9) 1_555 2_557 ?
Mn(1) C(9) 3.029(9) 1_555 1_555 ?
Mn(1) C(9) 3.029(9) 1_555 2_557 ?
Mn(2) C(29) 3.069(9) 1_555 1_555 ?
Mn(2) C(29) 3.069(9) 1_555 2_668 ?
Mn(2) C(32) 3.033(9) 1_555 1_555 ?
Mn(2) C(32) 3.033(9) 1_555 2_668 ?
Mn(2) C(34) 3.032(9) 1_555 1_555 ?
Mn(2) C(34) 3.032(9) 1_555 2_668 ?
Mn(2) C(37) 3.053(10) 1_555 1_555 ?
Mn(2) C(37) 3.053(10) 1_555 2_668 ?
N(1) N(2) 2.81(1) 1_555 1_555 ?
N(1) N(2) 2.845(10) 1_555 2_557 ?
N(1) N(5) 3.00(1) 1_555 1_555 ?
N(1) N(5) 3.15(1) 1_555 2_557 ?
N(1) C(6) 2.95(1) 1_555 1_555 ?
N(1) C(9) 2.98(1) 1_555 2_557 ?
N(2) N(5) 3.14(1) 1_555 1_555 ?
N(2) N(5) 3.03(1) 1_555 2_557 ?
N(2) C(1) 2.99(1) 1_555 2_557 ?
N(2) C(4) 2.97(1) 1_555 1_555 ?
N(3) N(4) 2.82(1) 1_555 1_555 ?
N(3) N(4) 2.83(1) 1_555 2_668 ?
N(3) N(8) 3.05(1) 1_555 1_555 ?
N(3) N(8) 3.07(1) 1_555 2_668 ?
N(3) C(34) 2.97(1) 1_555 1_555 ?
N(3) C(37) 2.99(1) 1_555 2_668 ?
N(4) N(8) 3.09(1) 1_555 1_555 ?
N(4) N(8) 3.02(1) 1_555 2_668 ?
N(4) C(29) 2.99(1) 1_555 2_668 ?
N(4) C(32) 2.96(1) 1_555 1_555 ?
N(5) C(58) 2.58(1) 1_555 1_555 ?
N(6) C(58) 2.53(1) 1_555 1_555 ?
N(6) C(67) 3.26(1) 1_555 1_555 ?
N(7) C(69) 2.55(1) 1_555 1_555 ?
N(8) C(69) 2.57(1) 1_555 1_555 ?
C(1) C(20) 2.51(1) 1_555 2_557 ?
C(2) C(20) 2.94(1) 1_555 2_557 ?
C(3) C(5) 2.51(1) 1_555 1_555 ?
C(3) C(11) 2.94(1) 1_555 1_555 ?
C(4) C(11) 2.50(1) 1_555 1_555 ?
C(5) C(12) 2.52(1) 1_555 1_555 ?
C(5) C(16) 2.53(1) 1_555 1_555 ?
C(5) C(17) 2.94(1) 1_555 1_555 ?
C(5) C(19) 2.96(1) 1_555 1_555 ?
C(6) C(12) 3.22(1) 1_555 1_555 ?
C(7) C(11) 2.91(1) 1_555 1_555 ?
C(8) C(20) 2.90(1) 1_555 1_555 ?
C(10) C(21) 2.51(2) 1_555 1_555 ?
C(10) C(25) 2.52(1) 1_555 1_555 ?
C(10) C(26) 2.95(2) 1_555 1_555 ?
C(10) C(28) 2.90(2) 1_555 1_555 ?
C(11) C(14) 2.79(1) 1_555 1_555 ?
C(11) C(17) 2.54(1) 1_555 1_555 ?
C(11) C(19) 2.56(2) 1_555 1_555 ?
C(12) C(15) 2.77(1) 1_555 1_555 ?
C(13) C(16) 2.75(1) 1_555 1_555 ?
C(13) C(17) 2.52(2) 1_555 1_555 ?
C(13) C(18) 2.50(2) 1_555 1_555 ?
C(15) C(18) 2.54(2) 1_555 1_555 ?
C(15) C(19) 2.51(2) 1_555 1_555 ?
C(20) C(23) 2.78(1) 1_555 1_555 ?
C(20) C(26) 2.52(2) 1_555 1_555 ?
C(20) C(28) 2.52(2) 1_555 1_555 ?
C(21) C(24) 2.75(2) 1_555 1_555 ?
C(22) C(25) 2.81(2) 1_555 1_555 ?
C(22) C(26) 2.53(2) 1_555 1_555 ?
C(24) C(27) 2.53(2) 1_555 1_555 ?
C(24) C(28) 2.50(2) 1_555 1_555 ?
C(29) C(49) 3.26(1) 1_555 2_668 ?
C(30) C(38) 2.51(1) 1_555 2_668 ?
C(30) C(48) 2.96(1) 1_555 2_668 ?
C(31) C(39) 2.91(1) 1_555 1_555 ?
C(33) C(35) 2.51(1) 1_555 1_555 ?
C(33) C(40) 2.52(1) 1_555 1_555 ?
C(33) C(45) 2.97(1) 1_555 1_555 ?
C(33) C(47) 2.89(2) 1_555 1_555 ?
C(35) C(39) 2.93(1) 1_555 1_555 ?
C(36) C(48) 2.90(1) 1_555 1_555 ?
C(37) C(53) 3.26(1) 1_555 1_555 ?
C(38) C(49) 2.51(1) 1_555 1_555 ?
C(38) C(53) 2.53(1) 1_555 1_555 ?
C(38) C(54) 2.95(2) 1_555 1_555 ?
C(38) C(56) 2.92(1) 1_555 1_555 ?
C(39) C(42) 2.79(1) 1_555 1_555 ?
C(39) C(45) 2.50(2) 1_555 1_555 ?
C(39) C(47) 2.56(2) 1_555 1_555 ?
C(40) C(43) 2.73(2) 1_555 1_555 ?
C(41) C(44) 2.73(1) 1_555 1_555 ?
C(41) C(46) 2.51(2) 1_555 1_555 ?
C(43) C(46) 2.52(2) 1_555 1_555 ?
C(43) C(47) 2.52(2) 1_555 1_555 ?
C(48) C(51) 2.76(1) 1_555 1_555 ?
C(48) C(54) 2.54(2) 1_555 1_555 ?
C(48) C(56) 2.52(2) 1_555 1_555 ?
C(49) C(52) 2.75(2) 1_555 1_555 ?
C(50) C(53) 2.80(2) 1_555 1_555 ?
C(50) C(54) 2.51(2) 1_555 1_555 ?
C(52) C(55) 2.51(2) 1_555 1_555 ?
C(52) C(56) 2.53(2) 1_555 1_555 ?
C(57) C(61) 2.84(1) 1_555 1_555 ?
C(58) C(65) 2.53(1) 1_555 1_555 ?
C(58) C(67) 3.04(1) 1_555 1_555 ?
C(59) C(60) 2.54(1) 1_555 1_555 ?
C(59) C(65) 3.07(1) 1_555 1_555 ?
C(59) C(67) 2.87(1) 1_555 1_555 ?
C(60) C(63) 2.82(1) 1_555 1_555 ?
C(60) C(67) 2.59(1) 1_555 1_555 ?
C(61) C(64) 2.72(1) 1_555 1_555 ?
C(62) C(65) 2.88(1) 1_555 1_555 ?
C(62) C(69) 2.55(1) 1_555 1_555 ?
C(62) C(70) 3.09(1) 1_555 1_555 ?
C(63) C(66) 2.58(1) 1_555 1_555 ?
C(63) C(70) 2.55(1) 1_555 1_555 ?
C(64) C(68) 2.82(1) 1_555 1_555 ?
C(66) C(69) 3.08(1) 1_555 1_555 ?
C(66) C(70) 2.91(1) 1_555 1_555 ?
C(71) C(74) 2.80(3) 1_555 1_555 ?
C(72) C(75) 2.69(2) 1_555 1_555 ?
C(72) C(77) 2.54(3) 1_555 1_555 ?
C(73) C(76) 2.74(2) 1_555 1_555 ?
C(73) C(78) 2.58(3) 1_555 1_555 ?
C(75) C(78) 2.56(3) 1_555 1_555 ?
C(76) C(77) 2.51(3) 1_555 1_555 ?
C(79) C(82) 2.86(2) 1_555 1_555 ?
C(80) C(83) 2.69(2) 1_555 1_555 ?
C(81) C(84) 2.71(2) 1_555 1_555 ?
C(81) C(86) 2.53(3) 1_555 1_555 ?
C(83) C(86) 2.59(3) 1_555 1_555 ?
C(84) C(85) 2.50(2) 1_555 1_555 ?
Mn(1) C(57) 3.320(10) 1_555 1_555 ?
Mn(1) C(57) 3.320(10) 1_555 2_557 ?
Mn(2) C(70) 3.32(1) 1_555 1_555 ?
Mn(2) C(70) 3.32(1) 1_555 2_668 ?
N(1) N(5) 3.00(1) 1_555 1_555 ?
N(1) N(5) 3.15(1) 1_555 2_557 ?
N(1) C(57) 3.44(1) 1_555 1_555 ?
N(2) N(5) 3.03(1) 1_555 2_557 ?
N(2) N(5) 3.14(1) 1_555 1_555 ?
N(3) N(8) 3.05(1) 1_555 1_555 ?
N(3) N(8) 3.07(1) 1_555 2_668 ?
N(4) N(8) 3.02(1) 1_555 2_668 ?
N(4) N(8) 3.09(1) 1_555 1_555 ?
N(4) C(70) 3.46(1) 1_555 2_668 ?
N(6) C(17) 3.49(2) 1_555 1_555 ?
N(6) C(27) 3.51(2) 1_555 1_556 ?
N(7) C(54) 3.37(2) 1_555 2_668 ?
C(18) C(50) 3.59(2) 1_555 2_557 ?
C(66) C(75) 3.58(3) 1_555 1_555 ?
C(66) C(76) 3.60(2) 1_555 1_555 ?
C(76) C(76) 3.38(4) 1_555 2_657 ?
